data_2103503
loop_
_publ_author_name
'Pavlovska, A.'
'Werner, S.'
'Maximov, B.'
'Mill, B.'

_publ_section_title
;
 Pressure-induced phase transitions of piezoelectric single crystals
 from the langasite family: La~3~Nb~0.5~Ga~5.5~O~14~ and
 La~3~Ta~0.5~Ga~5.5~O~14~
;
_journal_issue 6
_journal_name_full 'Acta Crystallographica Section B'
_journal_page_first 939
_journal_page_last 947
_journal_paper_doi 10.1107/S0108768102010273
_journal_volume 58
_journal_year 2002
_chemical_formula_sum 'Ga11 La6 O28 Ta'
_chemical_formula_weight 2229.33
_space_group_IT_number 5
_symmetry_space_group_name_Hall 'A 2y'
_symmetry_space_group_name_H-M 'A 1 2 1'
_atom_sites_solution_hydrogens geom
_atom_sites_solution_primary direct
_atom_sites_solution_secondary difmap
_audit_creation_method SHELXL-97
_cell_angle_alpha 90.00
_cell_angle_beta 90.00
_cell_angle_gamma 90.00
_cell_formula_units_Z 1
_cell_length_a 5.024
_cell_length_b 7.980
_cell_length_c 13.823
_cell_measurement_temperature 293(2)
_cell_volume 554.2
_computing_structure_refinement 'SHELXL-97 (Sheldrick, 1997)'
_computing_structure_solution 'SHELXS-97 (Sheldrick, 1990)'
_diffrn_ambient_pressure 11.57E+6
_diffrn_ambient_temperature 293(2)
_diffrn_measured_fraction_theta_full 0.516
_diffrn_measured_fraction_theta_max 0.516
_diffrn_radiation_source synchrotron
_diffrn_radiation_wavelength 0.56000
_diffrn_reflns_av_R_equivalents 0.0528
_diffrn_reflns_av_sigmaI/netI 0.0483
_diffrn_reflns_limit_h_max 6
_diffrn_reflns_limit_h_min -6
_diffrn_reflns_limit_k_max 7
_diffrn_reflns_limit_k_min -6
_diffrn_reflns_limit_l_max 18
_diffrn_reflns_limit_l_min -19
_diffrn_reflns_number 840
_diffrn_reflns_theta_full 23.01
_diffrn_reflns_theta_max 23.01
_diffrn_reflns_theta_min 3.19
_exptl_absorpt_coefficient_mu 15.538
_exptl_crystal_density_diffrn 6.680
_exptl_crystal_density_method 'not measured'
_exptl_crystal_F_000 980
_refine_diff_density_max 1.679
_refine_diff_density_min -1.807
_refine_diff_density_rms 0.418
_refine_ls_abs_structure_details 'Flack H D (1983), Acta Cryst. A39, 876-881'
_refine_ls_abs_structure_Flack -0.04(10)
_refine_ls_extinction_coef 0.0061(13)
_refine_ls_extinction_expression Fc^*^=kFc[1+0.001xFc^2^\l^3^/sin(2\q)]^-1/4^
_refine_ls_extinction_method SHELXL
_refine_ls_goodness_of_fit_ref 1.230
_refine_ls_hydrogen_treatment mixed
_refine_ls_matrix_type full
_refine_ls_number_parameters 75
_refine_ls_number_reflns 667
_refine_ls_number_restraints 1
_refine_ls_restrained_S_all 1.229
_refine_ls_R_factor_all 0.0486
_refine_ls_R_factor_gt 0.0486
_refine_ls_shift/su_max 0.083
_refine_ls_shift/su_mean 0.018
_refine_ls_structure_factor_coef Fsqd
_refine_ls_weighting_details 'calc w=1/[\s^2^(Fo^2^)+(0.1000P)^2^+0.0000P] where P=(Fo^2^+2Fc^2^)/3'
_refine_ls_weighting_scheme calc
_refine_ls_wR_factor_gt 0.1357
_refine_ls_wR_factor_ref 0.1357
_reflns_number_gt 667
_reflns_number_total 667
_reflns_threshold_expression >2sigma(I)
_cod_data_source_file sn0021-11.57d3a2.cif
_cod_data_source_block 11.57d3a2
_cod_depositor_comments
;
The _diffrn_ambient_pressure was taken from the original data block
header, after comparison with the paper text and supplementary
material.

When more than one structure was present in the sn0021.cif file for a
given pressure, the structure with the minimal _refine_ls_R_factor_all
value was taken as the best one, and all others marked with the
'_cod_suboptimal_structure yes' tag.

Changing (with the help of Perl) all _diffrn_radiation_source values in
the files that were reportedly colected on the HASYLAB D3 beamline
(Hamburg) from 'fine-focus sealed tube' to synchrotron.

The command was:

perl -i -ne \
    "s/'fine-focus sealed tube'/synchrotron/; \
    print unless /_diffrn_radiation_type|_diffrn_radiation_monochromator/" \
    *d3*.cif \
    11.57split.cif \
    21.85split.cif \
    22.85split.cif

Saulius Gra\<zulis
;
_cod_database_code 2103503

loop_
_symmetry_equiv_pos_as_xyz
'x, y, z'
'-x, y, -z'
'x, y+1/2, z+1/2'
'-x, y+1/2, -z+1/2'

loop_
_atom_site_label
_atom_site_type_symbol
_atom_site_fract_x
_atom_site_fract_y
_atom_site_fract_z
_atom_site_U_iso_or_equiv
_atom_site_adp_type
_atom_site_occupancy
_atom_site_symmetry_multiplicity
_atom_site_calc_flag
_atom_site_refinement_flags
La1 La -0.0016(6) 0.7834(3) 0.2182(3) 0.0207(10) Uani 1 1 d .
La2 La 0.0000 0.4339(5) 0.0000 0.0191(15) Uani 1 2 d S
Ga1 Ga 0.0000 -0.0016(9) 0.0000 0.0257(11) Uani 0.50 2 d SP
Ta Ta 0.0000 -0.0016(9) 0.0000 0.0257(11) Uani 0.50 2 d SP
Ga2 Ga 0.4799(4) 0.4993(11) 0.1669(8) 0.0186(9) Uani 1 1 d .
Ga3 Ga -0.5000 0.7627(12) 0.0000 0.023(3) Uani 1 2 d S
Ga4 Ga 0.4964(14) 0.6183(10) 0.3848(6) 0.0169(12) Uani 1 1 d .
O1 O 0.164(3) 0.013(6) 0.334(4) 0.011(4) Uiso 1 1 d .
O2 O 0.286(7) 0.640(6) 0.089(4) 0.022(9) Uiso 1 1 d .
O3 O 0.298(5) 0.057(4) 0.776(3) 0.005(6) Uiso 1 1 d .
O4 O 0.379(9) 0.282(7) 0.182(5) 0.061(12) Uiso 1 1 d .
O5 O 0.254(8) 0.857(7) 0.920(4) 0.025(10) Uiso 1 1 d .
O6 O 0.206(5) 0.986(3) 0.1197(19) 0.007(4) Uiso 1 1 d .
O7 O 0.255(10) 0.179(8) 0.978(4) 0.036(13) Uiso 1 1 d .

loop_
_atom_site_aniso_label
_atom_site_aniso_U_11
_atom_site_aniso_U_22
_atom_site_aniso_U_33
_atom_site_aniso_U_23
_atom_site_aniso_U_13
_atom_site_aniso_U_12
La1 0.0124(10) 0.0014(14) 0.048(3) -0.0049(11) -0.0023(16) -0.0010(11)
La2 0.0111(17) 0.016(2) 0.030(4) 0.000 0.002(2) 0.000
Ga1 0.0094(8) 0.010(3) 0.058(5) 0.000 0.001(2) 0.000
Ta 0.0094(8) 0.010(3) 0.058(5) 0.000 0.001(2) 0.000
Ga2 0.0132(10) 0.006(3) 0.037(5) 0.008(4) 0.001(3) 0.000(2)
Ga3 0.012(4) 0.001(4) 0.055(9) 0.000 -0.012(4) 0.000
Ga4 0.0137(19) 0.014(3) 0.023(4) -0.006(3) 0.015(3) -0.0011(19)

loop_
_atom_type_symbol
_atom_type_description
_atom_type_scat_dispersion_real
_atom_type_scat_dispersion_imag
_atom_type_scat_source
La La -0.9400 1.6200 'International Tables Vol C Tables 4.2.6.8 and 6.1.1.4'
Ta Ta -0.9400 4.4000 'International Tables Vol C Tables 4.2.6.8 and 6.1.1.4'
Ga Ga 0.2490 1.0600 'International Tables Vol C Tables 4.2.6.8 and 6.1.1.4'
O O 0.0028 0.0036 'International Tables Vol C Tables 4.2.6.8 and 6.1.1.4'

loop_
_geom_angle_atom_site_label_1
_geom_angle_atom_site_label_2
_geom_angle_atom_site_label_3
_geom_angle
_geom_angle_site_symmetry_1
_geom_angle_site_symmetry_3
O6 La1 O5 66.4(11) . 2_556
O6 La1 O3 114.6(8) . 3_554
O5 La1 O3 139.9(14) 2_556 3_554
O6 La1 O4 134.5(16) . 4
O5 La1 O4 92.4(17) 2_556 4
O3 La1 O4 107.4(15) 3_554 4
O6 La1 O1 74.1(13) . 1_565
O5 La1 O1 119.8(17) 2_556 1_565
O3 La1 O1 97.1(12) 3_554 1_565
O4 La1 O1 84.2(15) 4 1_565
O6 La1 O1 126.2(15) . 4
O5 La1 O1 78.6(18) 2_556 4
O3 La1 O1 69.5(12) 3_554 4
O4 La1 O1 84.2(16) 4 4
O1 La1 O1 158.6(11) 1_565 4
O6 La1 O2 69.7(12) . .
O5 La1 O2 81.3(15) 2_556 .
O3 La1 O2 63.9(7) 3_554 .
O4 La1 O2 149.7(19) 4 .
O1 La1 O2 124.6(10) 1_565 .
O1 La1 O2 65.5(13) 4 .
O6 La1 O3 72.6(9) . 2_566
O5 La1 O3 61.2(14) 2_556 2_566
O3 La1 O3 158.8(5) 3_554 2_566
O4 La1 O3 61.9(14) 4 2_566
O1 La1 O3 64.8(11) 1_565 2_566
O1 La1 O3 123.8(10) 4 2_566
O2 La1 O3 134.9(7) . 2_566
O6 La1 Ga2 103.8(7) . 4
O5 La1 Ga2 82.6(12) 2_556 4
O3 La1 Ga2 130.9(8) 3_554 4
O4 La1 Ga2 31.2(14) 4 4
O1 La1 Ga2 64.6(5) 1_565 4
O1 La1 Ga2 111.0(7) 4 4
O2 La1 Ga2 163.9(10) . 4
O3 La1 Ga2 32.7(7) 2_566 4
O6 La1 Ga2 91.2(6) . .
O5 La1 Ga2 112.3(12) 2_556 .
O3 La1 Ga2 31.6(8) 3_554 .
O4 La1 Ga2 134.3(14) 4 .
O1 La1 Ga2 112.1(6) 1_565 .
O1 La1 Ga2 65.3(5) 4 .
O2 La1 Ga2 32.4(11) . .
O3 La1 Ga2 163.8(7) 2_566 .
Ga2 La1 Ga2 162.4(2) 4 .
O6 La1 Ta 32.7(6) . 1_565
O5 La1 Ta 34.5(12) 2_556 1_565
O3 La1 Ta 129.6(8) 3_554 1_565
O4 La1 Ta 121.0(14) 4 1_565
O1 La1 Ta 100.7(12) 1_565 1_565
O1 La1 Ta 100.6(13) 4 1_565
O2 La1 Ta 67.2(11) . 1_565
O3 La1 Ta 67.7(8) 2_566 1_565
Ga2 La1 Ta 99.2(2) 4 1_565
Ga2 La1 Ta 98.5(2) . 1_565
O6 La1 Ga1 32.7(6) . 1_565
O5 La1 Ga1 34.5(12) 2_556 1_565
O3 La1 Ga1 129.6(8) 3_554 1_565
O4 La1 Ga1 121.0(14) 4 1_565
O1 La1 Ga1 100.7(12) 1_565 1_565
O1 La1 Ga1 100.6(13) 4 1_565
O2 La1 Ga1 67.2(11) . 1_565
O3 La1 Ga1 67.7(8) 2_566 1_565
Ga2 La1 Ga1 99.2(2) 4 1_565
Ga2 La1 Ga1 98.5(2) . 1_565
Ta La1 Ga1 0.0(2) 1_565 1_565
O7 La2 O7 66(2) 2_556 1_554
O7 La2 O1 85.6(16) 2_556 4
O7 La2 O1 119.8(17) 1_554 4
O7 La2 O1 119.8(17) 2_556 3_554
O7 La2 O1 85.6(16) 1_554 3_554
O1 La2 O1 151(2) 4 3_554
O7 La2 O2 142.5(17) 2_556 .
O7 La2 O2 108.0(17) 1_554 .
O1 La2 O2 64.9(12) 4 .
O1 La2 O2 95.4(13) 3_554 .
O7 La2 O2 108.0(17) 2_556 2
O7 La2 O2 142.5(17) 1_554 2
O1 La2 O2 95.4(13) 4 2
O1 La2 O2 64.9(12) 3_554 2
O2 La2 O2 98(2) . 2
O7 La2 O4 59.7(18) 2_556 2
O7 La2 O4 84.5(17) 1_554 2
O1 La2 O4 125.8(11) 4 2
O1 La2 O4 66.1(13) 3_554 2
O2 La2 O4 157.3(15) . 2
O2 La2 O4 63.1(14) 2 2
O7 La2 O4 84.5(17) 2_556 .
O7 La2 O4 59.7(18) 1_554 .
O1 La2 O4 66.1(13) 4 .
O1 La2 O4 125.8(11) 3_554 .
O2 La2 O4 63.1(14) . .
O2 La2 O4 157.3(15) 2 .
O4 La2 O4 138.1(19) 2 .
O7 La2 Ga2 115.0(14) 2_556 .
O7 La2 Ga2 80.6(14) 1_554 .
O1 La2 Ga2 64.6(5) 4 .
O1 La2 Ga2 110.5(7) 3_554 .
O2 La2 Ga2 32.3(11) . .
O2 La2 Ga2 129.9(11) 2 .
O4 La2 Ga2 165.0(10) 2 .
O4 La2 Ga2 31.2(9) . .
O7 La2 Ga2 80.6(14) 2_556 2
O7 La2 Ga2 115.0(14) 1_554 2
O1 La2 Ga2 110.5(7) 4 2
O1 La2 Ga2 64.6(5) 3_554 2
O2 La2 Ga2 129.9(11) . 2
O2 La2 Ga2 32.3(11) 2 2
O4 La2 Ga2 31.2(9) 2 2
O4 La2 Ga2 165.0(10) . 2
Ga2 La2 Ga2 162.2(4) . 2
O7 La2 Ga1 33.0(12) 2_556 .
O7 La2 Ga1 33.0(12) 1_554 .
O1 La2 Ga1 104.5(12) 4 .
O1 La2 Ga1 104.5(12) 3_554 .
O2 La2 Ga1 131.1(11) . .
O2 La2 Ga1 131.1(11) 2 .
O4 La2 Ga1 69.0(10) 2 .
O4 La2 Ga1 69.0(10) . .
Ga2 La2 Ga1 98.90(18) . .
Ga2 La2 Ga1 98.90(18) 2 .
O7 La2 Ta 33.0(12) 2_556 .
O7 La2 Ta 33.0(12) 1_554 .
O1 La2 Ta 104.5(12) 4 .
O1 La2 Ta 104.5(12) 3_554 .
O2 La2 Ta 131.1(11) . .
O2 La2 Ta 131.1(11) 2 .
O4 La2 Ta 69.0(10) 2 .
O4 La2 Ta 69.0(10) . .
Ga2 La2 Ta 98.90(18) . .
Ga2 La2 Ta 98.90(18) 2 .
Ga1 La2 Ta 0.0 . .
O5 Ga1 O5 113(3) 2_546 1_544
O5 Ga1 O6 95.7(16) 2_546 2_545
O5 Ga1 O6 81.1(15) 1_544 2_545
O5 Ga1 O6 81.1(15) 2_546 1_545
O5 Ga1 O6 95.7(16) 1_544 1_545
O6 Ga1 O6 174.2(16) 2_545 1_545
O5 Ga1 O7 155.1(14) 2_546 1_554
O5 Ga1 O7 85.0(19) 1_544 1_554
O6 Ga1 O7 104.7(19) 2_545 1_554
O6 Ga1 O7 79.6(19) 1_545 1_554
O5 Ga1 O7 85.0(19) 2_546 2_556
O5 Ga1 O7 155.1(14) 1_544 2_556
O6 Ga1 O7 79.6(19) 2_545 2_556
O6 Ga1 O7 104.7(19) 1_545 2_556
O7 Ga1 O7 85(3) 1_554 2_556
O5 Ga1 O4 111.6(14) 2_546 2
O5 Ga1 O4 106.2(18) 1_544 2
O6 Ga1 O4 38.8(12) 2_545 2
O6 Ga1 O4 146.9(12) 1_545 2
O7 Ga1 O4 78(2) 1_554 2
O7 Ga1 O4 49(2) 2_556 2
O5 Ga1 O4 106.2(18) 2_546 .
O5 Ga1 O4 111.6(14) 1_544 .
O6 Ga1 O4 146.9(12) 2_545 .
O6 Ga1 O4 38.8(12) 1_545 .
O7 Ga1 O4 49(2) 1_554 .
O7 Ga1 O4 78(2) 2_556 .
O4 Ga1 O4 108.7(18) 2 .
O5 Ga1 O2 57.9(16) 2_546 2_545
O5 Ga1 O2 66.7(15) 1_544 2_545
O6 Ga1 O2 55.4(11) 2_545 2_545
O6 Ga1 O2 118.9(12) 1_545 2_545
O7 Ga1 O2 146.7(18) 1_554 2_545
O7 Ga1 O2 113.4(19) 2_556 2_545
O4 Ga1 O2 92.8(11) 2 2_545
O4 Ga1 O2 157.5(13) . 2_545
O5 Ga1 O2 66.7(15) 2_546 1_545
O5 Ga1 O2 57.9(16) 1_544 1_545
O6 Ga1 O2 118.9(12) 2_545 1_545
O6 Ga1 O2 55.4(11) 1_545 1_545
O7 Ga1 O2 113.4(19) 1_554 1_545
O7 Ga1 O2 146.7(18) 2_556 1_545
O4 Ga1 O2 157.5(13) 2 1_545
O4 Ga1 O2 92.8(11) . 1_545
O2 Ga1 O2 66.9(15) 2_545 1_545
O5 Ga1 La1 101.5(15) 2_546 2_545
O5 Ga1 La1 41.5(14) 1_544 2_545
O6 Ga1 La1 40.6(8) 2_545 2_545
O6 Ga1 La1 135.2(8) 1_545 2_545
O7 Ga1 La1 103.2(17) 1_554 2_545
O7 Ga1 La1 120.1(18) 2_556 2_545
O4 Ga1 La1 74.1(10) 2 2_545
O4 Ga1 La1 148.3(8) . 2_545
O2 Ga1 La1 43.7(8) 2_545 2_545
O2 Ga1 La1 84.1(9) 1_545 2_545
O5 Ga1 La1 41.5(14) 2_546 1_545
O5 Ga1 La1 101.5(15) 1_544 1_545
O6 Ga1 La1 135.2(8) 2_545 1_545
O6 Ga1 La1 40.6(8) 1_545 1_545
O7 Ga1 La1 120.1(18) 1_554 1_545
O7 Ga1 La1 103.2(17) 2_556 1_545
O4 Ga1 La1 148.3(8) 2 1_545
O4 Ga1 La1 74.1(10) . 1_545
O2 Ga1 La1 84.1(9) 2_545 1_545
O2 Ga1 La1 43.7(8) 1_545 1_545
La1 Ga1 La1 120.7(2) 2_545 1_545
O5 Ta O5 113(3) 2_546 1_544
O5 Ta O6 95.7(16) 2_546 2_545
O5 Ta O6 81.1(15) 1_544 2_545
O5 Ta O6 81.1(15) 2_546 1_545
O5 Ta O6 95.7(16) 1_544 1_545
O6 Ta O6 174.2(16) 2_545 1_545
O5 Ta O7 155.1(14) 2_546 1_554
O5 Ta O7 85.0(19) 1_544 1_554
O6 Ta O7 104.7(19) 2_545 1_554
O6 Ta O7 79.6(19) 1_545 1_554
O5 Ta O7 85.0(19) 2_546 2_556
O5 Ta O7 155.1(14) 1_544 2_556
O6 Ta O7 79.6(19) 2_545 2_556
O6 Ta O7 104.7(19) 1_545 2_556
O7 Ta O7 85(3) 1_554 2_556
O5 Ta Ga4 162.5(14) 2_546 3_544
O5 Ta Ga4 52.3(14) 1_544 3_544
O6 Ta Ga4 90.4(7) 2_545 3_544
O6 Ta Ga4 91.3(7) 1_545 3_544
O7 Ta Ga4 33.6(17) 1_554 3_544
O7 Ta Ga4 112.2(17) 2_556 3_544
O5 Ta Ga4 52.3(14) 2_546 4_545
O5 Ta Ga4 162.5(14) 1_544 4_545
O6 Ta Ga4 91.3(7) 2_545 4_545
O6 Ta Ga4 90.4(7) 1_545 4_545
O7 Ta Ga4 112.2(17) 1_554 4_545
O7 Ta Ga4 33.6(17) 2_556 4_545
Ga4 Ta Ga4 144.2(4) 3_544 4_545
O5 Ta Ga3 33.3(14) 2_546 1_545
O5 Ta Ga3 99.8(14) 1_544 1_545
O6 Ta Ga3 62.9(7) 2_545 1_545
O6 Ta Ga3 113.2(8) 1_545 1_545
O7 Ta Ga3 165.4(18) 1_554 1_545
O7 Ta Ga3 85.3(17) 2_556 1_545
Ga4 Ta Ga3 145.7(2) 3_544 1_545
Ga4 Ta Ga3 62.77(14) 4_545 1_545
O5 Ta Ga3 99.8(14) 2_546 1_645
O5 Ta Ga3 33.3(14) 1_544 1_645
O6 Ta Ga3 113.2(8) 2_545 1_645
O6 Ta Ga3 62.9(7) 1_545 1_645
O7 Ta Ga3 85.3(17) 1_554 1_645
O7 Ta Ga3 165.4(18) 2_556 1_645
Ga4 Ta Ga3 62.77(14) 3_544 1_645
Ga4 Ta Ga3 145.7(2) 4_545 1_645
Ga3 Ta Ga3 106.3(4) 1_545 1_645
O5 Ta Ga4 113.6(14) 2_546 4_645
O5 Ta Ga4 86.5(14) 1_544 4_645
O6 Ta Ga4 150.7(8) 2_545 4_645
O6 Ta Ga4 32.7(8) 1_545 4_645
O7 Ta Ga4 47.5(18) 1_554 4_645
O7 Ta Ga4 103.0(18) 2_556 4_645
Ga4 Ta Ga4 61.3(3) 3_544 4_645
Ga4 Ta Ga4 107.0(2) 4_545 4_645
Ga3 Ta Ga4 145.88(19) 1_545 4_645
Ga3 Ta Ga4 62.45(13) 1_645 4_645
O5 Ta Ga4 86.5(14) 2_546 3_444
O5 Ta Ga4 113.6(14) 1_544 3_444
O6 Ta Ga4 32.7(8) 2_545 3_444
O6 Ta Ga4 150.7(8) 1_545 3_444
O7 Ta Ga4 103.0(18) 1_554 3_444
O7 Ta Ga4 47.5(18) 2_556 3_444
Ga4 Ta Ga4 107.0(2) 3_544 3_444
Ga4 Ta Ga4 61.3(3) 4_545 3_444
Ga3 Ta Ga4 62.45(13) 1_545 3_444
Ga3 Ta Ga4 145.88(19) 1_645 3_444
Ga4 Ta Ga4 144.5(4) 4_645 3_444
O1 Ga2 O3 119(2) 4_655 3_554
O1 Ga2 O2 119(2) 4_655 .
O3 Ga2 O2 93.8(19) 3_554 .
O1 Ga2 O4 110(2) 4_655 .
O3 Ga2 O4 90(2) 3_554 .
O2 Ga2 O4 120(2) . .
O1 Ga2 O1 175(3) 4_655 4
O3 Ga2 O1 59.5(14) 3_554 4
O2 Ga2 O1 56.5(15) . 4
O4 Ga2 O1 75.7(18) . 4
O1 Ga2 La1 138.4(17) 4_655 4_545
O3 Ga2 La1 51.5(10) 3_554 4_545
O2 Ga2 La1 102.3(12) . 4_545
O4 Ga2 La1 41.9(17) . 4_545
O1 Ga2 La1 45.8(9) 4 4_545
O1 Ga2 La2 136.0(18) 4_655 .
O3 Ga2 La2 104.2(9) 3_554 .
O2 Ga2 La2 46.7(15) . .
O4 Ga2 La2 74.5(18) . .
O1 Ga2 La2 44.8(10) 4 .
La1 Ga2 La2 74.51(14) 4_545 .
O1 Ga2 La1 132.3(17) 4_655 .
O3 Ga2 La1 45.6(11) 3_554 .
O2 Ga2 La1 48.4(14) . .
O4 Ga2 La1 114.4(15) . .
O1 Ga2 La1 42.7(9) 4 .
La1 Ga2 La1 74.55(11) 4_545 .
La2 Ga2 La1 74.74(16) . .
O1 Ga2 La2 42.8(18) 4_655 1_655
O3 Ga2 La2 162.0(10) 3_554 1_655
O2 Ga2 La2 95.7(13) . 1_655
O4 Ga2 La2 98.2(17) . 1_655
O1 Ga2 La2 138.1(10) 4 1_655
La1 Ga2 La2 139.8(3) 4_545 1_655
La2 Ga2 La2 93.4(3) . 1_655
La1 Ga2 La2 139.9(3) . 1_655
O1 Ga2 La1 44.6(17) 4_655 4_645
O3 Ga2 La1 97.1(11) 3_554 4_645
O2 Ga2 La1 163.8(12) . 4_645
O4 Ga2 La1 71.8(16) . 4_645
O1 Ga2 La1 139.7(10) 4 4_645
La1 Ga2 La1 93.9(2) 4_545 4_645
La2 Ga2 La1 139.9(3) . 4_645
La1 Ga2 La1 139.9(4) . 4_645
La2 Ga2 La1 70.76(13) 1_655 4_645
O1 Ga2 La1 39.1(17) 4_655 1_655
O3 Ga2 La1 92.5(10) 3_554 1_655
O2 Ga2 La1 96.7(14) . 1_655
O4 Ga2 La1 142.7(16) . 1_655
O1 Ga2 La1 135.8(9) 4 1_655
La1 Ga2 La1 139.8(3) 4_545 1_655
La2 Ga2 La1 139.8(3) . 1_655
La1 Ga2 La1 93.2(2) . 1_655
La2 Ga2 La1 71.28(13) 1_655 1_655
La1 Ga2 La1 70.94(10) 4_645 1_655
O1 Ga2 O4 74.6(19) 4_655 4_655
O3 Ga2 O4 52.1(13) 3_554 4_655
O2 Ga2 O4 94.0(19) . 4_655
O4 Ga2 O4 131.9(14) . 4_655
O1 Ga2 O4 101.7(13) 4 4_655
La1 Ga2 O4 102.5(10) 4_545 4_655
La2 Ga2 O4 136.3(9) . 4_655
La1 Ga2 O4 62.9(9) . 4_655
La2 Ga2 O4 111.8(9) 1_655 4_655
La1 Ga2 O4 83.4(10) 4_645 4_655
La1 Ga2 O4 40.6(9) 1_655 4_655
O2 Ga3 O2 118(3) 2 1_455
O2 Ga3 O5 102.7(19) 2 2_556
O2 Ga3 O5 102(2) 1_455 2_556
O2 Ga3 O5 102(2) 2 1_454
O2 Ga3 O5 102.7(19) 1_455 1_454
O5 Ga3 O5 131(4) 2_556 1_454
O2 Ga3 Ta 81.7(13) 2 1_565
O2 Ga3 Ta 139.6(14) 1_455 1_565
O5 Ga3 Ta 37.6(19) 2_556 1_565
O5 Ga3 Ta 107.2(16) 1_454 1_565
O2 Ga3 Ta 139.6(14) 2 1_465
O2 Ga3 Ta 81.7(13) 1_455 1_465
O5 Ga3 Ta 107.2(16) 2_556 1_465
O5 Ga3 Ta 37.6(19) 1_454 1_465
Ta Ga3 Ta 106.3(4) 1_565 1_465
O2 Ga3 O1 63.5(13) 2 3_454
O2 Ga3 O1 81.8(16) 1_455 3_454
O5 Ga3 O1 165.3(15) 2_556 3_454
O5 Ga3 O1 60(2) 1_454 3_454
Ta Ga3 O1 137.0(7) 1_565 3_454
Ta Ga3 O1 87.4(6) 1_465 3_454
O2 Ga3 O1 81.8(16) 2 4
O2 Ga3 O1 63.5(13) 1_455 4
O5 Ga3 O1 60(2) 2_556 4
O5 Ga3 O1 165.3(15) 1_454 4
Ta Ga3 O1 87.4(6) 1_565 4
Ta Ga3 O1 137.0(7) 1_465 4
O1 Ga3 O1 110.1(17) 3_454 4
O2 Ga3 O2 102.8(17) 2 2_455
O2 Ga3 O2 62.7(18) 1_455 2_455
O5 Ga3 O2 154.3(16) 2_556 2_455
O5 Ga3 O2 44.7(17) 1_454 2_455
Ta Ga3 O2 151.9(7) 1_565 2_455
Ta Ga3 O2 52.7(7) 1_465 2_455
O1 Ga3 O2 39.3(8) 3_454 2_455
O1 Ga3 O2 120.7(9) 4 2_455
O2 Ga3 O2 62.7(18) 2 .
O2 Ga3 O2 102.8(17) 1_455 .
O5 Ga3 O2 44.7(17) 2_556 .
O5 Ga3 O2 154.3(16) 1_454 .
Ta Ga3 O2 52.7(7) 1_565 .
Ta Ga3 O2 151.9(7) 1_465 .
O1 Ga3 O2 120.7(9) 3_454 .
O1 Ga3 O2 39.3(8) 4 .
O2 Ga3 O2 153.4(13) 2_455 .
O2 Ga3 O4 31.7(14) 2 2
O2 Ga3 O4 90.0(17) 1_455 2
O5 Ga3 O4 125.7(16) 2_556 2
O5 Ga3 O4 96(2) 1_454 2
Ta Ga3 O4 113.0(6) 1_565 2
Ta Ga3 O4 127.0(6) 1_465 2
O1 Ga3 O4 39.6(8) 3_454 2
O1 Ga3 O4 79.7(11) 4 2
O2 Ga3 O4 77.0(9) 2_455 2
O2 Ga3 O4 81.0(9) . 2
O2 Ga3 O4 90.0(17) 2 1_455
O2 Ga3 O4 31.7(14) 1_455 1_455
O5 Ga3 O4 96(2) 2_556 1_455
O5 Ga3 O4 125.7(16) 1_454 1_455
Ta Ga3 O4 127.0(6) 1_565 1_455
Ta Ga3 O4 113.0(6) 1_465 1_455
O1 Ga3 O4 79.7(11) 3_454 1_455
O1 Ga3 O4 39.6(8) 4 1_455
O2 Ga3 O4 81.0(9) 2_455 1_455
O2 Ga3 O4 77.0(9) . 1_455
O4 Ga3 O4 68.1(15) 2 1_455
O4 Ga4 O7 115(3) 4_655 3_554
O4 Ga4 O6 97.1(18) 4_655 4_645
O7 Ga4 O6 136(2) 3_554 4_645
O4 Ga4 O3 88(2) 4_655 3_554
O7 Ga4 O3 106(2) 3_554 3_554
O6 Ga4 O3 104.8(13) 4_645 3_554
O4 Ga4 Ta 143.3(17) 4_655 3
O7 Ga4 Ta 36.1(19) 3_554 3
O6 Ga4 Ta 119.6(9) 4_645 3
O3 Ga4 Ta 84.5(10) 3_554 3
O4 Ga4 Ta 102.2(16) 4_655 3_655
O7 Ga4 Ta 104.9(19) 3_554 3_655
O6 Ga4 Ta 35.3(8) 4_645 3_655
O3 Ga4 Ta 139.2(10) 3_554 3_655
Ta Ga4 Ta 107.0(2) 3 3_655
O4 Ga4 O1 53.4(18) 4_655 1_565
O7 Ga4 O1 67(2) 3_554 1_565
O6 Ga4 O1 150.3(10) 4_645 1_565
O3 Ga4 O1 80.0(12) 3_554 1_565
Ta Ga4 O1 89.9(6) 3 1_565
Ta Ga4 O1 137.2(7) 3_655 1_565
O4 Ga4 O1 63(2) 4_655 4_655
O7 Ga4 O1 166.6(19) 3_554 4_655
O6 Ga4 O1 56.3(11) 4_645 4_655
O3 Ga4 O1 60.8(9) 3_554 4_655
Ta Ga4 O1 138.1(7) 3 4_655
Ta Ga4 O1 88.4(6) 3_655 4_655
O1 Ga4 O1 105.0(8) 1_565 4_655
O4 Ga4 O4 109(3) 4_655 3
O7 Ga4 O4 33.6(18) 3_554 3
O6 Ga4 O4 108.4(12) 4_645 3
O3 Ga4 O4 140.0(11) 3_554 3
Ta Ga4 O4 60.0(7) 3 3
Ta Ga4 O4 73.9(7) 3_655 3
O1 Ga4 O4 82.0(11) 1_565 3
O1 Ga4 O4 159.1(9) 4_655 3
O4 Ga4 O2 133(2) 4_655 4_645
O7 Ga4 O2 112(2) 3_554 4_645
O6 Ga4 O2 39.4(9) 4_645 4_645
O3 Ga4 O2 88.2(11) 3_554 4_645
Ta Ga4 O2 83.0(6) 3 4_645
Ta Ga4 O2 56.0(6) 3_655 4_645
O1 Ga4 O2 166.8(9) 1_565 4_645
O1 Ga4 O2 73.8(10) 4_655 4_645
O4 Ga4 O2 103.8(11) 3 4_645
O4 Ga4 O2 63(2) 4_655 .
O7 Ga4 O2 120(2) 3_554 .
O6 Ga4 O2 101.3(10) 4_645 .
O3 Ga4 O2 25.8(9) 3_554 .
Ta Ga4 O2 107.9(5) 3 .
Ta Ga4 O2 134.8(6) 3_655 .
O1 Ga4 O2 70.2(11) 1_565 .
O1 Ga4 O2 46.4(7) 4_655 .
O4 Ga4 O2 150.1(10) 3 .
O2 Ga4 O2 101.4(11) 4_645 .
O4 Ga4 O2 39(2) 4_655 4_655
O7 Ga4 O2 82(2) 3_554 4_655
O6 Ga4 O2 110.6(9) 4_645 4_655
O3 Ga4 O2 117.2(15) 3_554 4_655
Ta Ga4 O2 117.1(6) 3 4_655
Ta Ga4 O2 92.7(6) 3_655 4_655
O1 Ga4 O2 45.4(7) 1_565 4_655
O1 Ga4 O2 100.2(10) 4_655 4_655
O4 Ga4 O2 70.4(10) 3 4_655
O2 Ga4 O2 147.7(10) 4_645 4_655
O2 Ga4 O2 96.1(10) . 4_655
Ga2 O1 La1 106(2) 4_645 1_545
Ga2 O1 La2 108(2) 4_645 3_545
La1 O1 La2 106.4(16) 1_545 3_545
Ga2 O1 La1 113(2) 4_645 4_545
La1 O1 La1 110.1(18) 1_545 4_545
La2 O1 La1 112.6(17) 3_545 4_545
Ga2 O1 O3 147(3) 4_645 2_556
La1 O1 O3 58.9(11) 1_545 2_556
La2 O1 O3 104.7(10) 3_545 2_556
La1 O1 O3 56.4(11) 4_545 2_556
Ga2 O1 O2 149(3) 4_645 4_545
La1 O1 O2 104.1(12) 1_545 4_545
La2 O1 O2 57.2(14) 3_545 4_545
La1 O1 O2 60.0(13) 4_545 4_545
O3 O1 O2 58.2(11) 2_556 4_545
Ga2 O1 O4 142(3) 4_645 4_545
La1 O1 O4 45.0(13) 1_545 4_545
La2 O1 O4 69.6(14) 3_545 4_545
La1 O1 O4 101.5(11) 4_545 4_545
O3 O1 O4 49.2(11) 2_556 4_545
O2 O1 O4 62.9(15) 4_545 4_545
Ga2 O1 O7 80(2) 4_645 3_544
La1 O1 O7 81.2(16) 1_545 3_544
La2 O1 O7 45.9(12) 3_545 3_544
La1 O1 O7 159(2) 4_545 3_544
O3 O1 O7 122.3(16) 2_556 3_544
O2 O1 O7 100.2(18) 4_545 3_544
O4 O1 O7 73.1(16) 4_545 3_544
Ga2 O1 O6 85.4(18) 4_645 1_545
La1 O1 O6 49.7(11) 1_545 1_545
La2 O1 O6 155.8(18) 3_545 1_545
La1 O1 O6 78.1(16) 4_545 1_545
O3 O1 O6 61.9(14) 2_556 1_545
O2 O1 O6 118.9(18) 4_545 1_545
O4 O1 O6 87.3(17) 4_545 1_545
O7 O1 O6 122(2) 3_544 1_545
Ga2 O1 O3 30.6(11) 4_645 2_656
La1 O1 O3 93.3(16) 1_545 2_656
La2 O1 O3 138.9(16) 3_545 2_656
La1 O1 O3 92.8(16) 4_545 2_656
O3 O1 O3 116(2) 2_556 2_656
O2 O1 O3 151(2) 4_545 2_656
O4 O1 O3 138(2) 4_545 2_656
O7 O1 O3 105.0(15) 3_544 2_656
O6 O1 O3 57.5(12) 1_545 2_656
Ga2 O1 O4 35.4(12) 4_645 4_645
La1 O1 O4 76.1(19) 1_545 4_645
La2 O1 O4 100(2) 3_545 4_645
La1 O1 O4 142.9(19) 4_545 4_645
O3 O1 O4 133(3) 2_556 4_645
O2 O1 O4 156(3) 4_545 4_645
O4 O1 O4 107(2) 4_545 4_645
O7 O1 O4 56.2(17) 3_544 4_645
O6 O1 O4 79.9(18) 1_545 4_645
O3 O1 O4 50.1(11) 2_656 4_645
Ga2 O1 O2 30.8(12) 4_645 4_645
La1 O1 O2 136.8(15) 1_545 4_645
La2 O1 O2 93.3(18) 3_545 4_645
La1 O1 O2 96.3(16) 4_545 4_645
O3 O1 O2 151(2) 2_556 4_645
O2 O1 O2 119(3) 4_545 4_645
O4 O1 O2 159(2) 4_545 4_645
O7 O1 O2 86.2(17) 3_544 4_645
O6 O1 O2 107.5(14) 1_545 4_645
O3 O1 O2 50.6(9) 2_656 4_645
O4 O1 O2 62.7(13) 4_645 4_645
Ga2 O1 O5 84.7(17) 4_645 3_544
La1 O1 O5 160(2) 1_545 3_544
La2 O1 O5 85.2(18) 3_545 3_544
La1 O1 O5 50.0(13) 4_545 3_544
O3 O1 O5 103.0(17) 2_556 3_544
O2 O1 O5 68.1(17) 4_545 3_544
O4 O1 O5 131.0(18) 4_545 3_544
O7 O1 O5 118(2) 3_544 3_544
O6 O1 O5 117(2) 1_545 3_544
O3 O1 O5 87.8(15) 2_656 3_544
O4 O1 O5 118.6(18) 4_645 3_544
O2 O1 O5 56.0(13) 4_645 3_544
Ga2 O1 Ga2 175(3) 4_645 4_545
La1 O1 Ga2 69.6(6) 1_545 4_545
La2 O1 Ga2 70.6(7) 3_545 4_545
La1 O1 Ga2 72.1(6) 4_545 4_545
O3 O1 Ga2 34.2(6) 2_556 4_545
O2 O1 Ga2 34.6(10) 4_545 4_545
O4 O1 Ga2 32.3(10) 4_545 4_545
O7 O1 Ga2 96.4(12) 3_544 4_545
O6 O1 Ga2 93.8(12) 1_545 4_545
O3 O1 Ga2 150(2) 2_656 4_545
O4 O1 Ga2 139(2) 4_645 4_545
O2 O1 Ga2 153(2) 4_645 4_545
O5 O1 Ga2 100.4(13) 3_544 4_545
Ga2 O1 Ga4 59.3(13) 4_645 1_545
La1 O1 Ga4 69.6(11) 1_545 1_545
La2 O1 Ga4 75.9(13) 3_545 1_545
La1 O1 Ga4 170.7(15) 4_545 1_545
O3 O1 Ga4 126.5(17) 2_556 1_545
O2 O1 Ga4 129.3(19) 4_545 1_545
O4 O1 Ga4 84.8(15) 4_545 1_545
O7 O1 Ga4 30.1(10) 3_544 1_545
O6 O1 Ga4 95.6(14) 1_545 1_545
O3 O1 Ga4 78.0(9) 2_656 1_545
O4 O1 Ga4 27.9(12) 4_645 1_545
O2 O1 Ga4 79.0(11) 4_645 1_545
O5 O1 Ga4 129.8(15) 3_544 1_545
Ga2 O1 Ga4 115.5(13) 4_545 1_545
Ga2 O1 Ga3 63.5(13) 4_645 3_645
La1 O1 Ga3 167.5(14) 1_545 3_645
La2 O1 Ga3 72.5(13) 3_545 3_645
La1 O1 Ga3 81.3(13) 4_545 3_645
O3 O1 Ga3 133.7(17) 2_556 3_645
O2 O1 Ga3 85.9(18) 4_545 3_645
O4 O1 Ga3 140(2) 4_545 3_645
O7 O1 Ga3 89.7(16) 3_544 3_645
O6 O1 Ga3 131.6(13) 1_545 3_645
O3 O1 Ga3 80.6(10) 2_656 3_645
O4 O1 Ga3 91.7(14) 4_645 3_645
O2 O1 Ga3 32.9(10) 4_645 3_645
O5 O1 Ga3 31.6(10) 3_544 3_645
Ga2 O1 Ga3 120.4(14) 4_545 3_645
Ga4 O1 Ga3 98.3(10) 1_545 3_645
Ga2 O1 Ga4 62.2(14) 4_645 4_645
La1 O1 Ga4 78.3(13) 1_545 4_645
La2 O1 Ga4 170.5(10) 3_545 4_645
La1 O1 Ga4 72.5(13) 4_545 4_645
O3 O1 Ga4 84.8(16) 2_556 4_645
O2 O1 Ga4 130(2) 4_545 4_645
O4 O1 Ga4 118.1(19) 4_545 4_645
O7 O1 Ga4 128.6(15) 3_544 4_645
O6 O1 Ga4 30.8(7) 1_545 4_645
O3 O1 Ga4 31.6(8) 2_656 4_645
O4 O1 Ga4 73.2(14) 4_645 4_645
O2 O1 Ga4 78.0(11) 4_645 4_645
O5 O1 Ga4 92.8(15) 3_544 4_645
Ga2 O1 Ga4 118.9(14) 4_545 4_645
Ga4 O1 Ga4 98.5(10) 1_545 4_645
Ga3 O1 Ga4 101.1(9) 3_645 4_645
Ga2 O1 O4 72.5(17) 4_645 .
La1 O1 O4 101(2) 1_545 .
La2 O1 O4 151(2) 3_545 .
La1 O1 O4 47.0(13) 4_545 .
O3 O1 O4 80.9(18) 2_556 .
O2 O1 O4 107(2) 4_545 .
O4 O1 O4 127.8(16) 4_545 .
O7 O1 O4 151.4(17) 3_544 .
O6 O1 O4 51.0(15) 1_545 .
O3 O1 O4 46.5(13) 2_656 .
O4 O1 O4 96.2(12) 4_645 .
O2 O1 O4 73.0(14) 4_645 .
O5 O1 O4 66.3(18) 3_544 .
Ga2 O1 O4 111.1(16) 4_545 .
Ga4 O1 O4 123.8(15) 1_545 .
Ga3 O1 O4 83.3(15) 3_645 .
Ga4 O1 O4 28.8(11) 4_645 .
Ga2 O1 O3 76.3(16) 4_645 3_544
La1 O1 O3 40.6(9) 1_545 3_544
La2 O1 O3 90.5(15) 3_545 3_544
La1 O1 O3 149(2) 4_545 3_544
O3 O1 O3 98.8(14) 2_556 3_544
O2 O1 O3 126.4(17) 4_545 3_544
O4 O1 O3 66.2(14) 4_545 3_544
O7 O1 O3 48.6(13) 3_544 3_544
O6 O1 O3 73.0(13) 1_545 3_544
O3 O1 O3 81.4(10) 2_656 3_544
O4 O1 O3 41.1(15) 4_645 3_544
O2 O1 O3 103.1(13) 4_645 3_544
O5 O1 O3 158.2(13) 3_544 3_544
Ga2 O1 O3 98.3(10) 4_545 3_544
Ga4 O1 O3 29.1(7) 1_545 3_544
Ga3 O1 O3 127.1(11) 3_645 3_544
Ga4 O1 O3 87.9(12) 4_645 3_544
O4 O1 O3 116.7(19) . 3_544
Ga2 O1 O2 81.8(17) 4_645 3_545
La1 O1 O2 147(2) 1_545 3_545
La2 O1 O2 42.1(10) 3_545 3_545
La1 O1 O2 95.3(17) 4_545 3_545
O3 O1 O2 128.1(17) 2_556 3_545
O2 O1 O2 70.0(19) 4_545 3_545
O4 O1 O2 110.6(19) 4_545 3_545
O7 O1 O2 68.3(16) 3_544 3_545
O6 O1 O2 162.0(14) 1_545 3_545
O3 O1 O2 106.7(14) 2_656 3_545
O4 O1 O2 96.5(18) 4_645 3_545
O2 O1 O2 56.1(15) 4_645 3_545
O5 O1 O2 49.8(15) 3_544 3_545
Ga2 O1 O2 100.1(13) 4_545 3_545
Ga4 O1 O2 88.7(13) 1_545 3_545
Ga3 O1 O2 30.4(8) 3_645 3_545
Ga4 O1 O2 131.2(12) 4_645 3_545
O4 O1 O2 112.5(19) . 3_545
O3 O1 O2 115.7(17) 3_544 3_545
Ga2 O1 O7 117(2) 4_645 4_546
La1 O1 O7 77.0(13) 1_545 4_546
La2 O1 O7 29.4(10) 3_545 4_546
La1 O1 O7 124.8(12) 4_545 4_546
O3 O1 O7 89.9(12) 2_556 4_546
O2 O1 O7 65.2(16) 4_545 4_546
O4 O1 O7 44.4(15) 4_545 4_546
O7 O1 O7 38.0(14) 3_544 4_546
O6 O1 O7 126.5(17) 1_545 4_546
O3 O1 O7 142.3(15) 2_656 4_546
O4 O1 O7 92.3(17) 4_645 4_546
O2 O1 O7 115.3(19) 4_645 4_546
O5 O1 O7 113(2) 3_544 4_546
Ga2 O1 O7 59.2(10) 4_545 4_546
Ga4 O1 O7 64.4(10) 1_545 4_546
Ga3 O1 O7 101.2(16) 3_645 4_546
Ga4 O1 O7 153.7(18) 4_645 4_546
O4 O1 O7 170.3(12) . 4_546
O3 O1 O7 67.5(11) 3_544 4_546
O2 O1 O7 71.0(15) 3_545 4_546
Ga2 O1 O5 118(2) 4_645 2_546
La1 O1 O5 28.7(10) 1_545 2_546
La2 O1 O5 121.0(12) 3_545 2_546
La1 O1 O5 81.4(14) 4_545 2_546
O3 O1 O5 35.2(11) 2_556 2_546
O2 O1 O5 91.4(14) 4_545 2_546
O4 O1 O5 51.4(15) 4_545 2_546
O7 O1 O5 108.9(19) 3_544 2_546
O6 O1 O5 36.6(9) 1_545 2_546
O3 O1 O5 93.4(16) 2_656 2_546
O4 O1 O5 98(2) 4_645 2_546
O2 O1 O5 143.9(17) 4_645 2_546
O5 O1 O5 131.3(18) 3_544 2_546
Ga2 O1 O5 59.8(9) 4_545 2_546
Ga4 O1 O5 97.7(15) 1_545 2_546
Ga3 O1 O5 161.3(18) 3_645 2_546
Ga4 O1 O5 66.9(11) 4_645 2_546
O4 O1 O5 79.8(16) . 2_546
O3 O1 O5 68.6(12) 3_544 2_546
O2 O1 O5 159.8(12) 3_545 2_546
O7 O1 O5 94.4(15) 4_546 2_546
Ga2 O1 O6 119(2) 4_645 4_545
La1 O1 O6 125.8(11) 1_545 4_545
La2 O1 O6 86.6(12) 3_545 4_545
La1 O1 O6 26.5(8) 4_545 4_545
O3 O1 O6 67.0(11) 2_556 4_545
O2 O1 O6 40.6(12) 4_545 4_545
O4 O1 O6 98.3(12) 4_545 4_545
O7 O1 O6 132.3(17) 3_544 4_545
O6 O1 O6 104.2(15) 1_545 4_545
O3 O1 O6 110.7(15) 2_656 4_545
O4 O1 O6 154.7(17) 4_645 4_545
O2 O1 O6 92.7(15) 4_645 4_545
O5 O1 O6 37.0(9) 3_544 4_545
Ga2 O1 O6 66.0(7) 4_545 4_545
Ga4 O1 O6 160.0(16) 1_545 4_545
Ga3 O1 O6 66.7(9) 3_645 4_545
Ga4 O1 O6 97.4(12) 4_645 4_545
O4 O1 O6 69.5(15) . 4_545
O3 O1 O6 164.1(7) 3_544 4_545
O2 O1 O6 71.7(11) 3_545 4_545
O7 O1 O6 104.2(12) 4_546 4_545
O5 O1 O6 99.6(12) 2_546 4_545
Ga2 O1 O2 79.8(17) 4_645 1_545
La1 O1 O2 27.7(7) 1_545 1_545
La2 O1 O2 124.0(17) 3_545 1_545
La1 O1 O2 114.1(18) 4_545 1_545
O3 O1 O2 77.8(13) 2_556 1_545
O2 O1 O2 130.9(14) 4_545 1_545
O4 O1 O2 72.3(16) 4_545 1_545
O7 O1 O2 84.6(15) 3_544 1_545
O6 O1 O2 37.1(10) 1_545 1_545
O3 O1 O2 66.1(11) 2_656 1_545
O4 O1 O2 55.4(17) 4_645 1_545
O2 O1 O2 110.3(12) 4_645 1_545
O5 O1 O2 150.1(17) 3_544 1_545
Ga2 O1 O2 96.3(11) 4_545 1_545
Ga4 O1 O2 61.1(10) 1_545 1_545
Ga3 O1 O2 143.2(8) 3_645 1_545
Ga4 O1 O2 57.3(9) 4_645 1_545
O4 O1 O2 84.6(17) . 1_545
O3 O1 O2 36.0(7) 3_544 1_545
O2 O1 O2 149.5(16) 3_545 1_545
O7 O1 O2 96.4(14) 4_546 1_545
O5 O1 O2 42.7(9) 2_546 1_545
O6 O1 O2 138.7(14) 4_545 1_545
Ga2 O1 O3 84.7(15) 4_645 3_554
La1 O1 O3 129.1(17) 1_545 3_554
La2 O1 O3 117.1(16) 3_545 3_554
La1 O1 O3 29.5(7) 4_545 3_554
O3 O1 O3 84.7(14) 2_556 3_554
O2 O1 O3 80.3(15) 4_545 3_554
O4 O1 O3 131.0(14) 4_545 3_554
O7 O1 O3 148.9(17) 3_544 3_554
O6 O1 O3 83.2(13) 1_545 3_554
O3 O1 O3 71.0(10) 2_656 3_554
O4 O1 O3 118.4(12) 4_645 3_554
O2 O1 O3 67.3(11) 4_645 3_554
O5 O1 O3 33.5(12) 3_544 3_554
Ga2 O1 O3 100.6(11) 4_545 3_554
Ga4 O1 O3 143.9(5) 1_545 3_554
Ga3 O1 O3 59.2(8) 3_645 3_554
Ga4 O1 O3 63.1(8) 4_645 3_554
O4 O1 O3 34.5(13) . 3_554
O3 O1 O3 150.5(14) 3_544 3_554
O2 O1 O3 83.1(10) 3_545 3_554
O7 O1 O3 142.1(15) 4_546 3_554
O5 O1 O3 102.1(14) 2_546 3_554
O6 O1 O3 39.7(7) 4_545 3_554
O2 O1 O3 118.8(14) 1_545 3_554
Ga2 O1 Ga4 133(2) 4_645 1_445
La1 O1 Ga4 51.6(6) 1_545 1_445
La2 O1 Ga4 57.1(7) 3_545 1_445
La1 O1 Ga4 114.0(5) 4_545 1_445
O3 O1 Ga4 64.4(9) 2_556 1_445
O2 O1 Ga4 65.9(11) 4_545 1_445
O4 O1 Ga4 15.5(11) 4_545 1_445
O7 O1 Ga4 58.1(10) 3_544 1_445
O6 O1 Ga4 98.9(12) 1_545 1_445
O3 O1 Ga4 140.7(16) 2_656 1_445
O4 O1 Ga4 98.6(17) 4_645 1_445
O2 O1 Ga4 143.4(18) 4_645 1_445
O5 O1 Ga4 131.4(14) 3_544 1_445
Ga2 O1 Ga4 42.1(5) 4_545 1_445
Ga4 O1 Ga4 73.5(8) 1_545 1_445
Ga3 O1 Ga4 129.6(14) 3_645 1_445
Ga4 O1 Ga4 129.2(13) 4_645 1_445
O4 O1 Ga4 143.1(16) . 1_445
O3 O1 Ga4 60.6(7) 3_544 1_445
O2 O1 Ga4 99.2(12) 3_545 1_445
O7 O1 Ga4 29.7(8) 4_546 1_445
O5 O1 Ga4 64.8(10) 2_546 1_445
O6 O1 Ga4 105.2(5) 4_545 1_445
O2 O1 Ga4 76.5(9) 1_545 1_445
O3 O1 Ga4 142.5(7) 3_554 1_445
Ga2 O1 Ga4 137(2) 4_645 4_545
La1 O1 Ga4 59.0(8) 1_545 4_545
La2 O1 Ga4 114.3(4) 3_545 4_545
La1 O1 Ga4 52.7(8) 4_545 4_545
O3 O1 Ga4 9.7(8) 2_556 4_545
O2 O1 Ga4 65.5(13) 4_545 4_545
O4 O1 Ga4 57.2(11) 4_545 4_545
O7 O1 Ga4 129.7(13) 3_544 4_545
O6 O1 Ga4 53.7(8) 1_545 4_545
O3 O1 Ga4 106.8(16) 2_656 4_545
O4 O1 Ga4 129(2) 4_645 4_545
O2 O1 Ga4 143.9(17) 4_645 4_545
O5 O1 Ga4 101.7(13) 3_544 4_545
Ga2 O1 Ga4 43.8(5) 4_545 4_545
Ga4 O1 Ga4 128.5(13) 1_545 4_545
Ga3 O1 Ga4 133.2(13) 3_645 4_545
Ga4 O1 Ga4 75.2(10) 4_645 4_545
O4 O1 Ga4 71.8(13) . 4_545
O3 O1 Ga4 99.6(11) 3_544 4_545
O2 O1 Ga4 134.2(11) 3_545 4_545
O7 O1 Ga4 99.2(9) 4_546 4_545
O5 O1 Ga4 32.1(7) 2_546 4_545
O6 O1 Ga4 67.6(7) 4_545 4_545
O2 O1 Ga4 74.1(9) 1_545 4_545
O3 O1 Ga4 79.2(9) 3_554 4_545
Ga4 O1 Ga4 72.6(4) 1_445 4_545
Ga2 O1 Ga3 140(2) 4_645 3_545
La1 O1 Ga3 113.1(4) 1_545 3_545
La2 O1 Ga3 53.5(7) 3_545 3_545
La1 O1 Ga3 60.5(8) 4_545 3_545
O3 O1 Ga3 66.9(9) 2_556 3_545
O2 O1 Ga3 9.3(11) 4_545 3_545
O4 O1 Ga3 70.7(12) 4_545 3_545
O7 O1 Ga3 98.5(13) 3_544 3_545
O6 O1 Ga3 126.3(11) 1_545 3_545
O3 O1 Ga3 147.0(16) 2_656 3_545
O4 O1 Ga3 153(2) 4_645 3_545
O2 O1 Ga3 109.5(16) 4_645 3_545
O5 O1 Ga3 60.6(11) 3_544 3_545
Ga2 O1 Ga3 43.8(5) 4_545 3_545
Ga4 O1 Ga3 128.5(13) 1_545 3_545
Ga3 O1 Ga3 76.7(9) 3_645 3_545
Ga4 O1 Ga3 132.9(13) 4_645 3_545
O4 O1 Ga3 106.7(16) . 3_545
O3 O1 Ga3 131.5(10) 3_544 3_545
O2 O1 Ga3 61.2(9) 3_545 3_545
O7 O1 Ga3 66.5(10) 4_546 3_545
O5 O1 Ga3 100.6(7) 2_546 3_545
O6 O1 Ga3 37.7(5) 4_545 3_545
O2 O1 Ga3 140.1(8) 1_545 3_545
O3 O1 Ga3 76.9(9) 3_554 3_545
Ga4 O1 Ga3 71.9(4) 1_445 3_545
Ga4 O1 Ga3 73.7(4) 4_545 3_545
Ga2 O1 O4 77.2(18) 4_645 3_545
La1 O1 O4 112.7(16) 1_545 3_545
La2 O1 O4 31.4(8) 3_545 3_545
La1 O1 O4 131(2) 4_545 3_545
O3 O1 O4 135.2(14) 2_556 3_545
O2 O1 O4 86.5(18) 4_545 3_545
O4 O1 O4 92.0(17) 4_545 3_545
O7 O1 O4 32.0(13) 3_544 3_545
O6 O1 O4 150.4(16) 1_545 3_545
O3 O1 O4 107.8(12) 2_656 3_545
O4 O1 O4 72.0(19) 4_645 3_545
O2 O1 O4 67.6(14) 4_645 3_545
O5 O1 O4 85.7(17) 3_544 3_545
Ga2 O1 O4 101.3(12) 4_545 3_545
Ga4 O1 O4 54.9(9) 1_545 3_545
Ga3 O1 O4 59.8(11) 3_645 3_545
Ga4 O1 O4 139.3(8) 4_645 3_545
O4 O1 O4 140.0(17) . 3_545
O3 O1 O4 79.7(12) 3_544 3_545
O2 O1 O4 36.4(11) 3_545 3_545
O7 O1 O4 47.7(11) 4_546 3_545
O5 O1 O4 138.6(16) 2_546 3_545
O6 O1 O4 105.1(13) 4_545 3_545
O2 O1 O4 115.1(13) 1_545 3_545
O3 O1 O4 118.2(13) 3_554 3_545
Ga4 O1 O4 76.8(9) 1_445 3_545
Ga4 O1 O4 144.9(9) 4_545 3_545
Ga3 O1 O4 80.8(11) 3_545 3_545
Ga2 O1 Ta 97.0(18) 4_645 3_545
La1 O1 Ta 68.3(11) 1_545 3_545
La2 O1 Ta 44.8(8) 3_545 3_545
La1 O1 Ta 148.5(9) 4_545 3_545
O3 O1 Ta 103.0(11) 2_556 3_545
O2 O1 Ta 89.3(15) 4_545 3_545
O4 O1 Ta 53.8(12) 4_545 3_545
O7 O1 Ta 19.3(9) 3_544 3_545
O6 O1 Ta 115.4(15) 1_545 3_545
O3 O1 Ta 118.6(12) 2_656 3_545
O4 O1 Ta 68.5(15) 4_645 3_545
O2 O1 Ta 105.4(15) 4_645 3_545
O5 O1 Ta 128.0(18) 3_544 3_545
Ga2 O1 Ta 78.5(8) 4_545 3_545
Ga4 O1 Ta 40.6(5) 1_545 3_545
Ga3 O1 Ta 104.9(12) 3_645 3_545
Ga4 O1 Ta 133.8(13) 4_645 3_545
O4 O1 Ta 162.5(18) . 3_545
O3 O1 Ta 46.0(7) 3_544 3_545
O2 O1 Ta 78.9(12) 3_545 3_545
O7 O1 Ta 24.1(7) 4_546 3_545
O5 O1 Ta 93.5(12) 2_546 3_545
O6 O1 Ta 127.9(10) 4_545 3_545
O2 O1 Ta 79.6(10) 1_545 3_545
O3 O1 Ta 161.4(14) 3_554 3_545
Ga4 O1 Ta 38.8(4) 1_445 3_545
Ga4 O1 Ta 110.6(7) 4_545 3_545
Ga3 O1 Ta 90.4(8) 3_545 3_545
O4 O1 Ta 45.2(7) 3_545 3_545
Ga2 O1 Ga1 97.0(18) 4_645 3_545
La1 O1 Ga1 68.3(11) 1_545 3_545
La2 O1 Ga1 44.8(8) 3_545 3_545
La1 O1 Ga1 148.5(9) 4_545 3_545
O3 O1 Ga1 103.0(11) 2_556 3_545
O2 O1 Ga1 89.3(15) 4_545 3_545
O4 O1 Ga1 53.8(12) 4_545 3_545
O7 O1 Ga1 19.3(9) 3_544 3_545
O6 O1 Ga1 115.4(15) 1_545 3_545
O3 O1 Ga1 118.6(12) 2_656 3_545
O4 O1 Ga1 68.5(15) 4_645 3_545
O2 O1 Ga1 105.4(15) 4_645 3_545
O5 O1 Ga1 128.0(18) 3_544 3_545
Ga2 O1 Ga1 78.5(8) 4_545 3_545
Ga4 O1 Ga1 40.6(5) 1_545 3_545
Ga3 O1 Ga1 104.9(12) 3_645 3_545
Ga4 O1 Ga1 133.8(13) 4_645 3_545
O4 O1 Ga1 162.5(18) . 3_545
O3 O1 Ga1 46.0(7) 3_544 3_545
O2 O1 Ga1 78.9(12) 3_545 3_545
O7 O1 Ga1 24.1(7) 4_546 3_545
O5 O1 Ga1 93.5(12) 2_546 3_545
O6 O1 Ga1 127.9(10) 4_545 3_545
O2 O1 Ga1 79.6(10) 1_545 3_545
O3 O1 Ga1 161.4(14) 3_554 3_545
Ga4 O1 Ga1 38.8(4) 1_445 3_545
Ga4 O1 Ga1 110.6(7) 4_545 3_545
Ga3 O1 Ga1 90.4(8) 3_545 3_545
O4 O1 Ga1 45.2(7) 3_545 3_545
Ta O1 Ga1 0.00(9) 3_545 3_545
Ga2 O1 Ga1 99.7(19) 4_645 .
La1 O1 Ga1 46.7(9) 1_545 .
La2 O1 Ga1 146.4(10) 3_545 .
La1 O1 Ga1 70.8(13) 4_545 .
O3 O1 Ga1 47.4(11) 2_556 .
O2 O1 Ga1 104.7(16) 4_545 .
O4 O1 Ga1 77.0(14) 4_545 .
O7 O1 Ga1 126.1(17) 3_544 .
O6 O1 Ga1 14.5(5) 1_545 .
O3 O1 Ga1 71.2(13) 2_656 .
O4 O1 Ga1 92.7(18) 4_645 .
O2 O1 Ga1 120.0(15) 4_645 .
O5 O1 Ga1 115.9(17) 3_544 .
Ga2 O1 Ga1 79.7(9) 4_545 .
Ga4 O1 Ga1 104.5(12) 1_545 .
Ga3 O1 Ga1 138.6(13) 3_645 .
Ga4 O1 Ga1 42.0(6) 4_645 .
O4 O1 Ga1 55.3(14) . .
O3 O1 Ga1 78.5(11) 3_544 .
O2 O1 Ga1 165.6(16) 3_545 .
O7 O1 Ga1 119.8(13) 4_546 .
O5 O1 Ga1 25.6(8) 2_546 .
O6 O1 Ga1 95.4(10) 4_545 .
O2 O1 Ga1 43.5(8) 1_545 .
O3 O1 Ga1 82.8(10) 3_554 .
Ga4 O1 Ga1 90.3(8) 1_445 .
Ga4 O1 Ga1 39.3(4) 4_545 .
Ga3 O1 Ga1 112.5(7) 3_545 .
O4 O1 Ga1 158.0(14) 3_545 .
Ta O1 Ga1 115.0(10) 3_545 .
Ga1 O1 Ga1 115.0(10) 3_545 .
Ga2 O1 Ta 99.7(19) 4_645 .
La1 O1 Ta 46.7(9) 1_545 .
La2 O1 Ta 146.4(10) 3_545 .
La1 O1 Ta 70.8(13) 4_545 .
O3 O1 Ta 47.4(11) 2_556 .
O2 O1 Ta 104.7(16) 4_545 .
O4 O1 Ta 77.0(14) 4_545 .
O7 O1 Ta 126.1(17) 3_544 .
O6 O1 Ta 14.5(5) 1_545 .
O3 O1 Ta 71.2(13) 2_656 .
O4 O1 Ta 92.7(18) 4_645 .
O2 O1 Ta 120.0(15) 4_645 .
O5 O1 Ta 115.9(17) 3_544 .
Ga2 O1 Ta 79.7(9) 4_545 .
Ga4 O1 Ta 104.5(12) 1_545 .
Ga3 O1 Ta 138.6(13) 3_645 .
Ga4 O1 Ta 42.0(6) 4_645 .
O4 O1 Ta 55.3(14) . .
O3 O1 Ta 78.5(11) 3_544 .
O2 O1 Ta 165.6(16) 3_545 .
O7 O1 Ta 119.8(13) 4_546 .
O5 O1 Ta 25.6(8) 2_546 .
O6 O1 Ta 95.4(10) 4_545 .
O2 O1 Ta 43.5(8) 1_545 .
O3 O1 Ta 82.8(10) 3_554 .
Ga4 O1 Ta 90.3(8) 1_445 .
Ga4 O1 Ta 39.3(4) 4_545 .
Ga3 O1 Ta 112.5(7) 3_545 .
O4 O1 Ta 158.0(14) 3_545 .
Ta O1 Ta 115.0(10) 3_545 .
Ga1 O1 Ta 115.0(10) 3_545 .
Ga1 O1 Ta 0.00(17) . .
Ga2 O1 Ta 103.5(18) 4_645 3
La1 O1 Ta 149.0(8) 1_545 3
La2 O1 Ta 72.3(12) 3_545 3
La1 O1 Ta 48.1(10) 4_545 3
O3 O1 Ta 91.0(12) 2_556 3
O2 O1 Ta 48.1(13) 4_545 3
O4 O1 Ta 110.9(14) 4_545 3
O7 O1 Ta 113.4(17) 3_544 3
O6 O1 Ta 125.0(15) 1_545 3
O3 O1 Ta 107.8(13) 2_656 3
O4 O1 Ta 134.8(17) 4_645 3
O2 O1 Ta 73.3(13) 4_645 3
O5 O1 Ta 20.2(9) 3_544 3
Ga2 O1 Ta 81.4(8) 4_545 3
Ga4 O1 Ta 135.9(14) 1_545 3
Ga3 O1 Ta 43.2(6) 3_645 3
Ga4 O1 Ta 108.2(12) 4_645 3
O4 O1 Ta 79.7(15) . 3
O3 O1 Ta 162.0(16) 3_544 3
O2 O1 Ta 47.4(9) 3_545 3
O7 O1 Ta 97.6(14) 4_546 3
O5 O1 Ta 124.8(11) 2_546 3
O6 O1 Ta 25.2(4) 4_545 3
O2 O1 Ta 162.0(14) 1_545 3
O3 O1 Ta 45.1(7) 3_554 3
Ga4 O1 Ta 111.5(7) 1_445 3
Ga4 O1 Ta 92.6(7) 4_545 3
Ga3 O1 Ta 40.4(4) 3_545 3
O4 O1 Ta 82.7(12) 3_545 3
Ta O1 Ta 117.0(11) 3_545 3
Ga1 O1 Ta 117.0(11) 3_545 3
Ga1 O1 Ta 118.9(11) . 3
Ta O1 Ta 118.9(11) . 3
Ga2 O1 Ga1 103.5(18) 4_645 3
La1 O1 Ga1 149.0(8) 1_545 3
La2 O1 Ga1 72.3(12) 3_545 3
La1 O1 Ga1 48.1(10) 4_545 3
O3 O1 Ga1 91.0(12) 2_556 3
O2 O1 Ga1 48.1(13) 4_545 3
O4 O1 Ga1 110.9(14) 4_545 3
O7 O1 Ga1 113.4(17) 3_544 3
O6 O1 Ga1 125.0(15) 1_545 3
O3 O1 Ga1 107.8(13) 2_656 3
O4 O1 Ga1 134.8(17) 4_645 3
O2 O1 Ga1 73.3(13) 4_645 3
O5 O1 Ga1 20.2(9) 3_544 3
Ga2 O1 Ga1 81.4(8) 4_545 3
Ga4 O1 Ga1 135.9(14) 1_545 3
Ga3 O1 Ga1 43.2(6) 3_645 3
Ga4 O1 Ga1 108.2(12) 4_645 3
O4 O1 Ga1 79.7(15) . 3
O3 O1 Ga1 162.0(16) 3_544 3
O2 O1 Ga1 47.4(9) 3_545 3
O7 O1 Ga1 97.6(14) 4_546 3
O5 O1 Ga1 124.8(11) 2_546 3
O6 O1 Ga1 25.2(4) 4_545 3
O2 O1 Ga1 162.0(14) 1_545 3
O3 O1 Ga1 45.1(7) 3_554 3
Ga4 O1 Ga1 111.5(7) 1_445 3
Ga4 O1 Ga1 92.6(7) 4_545 3
Ga3 O1 Ga1 40.4(4) 3_545 3
O4 O1 Ga1 82.7(12) 3_545 3
Ta O1 Ga1 117.0(11) 3_545 3
Ga1 O1 Ga1 117.0(11) 3_545 3
Ga1 O1 Ga1 118.9(11) . 3
Ta O1 Ga1 118.9(11) . 3
Ta O1 Ga1 0.00(9) 3 3
Ga2 O1 O5 50.5(15) 4_645 2_646
La1 O1 O5 63.4(11) 1_545 2_646
La2 O1 O5 144.2(17) 3_545 2_646
La1 O1 O5 102.9(16) 4_545 2_646
O3 O1 O5 98.3(17) 2_556 2_646
O2 O1 O5 156(2) 4_545 2_646
O4 O1 O5 108.4(19) 4_545 2_646
O7 O1 O5 98.5(17) 3_544 2_646
O6 O1 O5 36.8(8) 1_545 2_646
O3 O1 O5 29.9(10) 2_656 2_646
O4 O1 O5 45.6(15) 4_645 2_646
O2 O1 O5 78.1(11) 4_645 2_646
O5 O1 O5 116.0(14) 3_544 2_646
Ga2 O1 O5 127.4(15) 4_545 2_646
Ga4 O1 O5 68.4(11) 1_545 2_646
Ga3 O1 O5 109.9(7) 3_645 2_646
Ga4 O1 O5 30.6(8) 4_645 2_646
O4 O1 O5 58.7(14) . 2_646
O3 O1 O5 58.8(11) 3_544 2_646
O2 O1 O5 132.2(10) 3_545 2_646
O7 O1 O5 126.3(18) 4_546 2_646
O5 O1 O5 67.6(11) 2_546 2_646
O6 O1 O5 127.9(15) 4_545 2_646
O2 O1 O5 36.2(8) 1_545 2_646
O3 O1 O5 91.7(11) 3_554 2_646
Ga4 O1 O5 112.3(13) 1_445 2_646
Ga4 O1 O5 90.4(11) 4_545 2_646
Ga3 O1 O5 161.8(14) 3_545 2_646
O4 O1 O5 117.3(12) 3_545 2_646
Ta O1 O5 103.7(12) 3_545 2_646
Ga1 O1 O5 103.7(12) 3_545 2_646
Ga1 O1 O5 51.2(8) . 2_646
Ta O1 O5 51.2(8) . 2_646
Ta O1 O5 134.8(12) 3 2_646
Ga1 O1 O5 134.8(12) 3 2_646
Ga2 O1 O6 110.2(19) 4_645 4_535
La1 O1 O6 46.4(8) 1_545 4_535
La2 O1 O6 61.0(10) 3_545 4_535
La1 O1 O6 135.6(7) 4_545 4_535
O3 O1 O6 81.7(11) 2_556 4_535
O2 O1 O6 87.1(13) 4_545 4_535
O4 O1 O6 34.1(11) 4_545 4_535
O7 O1 O6 41.8(11) 3_544 4_535
O6 O1 O6 95.8(14) 1_545 4_535
O3 O1 O6 121.1(14) 2_656 4_535
O4 O1 O6 76.0(16) 4_645 4_535
O2 O1 O6 126.8(16) 4_645 4_535
O5 O1 O6 145.7(18) 3_544 4_535
Ga2 O1 O6 64.5(7) 4_545 4_535
Ga4 O1 O6 51.1(7) 1_545 4_535
Ga3 O1 O6 128.4(15) 3_645 4_535
Ga4 O1 O6 121.5(14) 4_645 4_535
O4 O1 O6 147(2) . 4_535
O3 O1 O6 39.6(6) 3_544 4_535
O2 O1 O6 100.5(14) 3_545 4_535
O7 O1 O6 32.3(9) 4_546 4_535
O5 O1 O6 69.7(10) 2_546 4_535
O6 O1 O6 127.4(8) 4_545 4_535
O2 O1 O6 64.2(9) 1_545 4_535
O3 O1 O6 165.0(7) 3_554 4_535
Ga4 O1 O6 22.7(4) 1_445 4_535
Ga4 O1 O6 88.1(7) 4_545 4_535
Ga3 O1 O6 91.9(7) 3_545 4_535
O4 O1 O6 68.8(10) 3_545 4_535
Ta O1 O6 23.9(4) 3_545 4_535
Ga1 O1 O6 23.9(4) 3_545 4_535
Ga1 O1 O6 92.5(9) . 4_535
Ta O1 O6 92.5(9) . 4_535
Ta O1 O6 128.6(10) 3 4_535
Ga1 O1 O6 128.6(10) 3 4_535
O5 O1 O6 96.5(12) 2_646 4_535
Ga2 O1 La1 27.4(12) 4_645 1_645
La1 O1 La1 78.8(10) 1_545 1_645
La2 O1 La1 119.2(13) 3_545 1_645
La1 O1 La1 122.1(13) 4_545 1_645
O3 O1 La1 125.9(18) 2_556 1_645
O2 O1 La1 176(2) 4_545 1_645
O4 O1 La1 118.8(18) 4_545 1_645
O7 O1 La1 77.2(12) 3_544 1_645
O6 O1 La1 65.3(8) 1_545 1_645
O3 O1 La1 29.8(7) 2_656 1_645
O4 O1 La1 21.0(11) 4_645 1_645
O2 O1 La1 58.1(9) 4_645 1_645
O5 O1 La1 110.1(9) 3_544 1_645
Ga2 O1 La1 148.3(15) 4_545 1_645
Ga4 O1 La1 48.6(4) 1_545 1_645
Ga3 O1 La1 90.8(3) 3_645 1_645
Ga4 O1 La1 52.9(4) 4_645 1_645
O4 O1 La1 75.3(12) . 1_645
O3 O1 La1 54.1(6) 3_544 1_645
O2 O1 La1 105.8(8) 3_545 1_645
O7 O1 La1 113.0(12) 4_546 1_645
O5 O1 La1 92.5(12) 2_546 1_645
O6 O1 La1 139.8(10) 4_545 1_645
O2 O1 La1 52.5(7) 1_545 1_645
O3 O1 La1 100.3(7) 3_554 1_645
Ga4 O1 La1 114.7(10) 1_445 1_645
Ga4 O1 La1 118.7(12) 4_545 1_645
Ga3 O1 La1 166.9(11) 3_545 1_645
O4 O1 La1 89.5(8) 3_545 1_645
Ta O1 La1 89.0(8) 3_545 1_645
Ga1 O1 La1 89.0(8) 3_545 1_645
Ga1 O1 La1 79.5(8) . 1_645
Ta O1 La1 79.5(8) . 1_645
Ta O1 La1 129.9(7) 3 1_645
Ga1 O1 La1 129.9(7) 3 1_645
O5 O1 La1 28.6(7) 2_646 1_645
O6 O1 La1 92.9(9) 4_535 1_645
Ga2 O1 La2 29.1(12) 4_645 3_645
La1 O1 La2 118.9(12) 1_545 3_645
La2 O1 La2 79.5(10) 3_545 3_645
La1 O1 La2 123.5(12) 4_545 3_645
O3 O1 La2 175.6(18) 2_556 3_645
O2 O1 La2 126(2) 4_545 3_645
O4 O1 La2 132.7(17) 4_545 3_645
O7 O1 La2 59.7(11) 3_544 3_645
O6 O1 La2 113.7(8) 1_545 3_645
O3 O1 La2 59.5(8) 2_656 3_645
O4 O1 La2 43.7(13) 4_645 3_645
O2 O1 La2 27.4(10) 4_645 3_645
O5 O1 La2 78.5(10) 3_544 3_645
Ga2 O1 La2 150.0(16) 4_545 3_645
Ga4 O1 La2 52.7(4) 1_545 3_645
Ga3 O1 La2 48.6(4) 3_645 3_645
Ga4 O1 La2 91.0(3) 4_645 3_645
O4 O1 La2 96.1(10) . 3_645
O3 O1 La2 79.6(8) 3_544 3_645
O2 O1 La2 56.0(7) 3_545 3_645
O7 O1 La2 93.3(12) 4_546 3_645
O5 O1 La2 141.2(13) 2_546 3_645
O6 O1 La2 115.1(11) 4_545 3_645
O2 O1 La2 98.7(8) 1_545 3_645
O3 O1 La2 94.7(7) 3_554 3_645
Ga4 O1 La2 117.8(11) 1_445 3_645
Ga4 O1 La2 166.2(11) 4_545 3_645
Ga3 O1 La2 117.3(11) 3_545 3_645
O4 O1 La2 48.8(7) 3_545 3_645
Ta O1 La2 79.0(7) 3_545 3_645
Ga1 O1 La2 79.0(7) 3_545 3_645
Ga1 O1 La2 128.2(8) . 3_645
Ta O1 La2 128.2(8) . 3_645
Ta O1 La2 91.6(8) 3 3_645
Ga1 O1 La2 91.6(8) 3 3_645
O5 O1 La2 77.3(7) 2_646 3_645
O6 O1 La2 99.4(10) 4_535 3_645
La1 O1 La2 49.8(2) 1_645 3_645
Ga2 O1 O7 116(2) 4_645 2_556
La1 O1 O7 61.0(13) 1_545 2_556
La2 O1 O7 135.9(7) 3_545 2_556
La1 O1 O7 50.4(11) 4_545 2_556
O3 O1 O7 31.3(10) 2_556 2_556
O2 O1 O7 83.7(14) 4_545 2_556
O4 O1 O7 75.0(14) 4_545 2_556
O7 O1 O7 141.6(19) 3_544 2_556
O6 O1 O7 35.7(10) 1_545 2_556
O3 O1 O7 85.2(16) 2_656 2_556
O4 O1 O7 116(2) 4_645 2_556
O2 O1 O7 125.7(17) 4_645 2_556
O5 O1 O7 99.4(15) 3_544 2_556
Ga2 O1 O7 65.4(8) 4_545 2_556
Ga4 O1 O7 126.4(16) 1_545 2_556
Ga3 O1 O7 128.7(15) 3_645 2_556
Ga4 O1 O7 53.6(10) 4_645 2_556
O4 O1 O7 52.8(15) . 2_556
O3 O1 O7 98.6(14) 3_544 2_556
O2 O1 O7 144.9(15) 3_545 2_556
O7 O1 O7 119.0(14) 4_546 2_556
O5 O1 O7 32.7(8) 2_546 2_556
O6 O1 O7 73.1(10) 4_545 2_556
O2 O1 O7 65.6(12) 1_545 2_556
O3 O1 O7 69.5(11) 3_554 2_556
Ga4 O1 O7 90.4(9) 1_445 2_556
Ga4 O1 O7 21.6(6) 4_545 2_556
Ga3 O1 O7 90.6(7) 3_545 2_556
O4 O1 O7 166.3(10) 3_545 2_556
Ta O1 O7 124.9(12) 3_545 2_556
Ga1 O1 O7 124.9(12) 3_545 2_556
Ga1 O1 O7 23.1(8) . 2_556
Ta O1 O7 23.1(8) . 2_556
Ta O1 O7 97.7(10) 3 2_556
Ga1 O1 O7 97.7(10) 3 2_556
O5 O1 O7 71.9(13) 2_646 2_556
O6 O1 O7 101.1(11) 4_535 2_556
La1 O1 O7 100.5(12) 1_645 2_556
La2 O1 O7 144.6(11) 3_645 2_556
Ga2 O1 La1 31.6(11) 4_645 4_645
La1 O1 La1 120.9(13) 1_545 4_645
La2 O1 La1 122.5(13) 3_545 4_645
La1 O1 La1 81.4(10) 4_545 4_645
O3 O1 La1 126.4(17) 2_556 4_645
O2 O1 La1 128.8(18) 4_545 4_645
O4 O1 La1 166(2) 4_545 4_645
O7 O1 La1 109.0(11) 3_544 4_645
O6 O1 La1 79.6(9) 1_545 4_645
O3 O1 La1 27.6(8) 2_656 4_645
O4 O1 La1 65.5(10) 4_645 4_645
O2 O1 La1 29.4(10) 4_645 4_645
O5 O1 La1 61.3(10) 3_544 4_645
Ga2 O1 La1 153.4(15) 4_545 4_645
Ga4 O1 La1 90.9(4) 1_545 4_645
Ga3 O1 La1 54.1(4) 3_645 4_645
Ga4 O1 La1 49.2(4) 4_645 4_645
O4 O1 La1 45.5(10) . 4_645
O3 O1 La1 104.2(7) 3_544 4_645
O2 O1 La1 82.8(9) 3_545 4_645
O7 O1 La1 143.6(13) 4_546 4_645
O5 O1 La1 116.1(13) 2_546 4_645
O6 O1 La1 90.4(9) 4_545 4_645
O2 O1 La1 93.7(9) 1_545 4_645
O3 O1 La1 53.3(5) 3_554 4_645
Ga4 O1 La1 164.1(11) 1_445 4_645
Ga4 O1 La1 117.2(11) 4_545 4_645
Ga3 O1 La1 121.8(11) 3_545 4_645
O4 O1 La1 96.6(9) 3_545 4_645
Ta O1 La1 127.7(7) 3_545 4_645
Ga1 O1 La1 127.7(7) 3_545 4_645
Ga1 O1 La1 91.0(8) . 4_645
Ta O1 La1 91.0(8) . 4_645
Ta O1 La1 81.5(7) 3 4_645
Ga1 O1 La1 81.5(7) 3 4_645
O5 O1 La1 57.6(6) 2_646 4_645
O6 O1 La1 141.4(9) 4_535 4_645
La1 O1 La1 50.2(2) 1_645 4_645
La2 O1 La1 50.6(2) 3_645 4_645
O7 O1 La1 97.0(12) 2_556 4_645
Ga2 O1 O7 49.6(14) 4_645 4_646
La1 O1 O7 98.0(15) 1_545 4_646
La2 O1 O7 63.8(12) 3_545 4_646
La1 O1 O7 151.0(18) 4_545 4_646
O3 O1 O7 151.8(18) 2_556 4_646
O2 O1 O7 121(2) 4_545 4_646
O4 O1 O7 103.4(17) 4_545 4_646
O7 O1 O7 31.0(14) 3_544 4_646
O6 O1 O7 117.5(13) 1_545 4_646
O3 O1 O7 78.2(10) 2_656 4_646
O4 O1 O7 37.8(16) 4_645 4_646
O2 O1 O7 56.6(13) 4_645 4_646
O5 O1 O7 101.6(16) 3_544 4_646
Ga2 O1 O7 126.8(16) 4_545 4_646
Ga4 O1 O7 28.6(8) 1_545 4_646
Ga3 O1 O7 70.1(11) 3_645 4_646
Ga4 O1 O7 107.6(8) 4_645 4_646
O4 O1 O7 122.1(11) . 4_646
O3 O1 O7 57.7(11) 3_544 4_646
O2 O1 O7 62.0(13) 3_545 4_646
O7 O1 O7 67.6(11) 4_546 4_646
O5 O1 O7 126.2(19) 2_546 4_646
O6 O1 O7 133.3(16) 4_545 4_646
O2 O1 O7 87.6(12) 1_545 4_646
O3 O1 O7 123.6(11) 3_554 4_646
Ga4 O1 O7 88.8(12) 1_445 4_646
Ga4 O1 O7 156.3(15) 4_545 4_646
Ga3 O1 O7 115.1(15) 3_545 4_646
O4 O1 O7 34.3(10) 3_545 4_646
Ta O1 O7 50.0(9) 3_545 4_646
Ga1 O1 O7 50.0(9) 3_545 4_646
Ga1 O1 O7 129.5(13) . 4_646
Ta O1 O7 129.5(13) . 4_646
Ta O1 O7 108.1(14) 3 4_646
Ga1 O1 O7 108.1(14) 3 4_646
O5 O1 O7 83.0(11) 2_646 4_646
O6 O1 O7 70.2(11) 4_535 4_646
La1 O1 O7 55.6(7) 1_645 4_646
La2 O1 O7 29.3(8) 3_645 4_646
O7 O1 O7 152.5(18) 2_556 4_646
La1 O1 O7 78.1(7) 4_645 4_646
Ga2 O1 O6 53.9(13) 4_645 4_645
La1 O1 O6 146.0(15) 1_545 4_645
La2 O1 O6 106.3(14) 3_545 4_645
La1 O1 O6 64.8(10) 4_545 4_645
O3 O1 O6 120.3(16) 2_556 4_645
O2 O1 O6 101.3(16) 4_545 4_645
O4 O1 O6 163.7(17) 4_545 4_645
O7 O1 O6 116.0(14) 3_544 4_645
O6 O1 O6 97.9(12) 1_545 4_645
O3 O1 O6 55.0(9) 2_656 4_645
O4 O1 O6 89.3(12) 4_645 4_645
O2 O1 O6 31.5(10) 4_645 4_645
O5 O1 O6 33.4(9) 3_544 4_645
Ga2 O1 O6 131.5(13) 4_545 4_645
Ga4 O1 O6 109.9(6) 1_545 4_645
Ga3 O1 O6 33.9(5) 3_645 4_645
Ga4 O1 O6 68.1(7) 4_645 4_645
O4 O1 O6 50.0(12) . 4_645
O3 O1 O6 130.1(6) 3_544 4_645
O2 O1 O6 64.2(10) 3_545 4_645
O7 O1 O6 135.1(16) 4_546 4_645
O5 O1 O6 129.8(15) 2_546 4_645
O6 O1 O6 65.5(8) 4_545 4_645
O2 O1 O6 120.5(10) 1_545 4_645
O3 O1 O6 35.7(6) 3_554 4_645
Ga4 O1 O6 162.4(13) 1_445 4_645
Ga4 O1 O6 114.1(11) 4_545 4_645
Ga3 O1 O6 94.0(10) 3_545 4_645
O4 O1 O6 90.9(10) 3_545 4_645
Ta O1 O6 134.5(10) 3_545 4_645
Ga1 O1 O6 134.5(10) 3_545 4_645
Ga1 O1 O6 105.0(10) . 4_645
Ta O1 O6 105.0(10) . 4_645
Ta O1 O6 53.6(6) 3 4_645
Ga1 O1 O6 53.6(6) 3 4_645
O5 O1 O6 84.4(8) 2_646 4_645
O6 O1 O6 157.7(12) 4_535 4_645
La1 O1 O6 77.2(4) 1_645 4_645
La2 O1 O6 58.9(4) 3_645 4_645
O7 O1 O6 100.3(12) 2_556 4_645
La1 O1 O6 27.9(4) 4_645 4_645
O7 O1 O6 87.9(9) 4_646 4_645
Ga2 O1 Ga2 71.2(16) 4_645 3_545
La1 O1 Ga2 132.6(17) 1_545 3_545
La2 O1 Ga2 40.5(7) 3_545 3_545
La1 O1 Ga2 114.2(16) 4_545 3_545
O3 O1 Ga2 141.8(14) 2_556 3_545
O2 O1 Ga2 84.6(18) 4_545 3_545
O4 O1 Ga2 108.7(17) 4_545 3_545
O7 O1 Ga2 51.4(13) 3_544 3_545
O6 O1 Ga2 156.2(7) 1_545 3_545
O3 O1 Ga2 100.3(11) 2_656 3_545
O4 O1 Ga2 78.6(16) 4_645 3_545
O2 O1 Ga2 52.9(12) 4_645 3_545
O5 O1 Ga2 66.4(13) 3_544 3_545
Ga2 O1 Ga2 109.1(12) 4_545 3_545
Ga4 O1 Ga2 69.3(8) 1_545 3_545
Ga3 O1 Ga2 39.7(6) 3_645 3_545
Ga4 O1 Ga2 130.5(5) 4_645 3_545
O4 O1 Ga2 121.7(15) . 3_545
O3 O1 Ga2 96.9(11) 3_544 3_545
O2 O1 Ga2 19.4(8) 3_545 3_545
O7 O1 Ga2 64.6(11) 4_546 3_545
O5 O1 Ga2 158.4(14) 2_546 3_545
O6 O1 Ga2 91.1(10) 4_545 3_545
O2 O1 Ga2 130.2(11) 1_545 3_545
O3 O1 Ga2 98.2(10) 3_554 3_545
Ga4 O1 Ga2 94.4(9) 1_445 3_545
Ga4 O1 Ga2 150.0(9) 4_545 3_545
Ga3 O1 Ga2 76.7(8) 3_545 3_545
O4 O1 Ga2 20.2(7) 3_545 3_545
Ta O1 Ga2 65.3(7) 3_545 3_545
Ga1 O1 Ga2 65.3(7) 3_545 3_545
Ga1 O1 Ga2 170.7(6) . 3_545
Ta O1 Ga2 170.7(6) . 3_545
Ta O1 Ga2 66.6(7) 3 3_545
Ga1 O1 Ga2 66.6(7) 3 3_545
O5 O1 Ga2 119.5(8) 2_646 3_545
O6 O1 Ga2 88.8(10) 4_535 3_545
La1 O1 Ga2 91.2(5) 1_645 3_545
La2 O1 Ga2 42.6(4) 3_645 3_545
O7 O1 Ga2 164.2(13) 2_556 3_545
La1 O1 Ga2 82.2(5) 4_645 3_545
O7 O1 Ga2 42.8(9) 4_646 3_545
O6 O1 Ga2 71.8(7) 4_645 3_545
Ga2 O1 Ga2 73.5(15) 4_645 .
La1 O1 Ga2 112.7(16) 1_545 .
La2 O1 Ga2 138.6(17) 3_545 .
La1 O1 Ga2 40.9(7) 4_545 .
O3 O1 Ga2 85.0(14) 2_556 .
O2 O1 Ga2 99.5(16) 4_545 .
O4 O1 Ga2 134.0(15) 4_545 .
O7 O1 Ga2 152.1(11) 3_544 .
O6 O1 Ga2 63.6(10) 1_545 .
O3 O1 Ga2 52.3(9) 2_656 .
O4 O1 Ga2 102.2(13) 4_645 .
O2 O1 Ga2 67.0(12) 4_645 .
O5 O1 Ga2 53.5(12) 3_544 .
Ga2 O1 Ga2 111.0(12) 4_545 .
Ga4 O1 Ga2 130.1(6) 1_545 .
Ga3 O1 Ga2 72.1(8) 3_645 .
Ga4 O1 Ga2 40.8(6) 4_645 .
O4 O1 Ga2 12.8(11) . .
O3 O1 Ga2 128.2(12) 3_544 .
O2 O1 Ga2 100.4(12) 3_545 .
O7 O1 Ga2 164.0(14) 4_546 .
O5 O1 Ga2 90.2(13) 2_546 .
O6 O1 Ga2 59.9(8) 4_545 .
O2 O1 Ga2 97.3(11) 1_545 .
O3 O1 Ga2 22.4(4) 3_554 .
Ga4 O1 Ga2 149.4(9) 1_445 .
Ga4 O1 Ga2 76.9(8) 4_545 .
Ga3 O1 Ga2 97.6(9) 3_545 .
O4 O1 Ga2 131.0(11) 3_545 .
Ta O1 Ga2 170.4(5) 3_545 .
Ga1 O1 Ga2 170.4(5) 3_545 .
Ga1 O1 Ga2 66.7(7) . .
Ta O1 Ga2 66.7(7) . .
Ta O1 Ga2 67.4(7) 3 .
Ga1 O1 Ga2 67.4(7) 3 .
O5 O1 Ga2 69.6(9) 2_646 .
O6 O1 Ga2 159.1(14) 4_535 .
La1 O1 Ga2 82.0(5) 1_645 .
La2 O1 Ga2 92.7(5) 3_645 .
O7 O1 Ga2 60.5(10) 2_556 .
La1 O1 Ga2 43.1(4) 4_645 .
O7 O1 Ga2 121.1(8) 4_646 .
O6 O1 Ga2 40.1(5) 4_645 .
Ga2 O1 Ga2 111.4(9) 3_545 .
Ga2 O1 Ga2 68.2(15) 4_645 1_545
La1 O1 Ga2 39.3(6) 1_545 1_545
La2 O1 Ga2 108.7(15) 3_545 1_545
La1 O1 Ga2 135.1(18) 4_545 1_545
O3 O1 Ga2 96.7(15) 2_556 1_545
O2 O1 Ga2 139.7(15) 4_545 1_545
O4 O1 Ga2 76.8(15) 4_545 1_545
O7 O1 Ga2 65.0(13) 3_544 1_545
O6 O1 Ga2 57.0(10) 1_545 1_545
O3 O1 Ga2 65.7(10) 2_656 1_545
O4 O1 Ga2 37.0(15) 4_645 1_545
O2 O1 Ga2 98.3(11) 4_645 1_545
O5 O1 Ga2 152.2(9) 3_544 1_545
Ga2 O1 Ga2 106.9(11) 4_545 1_545
Ga4 O1 Ga2 39.4(5) 1_545 1_545
Ga3 O1 Ga2 128.6(6) 3_645 1_545
Ga4 O1 Ga2 69.4(8) 4_645 1_545
O4 O1 Ga2 98.2(16) . 1_545
O3 O1 Ga2 18.5(6) 3_544 1_545
O2 O1 Ga2 127.8(12) 3_545 1_545
O7 O1 Ga2 85.7(11) 4_546 1_545
O5 O1 Ga2 62.3(10) 2_546 1_545
O6 O1 Ga2 160.4(14) 4_545 1_545
O2 O1 Ga2 21.7(6) 1_545 1_545
O3 O1 Ga2 132.2(10) 3_554 1_545
Ga4 O1 Ga2 75.1(7) 1_445 1_545
Ga4 O1 Ga2 94.4(9) 4_545 1_545
Ga3 O1 Ga2 146.9(8) 3_545 1_545
O4 O1 Ga2 94.0(10) 3_545 1_545
Ta O1 Ga2 64.5(6) 3_545 1_545
Ga1 O1 Ga2 64.5(6) 3_545 1_545
Ga1 O1 Ga2 65.1(7) . 1_545
Ta O1 Ga2 65.1(7) . 1_545
Ta O1 Ga2 171.6(5) 3 1_545
Ga1 O1 Ga2 171.6(5) 3 1_545
O5 O1 Ga2 40.7(8) 2_646 1_545
O6 O1 Ga2 56.3(6) 4_535 1_545
La1 O1 Ga2 42.1(4) 1_645 1_545
La2 O1 Ga2 80.5(5) 3_645 1_545
O7 O1 Ga2 87.3(12) 2_556 1_545
La1 O1 Ga2 91.2(5) 4_645 1_545
O7 O1 Ga2 66.0(9) 4_646 1_545
O6 O1 Ga2 119.0(5) 4_645 1_545
Ga2 O1 Ga2 108.4(9) 3_545 1_545
Ga2 O1 Ga2 109.9(9) . 1_545
Ga2 O1 O5 118(2) 4_645 4_546
La1 O1 O5 134.4(7) 1_545 4_546
La2 O1 O5 50.3(11) 3_545 4_546
La1 O1 O5 63.7(13) 4_545 4_546
O3 O1 O5 87.2(12) 2_556 4_546
O2 O1 O5 31.4(13) 4_545 4_546
O4 O1 O5 90.3(15) 4_545 4_546
O7 O1 O5 95.2(14) 3_544 4_546
O6 O1 O5 140.4(16) 1_545 4_546
O3 O1 O5 130.7(15) 2_656 4_546
O4 O1 O5 138(2) 4_645 4_546
O2 O1 O5 87.6(16) 4_645 4_546
O5 O1 O5 43.5(14) 3_544 4_546
Ga2 O1 O5 65.7(9) 4_545 4_546
Ga4 O1 O5 123.6(15) 1_545 4_546
Ga3 O1 O5 54.7(8) 3_645 4_546
Ga4 O1 O5 131.8(15) 4_645 4_546
O4 O1 O5 103.0(19) . 4_546
O3 O1 O5 140.3(15) 3_544 4_546
O2 O1 O5 41.6(9) 3_545 4_546
O7 O1 O5 73.3(11) 4_546 4_546
O5 O1 O5 121.9(11) 2_546 4_546
O6 O1 O5 37.1(9) 4_545 4_546
O2 O1 O5 162.0(9) 1_545 4_546
O3 O1 O5 68.9(11) 3_554 4_546
Ga4 O1 O5 88.0(8) 1_445 4_546
Ga4 O1 O5 92.6(9) 4_545 4_546
Ga3 O1 O5 22.1(5) 3_545 4_546
O4 O1 O5 69.2(11) 3_545 4_546
Ta O1 O5 94.3(11) 3_545 4_546
Ga1 O1 O5 94.3(11) 3_545 4_546
Ga1 O1 O5 128.9(11) . 4_546
Ta O1 O5 128.9(11) . 4_546
Ta O1 O5 24.6(7) 3 4_546
Ga1 O1 O5 24.6(7) 3 4_546
O5 O1 O5 159.4(16) 2_646 4_546
O6 O1 O5 104.0(11) 4_535 4_546
La1 O1 O5 145.0(10) 1_645 4_546
La2 O1 O5 96.7(10) 3_645 4_546
O7 O1 O5 105.9(12) 2_556 4_546
La1 O1 O5 103.3(11) 4_645 4_546
O7 O1 O5 101.5(14) 4_646 4_546
O6 O1 O5 75.8(10) 4_645 4_546
Ga2 O1 O5 59.4(9) 3_545 4_546
Ga2 O1 O5 91.3(12) . 4_546
Ga2 O1 O5 158.7(14) 1_545 4_546
Ga2 O1 O1 110(2) 4_645 2_556
La1 O1 O1 118.4(8) 1_545 2_556
La2 O1 O1 14.5(12) 3_545 2_556
La1 O1 O1 99.5(11) 4_545 2_556
O3 O1 O1 103.3(10) 2_556 2_556
O2 O1 O1 49.0(14) 4_545 2_556
O4 O1 O1 77.5(14) 4_545 2_556
O7 O1 O1 59.1(13) 3_544 2_556
O6 O1 O1 163.9(9) 1_545 2_556
O3 O1 O1 138.6(16) 2_656 2_556
O4 O1 O1 109.4(19) 4_645 2_556
O2 O1 O1 88.6(17) 4_645 2_556
O5 O1 O1 71.3(14) 3_544 2_556
Ga2 O1 O1 70.5(6) 4_545 2_556
Ga4 O1 O1 88.4(11) 1_545 2_556
Ga3 O1 O1 62.7(10) 3_645 2_556
Ga4 O1 O1 163.3(9) 4_645 2_556
O4 O1 O1 137.1(16) . 2_556
O3 O1 O1 105.0(10) 3_544 2_556
O2 O1 O1 33.2(9) 3_545 2_556
O7 O1 O1 42.4(11) 4_546 2_556
O5 O1 O1 127.4(8) 2_546 2_556
O6 O1 O1 73.2(7) 4_545 2_556
O2 O1 O1 138.3(8) 1_545 2_556
O3 O1 O1 102.7(8) 3_554 2_556
Ga4 O1 O1 67.3(5) 1_445 2_556
Ga4 O1 O1 112.2(4) 4_545 2_556
Ga3 O1 O1 43.2(4) 3_545 2_556
O4 O1 O1 37.7(9) 3_545 2_556
Ta O1 O1 59.3(6) 3_545 2_556
Ga1 O1 O1 59.3(6) 3_545 2_556
Ga1 O1 O1 150.1(6) . 2_556
Ta O1 O1 150.1(6) . 2_556
Ta O1 O1 57.8(7) 3 2_556
Ga1 O1 O1 57.8(7) 3 2_556
O5 O1 O1 155.0(12) 2_646 2_556
O6 O1 O1 74.6(6) 4_535 2_556
La1 O1 O1 127.0(11) 1_645 2_556
La2 O1 O1 81.1(10) 3_645 2_556
O7 O1 O1 132.3(7) 2_556 2_556
La1 O1 O1 116.0(11) 4_645 2_556
O7 O1 O1 72.0(12) 4_646 2_556
O6 O1 O1 95.3(10) 4_645 2_556
Ga2 O1 O1 38.7(7) 3_545 2_556
Ga2 O1 O1 124.4(7) . 2_556
Ga2 O1 O1 123.0(7) 1_545 2_556
O5 O1 O1 36.3(9) 4_546 2_556
Ga2 O1 O1 106.5(18) 4_645 4_545
La1 O1 O1 10.4(7) 1_545 4_545
La2 O1 O1 96.7(12) 3_545 4_545
La1 O1 O1 118.3(18) 4_545 4_545
O3 O1 O1 64.3(14) 2_556 4_545
O2 O1 O1 102.3(13) 4_545 4_545
O4 O1 O1 40.1(13) 4_545 4_545
O7 O1 O1 71.4(12) 3_544 4_545
O6 O1 O1 59.7(15) 1_545 4_545
O3 O1 O1 98.8(16) 2_656 4_545
O4 O1 O1 73.6(15) 4_645 4_545
O2 O1 O1 136.2(12) 4_645 4_545
O5 O1 O1 167.2(12) 3_544 4_545
Ga2 O1 O1 68.6(9) 4_545 4_545
Ga4 O1 O1 62.6(4) 1_545 4_545
Ga3 O1 O1 160.4(15) 3_645 4_545
Ga4 O1 O1 87.3(16) 4_645 4_545
O4 O1 O1 111(2) . 4_545
O3 O1 O1 34.6(5) 3_544 4_545
O2 O1 O1 136.5(17) 3_545 4_545
O7 O1 O1 67.3(10) 4_546 4_545
O5 O1 O1 37.8(13) 2_546 4_545
O6 O1 O1 130.3(9) 4_545 4_545
O2 O1 O1 32.9(8) 1_545 4_545
O3 O1 O1 139.3(17) 3_554 4_545
Ga4 O1 O1 43.8(5) 1_445 4_545
Ga4 O1 O1 66.0(11) 4_545 4_545
Ga3 O1 O1 110.6(6) 3_545 4_545
O4 O1 O1 102.5(12) 3_545 4_545
Ta O1 O1 57.9(6) 3_545 4_545
Ga1 O1 O1 57.9(6) 3_545 4_545
Ga1 O1 O1 57.0(12) . 4_545
Ta O1 O1 57.0(12) . 4_545
Ta O1 O1 150.0(5) 3 4_545
Ga1 O1 O1 150.0(5) 3 4_545
O5 O1 O1 69.1(13) 2_646 4_545
O6 O1 O1 36.2(6) 4_535 4_545
La1 O1 O1 80.0(8) 1_645 4_545
La2 O1 O1 114.2(7) 3_645 4_545
O7 O1 O1 70.5(15) 2_556 4_545
La1 O1 O1 126.3(13) 4_645 4_545
O7 O1 O1 90.5(10) 4_646 4_545
O6 O1 O1 153.5(15) 4_645 4_545
Ga2 O1 O1 122.5(13) 3_545 4_545
Ga2 O1 O1 123.0(18) . 4_545
Ga2 O1 O1 38.3(4) 1_545 4_545
O5 O1 O1 130.3(10) 4_546 4_545
O1 O1 O1 109.4(9) 2_556 4_545
Ga2 O1 O1 112.5(19) 4_645 4
La1 O1 O1 100.3(19) 1_545 4
La2 O1 O1 121.7(15) 3_545 4
La1 O1 O1 11.0(4) 4_545 4
O3 O1 O1 50.4(14) 2_556 4
O2 O1 O1 66.4(13) 4_545 4
O4 O1 O1 98.4(14) 4_545 4
O7 O1 O1 166.5(15) 3_544 4
O6 O1 O1 67.2(16) 1_545 4
O3 O1 O1 88.3(15) 2_656 4
O4 O1 O1 137(2) 4_645 4
O2 O1 O1 101.2(12) 4_645 4
O5 O1 O1 59.8(10) 3_544 4
Ga2 O1 O1 72.0(9) 4_545 4
Ga4 O1 O1 162.2(19) 1_545 4
Ga3 O1 O1 90.5(8) 3_645 4
Ga4 O1 O1 64.5(12) 4_645 4
O4 O1 O1 41.8(11) . 4
O3 O1 O1 138.0(19) 3_544 4
O2 O1 O1 106.3(14) 3_545 4
O7 O1 O1 129.0(10) 4_546 4
O5 O1 O1 71.6(15) 2_546 4
O6 O1 O1 37.1(6) 4_545 4
O2 O1 O1 103.1(17) 1_545 4
O3 O1 O1 34.3(4) 3_554 4
Ga4 O1 O1 112.4(7) 1_445 4
Ga4 O1 O1 45.0(9) 4_545 4
Ga3 O1 O1 68.4(7) 3_545 4
O4 O1 O1 141.8(17) 3_545 4
Ta O1 O1 150.4(5) 3_545 4
Ga1 O1 O1 150.4(5) 3_545 4
Ga1 O1 O1 59.8(13) . 4
Ta O1 O1 59.8(13) . 4
Ta O1 O1 59.2(6) 3 4
Ga1 O1 O1 59.2(6) 3 4
O5 O1 O1 94.1(16) 2_646 4
O6 O1 O1 132.0(9) 4_535 4
La1 O1 O1 116.3(13) 1_645 4
La2 O1 O1 128.6(6) 3_645 4
O7 O1 O1 39.8(11) 2_556 4
La1 O1 O1 81.8(6) 4_645 4
O7 O1 O1 157.8(11) 4_646 4
O6 O1 O1 69.9(5) 4_645 4
Ga2 O1 O1 125.1(13) 3_545 4
Ga2 O1 O1 39.0(4) . 4
Ga2 O1 O1 124.1(17) 1_545 4
O5 O1 O1 74.0(11) 4_546 4
O1 O1 O1 109.4(9) 2_556 4
O1 O1 O1 109.1(18) 4_545 4
Ga2 O1 O1 176.5(16) 4_645 1_455
La1 O1 O1 71.1(5) 1_545 1_455
La2 O1 O1 70.9(5) 3_545 1_455
La1 O1 O1 70.3(5) 4_545 1_455
O3 O1 O1 33.8(12) 2_556 1_455
O2 O1 O1 33.2(14) 4_545 1_455
O4 O1 O1 34.2(13) 4_545 1_455
O7 O1 O1 97.8(9) 3_544 1_455
O6 O1 O1 94.1(5) 1_545 1_455
O3 O1 O1 150.1(12) 2_656 1_455
O4 O1 O1 141.1(14) 4_645 1_455
O2 O1 O1 151.9(12) 4_645 1_455
O5 O1 O1 98.6(8) 3_544 1_455
Ga2 O1 O1 1.9(9) 4_545 1_455
Ga4 O1 O1 117.4(4) 1_545 1_455
Ga3 O1 O1 119.0(5) 3_645 1_455
Ga4 O1 O1 118.6(5) 4_645 1_455
O4 O1 O1 109.8(10) . 1_455
O3 O1 O1 100.2(4) 3_544 1_455
O2 O1 O1 99.5(6) 3_545 1_455
O7 O1 O1 60.5(8) 4_546 1_455
O5 O1 O1 60.6(7) 2_546 1_455
O6 O1 O1 64.1(5) 4_545 1_455
O2 O1 O1 97.7(5) 1_545 1_455
O3 O1 O1 98.7(4) 3_554 1_455
Ga4 O1 O1 43.9(5) 1_445 1_455
Ga4 O1 O1 43.4(5) 4_545 1_455
Ga3 O1 O1 42.4(5) 3_545 1_455
O4 O1 O1 101.8(6) 3_545 1_455
Ta O1 O1 80.1(2) 3_545 1_455
Ga1 O1 O1 80.1(2) 3_545 1_455
Ga1 O1 O1 79.9(2) . 1_455
Ta O1 O1 79.9(2) . 1_455
Ta O1 O1 79.6(2) 3 1_455
Ga1 O1 O1 79.6(2) 3 1_455
O5 O1 O1 128.2(7) 2_646 1_455
O6 O1 O1 66.4(4) 4_535 1_455
La1 O1 O1 149.9(5) 1_645 1_455
La2 O1 O1 150.4(6) 3_645 1_455
O7 O1 O1 65.0(7) 2_556 1_455
La1 O1 O1 151.6(6) 4_645 1_455
O7 O1 O1 128.1(8) 4_646 1_455
O6 O1 O1 129.6(5) 4_645 1_455
Ga2 O1 O1 109.0(3) 3_545 1_455
Ga2 O1 O1 109.4(3) . 1_455
Ga2 O1 O1 108.7(2) 1_545 1_455
O5 O1 O1 64.4(6) 4_546 1_455
O1 O1 O1 70.3(5) 2_556 1_455
O1 O1 O1 70.4(4) 4_545 1_455
O1 O1 O1 70.4(4) 4 1_455
Ga2 O1 O1 3.5(16) 4_645 1_655
La1 O1 O1 108.9(5) 1_545 1_655
La2 O1 O1 109.1(5) 3_545 1_655
La1 O1 O1 109.7(5) 4_545 1_655
O3 O1 O1 146.2(12) 2_556 1_655
O2 O1 O1 146.8(14) 4_545 1_655
O4 O1 O1 145.8(13) 4_545 1_655
O7 O1 O1 82.2(9) 3_544 1_655
O6 O1 O1 85.9(5) 1_545 1_655
O3 O1 O1 29.9(12) 2_656 1_655
O4 O1 O1 38.9(14) 4_645 1_655
O2 O1 O1 28.1(12) 4_645 1_655
O5 O1 O1 81.4(8) 3_544 1_655
Ga2 O1 O1 178.1(9) 4_545 1_655
Ga4 O1 O1 62.6(4) 1_545 1_655
Ga3 O1 O1 61.0(5) 3_645 1_655
Ga4 O1 O1 61.4(5) 4_645 1_655
O4 O1 O1 70.2(10) . 1_655
O3 O1 O1 79.8(4) 3_544 1_655
O2 O1 O1 80.5(6) 3_545 1_655
O7 O1 O1 119.5(8) 4_546 1_655
O5 O1 O1 119.4(7) 2_546 1_655
O6 O1 O1 115.9(5) 4_545 1_655
O2 O1 O1 82.3(5) 1_545 1_655
O3 O1 O1 81.3(4) 3_554 1_655
Ga4 O1 O1 136.1(5) 1_445 1_655
Ga4 O1 O1 136.6(5) 4_545 1_655
Ga3 O1 O1 137.6(5) 3_545 1_655
O4 O1 O1 78.2(6) 3_545 1_655
Ta O1 O1 99.9(2) 3_545 1_655
Ga1 O1 O1 99.9(2) 3_545 1_655
Ga1 O1 O1 100.1(2) . 1_655
Ta O1 O1 100.1(2) . 1_655
Ta O1 O1 100.4(2) 3 1_655
Ga1 O1 O1 100.4(2) 3 1_655
O5 O1 O1 51.8(7) 2_646 1_655
O6 O1 O1 113.6(4) 4_535 1_655
La1 O1 O1 30.1(5) 1_645 1_655
La2 O1 O1 29.6(6) 3_645 1_655
O7 O1 O1 115.0(7) 2_556 1_655
La1 O1 O1 28.4(6) 4_645 1_655
O7 O1 O1 51.9(8) 4_646 1_655
O6 O1 O1 50.4(5) 4_645 1_655
Ga2 O1 O1 71.0(3) 3_545 1_655
Ga2 O1 O1 70.6(3) . 1_655
Ga2 O1 O1 71.3(2) 1_545 1_655
O5 O1 O1 115.6(6) 4_546 1_655
O1 O1 O1 109.7(5) 2_556 1_655
O1 O1 O1 109.6(4) 4_545 1_655
O1 O1 O1 109.6(4) 4 1_655
O1 O1 O1 180(3) 1_455 1_655
Ga2 O1 Ga4 69.2(16) 4_645 2_646
La1 O1 Ga4 97.9(14) 1_545 2_646
La2 O1 Ga4 44.4(8) 3_545 2_646
La1 O1 Ga4 149.2(18) 4_545 2_646
O3 O1 Ga4 137.8(14) 2_556 2_646
O2 O1 Ga4 101.6(18) 4_545 2_646
O4 O1 Ga4 89.0(14) 4_545 2_646
O7 O1 Ga4 17.6(11) 3_544 2_646
O6 O1 Ga4 131.7(14) 1_545 2_646
O3 O1 Ga4 98.3(10) 2_656 2_646
O4 O1 Ga4 55.4(15) 4_645 2_646
O2 O1 Ga4 69.9(12) 4_645 2_646
O5 O1 Ga4 101.6(15) 3_544 2_646
Ga2 O1 Ga4 107.7(12) 4_545 2_646
Ga4 O1 Ga4 36.2(5) 1_545 2_646
Ga3 O1 Ga4 72.4(8) 3_645 2_646
Ga4 O1 Ga4 127.5(7) 4_645 2_646
O4 O1 Ga4 140.8(10) . 2_646
O3 O1 Ga4 61.7(9) 3_544 2_646
O2 O1 Ga4 54.0(9) 3_545 2_646
O7 O1 Ga4 48.7(9) 4_546 2_646
O5 O1 Ga4 126.1(14) 2_546 2_646
O6 O1 Ga4 123.9(12) 4_545 2_646
O2 O1 Ga4 96.6(10) 1_545 2_646
O3 O1 Ga4 131.5(10) 3_554 2_646
Ga4 O1 Ga4 73.6(7) 1_445 2_646
Ga4 O1 Ga4 146.2(9) 4_545 2_646
Ga3 O1 Ga4 97.3(10) 3_545 2_646
O4 O1 Ga4 18.8(6) 3_545 2_646
Ta O1 Ga4 35.9(4) 3_545 2_646
Ga1 O1 Ga4 35.9(4) 3_545 2_646
Ga1 O1 Ga4 140.0(11) . 2_646
Ta O1 Ga4 140.0(11) . 2_646
Ta O1 Ga4 101.1(10) 3 2_646
Ga1 O1 Ga4 101.1(10) 3 2_646
O5 O1 Ga4 100.9(10) 2_646 2_646
O6 O1 Ga4 59.2(7) 4_535 2_646
La1 O1 Ga4 74.8(5) 1_645 2_646
La2 O1 Ga4 44.9(4) 3_645 2_646
O7 O1 Ga4 158.8(14) 2_556 2_646
La1 O1 Ga4 95.4(5) 4_645 2_646
O7 O1 Ga4 20.1(7) 4_646 2_646
O6 O1 Ga4 98.7(7) 4_645 2_646
Ga2 O1 Ga4 35.5(4) 3_545 2_646
Ga2 O1 Ga4 136.9(6) . 2_646
Ga2 O1 Ga4 75.3(7) 1_545 2_646
O5 O1 Ga4 87.7(11) 4_546 2_646
O1 O1 Ga4 54.3(7) 2_556 2_646
O1 O1 Ga4 88.3(8) 4_545 2_646
O1 O1 Ga4 160.3(16) 4 2_646
O1 O1 Ga4 108.8(2) 1_455 2_646
O1 O1 Ga4 71.2(2) 1_655 2_646
Ga2 O1 Ga3 69.8(16) 4_645 1_645
La1 O1 Ga3 45.1(8) 1_545 1_645
La2 O1 Ga3 143.4(16) 3_545 1_645
La1 O1 Ga3 100.7(15) 4_545 1_645
O3 O1 Ga3 80.8(14) 2_556 1_645
O2 O1 Ga3 138.9(17) 4_545 1_645
O4 O1 Ga3 89.7(16) 4_545 1_645
O7 O1 Ga3 100.1(15) 3_544 1_645
O6 O1 Ga3 23.7(7) 1_545 1_645
O3 O1 Ga3 49.0(10) 2_656 1_645
O4 O1 Ga3 56.8(16) 4_645 1_645
O2 O1 Ga3 98.0(12) 4_645 1_645
O5 O1 Ga3 129.6(15) 3_544 1_645
Ga2 O1 Ga3 107.7(12) 4_545 1_645
Ga4 O1 Ga3 72.3(8) 1_545 1_645
Ga3 O1 Ga3 129.5(6) 3_645 1_645
Ga4 O1 Ga3 36.9(5) 4_645 1_645
O4 O1 Ga3 64.8(15) . 1_645
O3 O1 Ga3 53.0(8) 3_544 1_645
O2 O1 Ga3 151.0(8) 3_545 1_645
O7 O1 Ga3 116.8(14) 4_546 1_645
O5 O1 Ga3 48.1(8) 2_546 1_645
O6 O1 Ga3 127.2(13) 4_545 1_645
O2 O1 Ga3 20.5(6) 1_545 1_645
O3 O1 Ga3 99.4(10) 3_554 1_645
Ga4 O1 Ga3 96.1(9) 1_445 1_645
Ga4 O1 Ga3 74.0(8) 4_545 1_645
Ga3 O1 Ga3 147.6(9) 3_545 1_645
O4 O1 Ga3 126.8(11) 3_545 1_645
Ta O1 Ga3 98.6(9) 3_545 1_645
Ga1 O1 Ga3 98.6(9) 3_545 1_645
Ga1 O1 Ga3 36.0(4) . 1_645
Ta O1 Ga3 36.0(4) . 1_645
Ta O1 Ga3 144.4(12) 3 1_645
Ga1 O1 Ga3 144.4(12) 3 1_645
O5 O1 Ga3 19.9(6) 2_646 1_645
O6 O1 Ga3 84.7(9) 4_535 1_645
La1 O1 Ga3 45.2(4) 1_645 1_645
La2 O1 Ga3 95.0(5) 3_645 1_645
O7 O1 Ga3 58.8(10) 2_556 1_645
La1 O1 Ga3 76.1(6) 4_645 1_645
O7 O1 Ga3 94.0(10) 4_646 1_645
O6 O1 Ga3 101.3(7) 4_645 1_645
Ga2 O1 Ga3 135.2(6) 3_545 1_645
Ga2 O1 Ga3 77.3(7) . 1_645
Ga2 O1 Ga3 35.2(4) 1_545 1_645
O5 O1 Ga3 164.0(13) 4_546 1_645
O1 O1 Ga3 157.9(6) 2_556 1_645
O1 O1 Ga3 52.4(10) 4_545 1_645
O1 O1 Ga3 90.2(15) 4 1_645
O1 O1 Ga3 108.6(2) 1_455 1_645
O1 O1 Ga3 71.4(2) 1_655 1_645
Ga4 O1 Ga3 108.2(8) 2_646 1_645
Ga2 O1 Ga4 74.6(15) 4_645 .
La1 O1 Ga4 149.1(18) 1_545 .
La2 O1 Ga4 102.4(14) 3_545 .
La1 O1 Ga4 46.7(8) 4_545 .
O3 O1 Ga4 103.1(14) 2_556 .
O2 O1 Ga4 82.2(15) 4_545 .
O4 O1 Ga4 143.1(15) 4_545 .
O7 O1 Ga4 128.1(16) 3_544 .
O6 O1 Ga4 100.4(13) 1_545 .
O3 O1 Ga4 71.4(10) 2_656 .
O4 O1 Ga4 110.0(13) 4_645 .
O2 O1 Ga4 50.5(11) 4_645 .
O5 O1 Ga4 18.0(10) 3_544 .
Ga2 O1 Ga4 110.8(11) 4_545 .
Ga4 O1 Ga4 129.5(7) 1_545 .
Ga3 O1 Ga4 38.4(5) 3_645 .
Ga4 O1 Ga4 75.0(8) 4_645 .
O4 O1 Ga4 49.4(13) . .
O3 O1 Ga4 150.6(6) 3_544 .
O2 O1 Ga4 64.0(10) 3_545 .
O7 O1 Ga4 131.2(16) 4_546 .
O5 O1 Ga4 122.9(14) 2_546 .
O6 O1 Ga4 44.8(6) 4_545 .
O2 O1 Ga4 132.1(11) 1_545 .
O3 O1 Ga4 20.9(5) 3_554 .
Ga4 O1 Ga4 147.8(9) 1_445 .
Ga4 O1 Ga4 98.8(9) 4_545 .
Ga3 O1 Ga4 75.9(8) 3_545 .
O4 O1 Ga4 97.8(11) 3_545 .
Ta O1 Ga4 142.6(12) 3_545 .
Ga1 O1 Ga4 142.6(12) 3_545 .
Ga1 O1 Ga4 102.4(10) . .
Ta O1 Ga4 102.4(10) . .
Ta O1 Ga4 36.6(4) 3 .
Ga1 O1 Ga4 36.6(4) 3 .
O5 O1 Ga4 98.5(9) 2_646 .
O6 O1 Ga4 163.4(13) 4_535 .
La1 O1 Ga4 96.8(5) 1_645 .
La2 O1 Ga4 77.0(5) 3_645 .
O7 O1 Ga4 90.4(11) 2_556 .
La1 O1 Ga4 46.6(4) 4_645 .
O7 O1 Ga4 104.6(11) 4_646 .
O6 O1 Ga4 20.7(4) 4_645 .
Ga2 O1 Ga4 77.6(7) 3_545 .
Ga2 O1 Ga4 36.8(4) . .
Ga2 O1 Ga4 137.2(6) 1_545 .
O5 O1 Ga4 60.9(9) 4_546 .
O1 O1 Ga4 88.9(7) 2_556 .
O1 O1 Ga4 159.4(17) 4_545 .
O1 O1 Ga4 53.9(3) 4 .
O1 O1 Ga4 108.9(3) 1_455 .
O1 O1 Ga4 71.1(3) 1_655 .
Ga4 O1 Ga4 110.6(8) 2_646 .
Ga3 O1 Ga4 111.6(8) 1_645 .
Ga2 O1 O4 145(2) 4_645 1_455
La1 O1 O4 77.8(11) 1_545 1_455
La2 O1 O4 103.5(9) 3_545 1_455
La1 O1 O4 38.6(7) 4_545 1_455
O3 O1 O4 19.2(10) 2_556 1_455
O2 O1 O4 48.6(14) 4_545 1_455
O4 O1 O4 63.6(7) 4_545 1_455
O7 O1 O4 134.7(12) 3_544 1_455
O6 O1 O4 70.6(11) 1_545 1_455
O3 O1 O4 115.9(17) 2_656 1_455
O4 O1 O4 149(2) 4_645 1_455
O2 O1 O4 134.9(18) 4_645 1_455
O5 O1 O4 83.8(13) 3_544 1_455
Ga2 O1 O4 38.6(9) 4_545 1_455
Ga4 O1 O4 145.5(14) 1_545 1_455
Ga3 O1 O4 114.7(14) 3_645 1_455
Ga4 O1 O4 85.5(12) 4_645 1_455
O4 O1 O4 72.5(14) . 1_455
O3 O1 O4 118.0(13) 3_544 1_455
O2 O1 O4 114.4(14) 3_545 1_455
O7 O1 O4 97.8(10) 4_546 1_455
O5 O1 O4 52.3(10) 2_546 1_455
O6 O1 O4 48.1(9) 4_545 1_455
O2 O1 O4 94.4(12) 1_545 1_455
O3 O1 O4 67.8(10) 3_554 1_455
Ga4 O1 O4 77.5(7) 1_445 1_455
Ga4 O1 O4 20.3(7) 4_545 1_455
Ga3 O1 O4 55.6(8) 3_545 1_455
O4 O1 O4 134.5(14) 3_545 1_455
Ta O1 O4 116.0(8) 3_545 1_455
Ga1 O1 O4 116.0(8) 3_545 1_455
Ga1 O1 O4 57.0(9) . 1_455
Ta O1 O4 57.0(9) . 1_455
Ta O1 O4 72.7(9) 3 1_455
Ga1 O1 O4 72.7(9) 3 1_455
O5 O1 O4 107.0(14) 2_646 1_455
O6 O1 O4 97.6(9) 4_535 1_455
La1 O1 O4 135.5(14) 1_645 1_455
La2 O1 O4 161.8(14) 3_645 1_455
O7 O1 O4 35.1(9) 2_556 1_455
La1 O1 O4 116.2(12) 4_645 1_455
O7 O1 O4 165.3(14) 4_646 1_455
O6 O1 O4 103.4(12) 4_645 1_455
Ga2 O1 O4 131.9(12) 3_545 1_455
Ga2 O1 O4 73.1(10) . 1_455
Ga2 O1 O4 114.6(13) 1_545 1_455
O5 O1 O4 72.9(11) 4_546 1_455
O1 O1 O4 97.4(8) 2_556 1_455
O1 O1 O4 83.5(12) 4_545 1_455
O1 O1 O4 34.9(9) 4 1_455
O1 O1 O4 37.3(8) 1_455 1_455
O1 O1 O4 142.7(8) 1_655 1_455
Ga4 O1 O4 145.7(10) 2_646 1_455
Ga3 O1 O4 92.8(11) 1_645 1_455
Ga4 O1 O4 84.8(10) . 1_455
Ga2 O1 O1 54.0(12) 4_645 2_656
La1 O1 O1 133.8(10) 1_545 2_656
La2 O1 O1 57.2(11) 3_545 2_656
La1 O1 O1 116.0(12) 4_545 2_656
O3 O1 O1 158.3(18) 2_556 2_656
O2 O1 O1 100(2) 4_545 2_656
O4 O1 O1 122.9(17) 4_545 2_656
O7 O1 O1 56.0(13) 3_544 2_656
O6 O1 O1 139.4(9) 1_545 2_656
O3 O1 O1 83.0(8) 2_656 2_656
O4 O1 O1 66.4(14) 4_645 2_656
O2 O1 O1 37.1(10) 4_645 2_656
O5 O1 O1 66.0(12) 3_544 2_656
Ga2 O1 O1 126.4(17) 4_545 2_656
Ga4 O1 O1 64.6(7) 1_545 2_656
Ga3 O1 O1 34.9(8) 3_645 2_656
Ga4 O1 O1 113.5(4) 4_645 2_656
O4 O1 O1 109.2(11) . 2_656
O3 O1 O1 93.7(7) 3_544 2_656
O2 O1 O1 30.5(8) 3_545 2_656
O7 O1 O1 78.5(13) 4_546 2_656
O5 O1 O1 162.3(10) 2_546 2_656
O6 O1 O1 97.9(10) 4_545 2_656
O2 O1 O1 121.4(7) 1_545 2_656
O3 O1 O1 93.2(6) 3_554 2_656
Ga4 O1 O1 107.7(11) 1_445 2_656
Ga4 O1 O1 164.5(11) 4_545 2_656
Ga3 O1 O1 91.5(12) 3_545 2_656
O4 O1 O1 30.9(9) 3_545 2_656
Ta O1 O1 73.4(8) 3_545 2_656
Ga1 O1 O1 73.4(8) 3_545 2_656
Ga1 O1 O1 153.8(9) . 2_656
Ta O1 O1 153.8(9) . 2_656
Ta O1 O1 72.7(8) 3 2_656
Ga1 O1 O1 72.7(8) 3 2_656
O5 O1 O1 103.4(7) 2_646 2_656
O6 O1 O1 97.2(9) 4_535 2_656
La1 O1 O1 75.7(3) 1_645 2_656
La2 O1 O1 26.0(2) 3_645 2_656
O7 O1 O1 161.5(10) 2_556 2_656
La1 O1 O1 66.4(3) 4_645 2_656
O7 O1 O1 36.1(10) 4_646 2_656
O6 O1 O1 61.2(5) 4_645 2_656
Ga2 O1 O1 17.3(5) 3_545 2_656
Ga2 O1 O1 101.1(3) . 2_656
Ga2 O1 O1 100.7(3) 1_545 2_656
O5 O1 O1 72.0(11) 4_546 2_656
O1 O1 O1 56.0(11) 2_556 2_656
O1 O1 O1 125.4(9) 4_545 2_656
O1 O1 O1 125.4(9) 4 2_656
O1 O1 O1 126.3(7) 1_455 2_656
O1 O1 O1 53.7(7) 1_655 2_656
Ga4 O1 O1 38.4(6) 2_646 2_656
Ga3 O1 O1 120.8(5) 1_645 2_656
Ga4 O1 O1 72.4(4) . 2_656
O4 O1 O1 144.3(13) 1_455 2_656
Ga2 O1 O1 56.7(16) 4_645 4_655
La1 O1 O1 116(2) 1_545 4_655
La2 O1 O1 137.4(17) 3_545 4_655
La1 O1 O1 57.0(6) 4_545 4_655
O3 O1 O1 100.6(17) 2_556 4_655
O2 O1 O1 113.1(14) 4_545 4_655
O4 O1 O1 148(2) 4_545 4_655
O7 O1 O1 135.5(12) 3_544 4_655
O6 O1 O1 66.8(14) 1_545 4_655
O3 O1 O1 38.1(11) 2_656 4_655
O4 O1 O1 86.9(14) 4_645 4_655
O2 O1 O1 52.5(10) 4_645 4_655
O5 O1 O1 55.9(10) 3_544 4_655
Ga2 O1 O1 127.8(12) 4_545 4_655
Ga4 O1 O1 114.3(6) 1_545 4_655
Ga3 O1 O1 65.2(6) 3_645 4_655
Ga4 O1 O1 37.9(9) 4_645 4_655
O4 O1 O1 20.6(10) . 4_655
O3 O1 O1 118.7(11) 3_544 4_655
O2 O1 O1 95.5(12) 3_545 4_655
O7 O1 O1 166.3(19) 4_546 4_655
O5 O1 O1 99.2(16) 2_546 4_655
O6 O1 O1 72.6(5) 4_545 4_655
O2 O1 O1 94.3(14) 1_545 4_655
O3 O1 O1 32.8(4) 3_554 4_655
Ga4 O1 O1 163.6(16) 1_445 4_655
Ga4 O1 O1 91.9(12) 4_545 4_655
Ga3 O1 O1 109.5(7) 3_545 4_655
O4 O1 O1 119.5(12) 3_545 4_655
Ta O1 O1 153.7(5) 3_545 4_655
Ga1 O1 O1 153.7(5) 3_545 4_655
Ga1 O1 O1 73.9(12) . 4_655
Ta O1 O1 73.9(12) . 4_655
Ta O1 O1 73.7(4) 3 4_655
Ga1 O1 O1 73.7(4) 3 4_655
O5 O1 O1 61.2(11) 2_646 4_655
O6 O1 O1 157.7(13) 4_535 4_655
La1 O1 O1 67.6(7) 1_645 4_655
La2 O1 O1 76.7(6) 3_645 4_655
O7 O1 O1 73.3(13) 2_556 4_655
La1 O1 O1 26.5(4) 4_645 4_655
O7 O1 O1 104.5(9) 4_646 4_655
O6 O1 O1 31.3(5) 4_645 4_655
Ga2 O1 O1 101.9(10) 3_545 4_655
Ga2 O1 O1 16.8(3) . 4_655
Ga2 O1 O1 101.5(10) 1_545 4_655
O5 O1 O1 98.3(10) 4_546 4_655
O1 O1 O1 125.5(12) 2_556 4_655
O1 O1 O1 125(2) 4_545 4_655
O1 O1 O1 55.9(6) 4 4_655
O1 O1 O1 126.2(4) 1_455 4_655
O1 O1 O1 53.8(4) 1_655 4_655
Ga4 O1 O1 121.5(8) 2_646 4_655
Ga3 O1 O1 73.9(11) 1_645 4_655
Ga4 O1 O1 37.9(3) . 4_655
O4 O1 O1 89.8(11) 1_455 4_655
O1 O1 O1 88.7(5) 2_656 4_655
Ga2 O1 O1 50.6(15) 4_645 4_645
La1 O1 O1 56.1(8) 1_545 4_645
La2 O1 O1 112.8(13) 3_545 4_645
La1 O1 O1 135(2) 4_545 4_645
O3 O1 O1 111.0(19) 2_556 4_645
O2 O1 O1 156.6(13) 4_545 4_645
O4 O1 O1 94.1(14) 4_545 4_645
O7 O1 O1 66.8(11) 3_544 4_645
O6 O1 O1 60.3(13) 1_545 4_645
O3 O1 O1 50.9(12) 2_656 4_645
O4 O1 O1 22.3(13) 4_645 4_645
O2 O1 O1 81.0(11) 4_645 4_645
O5 O1 O1 134.8(9) 3_544 4_645
Ga2 O1 O1 124.5(11) 4_545 4_645
Ga4 O1 O1 37.1(2) 1_545 4_645
Ga3 O1 O1 112.4(8) 3_645 4_645
Ga4 O1 O1 62.6(12) 4_645 4_645
O4 O1 O1 90.3(18) . 4_645
O3 O1 O1 30.5(4) 3_544 4_645
O2 O1 O1 118.5(13) 3_545 4_645
O7 O1 O1 95.9(9) 4_546 4_645
O5 O1 O1 75.8(13) 2_546 4_645
O6 O1 O1 159.8(14) 4_545 4_645
O2 O1 O1 33.1(8) 1_545 4_645
O3 O1 O1 121.1(10) 3_554 4_645
Ga4 O1 O1 90.8(5) 1_445 4_645
Ga4 O1 O1 106.9(14) 4_545 4_645
Ga3 O1 O1 161.9(9) 3_545 4_645
O4 O1 O1 90.3(10) 3_545 4_645
Ta O1 O1 72.3(4) 3_545 4_645
Ga1 O1 O1 72.3(4) 3_545 4_645
Ga1 O1 O1 71.8(12) . 4_645
Ta O1 O1 71.8(12) . 4_645
Ta O1 O1 154.1(6) 3 4_645
Ga1 O1 O1 154.1(6) 3 4_645
O5 O1 O1 32.0(11) 2_646 4_645
O6 O1 O1 70.2(4) 4_535 4_645
La1 O1 O1 24.7(6) 1_645 4_645
La2 O1 O1 65.6(6) 3_645 4_645
O7 O1 O1 94.9(16) 2_556 4_645
La1 O1 O1 74.6(7) 4_645 4_645
O7 O1 O1 57.7(8) 4_646 4_645
O6 O1 O1 101.9(6) 4_645 4_645
Ga2 O1 O1 100.0(10) 3_545 4_645
Ga2 O1 O1 100.1(11) . 4_645
Ga2 O1 O1 17.6(3) 1_545 4_645
O5 O1 O1 159.2(17) 4_546 4_645
O1 O1 O1 125.5(12) 2_556 4_645
O1 O1 O1 55.9(6) 4_545 4_645
O1 O1 O1 125(2) 4 4_645
O1 O1 O1 126.2(4) 1_455 4_645
O1 O1 O1 53.8(4) 1_655 4_645
Ga4 O1 O1 72.0(7) 2_646 4_645
Ga3 O1 O1 36.6(8) 1_645 4_645
Ga4 O1 O1 121.2(5) . 4_645
O4 O1 O1 127.0(17) 1_455 4_645
O1 O1 O1 88.7(5) 2_656 4_645
O1 O1 O1 88.5(9) 4_655 4_645
Ga2 O1 O2 141(2) 4_645 3_445
La1 O1 O2 105.0(8) 1_545 3_445
La2 O1 O2 39.9(7) 3_545 3_445
La1 O1 O2 76.4(10) 4_545 3_445
O3 O1 O2 70.9(12) 2_556 3_445
O2 O1 O2 17.4(14) 4_545 3_445
O4 O1 O2 60.3(14) 4_545 3_445
O7 O1 O2 83.1(12) 3_544 3_445
O6 O1 O2 132.8(9) 1_545 3_445
O3 O1 O2 161.0(17) 2_656 3_445
O4 O1 O2 139.0(19) 4_645 3_445
O2 O1 O2 114.3(15) 4_645 3_445
O5 O1 O2 73.3(12) 3_544 3_445
Ga2 O1 O2 40.5(8) 4_545 3_445
Ga4 O1 O2 112.8(12) 1_545 3_445
Ga3 O1 O2 82.3(9) 3_645 3_445
Ga4 O1 O2 147.8(12) 4_645 3_445
O4 O1 O2 123.0(17) . 3_445
O3 O1 O2 115.9(12) 3_544 3_445
O2 O1 O2 59.7(8) 3_545 3_445
O7 O1 O2 50.1(10) 4_546 3_445
O5 O1 O2 100.3(8) 2_546 3_445
O6 O1 O2 54.1(7) 4_545 3_445
O2 O1 O2 132.6(11) 1_545 3_445
O3 O1 O2 93.1(9) 3_554 3_445
Ga4 O1 O2 58.2(6) 1_445 3_445
Ga4 O1 O2 79.3(6) 4_545 3_445
Ga3 O1 O2 16.5(5) 3_545 3_445
O4 O1 O2 70.0(9) 3_545 3_445
Ta O1 O2 74.0(7) 3_545 3_445
Ga1 O1 O2 74.0(7) 3_545 3_445
Ga1 O1 O2 118.3(6) . 3_445
Ta O1 O2 118.3(6) . 3_445
Ta O1 O2 53.4(6) 3 3_445
Ga1 O1 O2 53.4(6) 3 3_445
O5 O1 O2 167.7(11) 2_646 3_445
O6 O1 O2 76.5(8) 4_535 3_445
La1 O1 O2 159.2(12) 1_645 3_445
La2 O1 O2 113.5(11) 3_645 3_445
O7 O1 O2 99.2(8) 2_556 3_445
La1 O1 O2 133.5(11) 4_645 3_445
O7 O1 O2 103.7(13) 4_646 3_445
O6 O1 O2 106.0(10) 4_645 3_445
Ga2 O1 O2 71.0(7) 3_545 3_445
Ga2 O1 O2 114.1(10) . 3_445
Ga2 O1 O2 132.6(9) 1_545 3_445
O5 O1 O2 30.3(7) 4_546 3_445
O1 O1 O2 33.1(5) 2_556 3_445
O1 O1 O2 100.1(9) 4_545 3_445
O1 O1 O2 83.5(9) 4 3_445
O1 O1 O2 39.7(6) 1_455 3_445
O1 O1 O2 140.3(6) 1_655 3_445
Ga4 O1 O2 84.3(8) 2_646 3_445
Ga3 O1 O2 147.8(8) 1_645 3_445
Ga4 O1 O2 90.0(9) . 3_445
O4 O1 O2 64.6(9) 1_455 3_445
O1 O1 O2 87.7(11) 2_656 3_445
O1 O1 O2 125.4(8) 4_655 3_445
O1 O1 O2 145.7(9) 4_645 3_445
Ga2 O1 La1 94.4(17) 4_645 4_535
La1 O1 La1 34.8(8) 1_545 4_535
La2 O1 La1 79.6(12) 3_545 4_535
La1 O1 La1 142.7(13) 4_545 4_535
O3 O1 La1 86.7(12) 2_556 4_535
O2 O1 La1 107.6(13) 4_545 4_535
O4 O1 La1 47.9(12) 4_545 4_535
O7 O1 La1 46.5(12) 3_544 4_535
O6 O1 La1 79.5(12) 1_545 4_535
O3 O1 La1 99.8(12) 2_656 4_535
O4 O1 La1 59.0(15) 4_645 4_535
O2 O1 La1 118.8(13) 4_645 4_535
O5 O1 La1 163.7(18) 3_544 4_535
Ga2 O1 La1 80.2(8) 4_545 4_535
Ga4 O1 La1 40.1(5) 1_545 4_535
Ga3 O1 La1 135.2(12) 3_645 4_535
Ga4 O1 La1 101.2(11) 4_645 4_535
O4 O1 La1 129.0(18) . 4_535
O3 O1 La1 18.9(4) 3_544 4_535
O2 O1 La1 113.9(13) 3_545 4_535
O7 O1 La1 52.7(10) 4_546 4_535
O5 O1 La1 63.1(11) 2_546 4_535
O6 O1 La1 146.1(5) 4_545 4_535
O2 O1 La1 44.4(7) 1_545 4_535
O3 O1 La1 162.7(13) 3_554 4_535
Ga4 O1 La1 41.8(4) 1_445 4_535
Ga4 O1 La1 90.0(7) 4_545 4_535
Ga3 O1 La1 113.2(7) 3_545 4_535
O4 O1 La1 78.2(9) 3_545 4_535
Ta O1 La1 35.9(4) 3_545 4_535
Ga1 O1 La1 35.9(4) 3_545 4_535
Ga1 O1 La1 80.3(7) . 4_535
Ta O1 La1 80.3(7) . 4_535
Ta O1 La1 150.2(10) 3 4_535
Ga1 O1 La1 150.2(10) 3 4_535
O5 O1 La1 74.8(10) 2_646 4_535
O6 O1 La1 21.8(4) 4_535 4_535
La1 O1 La1 73.0(6) 1_645 4_535
La2 O1 La1 92.8(7) 3_645 4_535
O7 O1 La1 95.7(11) 2_556 4_535
La1 O1 La1 123.1(7) 4_645 4_535
O7 O1 La1 66.3(10) 4_646 4_535
O6 O1 La1 148.3(6) 4_645 4_535
Ga2 O1 La1 97.9(9) 3_545 4_535
Ga2 O1 La1 141.7(11) . 4_535
Ga2 O1 La1 34.5(3) 1_545 4_535
O5 O1 La1 125.6(11) 4_546 4_535
O1 O1 La1 93.9(4) 2_556 4_535
O1 O1 La1 25.3(5) 4_545 4_535
O1 O1 La1 134.2(13) 4 4_535
O1 O1 La1 82.09(16) 1_455 4_535
O1 O1 La1 97.91(16) 1_655 4_535
Ga4 O1 La1 63.1(6) 2_646 4_535
Ga3 O1 La1 64.4(6) 1_645 4_535
Ga4 O1 La1 168.9(4) . 4_535
O4 O1 La1 105.4(10) 1_455 4_535
O1 O1 La1 100.3(5) 2_656 4_535
O1 O1 La1 135.9(11) 4_655 4_535
O1 O1 La1 49.17(8) 4_645 4_535
O2 O1 La1 98.2(7) 3_445 4_535
Ga2 O1 La1 99.8(18) 4_645 3_545
La1 O1 La1 142.1(12) 1_545 3_545
La2 O1 La1 37.9(9) 3_545 3_545
La1 O1 La1 83.8(13) 4_545 3_545
O3 O1 La1 109.4(12) 2_556 3_545
O2 O1 La1 51.4(15) 4_545 3_545
O4 O1 La1 98.7(15) 4_545 3_545
O7 O1 La1 76.7(14) 3_544 3_545
O6 O1 La1 161.7(15) 1_545 3_545
O3 O1 La1 121.9(13) 2_656 3_545
O4 O1 La1 114.3(18) 4_645 3_545
O2 O1 La1 72.1(13) 4_645 3_545
O5 O1 La1 47.3(13) 3_544 3_545
Ga2 O1 La1 82.6(9) 4_545 3_545
Ga4 O1 La1 102.1(11) 1_545 3_545
Ga3 O1 La1 41.5(6) 3_645 3_545
Ga4 O1 La1 139.2(11) 4_645 3_545
O4 O1 La1 113.6(17) . 3_545
O3 O1 La1 125.2(13) 3_544 3_545
O2 O1 La1 18.7(6) 3_545 3_545
O7 O1 La1 66.6(12) 4_546 3_545
O5 O1 La1 142.3(8) 2_546 3_545
O6 O1 La1 57.9(7) 4_545 3_545
O2 O1 La1 161.0(13) 1_545 3_545
O3 O1 La1 79.9(9) 3_554 3_545
Ga4 O1 La1 90.5(7) 1_445 3_545
Ga4 O1 La1 115.7(7) 4_545 3_545
Ga3 O1 La1 42.5(5) 3_545 3_545
O4 O1 La1 47.2(8) 3_545 3_545
Ta O1 La1 81.6(8) 3_545 3_545
Ga1 O1 La1 81.6(8) 3_545 3_545
Ga1 O1 La1 152.4(9) . 3_545
Ta O1 La1 152.4(9) . 3_545
Ta O1 La1 36.8(4) 3 3_545
Ga1 O1 La1 36.8(4) 3 3_545
O5 O1 La1 150.0(8) 2_646 3_545
O6 O1 La1 98.8(9) 4_535 3_545
La1 O1 La1 124.5(7) 1_645 3_545
La2 O1 La1 74.8(7) 3_645 3_545
O7 O1 La1 129.4(10) 2_556 3_545
La1 O1 La1 95.5(8) 4_645 3_545
O7 O1 La1 78.1(11) 4_646 3_545
O6 O1 La1 71.9(7) 4_645 3_545
Ga2 O1 La1 35.7(4) 3_545 3_545
Ga2 O1 La1 100.8(9) . 3_545
Ga2 O1 La1 141.2(11) 1_545 3_545
O5 O1 La1 23.6(7) 4_546 3_545
O1 O1 La1 24.3(5) 2_556 3_545
O1 O1 La1 133.5(13) 4_545 3_545
O1 O1 La1 94.7(10) 4 3_545
O1 O1 La1 81.75(15) 1_455 3_545
O1 O1 La1 98.25(15) 1_655 3_545
Ga4 O1 La1 66.0(6) 2_646 3_545
Ga3 O1 La1 169.6(4) 1_645 3_545
Ga4 O1 La1 64.7(6) . 3_545
O4 O1 La1 96.4(10) 1_455 3_545
O1 O1 La1 49.1(8) 2_656 3_545
O1 O1 La1 101.3(9) 4_655 3_545
O1 O1 La1 135.7(13) 4_645 3_545
O2 O1 La1 42.3(5) 3_445 3_545
La1 O1 La1 117.2(9) 4_535 3_545
Ga2 O1 La2 100.0(18) 4_645 .
La1 O1 La2 82.7(13) 1_545 .
La2 O1 La2 146.0(11) 3_545 .
La1 O1 La2 36.3(9) 4_545 .
O3 O1 La2 51.3(11) 2_556 .
O2 O1 La2 88.8(15) 4_545 .
O4 O1 La2 98.8(13) 4_545 .
O7 O1 La2 163.1(17) 3_544 .
O6 O1 La2 42.0(9) 1_545 .
O3 O1 La2 70.7(12) 2_656 .
O4 O1 La2 114.5(17) 4_645 .
O2 O1 La2 102.2(14) 4_645 .
O5 O1 La2 79.0(14) 3_544 .
Ga2 O1 La2 82.8(9) 4_545 .
Ga4 O1 La2 136.6(12) 1_545 .
Ga3 O1 La2 105.3(11) 3_645 .
Ga4 O1 La2 41.8(6) 4_645 .
O4 O1 La2 29.6(10) . .
O3 O1 La2 114.6(12) 3_544 .
O2 O1 La2 128.5(14) 3_545 .
O7 O1 La2 141.2(9) 4_546 .
O5 O1 La2 56.1(10) 2_546 .
O6 O1 La2 62.8(8) 4_545 .
O2 O1 La2 78.7(10) 1_545 .
O3 O1 La2 46.5(7) 3_554 .
Ga4 O1 La2 114.4(7) 1_445 .
Ga4 O1 La2 42.2(5) 4_545 .
Ga3 O1 La2 92.6(7) 3_545 .
O4 O1 La2 164.7(13) 3_545 .
Ta O1 La2 149.4(9) 3_545 .
Ga1 O1 La2 149.4(9) 3_545 .
Ga1 O1 La2 37.1(4) . .
Ta O1 La2 37.1(4) . .
Ta O1 La2 83.3(8) 3 .
Ga1 O1 La2 83.3(8) 3 .
O5 O1 La2 69.4(10) 2_646 .
O6 O1 La2 125.5(9) 4_535 .
La1 O1 La2 94.6(8) 1_645 .
La2 O1 La2 125.5(7) 3_645 .
O7 O1 La2 24.7(8) 2_556 .
La1 O1 La2 75.1(7) 4_645 .
O7 O1 La2 148.9(9) 4_646 .
O6 O1 La2 75.6(7) 4_645 .
Ga2 O1 La2 144.7(10) 3_545 .
Ga2 O1 La2 35.8(4) . .
Ga2 O1 La2 98.9(9) 1_545 .
O5 O1 La2 99.8(11) 4_546 .
O1 O1 La2 134.8(4) 2_556 .
O1 O1 La2 92.8(14) 4_545 .
O1 O1 La2 25.8(9) 4 .
O1 O1 La2 81.79(15) 1_455 .
O1 O1 La2 98.21(15) 1_655 .
Ga4 O1 La2 169.0(5) 2_646 .
Ga3 O1 La2 64.5(6) 1_645 .
Ga4 O1 La2 67.1(6) . .
O4 O1 La2 45.2(8) 1_455 .
O1 O1 La2 136.8(4) 2_656 .
O1 O1 La2 49.8(7) 4_655 .
O1 O1 La2 99.6(13) 4_645 .
O2 O1 La2 106.2(7) 3_445 .
La1 O1 La2 117.1(9) 4_535 .
La1 O1 La2 119.8(9) 3_545 .
Ga2 O1 O2 87.0(17) 4_645 .
La1 O1 O2 105.9(15) 1_545 .
La2 O1 O2 138.4(15) 3_545 .
La1 O1 O2 29.8(7) 4_545 .
O3 O1 O2 71.3(12) 2_556 .
O2 O1 O2 89.8(17) 4_545 .
O4 O1 O2 120.4(14) 4_545 .
O7 O1 O2 166.1(11) 3_544 .
O6 O1 O2 59.8(11) 1_545 .
O3 O1 O2 63.2(10) 2_656 .
O4 O1 O2 113.2(15) 4_645 .
O2 O1 O2 80.5(15) 4_645 .
O5 O1 O2 57.2(14) 3_544 .
Ga2 O1 O2 97.3(10) 4_545 .
Ga4 O1 O2 140.9(9) 1_545 .
Ga3 O1 O2 81.2(10) 3_645 .
Ga4 O1 O2 44.4(8) 4_645 .
O4 O1 O2 17.2(11) . .
O3 O1 O2 131.0(13) 3_544 .
O2 O1 O2 106.7(14) 3_545 .
O7 O1 O2 154.4(9) 4_546 .
O5 O1 O2 80.3(12) 2_546 .
O6 O1 O2 53.0(8) 4_545 .
O2 O1 O2 96.3(12) 1_545 .
O3 O1 O2 23.6(7) 3_554 .
Ga4 O1 O2 135.6(8) 1_445 .
Ga4 O1 O2 63.4(7) 4_545 .
Ga3 O1 O2 89.7(8) 3_545 .
O4 O1 O2 141.0(12) 3_545 .
Ta O1 O2 173.7(10) 3_545 .
Ga1 O1 O2 173.7(10) 3_545 .
Ga1 O1 O2 59.3(8) . .
Ta O1 O2 59.3(8) . .
Ta O1 O2 66.5(8) 3 .
Ga1 O1 O2 66.5(8) 3 .
O5 O1 O2 75.0(11) 2_646 .
O6 O1 O2 149.8(11) 4_535 .
La1 O1 O2 92.3(8) 1_645 .
La2 O1 O2 106.6(7) 3_645 .
O7 O1 O2 48.7(10) 2_556 .
La1 O1 O2 57.1(6) 4_645 .
O7 O1 O2 135.1(9) 4_646 .
O6 O1 O2 51.8(7) 4_645 .
Ga2 O1 O2 120.8(9) 3_545 .
Ga2 O1 O2 14.0(4) . .
Ga2 O1 O2 112.9(10) 1_545 .
O5 O1 O2 88.2(11) 4_546 .
O1 O1 O2 124.0(6) 2_556 .
O1 O1 O2 116.2(16) 4_545 .
O1 O1 O2 25.7(5) 4 .
O1 O1 O2 95.8(4) 1_455 .
O1 O1 O2 84.2(4) 1_655 .
Ga4 O1 O2 150.3(7) 2_646 .
Ga3 O1 O2 78.1(8) 1_645 .
Ga4 O1 O2 43.3(6) . .
O4 O1 O2 59.2(9) 1_455 .
O1 O1 O2 112.9(5) 2_656 .
O1 O1 O2 30.6(5) 4_655 .
O1 O1 O2 106.9(12) 4_645 .
O2 O1 O2 105.9(9) 3_445 .
La1 O1 O2 139.2(10) 4_535 .
La1 O1 O2 102.7(9) 3_545 .
La2 O1 O2 24.3(5) . .
Ga2 O1 O2 132(2) 4_645 1_445
La1 O1 O2 26.3(5) 1_545 1_445
La2 O1 O2 98.2(9) 3_545 1_445
La1 O1 O2 91.5(10) 4_545 1_445
O3 O1 O2 35.6(9) 2_556 1_445
O2 O1 O2 78.8(12) 4_545 1_445
O4 O1 O2 28.6(13) 4_545 1_445
O7 O1 O2 92.3(13) 3_544 1_445
O6 O1 O2 58.8(9) 1_545 1_445
O3 O1 O2 113.5(15) 2_656 1_445
O4 O1 O2 102.1(19) 4_645 1_445
O2 O1 O2 162.4(15) 4_645 1_445
O5 O1 O2 138.0(11) 3_544 1_445
Ga2 O1 O2 44.2(7) 4_545 1_445
Ga4 O1 O2 91.0(10) 1_545 1_445
Ga3 O1 O2 164.6(9) 3_645 1_445
Ga4 O1 O2 89.5(10) 4_645 1_445
O4 O1 O2 101.7(15) . 1_445
O3 O1 O2 63.7(7) 3_544 1_445
O2 O1 O2 138.8(12) 3_545 1_445
O7 O1 O2 71.9(11) 4_546 1_445
O5 O1 O2 22.9(8) 2_546 1_445
O6 O1 O2 101.2(7) 4_545 1_445
O2 O1 O2 52.1(6) 1_545 1_445
O3 O1 O2 117.9(11) 3_554 1_445
Ga4 O1 O2 42.1(6) 1_445 1_445
Ga4 O1 O2 39.0(6) 4_545 1_445
Ga3 O1 O2 88.0(5) 3_545 1_445
O4 O1 O2 118.0(10) 3_545 1_445
Ta O1 O2 74.5(7) 3_545 1_445
Ga1 O1 O2 74.5(7) 3_545 1_445
Ga1 O1 O2 48.5(5) . 1_445
Ta O1 O2 48.5(5) . 1_445
Ta O1 O2 122.9(6) 3 1_445
Ga1 O1 O2 122.9(6) 3 1_445
O5 O1 O2 84.9(10) 2_646 1_445
O6 O1 O2 50.7(7) 4_535 1_445
La1 O1 O2 104.5(9) 1_645 1_445
La2 O1 O2 143.3(11) 3_645 1_445
O7 O1 O2 50.6(9) 2_556 1_445
La1 O1 O2 138.4(11) 4_645 1_445
O7 O1 O2 117.5(13) 4_646 1_445
O6 O1 O2 150.9(12) 4_645 1_445
Ga2 O1 O2 136.4(10) 3_545 1_445
Ga2 O1 O2 110.9(10) . 1_445
Ga2 O1 O2 65.5(7) 1_545 1_445
O5 O1 O2 110.0(7) 4_546 1_445
O1 O1 O2 105.6(6) 2_556 1_445
O1 O1 O2 29.2(7) 4_545 1_445
O1 O1 O2 84.0(10) 4 1_445
O1 O1 O2 45.6(5) 1_455 1_445
O1 O1 O2 134.4(5) 1_655 1_445
Ga4 O1 O2 109.9(9) 2_646 1_445
Ga3 O1 O2 65.0(6) 1_645 1_445
Ga4 O1 O2 137.9(9) . 1_445
O4 O1 O2 54.6(9) 1_455 1_445
O1 O1 O2 147.9(8) 2_656 1_445
O1 O1 O2 121.7(14) 4_655 1_445
O1 O1 O2 82.3(9) 4_645 1_445
O2 O1 O2 82.8(5) 3_445 1_445
La1 O1 O2 51.3(6) 4_535 1_445
La1 O1 O2 124.6(6) 3_545 1_445
La2 O1 O2 75.2(7) . 1_445
O2 O1 O2 99.2(9) . 1_445
Ga2 O1 O4 126(2) 4_645 3_445
La1 O1 O4 93.6(10) 1_545 3_445
La2 O1 O4 19.0(5) 3_545 3_445
La1 O1 O4 105.6(12) 4_545 3_445
O3 O1 O4 86.2(11) 2_556 3_445
O2 O1 O4 45.8(14) 4_545 3_445
O4 O1 O4 52.3(16) 4_545 3_445
O7 O1 O4 54.4(9) 3_544 3_445
O6 O1 O4 139.6(11) 1_545 3_445
O3 O1 O4 156.7(15) 2_656 3_445
O4 O1 O4 110.6(18) 4_645 3_445
O2 O1 O4 111.9(17) 4_645 3_445
O5 O1 O4 93.2(15) 3_544 3_445
Ga2 O1 O4 52.1(9) 4_545 3_445
Ga4 O1 O4 83.6(10) 1_545 3_445
Ga3 O1 O4 88.1(11) 3_645 3_445
Ga4 O1 O4 170.1(11) 4_645 3_445
O4 O1 O4 152(2) . 3_445
O3 O1 O4 89.5(10) 3_544 3_445
O2 O1 O4 58.3(10) 3_545 3_445
O7 O1 O4 22.0(10) 4_546 3_445
O5 O1 O4 103.2(10) 2_546 3_445
O6 O1 O4 82.7(9) 4_545 3_445
O2 O1 O4 116.7(12) 1_545 3_445
O3 O1 O4 120.0(12) 3_554 3_445
Ga4 O1 O4 42.1(6) 1_445 3_445
Ga4 O1 O4 95.8(6) 4_545 3_445
Ga3 O1 O4 45.5(7) 3_545 3_445
O4 O1 O4 49.2(7) 3_545 3_445
Ta O1 O4 45.1(6) 3_545 3_445
Ga1 O1 O4 45.1(6) 3_545 3_445
Ga1 O1 O4 128.1(7) . 3_445
Ta O1 O4 128.1(7) . 3_445
Ta O1 O4 76.0(9) 3 3_445
Ga1 O1 O4 76.0(9) 3 3_445
O5 O1 O4 148.3(15) 2_646 3_445
O6 O1 O4 52.9(7) 4_535 3_445
La1 O1 O4 131.5(11) 1_645 3_445
La2 O1 O4 97.9(10) 3_645 3_445
O7 O1 O4 117.5(7) 2_556 3_445
La1 O1 O4 140.7(12) 4_645 3_445
O7 O1 O4 78.9(12) 4_646 3_445
O6 O1 O4 120.4(12) 4_645 3_445
Ga2 O1 O4 59.3(7) 3_545 3_445
Ga2 O1 O4 142.1(12) . 3_445
Ga2 O1 O4 107.7(10) 1_545 3_445
O5 O1 O4 51.5(9) 4_546 3_445
O1 O1 O4 25.4(6) 2_556 3_445
O1 O1 O4 85.1(10) 4_545 3_445
O1 O1 O4 112.2(11) 4 3_445
O1 O1 O4 52.6(6) 1_455 3_445
O1 O1 O4 127.4(6) 1_655 3_445
Ga4 O1 O4 58.7(7) 2_646 3_445
Ga3 O1 O4 137.1(10) 1_645 3_445
Ga4 O1 O4 111.1(11) . 3_445
O4 O1 O4 87.3(8) 1_455 3_445
O1 O1 O4 76.2(11) 2_656 3_445
O1 O1 O4 149.0(13) 4_655 3_445
O1 O1 O4 117.5(9) 4_645 3_445
O2 O1 O4 29.2(7) 3_445 3_445
La1 O1 O4 74.2(7) 4_535 3_445
La1 O1 O4 48.5(7) 3_545 3_445
La2 O1 O4 132.2(7) . 3_445
O2 O1 O4 135.1(10) . 3_445
O2 O1 O4 80.8(7) 1_445 3_445
Ga2 O1 O4 76.7(17) 4_645 1_545
La1 O1 O4 35.6(8) 1_545 1_545
La2 O1 O4 97.3(15) 3_545 1_545
La1 O1 O4 141.9(18) 4_545 1_545
O3 O1 O4 94.5(14) 2_556 1_545
O2 O1 O4 128.7(15) 4_545 1_545
O4 O1 O4 66.5(17) 4_545 1_545
O7 O1 O4 55.9(15) 3_544 1_545
O6 O1 O4 65.8(12) 1_545 1_545
O3 O1 O4 78.0(11) 2_656 1_545
O4 O1 O4 42.5(17) 4_645 1_545
O2 O1 O4 105.2(13) 4_645 1_545
O5 O1 O4 161.2(8) 3_544 1_545
Ga2 O1 O4 98.0(11) 4_545 1_545
Ga4 O1 O4 35.1(8) 1_545 1_545
Ga3 O1 O4 131.9(10) 3_645 1_545
Ga4 O1 O4 81.6(10) 4_645 1_545
O4 O1 O4 110.4(19) . 1_545
O3 O1 O4 7.3(9) 3_544 1_545
O2 O1 O4 122.7(14) 3_545 1_545
O7 O1 O4 73.1(12) 4_546 1_545
O5 O1 O4 62.7(11) 2_546 1_545
O6 O1 O4 161.4(10) 4_545 1_545
O2 O1 O4 28.7(9) 1_545 1_545
O3 O1 O4 144.7(11) 3_554 1_545
Ga4 O1 O4 63.0(8) 1_445 1_545
Ga4 O1 O4 94.3(9) 4_545 1_545
Ga3 O1 O4 134.9(9) 3_545 1_545
O4 O1 O4 86.9(11) 3_545 1_545
Ta O1 O4 52.6(8) 3_545 1_545
Ga1 O1 O4 52.6(8) 3_545 1_545
Ga1 O1 O4 71.3(9) . 1_545
Ta O1 O4 71.3(9) . 1_545
Ta O1 O4 169.2(13) 3 1_545
Ga1 O1 O4 169.2(13) 3 1_545
O5 O1 O4 53.4(10) 2_646 1_545
O6 O1 O4 43.6(8) 4_535 1_545
La1 O1 O4 52.5(7) 1_645 1_545
La2 O1 O4 83.6(8) 3_645 1_545
O7 O1 O4 91.8(13) 2_556 1_545
La1 O1 O4 102.5(7) 4_645 1_545
O7 O1 O4 63.6(11) 4_646 1_545
O6 O1 O4 129.7(7) 4_645 1_545
Ga2 O1 O4 103.8(10) 3_545 1_545
Ga2 O1 O4 122.3(10) . 1_545
Ga2 O1 O4 12.8(6) 1_545 1_545
O5 O1 O4 146.4(13) 4_546 1_545
O1 O1 O4 111.8(8) 2_556 1_545
O1 O1 O4 31.2(4) 4_545 1_545
O1 O1 O4 131.0(17) 4 1_545
O1 O1 O4 99.9(5) 1_455 1_545
O1 O1 O4 80.1(5) 1_655 1_545
Ga4 O1 O4 68.7(8) 2_646 1_545
Ga3 O1 O4 46.1(7) 1_645 1_545
Ga4 O1 O4 149.1(7) . 1_545
O4 O1 O4 113.5(13) 1_455 1_545
O1 O1 O4 99.6(6) 2_656 1_545
O1 O1 O4 114.3(11) 4_655 1_545
O1 O1 O4 28.0(5) 4_645 1_545
O2 O1 O4 120.0(10) 3_445 1_545
La1 O1 O4 21.8(5) 4_535 1_545
La1 O1 O4 132.4(11) 3_545 1_545
La2 O1 O4 107.4(10) . 1_545
O2 O1 O4 124.1(11) . 1_545
O2 O1 O4 60.3(7) 1_445 1_545
O4 O1 O4 95.1(10) 3_445 1_545
Ga2 O1 La2 157(2) 4_645 3_445
La1 O1 La2 81.7(5) 1_545 3_445
La2 O1 La2 48.8(3) 3_545 3_445
La1 O1 La2 83.4(5) 4_545 3_445
O3 O1 La2 56.0(9) 2_556 3_445
O2 O1 La2 28.1(11) 4_545 3_445
O4 O1 La2 37.1(12) 4_545 3_445
O7 O1 La2 80.3(10) 3_544 3_445
O6 O1 La2 114.9(8) 1_545 3_445
O3 O1 La2 172.2(16) 2_656 3_445
O4 O1 La2 133.3(17) 4_645 3_445
O2 O1 La2 136.4(17) 4_645 3_445
O5 O1 La2 94.9(11) 3_544 3_445
Ga2 O1 La2 21.9(5) 4_545 3_445
Ga4 O1 La2 105.6(9) 1_545 3_445
Ga3 O1 La2 105.4(10) 3_645 3_445
Ga4 O1 La2 140.7(9) 4_645 3_445
O4 O1 La2 128.3(13) . 3_445
O3 O1 La2 98.3(7) 3_544 3_445
O2 O1 La2 80.5(9) 3_545 3_445
O7 O1 La2 42.3(8) 4_546 3_445
O5 O1 La2 79.3(7) 2_546 3_445
O6 O1 La2 68.2(5) 4_545 3_445
O2 O1 La2 109.3(8) 1_545 3_445
O3 O1 La2 107.6(8) 3_554 3_445
Ga4 O1 La2 37.8(2) 1_445 3_445
Ga4 O1 La2 65.56(18) 4_545 3_445
Ga3 O1 La2 34.4(2) 3_545 3_445
O4 O1 La2 79.7(8) 3_545 3_445
Ta O1 La2 65.1(4) 3_545 3_445
Ga1 O1 La2 65.1(4) 3_545 3_445
Ga1 O1 La2 101.1(4) . 3_445
Ta O1 La2 101.1(4) . 3_445
Ta O1 La2 74.7(5) 3 3_445
Ga1 O1 La2 74.7(5) 3 3_445
O5 O1 La2 144.7(11) 2_646 3_445
O6 O1 La2 59.2(4) 4_535 3_445
La1 O1 La2 152.0(10) 1_645 3_445
La2 O1 La2 128.2(10) 3_645 3_445
O7 O1 La2 87.1(6) 2_556 3_445
La1 O1 La2 156.1(11) 4_645 3_445
O7 O1 La2 108.3(12) 4_646 3_445
O6 O1 La2 128.2(10) 4_645 3_445
Ga2 O1 La2 87.4(7) 3_545 3_445
Ga2 O1 La2 124.3(7) . 3_445
Ga2 O1 La2 112.5(7) 1_545 3_445
O5 O1 La2 53.2(6) 4_546 3_445
O1 O1 La2 49.1(3) 2_556 3_445
O1 O1 La2 77.2(6) 4_545 3_445
O1 O1 La2 86.7(6) 4 3_445
O1 O1 La2 22.2(5) 1_455 3_445
O1 O1 La2 157.8(5) 1_655 3_445
Ga4 O1 La2 88.4(7) 2_646 3_445
Ga3 O1 La2 125.0(7) 1_645 3_445
Ga4 O1 La2 110.1(7) . 3_445
O4 O1 La2 57.3(7) 1_455 3_445
O1 O1 La2 104.8(11) 2_656 3_445
O1 O1 La2 139.8(5) 4_655 3_445
O1 O1 La2 128.7(5) 4_645 3_445
O2 O1 La2 23.4(5) 3_445 3_445
La1 O1 La2 79.5(4) 4_535 3_445
La1 O1 La2 64.6(4) 3_545 3_445
La2 O1 La2 102.6(4) . 3_445
O2 O1 La2 112.3(6) . 3_445
O2 O1 La2 60.0(5) 1_445 3_445
O4 O1 La2 30.6(5) 3_445 3_445
O4 O1 La2 100.8(7) 1_545 3_445
Ga2 O1 La1 155(2) 4_645 1_445
La1 O1 La1 48.6(2) 1_545 1_445
La2 O1 La1 81.7(5) 3_545 1_445
La1 O1 La1 82.6(5) 4_545 1_445
O3 O1 La1 29.8(8) 2_556 1_445
O2 O1 La1 55.6(11) 4_545 1_445
O4 O1 La1 19.6(10) 4_545 1_445
O7 O1 La1 92.7(11) 3_544 1_445
O6 O1 La1 78.2(8) 1_545 1_445
O3 O1 La1 135.3(16) 2_656 1_445
O4 O1 La1 121.3(18) 4_645 1_445
O2 O1 La1 174.0(17) 4_645 1_445
O5 O1 La1 119.9(9) 3_544 1_445
Ga2 O1 La1 21.0(5) 4_545 1_445
Ga4 O1 La1 102.9(9) 1_545 1_445
Ga3 O1 La1 141.3(9) 3_645 1_445
Ga4 O1 La1 107.3(10) 4_645 1_445
O4 O1 La1 110.0(14) . 1_445
O3 O1 La1 80.4(7) 3_544 1_445
O2 O1 La1 118.0(9) 3_545 1_445
O7 O1 La1 61.2(8) 4_546 1_445
O5 O1 La1 41.9(7) 2_546 1_445
O6 O1 La1 83.7(4) 4_545 1_445
O2 O1 La1 75.4(7) 1_545 1_445
O3 O1 La1 112.0(8) 3_554 1_445
Ga4 O1 La1 34.6(2) 1_445 1_445
Ga4 O1 La1 38.3(2) 4_545 1_445
Ga3 O1 La1 64.75(18) 3_545 1_445
O4 O1 La1 108.6(8) 3_545 1_445
Ta O1 La1 73.4(4) 3_545 1_445
Ga1 O1 La1 73.4(4) 3_545 1_445
Ga1 O1 La1 65.3(4) . 1_445
Ta O1 La1 65.3(4) . 1_445
Ta O1 La1 101.8(4) 3 1_445
Ga1 O1 La1 101.8(4) 3 1_445
O5 O1 La1 108.0(10) 2_646 1_445
O6 O1 La1 53.3(4) 4_535 1_445
La1 O1 La1 127.3(10) 1_645 1_445
La2 O1 La1 152.3(11) 3_645 1_445
O7 O1 La1 57.9(7) 2_556 1_445
La1 O1 La1 154.9(11) 4_645 1_445
O7 O1 La1 123.1(12) 4_646 1_445
O6 O1 La1 147.2(9) 4_645 1_445
Ga2 O1 La1 122.2(8) 3_545 1_445
Ga2 O1 La1 114.8(8) . 1_445
Ga2 O1 La1 86.5(6) 1_545 1_445
O5 O1 La1 86.6(6) 4_546 1_445
O1 O1 La1 85.7(3) 2_556 1_445
O1 O1 La1 48.3(5) 4_545 1_445
O1 O1 La1 78.8(7) 4 1_445
O1 O1 La1 22.5(5) 1_455 1_445
O1 O1 La1 157.5(5) 1_655 1_445
Ga4 O1 La1 108.1(7) 2_646 1_445
Ga3 O1 La1 88.1(7) 1_645 1_445
Ga4 O1 La1 127.2(7) . 1_445
O4 O1 La1 44.3(7) 1_455 1_445
O1 O1 La1 138.6(11) 2_656 1_445
O1 O1 La1 130.2(12) 4_655 1_445
O1 O1 La1 104.0(8) 4_645 1_445
O2 O1 La1 59.7(5) 3_445 1_445
La1 O1 La1 63.8(4) 4_535 1_445
La1 O1 La1 101.9(4) 3_545 1_445
La2 O1 La1 80.5(5) . 1_445
O2 O1 La1 101.0(7) . 1_445
O2 O1 La1 23.4(4) 1_445 1_445
O4 O1 La1 62.9(5) 3_445 1_445
O4 O1 La1 78.9(7) 1_545 1_445
La2 O1 La1 37.58(11) 3_445 1_445
Ga2 O1 La1 162(2) 4_645 4_445
La1 O1 La1 82.7(5) 1_545 4_445
La2 O1 La1 83.5(5) 3_545 4_445
La1 O1 La1 49.0(3) 4_545 4_445
O3 O1 La1 28.5(9) 2_556 4_445
O2 O1 La1 30.2(12) 4_545 4_445
O4 O1 La1 54.1(10) 4_545 4_445
O7 O1 La1 117.9(10) 3_544 4_445
O6 O1 La1 88.7(8) 1_545 4_445
O3 O1 La1 135.6(15) 2_656 4_445
O4 O1 La1 158.6(19) 4_645 4_445
O2 O1 La1 138.6(15) 4_645 4_445
O5 O1 La1 82.6(10) 3_544 4_445
Ga2 O1 La1 23.1(5) 4_545 4_445
Ga4 O1 La1 138.5(8) 1_545 4_445
Ga3 O1 La1 109.3(9) 3_645 4_445
Ga4 O1 La1 105.5(10) 4_645 4_445
O4 O1 La1 90.5(13) . 4_445
O3 O1 La1 118.2(7) 3_544 4_445
O2 O1 La1 99.7(10) 3_545 4_445
O7 O1 La1 79.9(8) 4_546 4_445
O5 O1 La1 63.2(7) 2_546 4_445
O6 O1 La1 46.0(4) 4_545 4_445
O2 O1 La1 105.4(8) 1_545 4_445
O3 O1 La1 77.6(7) 3_554 4_445
Ga4 O1 La1 65.1(2) 1_445 4_445
Ga4 O1 La1 35.28(19) 4_545 4_445
Ga3 O1 La1 38.5(2) 3_545 4_445
O4 O1 La1 114.6(9) 3_545 4_445
Ta O1 La1 101.0(4) 3_545 4_445
Ga1 O1 La1 101.0(4) 3_545 4_445
Ga1 O1 La1 74.5(5) . 4_445
Ta O1 La1 74.5(5) . 4_445
Ta O1 La1 66.3(4) 3 4_445
Ga1 O1 La1 66.3(4) 3 4_445
O5 O1 La1 125.6(11) 2_646 4_445
O6 O1 La1 87.4(4) 4_535 4_445
La1 O1 La1 154.0(11) 1_645 4_445
La2 O1 La1 155.5(11) 3_645 4_445
O7 O1 La1 54.2(6) 2_556 4_445
La1 O1 La1 130.4(10) 4_645 4_445
O7 O1 La1 146.3(12) 4_646 4_445
O6 O1 La1 110.3(9) 4_645 4_445
Ga2 O1 La1 114.8(8) 3_545 4_445
Ga2 O1 La1 88.6(7) . 4_445
Ga2 O1 La1 122.0(7) 1_545 4_445
O5 O1 La1 58.8(6) 4_546 4_445
O1 O1 La1 78.1(3) 2_556 4_445
O1 O1 La1 85.0(6) 4_545 4_445
O1 O1 La1 49.6(5) 4 4_445
O1 O1 La1 21.3(4) 1_455 4_445
O1 O1 La1 158.7(4) 1_655 4_445
Ga4 O1 La1 126.1(7) 2_646 4_445
Ga3 O1 La1 109.1(8) 1_645 4_445
Ga4 O1 La1 89.7(7) . 4_445
O4 O1 La1 20.1(7) 1_455 4_445
O1 O1 La1 130.1(11) 2_656 4_445
O1 O1 La1 105.3(7) 4_655 4_445
O1 O1 La1 138.1(11) 4_645 4_445
O2 O1 La1 45.0(5) 3_445 4_445
La1 O1 La1 101.3(4) 4_535 4_445
La1 O1 La1 81.0(5) 3_545 4_445
La2 O1 La1 64.8(4) . 4_445
O2 O1 La1 75.3(6) . 4_445
O2 O1 La1 56.6(4) 1_445 4_445
O4 O1 La1 67.4(6) 3_445 4_445
O4 O1 La1 116.2(7) 1_545 4_445
La2 O1 La1 38.11(12) 3_445 4_445
La1 O1 La1 37.82(10) 1_445 4_445
Ga2 O1 O4 28.6(14) 4_645 1_655
La1 O1 O4 108.9(12) 1_545 1_655
La2 O1 O4 130.7(11) 3_545 1_655
La1 O1 O4 85.9(10) 4_545 1_655
O3 O1 O4 122.6(17) 2_556 1_655
O2 O1 O4 139.0(18) 4_545 1_655
O4 O1 O4 153.9(18) 4_545 1_655
O7 O1 O4 108.1(13) 3_544 1_655
O6 O1 O4 69.6(9) 1_545 1_655
O3 O1 O4 15.7(9) 2_656 1_655
O4 O1 O4 58.4(8) 4_645 1_655
O2 O1 O4 37.9(12) 4_645 1_655
O5 O1 O4 72.6(11) 3_544 1_655
Ga2 O1 O4 155.1(15) 4_545 1_655
Ga4 O1 O4 85.5(7) 1_545 1_655
Ga3 O1 O4 65.6(6) 3_645 1_655
Ga4 O1 O4 40.2(6) 4_645 1_655
O4 O1 O4 44.0(7) . 1_655
O3 O1 O4 94.5(9) 3_544 1_655
O2 O1 O4 93.3(10) 3_545 1_655
O7 O1 O4 145.7(11) 4_546 1_655
O5 O1 O4 106.2(12) 2_546 1_655
O6 O1 O4 99.1(10) 4_545 1_655
O2 O1 O4 81.8(9) 1_545 1_655
O3 O1 O4 60.2(6) 3_554 1_655
Ga4 O1 O4 155.1(12) 1_445 1_655
Ga4 O1 O4 113.0(11) 4_545 1_655
Ga3 O1 O4 132.9(11) 3_545 1_655
O4 O1 O4 102.0(9) 3_545 1_655
Ta O1 O4 125.0(8) 3_545 1_655
Ga1 O1 O4 125.0(8) 3_545 1_655
Ga1 O1 O4 82.1(8) . 1_655
Ta O1 O4 82.1(8) . 1_655
Ta O1 O4 92.8(8) 3 1_655
Ga1 O1 O4 92.8(8) 3 1_655
O5 O1 O4 45.6(7) 2_646 1_655
O6 O1 O4 133.5(10) 4_535 1_655
La1 O1 O4 40.7(5) 1_645 1_655
La2 O1 O4 53.7(6) 3_645 1_655
O7 O1 O4 91.7(12) 2_556 1_655
La1 O1 O4 12.0(5) 4_645 1_655
O7 O1 O4 78.1(8) 4_646 1_655
O6 O1 O4 39.5(6) 4_645 1_655
Ga2 O1 O4 90.3(6) 3_545 1_655
Ga2 O1 O4 45.4(5) . 1_655
Ga2 O1 O4 80.3(7) 1_545 1_655
O5 O1 O4 115.2(11) 4_546 1_655
O1 O1 O4 126.3(11) 2_556 1_655
O1 O1 O4 114.4(13) 4_545 1_655
O1 O1 O4 84.2(8) 4 1_655
O1 O1 O4 153.8(7) 1_455 1_655
O1 O1 O4 26.2(7) 1_655 1_655
Ga4 O1 O4 97.2(6) 2_646 1_655
Ga3 O1 O4 64.2(6) 1_645 1_655
Ga4 O1 O4 57.0(6) . 1_655
O4 O1 O4 116.6(14) 1_455 1_655
O1 O1 O4 73.5(7) 2_656 1_655
O1 O1 O4 28.9(7) 4_655 1_655
O1 O1 O4 64.3(8) 4_645 1_655
O2 O1 O4 145.4(12) 3_445 1_655
La1 O1 O4 113.4(8) 4_535 1_655
La1 O1 O4 107.1(8) 3_545 1_655
La2 O1 O4 72.4(7) . 1_655
O2 O1 O4 58.5(7) . 1_655
O2 O1 O4 127.7(11) 1_445 1_655
O4 O1 O4 149.7(13) 3_445 1_655
O4 O1 O4 92.1(9) 1_545 1_655
La2 O1 O4 167.1(11) 3_445 1_655
La1 O1 O4 147.4(11) 1_445 1_655
La1 O1 O4 133.8(10) 4_445 1_655
Ga2 O1 O4 117.4(19) 4_645 4
La1 O1 O4 120.0(12) 1_545 4
La2 O1 O4 97.3(12) 3_545 4
La1 O1 O4 15.7(10) 4_545 4
O3 O1 O4 62.1(11) 2_556 4
O2 O1 O4 47.9(13) 4_545 4
O4 O1 O4 99.9(12) 4_545 4
O7 O1 O4 143.0(16) 3_544 4
O6 O1 O4 93.6(13) 1_545 4
O3 O1 O4 103.5(14) 2_656 4
O4 O1 O4 152.0(18) 4_645 4
O2 O1 O4 94.2(15) 4_645 4
O5 O1 O4 41.0(9) 3_544 4
Ga2 O1 O4 68.0(8) 4_545 4
Ga4 O1 O4 169.9(14) 1_545 4
Ga3 O1 O4 72.3(10) 3_645 4
Ga4 O1 O4 87.2(11) 4_645 4
O4 O1 O4 60.0(16) . 4
O3 O1 O4 160.6(11) 3_544 4
O2 O1 O4 81.3(12) 3_545 4
O7 O1 O4 112.9(11) 4_546 4
O5 O1 O4 92.3(11) 2_546 4
O6 O1 O4 10.8(7) 4_545 4
O2 O1 O4 128.9(12) 1_545 4
O3 O1 O4 33.6(7) 3_554 4
Ga4 O1 O4 109.3(5) 1_445 4
Ga4 O1 O4 61.0(7) 4_545 4
Ga3 O1 O4 46.7(6) 3_545 4
O4 O1 O4 115.6(12) 3_545 4
Ta O1 O4 137.0(8) 3_545 4
Ga1 O1 O4 137.0(8) 3_545 4
Ga1 O1 O4 85.4(9) . 4
Ta O1 O4 85.4(9) . 4
Ta O1 O4 34.0(7) 3 4
Ga1 O1 O4 34.0(7) 3 4
O5 O1 O4 117.8(13) 2_646 4
O6 O1 O4 132.0(6) 4_535 4
La1 O1 O4 133.3(10) 1_645 4
La2 O1 O4 119.2(10) 3_645 4
O7 O1 O4 63.7(10) 2_556 4
La1 O1 O4 86.6(9) 4_645 4
O7 O1 O4 141.5(15) 4_646 4
O6 O1 O4 64.4(8) 4_645 4
Ga2 O1 O4 100.6(10) 3_545 4
Ga2 O1 O4 51.5(7) . 4
Ga2 O1 O4 150.3(12) 1_545 4
O5 O1 O4 47.9(10) 4_546 4
O1 O1 O4 83.9(6) 2_556 4
O1 O1 O4 126.3(10) 4_545 4
O1 O1 O4 26.4(9) 4 4
O1 O1 O4 66.1(5) 1_455 4
O1 O1 O4 113.9(5) 1_655 4
Ga4 O1 O4 134.3(11) 2_646 4
Ga3 O1 O4 116.4(11) 1_645 4
Ga4 O1 O4 44.0(6) . 4
O4 O1 O4 42.9(9) 1_455 4
O1 O1 O4 105.5(8) 2_656 4
O1 O1 O4 65.7(5) 4_655 4
O1 O1 O4 149.8(14) 4_645 4
O2 O1 O4 63.0(7) 3_445 4
La1 O1 O4 146.9(6) 4_535 4
La1 O1 O4 68.4(8) 3_545 4
La2 O1 O4 52.0(7) . 4
O2 O1 O4 43.1(7) . 4
O2 O1 O4 97.4(7) 1_445 4
O4 O1 O4 92.1(8) 3_445 4
O4 O1 O4 154.9(8) 1_545 4
La2 O1 O4 74.2(5) 3_445 4
La1 O1 O4 83.2(5) 1_445 4
La1 O1 O4 45.9(5) 4_445 4
O4 O1 O4 93.8(10) 1_655 4
Ga2 O1 O2 34.4(15) 4_645 3_645
La1 O1 O2 134.8(11) 1_545 3_645
La2 O1 O2 80.4(9) 3_545 3_645
La1 O1 O2 107.7(12) 4_545 3_645
O3 O1 O2 164.1(17) 2_556 3_645
O2 O1 O2 115.9(18) 4_545 3_645
O4 O1 O2 144.3(17) 4_545 3_645
O7 O1 O2 72.2(12) 3_544 3_645
O6 O1 O2 118.2(8) 1_545 3_645
O3 O1 O2 60.7(11) 2_656 3_645
O4 O1 O2 58.7(14) 4_645 3_645
O2 O1 O2 14.6(12) 4_645 3_645
O5 O1 O2 62.1(10) 3_544 3_645
Ga2 O1 O2 147.6(14) 4_545 3_645
Ga4 O1 O2 69.1(6) 1_545 3_645
Ga3 O1 O2 32.9(5) 3_645 3_645
Ga4 O1 O2 90.4(6) 4_645 3_645
O4 O1 O2 87.6(12) . 3_645
O3 O1 O2 96.1(8) 3_544 3_645
O2 O1 O2 47.5(5) 3_545 3_645
O7 O1 O2 100.8(12) 4_546 3_645
O5 O1 O2 152.4(11) 2_546 3_645
O6 O1 O2 98.8(9) 4_545 3_645
O2 O1 O2 112.1(8) 1_545 3_645
O3 O1 O2 79.7(6) 3_554 3_645
Ga4 O1 O2 128.8(11) 1_445 3_645
Ga4 O1 O2 158.2(11) 4_545 3_645
Ga3 O1 O2 106.6(10) 3_545 3_645
O4 O1 O2 53.3(8) 3_545 3_645
Ta O1 O2 91.3(8) 3_545 3_645
Ga1 O1 O2 91.3(8) 3_545 3_645
Ga1 O1 O2 131.8(7) . 3_645
Ta O1 O2 131.8(7) . 3_645
Ta O1 O2 76.1(7) 3 3_645
Ga1 O1 O2 76.1(7) 3 3_645
O5 O1 O2 84.8(7) 2_646 3_645
O6 O1 O2 113.6(10) 4_535 3_645
La1 O1 O2 60.3(5) 1_645 3_645
La2 O1 O2 16.5(5) 3_645 3_645
O7 O1 O2 140.2(11) 2_556 3_645
La1 O1 O2 43.4(5) 4_645 3_645
O7 O1 O2 43.9(9) 4_646 3_645
O6 O1 O2 44.2(6) 4_645 3_645
Ga2 O1 O2 40.1(4) 3_545 3_645
Ga2 O1 O2 81.5(6) . 3_645
Ga2 O1 O2 95.7(5) 1_545 3_645
O5 O1 O2 84.8(9) 4_546 3_645
O1 O1 O2 77.8(9) 2_556 3_645
O1 O1 O2 130.7(7) 4_545 3_645
O1 O1 O2 114.0(7) 4 3_645
O1 O1 O2 146.9(5) 1_455 3_645
O1 O1 O2 33.1(5) 1_655 3_645
Ga4 O1 O2 55.5(5) 2_646 3_645
Ga3 O1 O2 104.2(5) 1_645 3_645
Ga4 O1 O2 61.0(6) . 3_645
O4 O1 O2 145.4(13) 1_455 3_645
O1 O1 O2 23.3(5) 2_656 3_645
O1 O1 O2 67.2(8) 4_655 3_645
O1 O1 O2 79.8(7) 4_645 3_645
O2 O1 O2 107.2(10) 3_445 3_645
La1 O1 O2 109.1(7) 4_535 3_645
La1 O1 O2 65.4(6) 3_545 3_645
La2 O1 O2 116.8(7) . 3_645
O2 O1 O2 94.8(7) . 3_645
O2 O1 O2 159.9(11) 1_445 3_645
O4 O1 O2 99.4(9) 3_445 3_645
O4 O1 O2 99.8(8) 1_545 3_645
La2 O1 O2 126.9(9) 3_445 3_645
La1 O1 O2 161.8(10) 1_445 3_645
La1 O1 O2 142.1(9) 4_445 3_645
O4 O1 O2 50.3(7) 1_655 3_645
O4 O1 O2 102.7(9) 4 3_645
Ga2 O1 O4 73.0(15) 4_645 4_655
La1 O1 O4 139.5(17) 1_545 4_655
La2 O1 O4 112.3(15) 3_545 4_655
La1 O1 O4 43.3(8) 4_545 4_655
O3 O1 O4 99.0(14) 2_556 4_655
O2 O1 O4 87.4(15) 4_545 4_655
O4 O1 O4 144.1(16) 4_545 4_655
O7 O1 O4 135.6(15) 3_544 4_655
O6 O1 O4 90.5(13) 1_545 4_655
O3 O1 O4 64.9(11) 2_656 4_655
O4 O1 O4 108.0(13) 4_645 4_655
O2 O1 O4 53.1(12) 4_645 4_655
O5 O1 O4 27.4(12) 3_544 4_655
Ga2 O1 O4 112.4(12) 4_545 4_655
Ga4 O1 O4 131.0(6) 1_545 4_655
Ga3 O1 O4 46.9(8) 3_645 4_655
Ga4 O1 O4 65.4(9) 4_645 4_655
O4 O1 O4 39.5(17) . 4_655
O3 O1 O4 146.1(9) 3_544 4_655
O2 O1 O4 73.7(12) 3_545 4_655
O7 O1 O4 140.9(16) 4_546 4_655
O5 O1 O4 114.6(14) 2_546 4_655
O6 O1 O4 47.8(7) 4_545 4_655
O2 O1 O4 122.7(12) 1_545 4_655
O3 O1 O4 14.3(6) 3_554 4_655
Ga4 O1 O4 153.0(9) 1_445 4_655
Ga4 O1 O4 93.4(9) 4_545 4_655
Ga3 O1 O4 82.1(9) 3_545 4_655
O4 O1 O4 106.6(11) 3_545 4_655
Ta O1 O4 151.8(12) 3_545 4_655
Ga1 O1 O4 151.8(12) 3_545 4_655
Ga1 O1 O4 93.0(10) . 4_655
Ta O1 O4 93.0(10) . 4_655
Ta O1 O4 44.6(7) 3 4_655
Ga1 O1 O4 44.6(7) 3 4_655
O5 O1 O4 90.2(11) 2_646 4_655
O6 O1 O4 173.1(13) 4_535 4_655
La1 O1 O4 92.3(7) 1_645 4_655
La2 O1 O4 80.4(7) 3_645 4_655
O7 O1 O4 82.5(11) 2_556 4_655
La1 O1 O4 42.7(6) 4_645 4_655
O7 O1 O4 109.2(11) 4_646 4_655
O6 O1 O4 21.5(6) 4_645 4_655
Ga2 O1 O4 86.5(9) 3_545 4_655
Ga2 O1 O4 26.9(7) . 4_655
Ga2 O1 O4 130.2(8) 1_545 4_655
O5 O1 O4 69.2(11) 4_546 4_655
O1 O1 O4 98.6(9) 2_556 4_655
O1 O1 O4 149.8(17) 4_545 4_655
O1 O1 O4 48.6(6) 4 4_655
O1 O1 O4 110.5(4) 1_455 4_655
O1 O1 O4 69.5(4) 1_655 4_655
Ga4 O1 O4 118.0(9) 2_646 4_655
Ga3 O1 O4 102.2(9) 1_645 4_655
Ga4 O1 O4 9.9(6) . 4_655
O4 O1 O4 81.9(12) 1_455 4_655
O1 O1 O4 79.6(6) 2_656 4_655
O1 O1 O4 29.1(6) 4_655 4_655
O1 O1 O4 115.6(8) 4_645 4_655
O2 O1 O4 97.1(10) 3_445 4_655
La1 O1 O4 164.6(8) 4_535 4_655
La1 O1 O4 74.5(8) 3_545 4_655
La2 O1 O4 58.5(7) . 4_655
O2 O1 O4 34.4(7) . 4_655
O2 O1 O4 132.0(10) 1_445 4_655
O4 O1 O4 120.2(12) 3_445 4_655
O4 O1 O4 142.8(6) 1_545 4_655
La2 O1 O4 115.5(8) 3_445 4_655
La1 O1 O4 125.9(8) 1_445 4_655
La1 O1 O4 90.0(7) 4_445 4_655
O4 O1 O4 51.7(7) 1_655 4_655
O4 O1 O4 44.4(5) 4 4_655
O2 O1 O4 65.3(7) 3_645 4_655
Ga2 O1 O2 107.2(19) 4_645 2_545
La1 O1 O2 20.7(9) 1_545 2_545
La2 O1 O2 123.6(11) 3_545 2_545
La1 O1 O2 91.3(14) 4_545 2_545
O3 O1 O2 47.6(11) 2_556 2_545
O2 O1 O2 102.9(14) 4_545 2_545
O4 O1 O2 55.6(14) 4_545 2_545
O7 O1 O2 101.8(15) 3_544 2_545
O6 O1 O2 32.3(8) 1_545 2_545
O3 O1 O2 85.5(14) 2_656 2_545
O4 O1 O2 85.6(18) 4_645 2_545
O2 O1 O2 135.6(15) 4_645 2_545
O5 O1 O2 140.3(16) 3_544 2_545
Ga2 O1 O2 70.0(9) 4_545 2_545
Ga4 O1 O2 86.6(10) 1_545 2_545
Ga3 O1 O2 163.8(12) 3_645 2_545
Ga4 O1 O2 62.9(8) 4_645 2_545
O4 O1 O2 81.2(16) . 2_545
O3 O1 O2 57.8(7) 3_544 2_545
O2 O1 O2 165.7(12) 3_545 2_545
O7 O1 O2 94.9(11) 4_546 2_545
O5 O1 O2 12.4(8) 2_546 2_545
O6 O1 O2 111.4(9) 4_545 2_545
O2 O1 O2 30.2(7) 1_545 2_545
O3 O1 O2 108.4(11) 3_554 2_545
Ga4 O1 O2 66.6(6) 1_445 2_545
Ga4 O1 O2 44.3(6) 4_545 2_545
Ga3 O1 O2 112.2(5) 3_545 2_545
O4 O1 O2 133.4(12) 3_545 2_545
Ta O1 O2 88.9(8) 3_545 2_545
Ga1 O1 O2 88.9(8) 3_545 2_545
Ga1 O1 O2 26.2(5) . 2_545
Ta O1 O2 26.2(5) . 2_545
Ta O1 O2 136.7(9) 3 2_545
Ga1 O1 O2 136.7(9) 3 2_545
O5 O1 O2 57.6(8) 2_646 2_545
O6 O1 O2 66.3(7) 4_535 2_545
La1 O1 O2 80.9(8) 1_645 2_545
La2 O1 O2 128.9(8) 3_645 2_545
O7 O1 O2 41.1(10) 2_556 2_545
La1 O1 O2 110.7(9) 4_645 2_545
O7 O1 O2 115.0(12) 4_646 2_545
O6 O1 O2 130.0(11) 4_645 2_545
Ga2 O1 O2 153.2(10) 3_545 2_545
Ga2 O1 O2 92.9(9) . 2_545
Ga2 O1 O2 50.1(6) 1_545 2_545
O5 O1 O2 133.9(7) 4_546 2_545
O1 O1 O2 133.1(5) 2_556 2_545
O1 O1 O2 31.0(10) 4_545 2_545
O1 O1 O2 80.9(13) 4 2_545
O1 O1 O2 71.0(3) 1_455 2_545
O1 O1 O2 109.0(3) 1_655 2_545
Ga4 O1 O2 118.0(9) 2_646 2_545
Ga3 O1 O2 37.8(4) 1_645 2_545
Ga4 O1 O2 128.5(10) . 2_545
O4 O1 O2 64.6(10) 1_455 2_545
O1 O1 O2 150.7(5) 2_656 2_545
O1 O1 O2 98.7(13) 4_655 2_545
O1 O1 O2 63.4(9) 4_645 2_545
O2 O1 O2 110.1(6) 3_445 2_545
La1 O1 O2 55.3(6) 4_535 2_545
La1 O1 O2 152.3(3) 3_545 2_545
La2 O1 O2 61.9(7) . 2_545
O2 O1 O2 85.2(7) . 2_545
O2 O1 O2 28.0(7) 1_445 2_545
O4 O1 O2 107.8(7) 3_445 2_545
O4 O1 O2 51.5(7) 1_545 2_545
La2 O1 O2 87.8(4) 3_445 2_545
La1 O1 O2 50.4(4) 1_445 2_545
La1 O1 O2 75.4(5) 4_445 2_545
O4 O1 O2 99.7(9) 1_655 2_545
O4 O1 O2 103.4(9) 4 2_545
O2 O1 O2 141.2(7) 3_645 2_545
O4 O1 O2 119.2(10) 4_655 2_545
Ga2 O1 O2 65.3(16) 4_645 2_645
La1 O1 O2 46.9(8) 1_545 2_645
La2 O1 O2 140.4(15) 3_545 2_645
La1 O1 O2 105.1(16) 4_545 2_645
O3 O1 O2 86.0(15) 2_556 2_645
O2 O1 O2 144.0(19) 4_545 2_645
O4 O1 O2 91.9(17) 4_545 2_645
O7 O1 O2 95.9(14) 3_544 2_645
O6 O1 O2 29.0(8) 1_545 2_645
O3 O1 O2 46.4(10) 2_656 2_645
O4 O1 O2 51.3(16) 4_645 2_645
O2 O1 O2 94.2(11) 4_645 2_645
O5 O1 O2 130.2(14) 3_544 2_645
Ga2 O1 O2 111.9(12) 4_545 2_645
Ga4 O1 O2 67.6(8) 1_545 2_645
Ga3 O1 O2 126.4(5) 3_645 2_645
Ga4 O1 O2 38.5(7) 4_645 2_645
O4 O1 O2 67.1(15) . 2_645
O3 O1 O2 49.9(7) 3_544 2_645
O2 O1 O2 145.9(7) 3_545 2_645
O7 O1 O2 115.5(13) 4_546 2_645
O5 O1 O2 52.8(9) 2_546 2_645
O6 O1 O2 131.7(12) 4_545 2_645
O2 O1 O2 20.4(6) 1_545 2_645
O3 O1 O2 101.6(10) 3_554 2_645
Ga4 O1 O2 97.0(9) 1_445 2_645
Ga4 O1 O2 79.4(9) 4_545 2_645
Ga3 O1 O2 152.9(9) 3_545 2_645
O4 O1 O2 121.6(10) 3_545 2_645
Ta O1 O2 95.9(8) 3_545 2_645
Ga1 O1 O2 95.9(8) 3_545 2_645
Ga1 O1 O2 41.4(6) . 2_645
Ta O1 O2 41.4(6) . 2_645
Ta O1 O2 146.7(10) 3 2_645
Ga1 O1 O2 146.7(10) 3 2_645
O5 O1 O2 16.6(7) 2_646 2_645
O6 O1 O2 83.7(8) 4_535 2_645
La1 O1 O2 40.1(5) 1_645 2_645
La2 O1 O2 89.9(5) 3_645 2_645
O7 O1 O2 64.2(10) 2_556 2_645
La1 O1 O2 73.9(6) 4_645 2_645
O7 O1 O2 88.6(9) 4_646 2_645
O6 O1 O2 100.2(7) 4_645 2_645
Ga2 O1 O2 129.8(6) 3_545 2_645
Ga2 O1 O2 79.3(8) . 2_645
Ga2 O1 O2 31.7(5) 1_545 2_645
O5 O1 O2 168.8(13) 4_546 2_645
O1 O1 O2 154.7(6) 2_556 2_645
O1 O1 O2 53.3(10) 4_545 2_645
O1 O1 O2 94.8(15) 4 2_645
O1 O1 O2 112.9(4) 1_455 2_645
O1 O1 O2 67.1(4) 1_655 2_645
Ga4 O1 O2 103.3(7) 2_646 2_645
Ga3 O1 O2 5.5(4) 1_645 2_645
Ga4 O1 O2 112.2(8) . 2_645
O4 O1 O2 98.3(12) 1_455 2_645
O1 O1 O2 115.6(5) 2_656 2_645
O1 O1 O2 74.3(10) 4_655 2_645
O1 O1 O2 31.4(9) 4_645 2_645
O2 O1 O2 151.3(8) 3_445 2_645
La1 O1 O2 62.8(6) 4_535 2_645
La1 O1 O2 164.6(6) 3_545 2_645
La2 O1 O2 69.0(7) . 2_645
O2 O1 O2 81.2(6) . 2_645
O2 O1 O2 68.5(8) 1_445 2_645
O4 O1 O2 136.6(10) 3_445 2_645
O4 O1 O2 43.3(7) 1_545 2_645
La2 O1 O2 128.1(7) 3_445 2_645
La1 O1 O2 91.8(7) 1_445 2_645
La1 O1 O2 114.4(8) 4_445 2_645
O4 O1 O2 62.0(7) 1_655 2_645
O4 O1 O2 120.9(10) 4 2_645
O2 O1 O2 99.7(6) 3_645 2_645
O4 O1 O2 103.2(9) 4_655 2_645
O2 O1 O2 41.9(5) 2_545 2_645
Ga2 O1 O2 36.2(15) 4_645 1_645
La1 O1 O2 70.6(8) 1_545 1_645
La2 O1 O2 125.4(12) 3_545 1_645
La1 O1 O2 119.5(13) 4_545 1_645
O3 O1 O2 116.5(15) 2_556 1_645
O2 O1 O2 174.4(16) 4_545 1_645
O4 O1 O2 112.6(17) 4_545 1_645
O7 O1 O2 81.1(11) 3_544 1_645
O6 O1 O2 56.4(8) 1_545 1_645
O3 O1 O2 30.8(8) 2_656 1_645
O4 O1 O2 25.9(14) 4_645 1_645
O2 O1 O2 66.7(11) 4_645 1_645
O5 O1 O2 116.3(10) 3_544 1_645
Ga2 O1 O2 139.9(13) 4_545 1_645
Ga4 O1 O2 51.3(6) 1_545 1_645
Ga3 O1 O2 99.6(5) 3_645 1_645
Ga4 O1 O2 47.7(6) 4_645 1_645
O4 O1 O2 72.9(13) . 1_645
O3 O1 O2 50.7(6) 3_544 1_645
O2 O1 O2 115.4(9) 3_545 1_645
O7 O1 O2 114.4(11) 4_546 1_645
O5 O1 O2 83.0(10) 2_546 1_645
O6 O1 O2 141.1(10) 4_545 1_645
O2 O1 O2 43.6(4) 1_545 1_645
O3 O1 O2 101.5(8) 3_554 1_645
Ga4 O1 O2 110.8(9) 1_445 1_645
Ga4 O1 O2 109.5(9) 4_545 1_645
Ga3 O1 O2 176.3(9) 3_545 1_645
O4 O1 O2 97.2(9) 3_545 1_645
Ta O1 O2 90.3(7) 3_545 1_645
Ga1 O1 O2 90.3(7) 3_545 1_645
Ga1 O1 O2 70.4(6) . 1_645
Ta O1 O2 70.4(6) . 1_645
Ta O1 O2 136.4(7) 3 1_645
Ga1 O1 O2 136.4(7) 3 1_645
O5 O1 O2 20.2(8) 2_646 1_645
O6 O1 O2 90.3(8) 4_535 1_645
La1 O1 O2 9.6(5) 1_645 1_645
La2 O1 O2 59.3(5) 3_645 1_645
O7 O1 O2 91.9(10) 2_556 1_645
La1 O1 O2 55.1(5) 4_645 1_645
O7 O1 O2 62.9(9) 4_646 1_645
O6 O1 O2 82.9(6) 4_645 1_645
Ga2 O1 O2 100.4(5) 3_545 1_645
Ga2 O1 O2 81.3(6) . 1_645
Ga2 O1 O2 36.1(4) 1_545 1_645
O5 O1 O2 154.2(9) 4_546 1_645
O1 O1 O2 134.8(9) 2_556 1_645
O1 O1 O2 72.8(8) 4_545 1_645
O1 O1 O2 112.1(13) 4 1_645
O1 O1 O2 141.3(5) 1_455 1_645
O1 O1 O2 38.7(5) 1_655 1_645
Ga4 O1 O2 81.2(6) 2_646 1_645
Ga3 O1 O2 35.7(4) 1_645 1_645
Ga4 O1 O2 101.4(5) . 1_645
O4 O1 O2 127.0(12) 1_455 1_645
O1 O1 O2 85.2(5) 2_656 1_645
O1 O1 O2 68.7(7) 4_655 1_645
O1 O1 O2 20.1(6) 4_645 1_645
O2 O1 O2 164.1(12) 3_445 1_645
La1 O1 O2 69.2(6) 4_535 1_645
La1 O1 O2 134.1(6) 3_545 1_645
La2 O1 O2 88.6(7) . 1_645
O2 O1 O2 90.0(7) . 1_645
O2 O1 O2 95.7(9) 1_445 1_645
O4 O1 O2 134.9(10) 3_445 1_645
O4 O1 O2 47.7(7) 1_545 1_645
La2 O1 O2 148.5(9) 3_445 1_645
La1 O1 O2 118.9(8) 1_445 1_645
La1 O1 O2 144.7(9) 4_445 1_645
O4 O1 O2 44.3(6) 1_655 1_645
O4 O1 O2 132.7(9) 4 1_645
O2 O1 O2 69.7(4) 3_645 1_645
O4 O1 O2 95.5(7) 4_655 1_645
O2 O1 O2 71.5(7) 2_545 1_645
O2 O1 O2 30.5(7) 2_645 1_645
Ga2 O1 O2 104.4(18) 4_645 4_535
La1 O1 O2 47.1(10) 1_545 4_535
La2 O1 O2 62.1(10) 3_545 4_535
La1 O1 O2 141.3(7) 4_545 4_535
O3 O1 O2 86.7(10) 2_556 4_535
O2 O1 O2 92.3(13) 4_545 4_535
O4 O1 O2 39.8(12) 4_545 4_535
O7 O1 O2 37.8(12) 3_544 4_535
O6 O1 O2 95.6(13) 1_545 4_535
O3 O1 O2 116.1(12) 2_656 4_535
O4 O1 O2 70.2(15) 4_645 4_535
O2 O1 O2 121.6(15) 4_645 4_535
O5 O1 O2 147.3(17) 3_544 4_535
Ga2 O1 O2 70.3(8) 4_545 4_535
Ga4 O1 O2 45.3(6) 1_545 4_535
Ga3 O1 O2 126.3(13) 3_645 4_535
Ga4 O1 O2 119.3(12) 4_645 4_535
O4 O1 O2 146.4(19) . 4_535
O3 O1 O2 34.9(7) 3_544 4_535
O2 O1 O2 99.8(12) 3_545 4_535
O7 O1 O2 34.5(9) 4_546 4_535
O5 O1 O2 72.3(12) 2_546 4_535
O6 O1 O2 132.8(6) 4_545 4_535
O2 O1 O2 62.2(11) 1_545 4_535
O3 O1 O2 170.8(7) 3_554 4_535
Ga4 O1 O2 28.5(4) 1_445 4_535
Ga4 O1 O2 92.7(7) 4_545 4_535
Ga3 O1 O2 96.7(7) 3_545 4_535
O4 O1 O2 66.5(9) 3_545 4_535
Ta O1 O2 21.4(4) 3_545 4_535
Ga1 O1 O2 21.4(4) 3_545 4_535
Ga1 O1 O2 93.8(9) . 4_535
Ta O1 O2 93.8(9) . 4_535
Ta O1 O2 132.0(9) 3 4_535
Ga1 O1 O2 132.0(9) 3 4_535
O5 O1 O2 92.8(12) 2_646 4_535
O6 O1 O2 5.9(4) 4_535 4_535
La1 O1 O2 87.5(8) 1_645 4_535
La2 O1 O2 94.2(8) 3_645 4_535
O7 O1 O2 104.3(11) 2_556 4_535
La1 O1 O2 135.6(7) 4_645 4_535
O7 O1 O2 65.1(10) 4_646 4_535
O6 O1 O2 153.0(9) 4_645 4_535
Ga2 O1 O2 86.6(8) 3_545 4_535
Ga2 O1 O2 159.1(12) . 4_535
Ga2 O1 O2 52.2(6) 1_545 4_535
O5 O1 O2 107.4(10) 4_546 4_535
O1 O1 O2 76.2(5) 2_556 4_535
O1 O1 O2 36.8(8) 4_545 4_535
O1 O1 O2 137.1(8) 4 4_535
O1 O1 O2 72.2(3) 1_455 4_535
O1 O1 O2 107.8(3) 1_655 4_535
Ga4 O1 O2 55.3(6) 2_646 4_535
Ga3 O1 O2 82.5(8) 1_645 4_535
Ga4 O1 O2 163.8(12) . 4_535
O4 O1 O2 103.1(9) 1_455 4_535
O1 O1 O2 93.7(7) 2_656 4_535
O1 O1 O2 153.6(9) 4_655 4_535
O1 O1 O2 65.3(4) 4_645 4_535
O2 O1 O2 81.0(6) 3_445 4_535
La1 O1 O2 18.2(4) 4_535 4_535
La1 O1 O2 100.0(8) 3_545 4_535
La2 O1 O2 128.4(9) . 4_535
O2 O1 O2 152.5(9) . 4_535
O2 O1 O2 54.6(8) 1_445 4_535
O4 O1 O2 56.0(7) 3_445 4_535
O4 O1 O2 39.5(7) 1_545 4_535
La2 O1 O2 64.6(4) 3_445 4_535
La1 O1 O2 58.8(4) 1_445 4_535
La1 O1 O2 93.2(4) 4_445 4_535
O4 O1 O2 128.0(9) 1_655 4_535
O4 O1 O2 137.8(5) 4 4_535
O2 O1 O2 108.8(8) 3_645 4_535
O4 O1 O2 173.1(11) 4_655 4_535
O2 O1 O2 67.6(6) 2_545 4_535
O2 O1 O2 81.0(7) 2_645 4_535
O2 O1 O2 85.3(8) 1_645 4_535
Ga2 O1 O4 39.3(16) 4_645 3_645
La1 O1 O4 117.2(12) 1_545 3_645
La2 O1 O4 69.0(9) 3_545 3_645
La1 O1 O4 130.0(13) 4_545 3_645
O3 O1 O4 172.0(16) 2_556 3_645
O2 O1 O4 119.1(19) 4_545 3_645
O4 O1 O4 122.9(16) 4_545 3_645
O7 O1 O4 49.8(11) 3_544 3_645
O6 O1 O4 121.9(9) 1_545 3_645
O3 O1 O4 69.9(10) 2_656 3_645
O4 O1 O4 46.1(17) 4_645 3_645
O2 O1 O4 36.3(12) 4_645 3_645
O5 O1 O4 81.8(12) 3_544 3_645
Ga2 O1 O4 139.2(13) 4_545 3_645
Ga4 O1 O4 48.1(6) 1_545 3_645
Ga3 O1 O4 50.4(7) 3_645 3_645
Ga4 O1 O4 101.5(5) 4_645 3_645
O4 O1 O4 107.0(11) . 3_645
O3 O1 O4 76.7(8) 3_544 3_645
O2 O1 O4 50.6(8) 3_545 3_645
O7 O1 O4 82.3(11) 4_546 3_645
O5 O1 O4 143.4(13) 2_546 3_645
O6 O1 O4 116.5(11) 4_545 3_645
O2 O1 O4 101.3(9) 1_545 3_645
O3 O1 O4 102.5(8) 3_554 3_645
Ga4 O1 O4 107.6(9) 1_445 3_645
Ga4 O1 O4 175.2(11) 4_545 3_645
Ga3 O1 O4 111.0(10) 3_545 3_645
O4 O1 O4 38.0(4) 3_545 3_645
Ta O1 O4 69.1(6) 3_545 3_645
Ga1 O1 O4 69.1(6) 3_545 3_645
Ga1 O1 O4 136.2(7) . 3_645
Ta O1 O4 136.2(7) . 3_645
Ta O1 O4 91.7(8) 3 3_645
Ga1 O1 O4 91.7(8) 3 3_645
O5 O1 O4 85.1(9) 2_646 3_645
O6 O1 O4 90.8(9) 4_535 3_645
La1 O1 O4 56.7(5) 1_645 3_645
La2 O1 O4 11.1(5) 3_645 3_645
O7 O1 O4 155.1(10) 2_556 3_645
La1 O1 O4 61.5(6) 4_645 3_645
O7 O1 O4 21.2(8) 4_646 3_645
O6 O1 O4 67.1(6) 4_645 3_645
Ga2 O1 O4 34.5(5) 3_545 3_645
Ga2 O1 O4 102.9(6) . 3_645
Ga2 O1 O4 81.1(6) 1_545 3_645
O5 O1 O4 92.2(10) 4_546 3_645
O1 O1 O4 71.9(9) 2_556 3_645
O1 O1 O4 110.7(8) 4_545 3_645
O1 O1 O4 136.8(8) 4 3_645
O1 O1 O4 139.8(5) 1_455 3_645
O1 O1 O4 40.2(5) 1_655 3_645
Ga4 O1 O4 34.2(4) 2_646 3_645
Ga3 O1 O4 101.2(6) 1_645 3_645
Ga4 O1 O4 83.4(7) . 3_645
O4 O1 O4 164.3(16) 1_455 3_645
O1 O1 O4 20.3(5) 2_656 3_645
O1 O1 O4 87.3(8) 4_655 3_645
O1 O1 O4 68.4(8) 4_645 3_645
O2 O1 O4 104.9(9) 3_445 3_645
La1 O1 O4 87.2(7) 4_535 3_645
La1 O1 O4 69.1(7) 3_545 3_645
La2 O1 O4 136.5(6) . 3_645
O2 O1 O4 116.7(7) . 3_645
O2 O1 O4 138.5(10) 1_445 3_645
O4 O1 O4 87.2(9) 3_445 3_645
O4 O1 O4 81.7(8) 1_545 3_645
La2 O1 O4 117.7(9) 3_445 3_645
La1 O1 O4 142.2(9) 1_445 3_645
La1 O1 O4 149.3(10) 4_445 3_645
O4 O1 O4 64.7(5) 1_655 3_645
O4 O1 O4 122.7(10) 4 3_645
O2 O1 O4 22.9(6) 3_645 3_645
O4 O1 O4 88.2(7) 4_655 3_645
O2 O1 O4 131.1(9) 2_545 3_645
O2 O1 O4 95.8(6) 2_645 3_645
O2 O1 O4 65.9(6) 1_645 3_645
O2 O1 O4 85.9(7) 4_535 3_645
Ga2 O1 O4 111(2) 4_645 2
La1 O1 O4 61.5(12) 1_545 2
La2 O1 O4 140.8(6) 3_545 2
La1 O1 O4 51.3(11) 4_545 2
O3 O1 O4 36.2(12) 2_556 2
O2 O1 O4 88.2(16) 4_545 2
O4 O1 O4 78.9(13) 4_545 2
O7 O1 O4 142.7(16) 3_544 2
O6 O1 O4 31.8(8) 1_545 2
O3 O1 O4 80.3(13) 2_656 2
O4 O1 O4 112(2) 4_645 2
O2 O1 O4 121.5(15) 4_645 2
O5 O1 O4 99.2(14) 3_544 2
Ga2 O1 O4 70.3(9) 4_545 2
Ga4 O1 O4 124.6(13) 1_545 2
Ga3 O1 O4 127.3(12) 3_645 2
Ga4 O1 O4 48.7(7) 4_645 2
O4 O1 O4 49.0(13) . 2
O3 O1 O4 97.6(12) 3_544 2
O2 O1 O4 146.6(14) 3_545 2
O7 O1 O4 123.1(12) 4_546 2
O5 O1 O4 34.1(10) 2_546 2
O6 O1 O4 75.3(9) 4_545 2
O2 O1 O4 63.5(10) 1_545 2
O3 O1 O4 68.1(8) 3_554 2
Ga4 O1 O4 94.1(8) 1_445 2
Ga4 O1 O4 26.5(5) 4_545 2
Ga3 O1 O4 94.8(7) 3_545 2
O4 O1 O4 170.8(7) 3_545 2
Ta O1 O4 127.3(9) 3_545 2
Ga1 O1 O4 127.3(9) 3_545 2
Ga1 O1 O4 20.2(5) . 2
Ta O1 O4 20.2(5) . 2
Ta O1 O4 99.2(9) 3 2
Ga1 O1 O4 99.2(9) 3 2
O5 O1 O4 67.5(10) 2_646 2
O6 O1 O4 103.4(9) 4_535 2
La1 O1 O4 95.9(9) 1_645 2
La2 O1 O4 139.7(8) 3_645 2
O7 O1 O4 4.9(7) 2_556 2
La1 O1 O4 92.6(8) 4_645 2
O7 O1 O4 149.2(13) 4_646 2
O6 O1 O4 97.5(9) 4_645 2
Ga2 O1 O4 165.4(11) 3_545 2
Ga2 O1 O4 57.4(6) . 2
Ga2 O1 O4 85.2(9) 1_545 2
O5 O1 O4 109.2(11) 4_546 2
O1 O1 O4 136.9(6) 2_556 2
O1 O1 O4 71.4(13) 4_545 2
O1 O1 O4 40.4(11) 4 2
O1 O1 O4 69.9(4) 1_455 2
O1 O1 O4 110.1(4) 1_655 2
Ga4 O1 O4 159.0(11) 2_646 2
Ga3 O1 O4 55.2(7) 1_645 2
Ga4 O1 O4 88.9(8) . 2
O4 O1 O4 39.6(11) 1_455 2
O1 O1 O4 158.1(6) 2_656 2
O1 O1 O4 69.5(10) 4_655 2
O1 O1 O4 91.6(14) 4_645 2
O2 O1 O4 103.9(7) 3_445 2
La1 O1 O4 96.3(9) 4_535 2
La1 O1 O4 132.4(8) 3_545 2
La2 O1 O4 22.1(4) . 2
O2 O1 O4 46.4(6) . 2
O2 O1 O4 53.5(7) 1_445 2
O4 O1 O4 122.4(6) 3_445 2
O4 O1 O4 90.6(8) 1_545 2
La2 O1 O4 92.1(5) 3_445 2
La1 O1 O4 62.2(5) 1_445 2
La1 O1 O4 58.9(5) 4_445 2
O4 O1 O4 86.9(8) 1_655 2
O4 O1 O4 65.4(6) 4 2
O2 O1 O4 135.9(8) 3_645 2
O4 O1 O4 80.6(8) 4_655 2
O2 O1 O4 41.1(7) 2_545 2
O2 O1 O4 60.6(7) 2_645 2
O2 O1 O4 87.6(8) 1_645 2
O2 O1 O4 106.3(9) 4_535 2
O4 O1 O4 150.1(5) 3_645 2
Ga3 O2 Ga2 113.1(17) 1_655 .
Ga3 O2 La2 110(2) 1_655 .
Ga2 O2 La2 101(2) . .
Ga3 O2 O6 71.0(16) 1_655 .
Ga2 O2 O6 126(2) . .
La2 O2 O6 129.5(17) . .
Ga3 O2 La1 123(2) 1_655 .
Ga2 O2 La1 99(2) . .
La2 O2 La1 108.1(13) . .
O6 O2 La1 51.7(10) . .
Ga3 O2 O3 138(2) 1_655 3_554
Ga2 O2 O3 42.8(14) . 3_554
La2 O2 O3 108.8(19) . 3_554
O6 O2 O3 95.8(12) . 3_554
La1 O2 O3 56.6(9) . 3_554
Ga3 O2 O5 37.7(12) 1_655 1_554
Ga2 O2 O5 150(2) . 1_554
La2 O2 O5 88.1(19) . 1_554
O6 O2 O5 62.0(15) . 1_554
La1 O2 O5 105.2(18) . 1_554
O3 O2 O5 158(2) 3_554 1_554
Ga3 O2 O1 157(2) 1_655 4
Ga2 O2 O1 89(2) . 4
La2 O2 O1 57.8(14) . 4
O6 O2 O1 100.9(16) . 4
La1 O2 O1 54.5(13) . 4
O3 O2 O1 62.6(18) 3_554 4
O5 O2 O1 119.7(19) 1_554 4
Ga3 O2 O5 38.0(15) 1_655 2_656
Ga2 O2 O5 88.1(16) . 2_656
La2 O2 O5 146(2) . 2_656
O6 O2 O5 62.2(15) . 2_656
La1 O2 O5 102.3(19) . 2_656
O3 O2 O5 99.9(18) 3_554 2_656
O5 O2 O5 70(2) 1_554 2_656
O1 O2 O5 156(3) 4 2_656
Ga3 O2 O4 130.0(19) 1_655 .
Ga2 O2 O4 29.7(13) . .
La2 O2 O4 72.1(16) . .
O6 O2 O4 147(2) . .
La1 O2 O4 101.5(19) . .
O3 O2 O4 51.5(17) 3_554 .
O5 O2 O4 151(3) 1_554 .
O1 O2 O4 67.8(17) 4 .
O5 O2 O4 116.0(18) 2_656 .
Ga3 O2 O2 30.9(14) 1_655 2_655
Ga2 O2 O2 95.3(15) . 2_655
La2 O2 O2 90.6(17) . 2_655
O6 O2 O2 102.0(10) . 2_655
La1 O2 O2 153.5(11) . 2_655
O3 O2 O2 135(2) 3_554 2_655
O5 O2 O2 55.5(16) 1_554 2_655
O1 O2 O2 148(2) 4 2_655
O5 O2 O2 56.0(14) 2_656 2_655
O4 O2 O2 102.1(13) . 2_655
Ga3 O2 O1 83.6(14) 1_655 4_655
Ga2 O2 O1 29.9(11) . 4_655
La2 O2 O1 117.4(18) . 4_655
O6 O2 O1 112.9(17) . 4_655
La1 O2 O1 114(2) . 4_655
O3 O2 O1 64.4(17) 3_554 4_655
O5 O2 O1 121.1(17) 1_554 4_655
O1 O2 O1 119(3) 4 4_655
O5 O2 O1 60.2(15) 2_656 4_655
O4 O2 O1 55.8(14) . 4_655
O2 O2 O1 71.1(14) 2_655 4_655
Ga3 O2 O5 100(2) 1_655 2_556
Ga2 O2 O5 143(2) . 2_556
La2 O2 O5 81.5(13) . 2_556
O6 O2 O5 50.2(11) . 2_556
La1 O2 O5 46.6(12) . 2_556
O3 O2 O5 101.0(17) 3_554 2_556
O5 O2 O5 67(2) 1_554 2_556
O1 O2 O5 60.8(16) 4 2_556
O5 O2 O5 110(2) 2_656 2_556
O4 O2 O5 128.7(19) . 2_556
O2 O2 O5 122(2) 2_655 2_556
O1 O2 O5 158(2) 4_655 2_556
Ga3 O2 Ta 65.0(13) 1_655 1_565
Ga2 O2 Ta 160(2) . 1_565
La2 O2 Ta 97.6(13) . 1_565
O6 O2 Ta 34.8(8) . 1_565
La1 O2 Ta 69.1(10) . 1_565
O3 O2 Ta 124.4(13) 3_554 1_565
O5 O2 Ta 36.2(12) 1_554 1_565
O1 O2 Ta 96.0(14) 4 1_565
O5 O2 Ta 79.6(16) 2_656 1_565
O4 O2 Ta 163.7(15) . 1_565
O2 O2 Ta 90.4(13) 2_655 1_565
O1 O2 Ta 139.7(16) 4_655 1_565
O5 O2 Ta 35.4(11) 2_556 1_565
Ga3 O2 Ga1 65.0(13) 1_655 1_565
Ga2 O2 Ga1 160(2) . 1_565
La2 O2 Ga1 97.6(13) . 1_565
O6 O2 Ga1 34.8(8) . 1_565
La1 O2 Ga1 69.1(10) . 1_565
O3 O2 Ga1 124.4(13) 3_554 1_565
O5 O2 Ga1 36.2(12) 1_554 1_565
O1 O2 Ga1 96.0(14) 4 1_565
O5 O2 Ga1 79.6(16) 2_656 1_565
O4 O2 Ga1 163.7(15) . 1_565
O2 O2 Ga1 90.4(13) 2_655 1_565
O1 O2 Ga1 139.7(16) 4_655 1_565
O5 O2 Ga1 35.4(11) 2_556 1_565
Ta O2 Ga1 0.00(13) 1_565 1_565
Ga3 O2 O1 67.8(15) 1_655 3_554
Ga2 O2 O1 119(2) . 3_554
La2 O2 O1 42.5(10) . 3_554
O6 O2 O1 112.8(17) . 3_554
La1 O2 O1 133.6(14) . 3_554
O3 O2 O1 148.6(18) 3_554 3_554
O5 O2 O1 52.7(18) 1_554 3_554
O1 O2 O1 98(2) 4 3_554
O5 O2 O1 104.8(17) 2_656 3_554
O4 O2 O1 99.5(18) . 3_554
O2 O2 O1 52.9(13) 2_655 3_554
O1 O2 O1 112.4(17) 4_655 3_554
O5 O2 O1 88.4(15) 2_556 3_554
Ta O2 O1 79.6(12) 1_565 3_554
Ga1 O2 O1 79.6(12) 1_565 3_554
Ga3 O2 O2 91(2) 1_655 2
Ga2 O2 O2 141.7(14) . 2
La2 O2 O2 41.1(11) . 2
O6 O2 O2 89.5(10) . 2
La1 O2 O2 91.4(12) . 2
O3 O2 O2 130(2) 3_554 2
O5 O2 O2 55.8(15) 1_554 2
O1 O2 O2 67.8(14) 4 2
O5 O2 O2 125.5(19) 2_656 2
O4 O2 O2 112.2(12) . 2
O2 O2 O2 91(2) 2_655 2
O1 O2 O2 153.2(19) 4_655 2
O5 O2 O2 48.3(12) 2_556 2
Ta O2 O2 56.6(8) 1_565 2
Ga1 O2 O2 56.6(8) 1_565 2
O1 O2 O2 42.2(11) 3_554 2
Ga3 O2 Ga2 52.5(12) 1_655 2_655
Ga2 O2 Ga2 101.3(17) . 2_655
La2 O2 Ga2 62.5(10) . 2_655
O6 O2 Ga2 117.6(16) . 2_655
La1 O2 Ga2 158.7(16) . 2_655
O3 O2 Ga2 143.2(17) 3_554 2_655
O5 O2 Ga2 57.4(16) 1_554 2_655
O1 O2 Ga2 120.4(19) 4 2_655
O5 O2 Ga2 83.8(15) 2_656 2_655
O4 O2 Ga2 93.8(16) . 2_655
O2 O2 Ga2 28.1(10) 2_655 2_655
O1 O2 Ga2 87.1(13) 4_655 2_655
O5 O2 Ga2 112.1(16) 2_556 2_655
Ta O2 Ga2 92.5(12) 1_565 2_655
Ga1 O2 Ga2 92.5(12) 1_565 2_655
O1 O2 Ga2 27.1(4) 3_554 2_655
O2 O2 Ga2 68.9(13) 2 2_655
Ga3 O2 Ga4 54.0(12) 1_655 4_655
Ga2 O2 Ga4 112.7(17) . 4_655
La2 O2 Ga4 146.2(17) . 4_655
O6 O2 Ga4 24.3(6) . 4_655
La1 O2 Ga4 70.4(11) . 4_655
O3 O2 Ga4 98.3(11) 3_554 4_655
O5 O2 Ga4 61.2(15) 1_554 4_655
O1 O2 Ga4 123.6(17) 4 4_655
O5 O2 Ga4 37.9(12) 2_656 4_655
O4 O2 Ga4 141.7(17) . 4_655
O2 O2 Ga4 83.6(6) 2_655 4_655
O1 O2 Ga4 92.1(13) 4_655 4_655
O5 O2 Ga4 73.7(13) 2_556 4_655
Ta O2 Ga4 49.4(7) 1_565 4_655
Ga1 O2 Ga4 49.4(7) 1_565 4_655
O1 O2 Ga4 113.2(14) 3_554 4_655
O2 O2 Ga4 105.6(7) 2 4_655
Ga2 O2 Ga4 106.1(11) 2_655 4_655
Ga3 O2 O7 104.4(18) 1_655 1_554
Ga2 O2 O7 71.4(18) . 1_554
La2 O2 O7 35.3(10) . 1_554
O6 O2 O7 162.8(18) . 1_554
La1 O2 O7 131.0(15) . 1_554
O3 O2 O7 98.2(17) 3_554 1_554
O5 O2 O7 103.9(18) 1_554 1_554
O1 O2 O7 76.9(18) 4 1_554
O5 O2 O7 124.6(17) 2_656 1_554
O4 O2 O7 48.0(16) . 1_554
O2 O2 O7 74.8(10) 2_655 1_554
O1 O2 O7 82.3(15) 4_655 1_554
O5 O2 O7 116.7(15) 2_556 1_554
Ta O2 O7 128.1(15) 1_565 1_554
Ga1 O2 O7 128.1(15) 1_565 1_554
O1 O2 O7 51.6(12) 3_554 1_554
O2 O2 O7 73.8(11) 2 1_554
Ga2 O2 O7 52.9(9) 2_655 1_554
Ga4 O2 O7 158.3(13) 4_655 1_554
Ga3 O2 La2 61.5(10) 1_655 1_655
Ga2 O2 La2 58.0(10) . 1_655
La2 O2 La2 95.2(13) . 1_655
O6 O2 La2 123.9(13) . 1_655
La1 O2 La2 150.7(16) . 1_655
O3 O2 La2 99.7(15) 3_554 1_655
O5 O2 La2 92.7(15) 1_554 1_655
O1 O2 La2 134.0(18) 4 1_655
O5 O2 La2 62.1(11) 2_656 1_655
O4 O2 La2 68.5(12) . 1_655
O2 O2 La2 37.3(8) 2_655 1_655
O1 O2 La2 37.5(10) 4_655 1_655
O5 O2 La2 159.1(18) 2_556 1_655
Ta O2 La2 126.1(12) 1_565 1_655
Ga1 O2 La2 126.1(12) 1_565 1_655
O1 O2 La2 75.7(9) 3_554 1_655
O2 O2 La2 117.9(17) 2 1_655
Ga2 O2 La2 49.7(5) 2_655 1_655
Ga4 O2 La2 99.8(8) 4_655 1_655
O7 O2 La2 63.4(10) 1_554 1_655
Ga3 O2 La1 69.5(11) 1_655 1_655
Ga2 O2 La1 57.2(10) . 1_655
La2 O2 La1 152.1(15) . 1_655
O6 O2 La1 77.7(11) . 1_655
La1 O2 La1 93.6(13) . 1_655
O3 O2 La1 68.4(11) 3_554 1_655
O5 O2 La1 103.2(15) 1_554 1_655
O1 O2 La1 131(2) 4 1_655
O5 O2 La1 33.5(12) 2_656 1_655
O4 O2 La1 86.8(13) . 1_655
O2 O2 La1 75.9(12) 2_655 1_655
O1 O2 La1 35.2(10) 4_655 1_655
O5 O2 La1 126.4(16) 2_556 1_655
Ta O2 La1 106.6(12) 1_565 1_655
Ga1 O2 La1 106.6(12) 1_565 1_655
O1 O2 La1 128.6(11) 3_554 1_655
O2 O2 La1 158.9(14) 2 1_655
Ga2 O2 La1 102.1(8) 2_655 1_655
Ga4 O2 La1 57.4(6) 4_655 1_655
O7 O2 La1 116.8(12) 1_554 1_655
La2 O2 La1 59.4(5) 1_655 1_655
Ga3 O2 La1 163.9(18) 1_655 4_545
Ga2 O2 La1 52.1(11) . 4_545
La2 O2 La1 70.6(10) . 4_545
O6 O2 La1 121.6(14) . 4_545
La1 O2 La1 70.4(10) . 4_545
O3 O2 La1 38.3(10) 3_554 4_545
O5 O2 La1 154.7(16) 1_554 4_545
O1 O2 La1 36.8(12) 4 4_545
O5 O2 La1 135.4(17) 2_656 4_545
O4 O2 La1 34.0(11) . 4_545
O2 O2 La1 135.2(7) 2_655 4_545
O1 O2 La1 82.0(14) 4_655 4_545
O5 O2 La1 96.0(13) 2_556 4_545
Ta O2 La1 131.1(10) 1_565 4_545
Ga1 O2 La1 131.1(10) 1_565 4_545
O1 O2 La1 111.4(13) 3_554 4_545
O2 O2 La1 99.0(9) 2 4_545
Ga2 O2 La1 119.3(12) 2_655 4_545
Ga4 O2 La1 133.7(13) 4_655 4_545
O7 O2 La1 66.5(11) 1_554 4_545
La2 O2 La1 102.5(10) 1_655 4_545
La1 O2 La1 102.0(10) 1_655 4_545
Ga3 O2 Ga4 120.2(16) 1_655 .
Ga2 O2 Ga4 43.4(12) . .
La2 O2 Ga4 126.1(16) . .
O6 O2 Ga4 85.9(13) . .
La1 O2 Ga4 59.0(10) . .
O3 O2 Ga4 17.7(7) 3_554 .
O5 O2 Ga4 144(2) 1_554 .
O1 O2 Ga4 79.0(17) 4 .
O5 O2 Ga4 82.3(15) 2_656 .
O4 O2 Ga4 62.1(14) . .
O2 O2 Ga4 124.2(17) 2_655 .
O1 O2 Ga4 55.6(13) 4_655 .
O5 O2 Ga4 105.6(15) 2_556 .
Ta O2 Ga4 119.1(13) 1_565 .
Ga1 O2 Ga4 119.1(13) 1_565 .
O1 O2 Ga4 161.2(15) 3_554 .
O2 O2 Ga4 144.9(16) 2 .
Ga2 O2 Ga4 142.3(11) 2_655 .
Ga4 O2 Ga4 83.2(9) 4_655 .
O7 O2 Ga4 110.0(14) 1_554 .
La2 O2 Ga4 93.1(8) 1_655 .
La1 O2 Ga4 51.7(5) 1_655 .
La1 O2 Ga4 55.7(7) 4_545 .
Ga3 O2 Ga3 102.8(16) 1_655 .
Ga2 O2 Ga3 143.4(18) . .
La2 O2 Ga3 58.5(7) . .
O6 O2 Ga3 71.8(9) . .
La1 O2 Ga3 64.9(8) . .
O3 O2 Ga3 111.0(14) 3_554 .
O5 O2 Ga3 65.2(11) 1_554 .
O1 O2 Ga3 54.8(12) 4 .
O5 O2 Ga3 126.4(18) 2_656 .
O4 O2 Ga3 117.5(14) . .
O2 O2 Ga3 113.3(19) 2_655 .
O1 O2 Ga3 173.3(17) 4_655 .
O5 O2 Ga3 23.5(10) 2_556 .
Ta O2 Ga3 46.8(5) 1_565 .
Ga1 O2 Ga3 46.8(5) 1_565 .
O1 O2 Ga3 68.7(8) 3_554 .
O2 O2 Ga3 26.6(7) 2 .
Ga2 O2 Ga3 94.9(10) 2_655 .
Ga4 O2 Ga3 93.5(10) 4_655 .
O7 O2 Ga3 93.8(11) 1_554 .
La2 O2 Ga3 144.4(13) 1_655 .
La1 O2 Ga3 149.4(13) 1_655 .
La1 O2 Ga3 91.4(7) 4_545 .
Ga4 O2 Ga3 121.4(10) . .
Ga3 O2 Ga4 114.0(16) 1_655 4_645
Ga2 O2 Ga4 39.4(12) . 4_645
La2 O2 Ga4 63.5(10) . 4_645
O6 O2 Ga4 164.9(17) . 4_645
La1 O2 Ga4 120.8(15) . 4_645
O3 O2 Ga4 70.8(13) 3_554 4_645
O5 O2 Ga4 131(2) 1_554 4_645
O1 O2 Ga4 79.4(14) 4 4_645
O5 O2 Ga4 112.2(14) 2_656 4_645
O4 O2 Ga4 19.9(11) . 4_645
O2 O2 Ga4 84.1(5) 2_655 4_645
O1 O2 Ga4 55.6(11) 4_655 4_645
O5 O2 Ga4 137.3(15) 2_556 4_645
Ta O2 Ga4 160.1(14) 1_565 4_645
Ga1 O2 Ga4 160.1(14) 1_565 4_645
O1 O2 Ga4 81.9(12) 3_554 4_645
O2 O2 Ga4 104.3(6) 2 4_645
Ga2 O2 Ga4 73.8(8) 2_655 4_645
Ga4 O2 Ga4 147.7(10) 4_655 4_645
O7 O2 Ga4 32.1(10) 1_554 4_645
La2 O2 Ga4 54.7(6) 1_655 4_645
La1 O2 Ga4 90.6(8) 1_655 4_645
La1 O2 Ga4 51.1(6) 4_545 4_645
Ga4 O2 Ga4 79.3(9) . 4_645
Ga3 O2 Ga4 118.8(10) . 4_645
Ga3 O2 O7 89.9(16) 1_655 2_656
Ga2 O2 O7 48.7(14) . 2_656
La2 O2 O7 69.6(13) . 2_656
O6 O2 O7 156.3(15) . 2_656
La1 O2 O7 143.7(19) . 2_656
O3 O2 O7 89.0(16) 3_554 2_656
O5 O2 O7 110.8(19) 1_554 2_656
O1 O2 O7 101.9(18) 4 2_656
O5 O2 O7 94.1(12) 2_656 2_656
O4 O2 O7 42.4(13) . 2_656
O2 O2 O7 60.1(9) 2_655 2_656
O1 O2 O7 49.0(13) 4_655 2_656
O5 O2 O7 151.1(19) 2_556 2_656
Ta O2 O7 146.6(16) 1_565 2_656
Ga1 O2 O7 146.6(16) 1_565 2_656
O1 O2 O7 70.3(13) 3_554 2_656
O2 O2 O7 105.1(14) 2 2_656
Ga2 O2 O7 54.2(10) 2_655 2_656
Ga4 O2 O7 132.0(12) 4_655 2_656
O7 O2 O7 34.5(15) 1_554 2_656
La2 O2 O7 32.6(8) 1_655 2_656
La1 O2 O7 82.5(10) 1_655 2_656
La1 O2 O7 75.2(11) 4_545 2_656
Ga4 O2 O7 92.1(12) . 2_656
Ga3 O2 O7 127.8(14) . 2_656
Ga4 O2 O7 24.1(8) 4_645 2_656
Ga3 O2 O3 67.2(14) 1_655 2_666
Ga2 O2 O3 87.7(16) . 2_666
La2 O2 O3 171.2(17) . 2_666
O6 O2 O3 41.9(8) . 2_666
La1 O2 O3 68.3(10) . 2_666
O3 O2 O3 76.3(10) 3_554 2_666
O5 O2 O3 85.2(17) 1_554 2_666
O1 O2 O3 121.3(19) 4 2_666
O5 O2 O3 34.5(12) 2_656 2_666
O4 O2 O3 116.2(18) . 2_666
O2 O2 O3 90.3(8) 2_655 2_666
O1 O2 O3 71.1(13) 4_655 2_666
O5 O2 O3 90.6(13) 2_556 2_666
Ta O2 O3 73.6(10) 1_565 2_666
Ga1 O2 O3 73.6(10) 1_565 2_666
O1 O2 O3 134.1(17) 3_554 2_666
O2 O2 O3 130.2(8) 2 2_666
Ga2 O2 O3 117.8(12) 2_655 2_666
Ga4 O2 O3 25.5(5) 4_655 2_666
O7 O2 O3 152.7(11) 1_554 2_666
La2 O2 O3 90.8(7) 1_655 2_666
La1 O2 O3 36.1(6) 1_655 2_666
La1 O2 O3 114.4(14) 4_545 2_666
Ga4 O2 O3 59.7(9) . 2_666
Ga3 O2 O3 113.3(10) . 2_666
Ga4 O2 O3 125.3(11) 4_645 2_666
O7 O2 O3 118.2(11) 2_656 2_666
Ga3 O2 O4 97.7(17) 1_655 4_655
Ga2 O2 O4 56.8(16) . 4_655
La2 O2 O4 150.1(19) . 4_655
O6 O2 O4 68.9(14) . 4_655
La1 O2 O4 62.0(13) . 4_655
O3 O2 O4 41.4(11) 3_554 4_655
O5 O2 O4 121(2) 1_554 4_655
O1 O2 O4 99(2) 4 4_655
O5 O2 O4 59.8(16) 2_656 4_655
O4 O2 O4 82.1(14) . 4_655
O2 O2 O4 109.7(17) 2_655 4_655
O1 O2 O4 54.2(15) 4_655 4_655
O5 O2 O4 104.3(17) 2_556 4_655
Ta O2 O4 103.7(15) 1_565 4_655
Ga1 O2 O4 103.7(15) 1_565 4_655
O1 O2 O4 162.5(14) 3_554 4_655
O2 O2 O4 152.5(16) 2 4_655
Ga2 O2 O4 135.7(12) 2_655 4_655
Ga4 O2 O4 60.7(11) 4_655 4_655
O7 O2 O4 128.2(18) 1_554 4_655
La2 O2 O4 88.9(11) 1_655 4_655
La1 O2 O4 33.9(9) 1_655 4_655
La1 O2 O4 79.6(12) 4_545 4_655
Ga4 O2 O4 24.0(9) . 4_655
Ga3 O2 O4 126.2(14) . 4_655
Ga4 O2 O4 96.1(13) 4_645 4_655
O7 O2 O4 101.1(15) 2_656 4_655
O3 O2 O4 36.1(10) 2_666 4_655
Ga3 O2 Ga2 145.3(18) 1_655 1_455
Ga2 O2 Ga2 101.0(16) . 1_455
La2 O2 Ga2 54.3(7) . 1_455
O6 O2 Ga2 94.8(10) . 1_455
La1 O2 Ga2 54.3(7) . 1_455
O3 O2 Ga2 73.5(12) 3_554 1_455
O5 O2 Ga2 107.6(13) 1_554 1_455
O1 O2 Ga2 12.2(11) 4 1_455
O5 O2 Ga2 155.8(18) 2_656 1_455
O4 O2 Ga2 78.6(13) . 1_455
O2 O2 Ga2 143.4(19) 2_655 1_455
O1 O2 Ga2 130.8(17) 4_655 1_455
O5 O2 Ga2 50.5(11) 2_556 1_455
Ta O2 Ga2 85.1(7) 1_565 1_455
Ga1 O2 Ga2 85.1(7) 1_565 1_455
O1 O2 Ga2 90.7(9) 3_554 1_455
O2 O2 Ga2 56.8(9) 2 1_455
Ga2 O2 Ga2 115.7(11) 2_655 1_455
Ga4 O2 Ga2 118.8(10) 4_655 1_455
O7 O2 Ga2 79.7(10) 1_554 1_455
La2 O2 Ga2 141.3(13) 1_655 1_455
La1 O2 Ga2 140.1(12) 1_655 1_455
La1 O2 Ga2 48.9(5) 4_545 1_455
Ga4 O2 Ga2 89.0(9) . 1_455
Ga3 O2 Ga2 42.6(4) . 1_455
Ga4 O2 Ga2 88.0(8) 4_645 1_455
O7 O2 Ga2 108.8(13) 2_656 1_455
O3 O2 Ga2 122.7(10) 2_666 1_455
O4 O2 Ga2 106.6(13) 4_655 1_455
Ga3 O2 O6 4.7(9) 1_655 2_655
Ga2 O2 O6 115.3(13) . 2_655
La2 O2 O6 113.2(15) . 2_655
O6 O2 O6 66.3(12) . 2_655
La1 O2 O6 117.9(15) . 2_655
O3 O2 O6 136.2(14) 3_554 2_655
O5 O2 O6 36.4(10) 1_554 2_655
O1 O2 O6 155.8(18) 4 2_655
O5 O2 O6 36.3(13) 2_656 2_655
O4 O2 O6 133.9(14) . 2_655
O2 O2 O6 35.7(7) 2_655 2_655
O1 O2 O6 85.5(12) 4_655 2_655
O5 O2 O6 96.7(15) 2_556 2_655
Ta O2 O6 61.4(8) 1_565 2_655
Ga1 O2 O6 61.4(8) 1_565 2_655
O1 O2 O6 70.8(10) 3_554 2_655
O2 O2 O6 90.8(13) 2 2_655
Ga2 O2 O6 56.8(7) 2_655 2_655
Ga4 O2 O6 49.5(6) 4_655 2_655
O7 O2 O6 109.0(12) 1_554 2_655
La2 O2 O6 65.4(6) 1_655 2_655
La1 O2 O6 68.8(6) 1_655 2_655
La1 O2 O6 167.2(10) 4_545 2_655
Ga4 O2 O6 118.5(10) . 2_655
Ga3 O2 O6 101.0(10) . 2_655
Ga4 O2 O6 118.5(9) 4_645 2_655
O7 O2 O6 94.4(11) 2_656 2_655
O3 O2 O6 63.7(9) 2_666 2_655
O4 O2 O6 95.5(11) 4_655 2_655
Ga2 O2 O6 143.6(11) 1_455 2_655
Ga3 O2 O7 127(2) 1_655 2_556
Ga2 O2 O7 86.7(17) . 2_556
La2 O2 O7 18.4(9) . 2_556
O6 O2 O7 136.0(14) . 2_556
La1 O2 O7 99.3(13) . 2_556
O3 O2 O7 90.5(15) 3_554 2_556
O5 O2 O7 106.2(19) 1_554 2_556
O1 O2 O7 45.1(13) 4 2_556
O5 O2 O7 158(2) 2_656 2_556
O4 O2 O7 57.1(14) . 2_556
O2 O2 O7 103.6(15) 2_655 2_556
O1 O2 O7 109.0(16) 4_655 2_556
O5 O2 O7 85.8(13) 2_556 2_556
Ta O2 O7 110.1(12) 1_565 2_556
Ga1 O2 O7 110.1(12) 1_565 2_556
O1 O2 O7 60.1(12) 3_554 2_556
O2 O2 O7 55.2(9) 2 2_556
Ga2 O2 O7 76.6(11) 2_655 2_556
Ga4 O2 O7 158.9(13) 4_655 2_556
O7 O2 O7 34.3(13) 1_554 2_556
La2 O2 O7 97.6(12) 1_655 2_556
La1 O2 O7 143.4(14) 1_655 2_556
La1 O2 O7 52.2(9) 4_545 2_556
Ga4 O2 O7 107.7(13) . 2_556
Ga3 O2 O7 65.4(9) . 2_556
Ga4 O2 O7 53.5(9) 4_645 2_556
O7 O2 O7 66.9(12) 2_656 2_556
O3 O2 O7 165.4(17) 2_666 2_556
O4 O2 O7 131.7(16) 4_655 2_556
Ga2 O2 O7 45.7(8) 1_455 2_556
O6 O2 O7 130.8(14) 2_655 2_556
Ga3 O2 O1 102.7(18) 1_655 1_565
Ga2 O2 O1 91.9(18) . 1_565
La2 O2 O1 135.8(13) . 1_565
O6 O2 O1 39.5(10) . 1_565
La1 O2 O1 27.7(6) . 1_565
O3 O2 O1 56.3(10) 3_554 1_565
O5 O2 O1 101.5(18) 1_554 1_565
O1 O2 O1 80.6(13) 4 1_565
O5 O2 O1 75.4(15) 2_656 1_565
O4 O2 O1 107.8(18) . 1_565
O2 O2 O1 130.4(11) 2_655 1_565
O1 O2 O1 94.3(13) 4_655 1_565
O5 O2 O1 64.1(13) 2_556 1_565
Ta O2 O1 70.4(10) 1_565 1_565
Ga1 O2 O1 70.4(10) 1_565 1_565
O1 O2 O1 149.5(16) 3_554 1_565
O2 O2 O1 112.4(11) 2 1_565
Ga2 O2 O1 154.9(14) 2_655 1_565
Ga4 O2 O1 48.9(8) 4_655 1_565
O7 O2 O1 152.1(16) 1_554 1_565
La2 O2 O1 126.7(10) 1_655 1_565
La1 O2 O1 67.4(7) 1_655 1_565
La1 O2 O1 85.6(11) 4_545 1_565
Ga4 O2 O1 48.7(8) . 1_565
Ga3 O2 O1 86.5(8) . 1_565
Ga4 O2 O1 127.0(13) 4_645 1_565
O7 O2 O1 140.1(15) 2_656 1_565
O3 O2 O1 41.0(6) 2_666 1_565
O4 O2 O1 40.2(10) 4_655 1_565
Ga2 O2 O1 81.9(8) 1_455 1_565
O6 O2 O1 98.3(11) 2_655 1_565
O7 O2 O1 125.8(12) 2_556 1_565
Ga3 O2 La1 57.0(12) 1_655 2
Ga2 O2 La1 149(2) . 2
La2 O2 La1 62.4(10) . 2
O6 O2 La1 81.6(12) . 2
La1 O2 La1 110.9(12) . 2
O3 O2 La1 163.3(15) 3_554 2
O5 O2 La1 25.8(12) 1_554 2
O1 O2 La1 101.5(16) 4 2
O5 O2 La1 93.5(16) 2_656 2
O4 O2 La1 130.0(17) . 2
O2 O2 La1 60.9(14) 2_655 2
O1 O2 La1 131.8(15) 4_655 2
O5 O2 La1 64.7(13) 2_556 2
Ta O2 La1 48.4(6) 1_565 2
Ga1 O2 La1 48.4(6) 1_565 2
O1 O2 La1 31.4(8) 3_554 2
O2 O2 La1 33.8(9) 2 2
Ga2 O2 La1 48.0(6) 2_655 2
Ga4 O2 La1 86.1(9) 4_655 2
O7 O2 La1 82.2(11) 1_554 2
La2 O2 La1 95.4(9) 1_655 2
La1 O2 La1 126.4(10) 1_655 2
La1 O2 La1 130.8(10) 4_545 2
Ga4 O2 La1 167.4(12) . 2
Ga3 O2 La1 52.5(5) . 2
Ga4 O2 La1 113.2(11) 4_645 2
O7 O2 La1 100.0(13) 2_656 2
O3 O2 La1 110.8(13) 2_666 2
O4 O2 La1 146.8(15) 4_655 2
Ga2 O2 La1 90.3(7) 1_455 2
O6 O2 La1 57.6(6) 2_655 2
O7 O2 La1 80.4(11) 2_556 2
O1 O2 La1 118.7(11) 1_565 2
Ga3 O2 O6 66.4(13) 1_655 2
Ga2 O2 O6 178(2) . 2
La2 O2 O6 77.5(11) . 2
O6 O2 O6 56.2(11) . 2
La1 O2 O6 82.5(11) . 2
O3 O2 O6 138.8(14) 3_554 2
O5 O2 O6 29.4(9) 1_554 2
O1 O2 O6 91.4(14) 4 2
O5 O2 O6 92.5(16) 2_656 2
O4 O2 O6 149.1(16) . 2
O2 O2 O6 83.5(15) 2_655 2
O1 O2 O6 149.9(16) 4_655 2
O5 O2 O6 38.4(12) 2_556 2
Ta O2 O6 21.4(5) 1_565 2
Ga1 O2 O6 21.4(5) 1_565 2
O1 O2 O6 59.5(10) 3_554 2
O2 O2 O6 36.9(7) 2 2
Ga2 O2 O6 76.8(9) 2_655 2
Ga4 O2 O6 68.8(8) 4_655 2
O7 O2 O6 106.7(13) 1_554 2
La2 O2 O6 120.6(11) 1_655 2
La1 O2 O6 123.8(11) 1_655 2
La1 O2 O6 128.0(9) 4_545 2
Ga4 O2 O6 138.6(12) . 2
Ga3 O2 O6 36.7(5) . 2
Ga4 O2 O6 138.8(12) 4_645 2
O7 O2 O6 129.3(15) 2_656 2
O3 O2 O6 93.9(11) 2_666 2
O4 O2 O6 125.1(14) 4_655 2
Ga2 O2 O6 79.3(7) 1_455 2
O6 O2 O6 64.4(7) 2_655 2
O7 O2 O6 92.0(11) 2_556 2
O1 O2 O6 90.1(10) 1_565 2
La1 O2 O6 29.3(4) 2 2
Ga3 O2 Ga2 90.5(15) 1_655 4_655
Ga2 O2 Ga2 79.2(15) . 4_655
La2 O2 Ga2 156.8(14) . 4_655
O6 O2 Ga2 46.6(9) . 4_655
La1 O2 Ga2 49.7(8) . 4_655
O3 O2 Ga2 55.7(7) 3_554 4_655
O5 O2 Ga2 103.4(18) 1_554 4_655
O1 O2 Ga2 99.0(17) 4 4_655
O5 O2 Ga2 56.7(13) 2_656 4_655
O4 O2 Ga2 103.0(16) . 4_655
O2 O2 Ga2 112.6(12) 2_655 4_655
O1 O2 Ga2 74.0(13) 4_655 4_655
O5 O2 Ga2 84.7(14) 2_556 4_655
Ta O2 Ga2 81.4(10) 1_565 4_655
Ga1 O2 Ga2 81.4(10) 1_565 4_655
O1 O2 Ga2 155.7(15) 3_554 4_655
O2 O2 Ga2 132.4(9) 2 4_655
Ga2 O2 Ga2 140.6(10) 2_655 4_655
Ga4 O2 Ga2 42.6(5) 4_655 4_655
O7 O2 Ga2 150.4(15) 1_554 4_655
La2 O2 Ga2 104.2(8) 1_655 4_655
La1 O2 Ga2 44.8(5) 1_655 4_655
La1 O2 Ga2 92.5(10) 4_545 4_655
Ga4 O2 Ga2 41.3(5) . 4_655
Ga3 O2 Ga2 107.9(9) . 4_655
Ga4 O2 Ga2 118.4(11) 4_645 4_655
O7 O2 Ga2 122.5(13) 2_656 4_655
O3 O2 Ga2 23.3(5) 2_666 4_655
O4 O2 Ga2 22.5(9) 4_655 4_655
Ga2 O2 Ga2 102.6(9) 1_455 4_655
O6 O2 Ga2 86.9(8) 2_655 4_655
O7 O2 Ga2 142.0(13) 2_556 4_655
O1 O2 Ga2 22.6(3) 1_565 4_655
La1 O2 Ga2 127.0(11) 2 4_655
O6 O2 Ga2 102.7(10) 2 4_655
Ga3 O2 O4 67.7(15) 1_655 2_655
Ga2 O2 O4 85.0(16) . 2_655
La2 O2 O4 56.7(10) . 2_655
O6 O2 O4 136.0(16) . 2_655
La1 O2 O4 164.9(14) . 2_655
O3 O2 O4 125.1(16) 3_554 2_655
O5 O2 O4 76.0(17) 1_554 2_655
O1 O2 O4 111.4(18) 4 2_655
O5 O2 O4 92.3(15) 2_656 2_655
O4 O2 O4 75.0(19) . 2_655
O2 O2 O4 38.3(9) 2_655 2_655
O1 O2 O4 77.0(14) 4_655 2_655
O5 O2 O4 124.2(16) 2_556 2_655
Ta O2 O4 110.5(13) 1_565 2_655
Ga1 O2 O4 110.5(13) 1_565 2_655
O1 O2 O4 35.9(9) 3_554 2_655
O2 O2 O4 76.7(13) 2 2_655
Ga2 O2 O4 18.8(7) 2_655 2_655
Ga4 O2 O4 121.5(11) 4_655 2_655
O7 O2 O4 36.8(10) 1_554 2_655
La2 O2 O4 42.1(7) 1_655 2_655
La1 O2 O4 100.9(9) 1_655 2_655
La1 O2 O4 101.8(11) 4_545 2_655
Ga4 O2 O4 128.1(12) . 2_655
Ga3 O2 O4 103.2(11) . 2_655
Ga4 O2 O4 55.1(8) 4_645 2_655
O7 O2 O4 36.5(11) 2_656 2_655
O3 O2 O4 126.6(10) 2_666 2_655
O4 O2 O4 130.6(15) 4_655 2_655
Ga2 O2 O4 110.7(10) 1_455 2_655
O6 O2 O4 72.3(9) 2_655 2_655
O7 O2 O4 66.3(10) 2_556 2_655
O1 O2 O4 167.4(11) 1_565 2_655
La1 O2 O4 63.7(9) 2 2_655
O6 O2 O4 93.1(11) 2 2_655
Ga2 O2 O4 145.3(9) 4_655 2_655
Ga3 O2 Ga1 25.4(9) 1_655 1_665
Ga2 O2 Ga1 96.8(12) . 1_665
La2 O2 Ga1 134.6(15) . 1_665
O6 O2 Ga1 63.7(9) . 1_665
La1 O2 Ga1 109.7(14) . 1_665
O3 O2 Ga1 112.5(13) 3_554 1_665
O5 O2 Ga1 58.4(11) 1_554 1_665
O1 O2 Ga1 164.0(18) 4 1_665
O5 O2 Ga1 12.7(12) 2_656 1_665
O4 O2 Ga1 122.4(12) . 1_665
O2 O2 Ga1 46.2(7) 2_655 1_665
O1 O2 Ga1 67.5(10) 4_655 1_665
O5 O2 Ga1 107.6(15) 2_556 1_665
Ta O2 Ga1 73.9(8) 1_565 1_665
Ga1 O2 Ga1 73.9(8) 1_565 1_665
O1 O2 Ga1 92.5(11) 3_554 1_665
O2 O2 Ga1 114.0(14) 2 1_665
Ga2 O2 Ga1 73.2(7) 2_655 1_665
Ga4 O2 Ga1 40.5(4) 4_655 1_665
O7 O2 Ga1 119.0(11) 1_554 1_665
La2 O2 Ga1 60.5(5) 1_655 1_665
La1 O2 Ga1 45.2(4) 1_655 1_665
La1 O2 Ga1 146.9(11) 4_545 1_665
Ga4 O2 Ga1 94.9(8) . 1_665
Ga3 O2 Ga1 119.3(11) . 1_665
Ga4 O2 Ga1 114.2(8) 4_645 1_665
O7 O2 Ga1 93.0(10) 2_656 1_665
O3 O2 Ga1 44.6(7) 2_666 1_665
O4 O2 Ga1 72.4(10) 4_655 1_665
Ga2 O2 Ga1 157.7(12) 1_455 1_665
O6 O2 Ga1 23.8(4) 2_655 1_665
O7 O2 Ga1 149.7(14) 2_556 1_665
O1 O2 Ga1 84.3(9) 1_565 1_665
La1 O2 Ga1 81.2(8) 2 1_665
O6 O2 Ga1 83.4(8) 2 1_665
Ga2 O2 Ga1 67.7(6) 4_655 1_665
O4 O2 Ga1 84.0(9) 2_655 1_665
Ga3 O2 Ta 25.4(9) 1_655 1_665
Ga2 O2 Ta 96.8(12) . 1_665
La2 O2 Ta 134.6(15) . 1_665
O6 O2 Ta 63.7(9) . 1_665
La1 O2 Ta 109.7(14) . 1_665
O3 O2 Ta 112.5(13) 3_554 1_665
O5 O2 Ta 58.4(11) 1_554 1_665
O1 O2 Ta 164.0(18) 4 1_665
O5 O2 Ta 12.7(12) 2_656 1_665
O4 O2 Ta 122.4(12) . 1_665
O2 O2 Ta 46.2(7) 2_655 1_665
O1 O2 Ta 67.5(10) 4_655 1_665
O5 O2 Ta 107.6(15) 2_556 1_665
Ta O2 Ta 73.9(8) 1_565 1_665
Ga1 O2 Ta 73.9(8) 1_565 1_665
O1 O2 Ta 92.5(11) 3_554 1_665
O2 O2 Ta 114.0(14) 2 1_665
Ga2 O2 Ta 73.2(7) 2_655 1_665
Ga4 O2 Ta 40.5(4) 4_655 1_665
O7 O2 Ta 119.0(11) 1_554 1_665
La2 O2 Ta 60.5(5) 1_655 1_665
La1 O2 Ta 45.2(4) 1_655 1_665
La1 O2 Ta 146.9(11) 4_545 1_665
Ga4 O2 Ta 94.9(8) . 1_665
Ga3 O2 Ta 119.3(11) . 1_665
Ga4 O2 Ta 114.2(8) 4_645 1_665
O7 O2 Ta 93.0(10) 2_656 1_665
O3 O2 Ta 44.6(7) 2_666 1_665
O4 O2 Ta 72.4(10) 4_655 1_665
Ga2 O2 Ta 157.7(12) 1_455 1_665
O6 O2 Ta 23.8(4) 2_655 1_665
O7 O2 Ta 149.7(14) 2_556 1_665
O1 O2 Ta 84.3(9) 1_565 1_665
La1 O2 Ta 81.2(8) 2 1_665
O6 O2 Ta 83.4(8) 2 1_665
Ga2 O2 Ta 67.7(6) 4_655 1_665
O4 O2 Ta 84.0(9) 2_655 1_665
Ga1 O2 Ta 0.00(14) 1_665 1_665
Ga3 O2 O7 47.1(13) 1_655 1_564
Ga2 O2 O7 142.2(18) . 1_564
La2 O2 O7 115.8(16) . 1_564
O6 O2 O7 28.9(11) . 1_564
La1 O2 O7 78.2(13) . 1_564
O3 O2 O7 124.0(13) 3_554 1_564
O5 O2 O7 33.8(15) 1_554 1_564
O1 O2 O7 117.3(16) 4 1_564
O5 O2 O7 56.6(13) 2_656 1_564
O4 O2 O7 171.9(17) . 1_564
O2 O2 O7 76.7(9) 2_655 1_564
O1 O2 O7 116.7(15) 4_655 1_564
O5 O2 O7 56.8(13) 2_556 1_564
Ta O2 O7 23.1(8) 1_565 1_564
Ga1 O2 O7 23.1(8) 1_565 1_564
O1 O2 O7 86.2(14) 3_554 1_564
O2 O2 O7 75.9(10) 2 1_564
Ga2 O2 O7 88.8(11) 2_655 1_564
Ga4 O2 O7 30.5(8) 4_655 1_564
O7 O2 O7 137.7(18) 1_554 1_564
La2 O2 O7 107.8(10) 1_655 1_564
La1 O2 O7 85.1(10) 1_655 1_564
La1 O2 O7 148.1(12) 4_545 1_564
Ga4 O2 O7 111.8(12) . 1_564
Ga3 O2 O7 69.8(10) . 1_564
Ga4 O2 O7 160.8(12) 4_645 1_564
O7 O2 O7 136.7(10) 2_656 1_564
O3 O2 O7 56.0(11) 2_666 1_564
O4 O2 O7 90.7(13) 4_655 1_564
Ga2 O2 O7 107.2(10) 1_455 1_564
O6 O2 O7 42.7(7) 2_655 1_564
O7 O2 O7 131.0(10) 2_556 1_564
O1 O2 O7 68.2(11) 1_565 1_564
La1 O2 O7 56.6(9) 2 1_564
O6 O2 O7 39.0(9) 2 1_564
Ga2 O2 O7 70.5(10) 4_655 1_564
O4 O2 O7 107.4(13) 2_655 1_564
Ga1 O2 O7 51.1(8) 1_665 1_564
Ta O2 O7 51.1(8) 1_665 1_564
Ga3 O2 Ga4 25.8(10) 1_655 3_554
Ga2 O2 Ga4 134.8(15) . 3_554
La2 O2 Ga4 110.9(14) . 3_554
O6 O2 Ga4 49.5(9) . 3_554
La1 O2 Ga4 100.2(13) . 3_554
O3 O2 Ga4 138.8(13) 3_554 3_554
O5 O2 Ga4 23.0(11) 1_554 3_554
O1 O2 Ga4 135.1(16) 4 3_554
O5 O2 Ga4 48.0(13) 2_656 3_554
O4 O2 Ga4 155.7(14) . 3_554
O2 O2 Ga4 54.6(7) 2_655 3_554
O1 O2 Ga4 105.1(12) 4_655 3_554
O5 O2 Ga4 74.9(13) 2_556 3_554
Ta O2 Ga4 39.5(5) 1_565 3_554
Ga1 O2 Ga4 39.5(5) 1_565 3_554
O1 O2 Ga4 72.6(11) 3_554 3_554
O2 O2 Ga4 77.8(10) 2 3_554
Ga2 O2 Ga4 68.5(8) 2_655 3_554
Ga4 O2 Ga4 40.7(5) 4_655 3_554
O7 O2 Ga4 120.7(12) 1_554 3_554
La2 O2 Ga4 87.2(7) 1_655 3_554
La1 O2 Ga4 81.2(7) 1_655 3_554
La1 O2 Ga4 170.1(10) 4_545 3_554
Ga4 O2 Ga4 122.6(11) . 3_554
Ga3 O2 Ga4 81.6(8) . 3_554
Ga4 O2 Ga4 138.6(10) 4_645 3_554
O7 O2 Ga4 114.6(12) 2_656 3_554
O3 O2 Ga4 62.9(9) 2_666 3_554
O4 O2 Ga4 98.9(12) 4_655 3_554
Ga2 O2 Ga4 123.4(9) 1_455 3_554
O6 O2 Ga4 21.9(4) 2_655 3_554
O7 O2 Ga4 129.1(13) 2_556 3_554
O1 O2 Ga4 87.0(10) 1_565 3_554
La1 O2 Ga4 48.7(5) 2 3_554
O6 O2 Ga4 45.3(5) 2 3_554
Ga2 O2 Ga4 83.1(8) 4_655 3_554
O4 O2 Ga4 86.6(10) 2_655 3_554
Ga1 O2 Ga4 38.1(4) 1_665 3_554
Ta O2 Ga4 38.1(4) 1_665 3_554
O7 O2 Ga4 22.2(7) 1_564 3_554
Ga3 O2 O3 103.9(18) 1_655 2_566
Ga2 O2 O3 121(2) . 2_566
La2 O2 O3 107.2(10) . 2_566
O6 O2 O3 34.8(7) . 2_566
La1 O2 O3 22.9(5) . 2_566
O3 O2 O3 79.0(10) 3_554 2_566
O5 O2 O3 82.3(15) 1_554 2_566
O1 O2 O3 66.1(14) 4 2_566
O5 O2 O3 95.2(15) 2_656 2_566
O4 O2 O3 123.6(18) . 2_566
O2 O2 O3 134.0(11) 2_655 2_566
O1 O2 O3 128.9(17) 4_655 2_566
O5 O2 O3 29.5(11) 2_556 2_566
Ta O2 O3 46.2(7) 1_565 2_566
Ga1 O2 O3 46.2(7) 1_565 2_566
O1 O2 O3 117.2(13) 3_554 2_566
O2 O2 O3 77.8(7) 2 2_566
Ga2 O2 O3 137.5(15) 2_655 2_566
Ga4 O2 O3 58.0(6) 4_655 2_566
O7 O2 O3 139.7(9) 1_554 2_566
La2 O2 O3 156.9(9) 1_655 2_566
La1 O2 O3 99.6(8) 1_655 2_566
La1 O2 O3 90.8(10) 4_545 2_566
Ga4 O2 O3 78.7(9) . 2_566
Ga3 O2 O3 52.2(6) . 2_566
Ga4 O2 O3 141.9(13) 4_645 2_566
O7 O2 O3 165.9(17) 2_656 2_566
O3 O2 O3 66.3(5) 2_666 2_566
O4 O2 O3 74.8(12) 4_655 2_566
Ga2 O2 O3 60.9(6) 1_455 2_566
O6 O2 O3 99.3(11) 2_655 2_566
O7 O2 O3 105.5(9) 2_556 2_566
O1 O2 O3 34.6(6) 1_565 2_566
La1 O2 O3 89.9(10) 2 2_566
O6 O2 O3 60.8(9) 2 2_566
Ga2 O2 O3 55.8(6) 4_655 2_566
O4 O2 O3 153.0(14) 2_655 2_566
Ga1 O2 O3 98.4(9) 1_665 2_566
Ta O2 O3 98.4(9) 1_665 2_566
O7 O2 O3 57.3(10) 1_564 2_566
Ga4 O2 O3 79.4(9) 3_554 2_566
Ga3 O2 O6 111.3(14) 1_655 4_645
Ga2 O2 O6 24.8(11) . 4_645
La2 O2 O6 122.2(15) . 4_645
O6 O2 O6 101.1(13) . 4_645
La1 O2 O6 80.3(12) . 4_645
O3 O2 O6 30.0(9) 3_554 4_645
O5 O2 O6 146.4(16) 1_554 4_645
O1 O2 O6 90.8(17) 4 4_645
O5 O2 O6 76.7(14) 2_656 4_645
O4 O2 O6 50.6(12) . 4_645
O2 O2 O6 105.9(15) 2_655 4_645
O1 O2 O6 35.2(12) 4_655 4_645
O5 O2 O6 127.0(16) 2_556 4_645
Ta O2 O6 135.9(13) 1_565 4_645
Ga1 O2 O6 135.9(13) 1_565 4_645
O1 O2 O6 142.4(13) 3_554 4_645
O2 O2 O6 157.7(13) 2 4_645
Ga2 O2 O6 120.9(10) 2_655 4_645
Ga4 O2 O6 91.2(9) 4_655 4_645
O7 O2 O6 95.9(13) 1_554 4_645
La2 O2 O6 72.2(7) 1_655 4_645
La1 O2 O6 43.2(5) 1_655 4_645
La1 O2 O6 58.8(7) 4_545 4_645
Ga4 O2 O6 21.4(4) . 4_645
Ga3 O2 O6 140.8(11) . 4_645
Ga4 O2 O6 63.8(7) 4_645 4_645
O7 O2 O6 72.2(11) 2_656 4_645
O3 O2 O6 65.8(9) 2_666 4_645
O4 O2 O6 32.3(10) 4_655 4_645
Ga2 O2 O6 102.4(10) 1_455 4_645
O6 O2 O6 111.4(8) 2_655 4_645
O7 O2 O6 105.5(12) 2_556 4_645
O1 O2 O6 67.9(9) 1_565 4_645
La1 O2 O6 166.7(9) 2 4_645
O6 O2 O6 157.2(13) 2 4_645
Ga2 O2 O6 54.6(6) 4_655 4_645
O4 O2 O6 107.2(11) 2_655 4_645
Ga1 O2 O6 88.3(7) 1_665 4_645
Ta O2 O6 88.3(7) 1_665 4_645
O7 O2 O6 121.8(12) 1_564 4_645
Ga4 O2 O6 123.9(9) 3_554 4_645
O3 O2 O6 99.8(11) 2_566 4_645
Ga3 O2 O4 135(2) 1_655 4
Ga2 O2 O4 97.3(17) . 4
La2 O2 O4 94.6(12) . 4
O6 O2 O4 64.2(11) . 4
La1 O2 O4 14.5(9) . 4
O3 O2 O4 55.2(11) 3_554 4
O5 O2 O4 110.7(16) 1_554 4
O1 O2 O4 40.1(15) 4 4
O5 O2 O4 116.6(18) 2_656 4
O4 O2 O4 92.7(14) . 4
O2 O2 O4 165.2(11) 2_655 4
O1 O2 O4 118.1(18) 4_655 4
O5 O2 O4 45.8(13) 2_556 4
Ta O2 O4 75.2(10) 1_565 4
Ga1 O2 O4 75.2(10) 1_565 4
O1 O2 O4 125.6(12) 3_554 4
O2 O2 O4 84.2(13) 2 4
Ga2 O2 O4 152.8(12) 2_655 4
Ga4 O2 O4 84.4(10) 4_655 4
O7 O2 O4 116.7(12) 1_554 4
La2 O2 O4 154.8(14) 1_655 4
La1 O2 O4 104.7(12) 1_655 4
La1 O2 O4 59.5(9) 4_545 4
Ga4 O2 O4 62.6(9) . 4
Ga3 O2 O4 58.9(8) . 4
Ga4 O2 O4 110.6(12) 4_645 4
O7 O2 O4 134.7(15) 2_656 4
O3 O2 O4 82.5(10) 2_666 4
O4 O2 O4 71.4(13) 4_655 4
Ga2 O2 O4 40.4(8) 1_455 4
O6 O2 O4 130.3(13) 2_655 4
O7 O2 O4 84.9(12) 2_556 4
O1 O2 O4 41.5(8) 1_565 4
La1 O2 O4 109.7(10) 2 4
O6 O2 O4 84.2(10) 2 4
Ga2 O2 O4 62.6(9) 4_655 4
O4 O2 O4 150.9(14) 2_655 4
Ga1 O2 O4 124.1(12) 1_665 4
Ta O2 O4 124.1(12) 1_665 4
O7 O2 O4 88.6(12) 1_564 4
Ga4 O2 O4 110.7(11) 3_554 4
O3 O2 O4 31.3(8) 2_566 4
O6 O2 O4 83.0(11) 4_645 4
Ga3 O2 O2 55.5(12) 1_655 1_655
Ga2 O2 O2 58.0(12) . 1_655
La2 O2 O2 125.0(9) . 1_655
O6 O2 O2 98.1(8) . 1_655
La1 O2 O2 124.2(9) . 1_655
O3 O2 O2 88.7(11) 3_554 1_655
O5 O2 O2 93.2(10) 1_554 1_655
O1 O2 O2 146.8(14) 4 1_655
O5 O2 O2 36.9(13) 2_656 1_655
O4 O2 O2 81.5(11) . 1_655
O2 O2 O2 48.7(15) 2_655 1_655
O1 O2 O2 28.1(12) 4_655 1_655
O5 O2 O2 147.3(12) 2_556 1_655
Ta O2 O2 114.8(6) 1_565 1_655
Ga1 O2 O2 114.8(6) 1_565 1_655
O1 O2 O2 99.5(6) 3_554 1_655
O2 O2 O2 139.5(13) 2 1_655
Ga2 O2 O2 72.4(5) 2_655 1_655
Ga4 O2 O2 74.1(5) 4_655 1_655
O7 O2 O2 92.2(8) 1_554 1_655
La2 O2 O2 29.8(6) 1_655 1_655
La1 O2 O2 30.7(6) 1_655 1_655
La1 O2 O2 110.1(5) 4_545 1_655
Ga4 O2 O2 75.5(5) . 1_655
Ga3 O2 O2 158.3(6) . 1_655
Ga4 O2 O2 75.3(5) 4_645 1_655
O7 O2 O2 58.7(9) 2_656 1_655
O3 O2 O2 61.3(4) 2_666 1_655
O4 O2 O2 63.4(9) 4_655 1_655
Ga2 O2 O2 158.9(6) 1_455 1_655
O6 O2 O2 57.4(6) 2_655 1_655
O7 O2 O2 125.6(8) 2_556 1_655
O1 O2 O2 97.7(5) 1_565 1_655
La1 O2 O2 108.0(4) 2 1_655
O6 O2 O2 121.8(6) 2 1_655
Ga2 O2 O2 75.1(4) 4_655 1_655
O4 O2 O2 70.3(7) 2_655 1_655
Ga1 O2 O2 40.9(5) 1_665 1_655
Ta O2 O2 40.9(5) 1_665 1_655
O7 O2 O2 91.9(7) 1_564 1_655
Ga4 O2 O2 77.4(4) 3_554 1_655
O3 O2 O2 127.6(3) 2_566 1_655
O6 O2 O2 58.8(5) 4_645 1_655
O4 O2 O2 134.8(8) 4 1_655
Ga3 O2 O2 124.5(12) 1_655 1_455
Ga2 O2 O2 122.0(12) . 1_455
La2 O2 O2 55.0(9) . 1_455
O6 O2 O2 81.9(8) . 1_455
La1 O2 O2 55.8(9) . 1_455
O3 O2 O2 91.3(11) 3_554 1_455
O5 O2 O2 86.8(11) 1_554 1_455
O1 O2 O2 33.2(14) 4 1_455
O5 O2 O2 143.1(13) 2_656 1_455
O4 O2 O2 98.5(11) . 1_455
O2 O2 O2 131.3(15) 2_655 1_455
O1 O2 O2 151.9(12) 4_655 1_455
O5 O2 O2 32.7(12) 2_556 1_455
Ta O2 O2 65.2(6) 1_565 1_455
Ga1 O2 O2 65.2(6) 1_565 1_455
O1 O2 O2 80.5(6) 3_554 1_455
O2 O2 O2 40.5(13) 2 1_455
Ga2 O2 O2 107.6(5) 2_655 1_455
Ga4 O2 O2 105.9(5) 4_655 1_455
O7 O2 O2 87.8(8) 1_554 1_455
La2 O2 O2 150.2(6) 1_655 1_455
La1 O2 O2 149.3(6) 1_655 1_455
La1 O2 O2 69.9(5) 4_545 1_455
Ga4 O2 O2 104.5(5) . 1_455
Ga3 O2 O2 21.7(6) . 1_455
Ga4 O2 O2 104.7(5) 4_645 1_455
O7 O2 O2 121.3(9) 2_656 1_455
O3 O2 O2 118.7(4) 2_666 1_455
O4 O2 O2 116.6(9) 4_655 1_455
Ga2 O2 O2 21.1(6) 1_455 1_455
O6 O2 O2 122.6(6) 2_655 1_455
O7 O2 O2 54.4(8) 2_556 1_455
O1 O2 O2 82.3(5) 1_565 1_455
La1 O2 O2 72.0(4) 2 1_455
O6 O2 O2 58.2(6) 2 1_455
Ga2 O2 O2 104.9(4) 4_655 1_455
O4 O2 O2 109.7(7) 2_655 1_455
Ga1 O2 O2 139.1(5) 1_665 1_455
Ta O2 O2 139.1(5) 1_665 1_455
O7 O2 O2 88.1(7) 1_564 1_455
Ga4 O2 O2 102.6(4) 3_554 1_455
O3 O2 O2 52.4(3) 2_566 1_455
O6 O2 O2 121.2(5) 4_645 1_455
O4 O2 O2 45.2(8) 4 1_455
O2 O2 O2 179.999(8) 1_655 1_455
Ga3 O2 O7 34.1(12) 1_655 2_666
Ga2 O2 O7 113.1(17) . 2_666
La2 O2 O7 138.1(18) . 2_666
O6 O2 O7 41.1(10) . 2_666
La1 O2 O7 90.3(14) . 2_666
O3 O2 O7 112.7(14) 3_554 2_666
O5 O2 O7 50.3(13) 1_554 2_666
O1 O2 O7 142.0(19) 4 2_666
O5 O2 O7 26.1(14) 2_656 2_666
O4 O2 O7 142.0(15) . 2_666
O2 O2 O7 63.5(8) 2_655 2_666
O1 O2 O7 86.2(13) 4_655 2_666
O5 O2 O7 85.3(16) 2_556 2_666
Ta O2 O7 53.5(9) 1_565 2_666
Ga1 O2 O7 53.5(9) 1_565 2_666
O1 O2 O7 97.8(14) 3_554 2_666
O2 O2 O7 103.4(12) 2 2_666
Ga2 O2 O7 86.6(11) 2_655 2_666
Ga4 O2 O7 20.1(7) 4_655 2_666
O7 O2 O7 138.2(10) 1_554 2_666
La2 O2 O7 83.5(9) 1_655 2_666
La1 O2 O7 56.1(9) 1_655 2_666
La1 O2 O7 150.7(15) 4_545 2_666
Ga4 O2 O7 95.7(12) . 2_666
Ga3 O2 O7 100.3(11) . 2_666
Ga4 O2 O7 137.1(10) 4_645 2_666
O7 O2 O7 116.0(13) 2_656 2_666
O3 O2 O7 36.4(9) 2_666 2_666
O4 O2 O7 71.8(14) 4_655 2_666
Ga2 O2 O7 134.7(12) 1_455 2_666
O6 O2 O7 29.8(8) 2_655 2_666
O7 O2 O7 156.4(19) 2_556 2_666
O1 O2 O7 68.6(12) 1_565 2_666
La1 O2 O7 76.0(10) 2 2_666
O6 O2 O7 67.7(10) 2 2_666
Ga2 O2 O7 58.4(9) 4_655 2_666
O4 O2 O7 101.5(12) 2_655 2_666
Ga1 O2 O7 23.1(7) 1_665 2_666
Ta O2 O7 23.1(7) 1_665 2_666
O7 O2 O7 30.4(13) 1_564 2_666
Ga4 O2 O7 27.3(7) 3_554 2_666
O3 O2 O7 75.9(9) 2_566 2_666
O6 O2 O7 97.3(11) 4_645 2_666
O4 O2 O7 104.1(12) 4 2_666
O2 O2 O7 62.3(8) 1_655 2_666
O2 O2 O7 117.7(8) 1_455 2_666
Ga3 O2 Ga4 86.9(15) 1_655 3_544
Ga2 O2 Ga4 73.6(15) . 3_544
La2 O2 Ga4 46.9(8) . 3_544
O6 O2 Ga4 154.8(16) . 3_544
La1 O2 Ga4 149.2(14) . 3_544
O3 O2 Ga4 108.9(14) 3_554 3_544
O5 O2 Ga4 93.1(18) 1_554 3_544
O1 O2 Ga4 94.9(16) 4 3_544
O5 O2 Ga4 107.3(14) 2_656 3_544
O4 O2 Ga4 57.5(13) . 3_544
O2 O2 Ga4 56.8(7) 2_655 3_544
O1 O2 Ga4 75.1(12) 4_655 3_544
O5 O2 Ga4 126.1(15) 2_556 3_544
Ta O2 Ga4 124.5(12) 1_565 3_544
Ga1 O2 Ga4 124.5(12) 1_565 3_544
O1 O2 Ga4 45.0(9) 3_554 3_544
O2 O2 Ga4 78.5(9) 2 3_544
Ga2 O2 Ga4 37.4(5) 2_655 3_544
Ga4 O2 Ga4 140.3(10) 4_655 3_544
O7 O2 Ga4 18.2(7) 1_554 3_544
La2 O2 Ga4 48.4(5) 1_655 3_544
La1 O2 Ga4 106.3(8) 1_655 3_544
La1 O2 Ga4 82.4(8) 4_545 3_544
Ga4 O2 Ga4 116.5(10) . 3_544
Ga3 O2 Ga4 102.7(9) . 3_544
Ga4 O2 Ga4 38.1(4) 4_645 3_544
O7 O2 Ga4 26.8(8) 2_656 3_544
O3 O2 Ga4 139.1(7) 2_666 3_544
O4 O2 Ga4 127.9(13) 4_655 3_544
Ga2 O2 Ga4 96.8(9) 1_455 3_544
O6 O2 Ga4 91.6(8) 2_655 3_544
O7 O2 Ga4 51.1(8) 2_556 3_544
O1 O2 Ga4 165.0(13) 1_565 3_544
La1 O2 Ga4 76.1(7) 2 3_544
O6 O2 Ga4 104.4(10) 2 3_544
Ga2 O2 Ga4 149.1(9) 4_655 3_544
O4 O2 Ga4 19.5(6) 2_655 3_544
Ga1 O2 Ga4 101.0(7) 1_665 3_544
Ta O2 Ga4 101.0(7) 1_665 3_544
O7 O2 Ga4 125.9(12) 1_564 3_544
Ga4 O2 Ga4 105.9(9) 3_554 3_544
O3 O2 Ga4 154.0(7) 2_566 3_544
O6 O2 Ga4 98.0(9) 4_645 3_544
O4 O2 Ga4 134.9(11) 4 3_544
O2 O2 Ga4 78.1(4) 1_655 3_544
O2 O2 Ga4 101.9(4) 1_455 3_544
O7 O2 Ga4 120.3(11) 2_666 3_544
Ga3 O2 O4 67.1(15) 1_655 1_565
Ga2 O2 O4 113.6(19) . 1_565
La2 O2 O4 143.6(14) . 1_565
O6 O2 O4 14.2(8) . 1_565
La1 O2 O4 56.6(11) . 1_565
O3 O2 O4 90.2(12) 3_554 1_565
O5 O2 O4 68.0(17) 1_554 1_565
O1 O2 O4 109.9(16) 4 1_565
O5 O2 O4 50.3(13) 2_656 1_565
O4 O2 O4 139(2) . 1_565
O2 O2 O4 97.2(8) 2_655 1_565
O1 O2 O4 98.7(15) 4_655 1_565
O5 O2 O4 64.1(12) 2_556 1_565
Ta O2 O4 47.0(8) 1_565 1_565
Ga1 O2 O4 47.0(8) 1_565 1_565
O1 O2 O4 120.6(15) 3_554 1_565
O2 O2 O4 103.0(7) 2 1_565
Ga2 O2 O4 118.3(13) 2_655 1_565
Ga4 O2 O4 13.8(6) 4_655 1_565
O7 O2 O4 171.1(15) 1_554 1_565
La2 O2 O4 112.4(10) 1_655 1_565
La1 O2 O4 63.5(9) 1_655 1_565
La1 O2 O4 122.4(13) 4_545 1_565
Ga4 O2 O4 77.4(11) . 1_565
Ga3 O2 O4 86.0(9) . 1_565
Ga4 O2 O4 152.6(12) 4_645 1_565
O7 O2 O4 143.6(12) 2_656 1_565
O3 O2 O4 27.7(8) 2_666 1_565
O4 O2 O4 57.6(12) 4_655 1_565
Ga2 O2 O4 105.8(10) 1_455 1_565
O6 O2 O4 62.5(10) 2_655 1_565
O7 O2 O4 149.4(11) 2_556 1_565
O1 O2 O4 36.8(10) 1_565 1_565
La1 O2 O4 90.7(11) 2 1_565
O6 O2 O4 68.2(9) 2 1_565
Ga2 O2 O4 36.3(8) 4_655 1_565
O4 O2 O4 134.8(11) 2_655 1_565
Ga1 O2 O4 54.2(8) 1_665 1_565
Ta O2 O4 54.2(8) 1_665 1_565
O7 O2 O4 34.4(11) 1_564 1_565
Ga4 O2 O4 50.5(9) 3_554 1_565
O3 O2 O4 44.9(6) 2_566 1_565
O6 O2 O4 89.8(11) 4_645 1_565
O4 O2 O4 70.6(10) 4 1_565
O2 O2 O4 84.9(6) 1_655 1_565
O2 O2 O4 95.1(6) 1_455 1_565
O7 O2 O4 33.7(9) 2_666 1_565
Ga4 O2 O4 153.9(11) 3_544 1_565
Ga3 O2 O4 99.4(17) 1_655 2
Ga2 O2 O4 112.7(18) . 2
La2 O2 O4 13.1(9) . 2
O6 O2 O4 120.1(14) . 2
La1 O2 O4 110.3(11) . 2
O3 O2 O4 121.2(15) 3_554 2
O5 O2 O4 75.1(16) 1_554 2
O1 O2 O4 65.7(16) 4 2
O5 O2 O4 137.0(18) 2_656 2
O4 O2 O4 84.5(17) . 2
O2 O2 O4 83.9(15) 2_655 2
O1 O2 O4 124.9(16) 4_655 2
O5 O2 O4 75.8(13) 2_556 2
Ta O2 O4 86.5(10) 1_565 2
Ga1 O2 O4 86.5(10) 1_565 2
O1 O2 O4 32.3(9) 3_554 2
O2 O2 O4 30.6(8) 2 2
Ga2 O2 O4 56.1(8) 2_655 2
Ga4 O2 O4 133.8(12) 4_655 2
O7 O2 O4 43.3(10) 1_554 2
La2 O2 O4 96.5(10) 1_655 2
La1 O2 O4 155.8(11) 1_655 2
La1 O2 O4 83.1(9) 4_545 2
Ga4 O2 O4 138.7(11) . 2
Ga3 O2 O4 52.3(7) . 2
Ga4 O2 O4 74.0(9) 4_645 2
O7 O2 O4 75.8(12) 2_656 2
O3 O2 O4 159.3(15) 2_666 2
O4 O2 O4 162.6(17) 4_655 2
Ga2 O2 O4 59.6(8) 1_455 2
O6 O2 O4 101.8(11) 2_655 2
O7 O2 O4 31.2(11) 2_556 2
O1 O2 O4 136.8(10) 1_565 2
La1 O2 O4 49.3(7) 2 2
O6 O2 O4 65.7(8) 2 2
Ga2 O2 O4 159.4(10) 4_655 2
O4 O2 O4 55.0(8) 2_655 2
Ga1 O2 O4 124.6(11) 1_665 2
Ta O2 O4 124.6(11) 1_665 2
O7 O2 O4 103.3(12) 1_564 2
Ga4 O2 O4 97.9(10) 3_554 2
O3 O2 O4 104.0(8) 2_566 2
O6 O2 O4 135.0(11) 4_645 2
O4 O2 O4 98.3(9) 4 2
O2 O2 O4 125.3(7) 1_655 2
O2 O2 O4 54.7(7) 1_455 2
O7 O2 O4 125.2(13) 2_666 2
Ga4 O2 O4 50.4(7) 3_544 2
O4 O2 O4 133.4(11) 1_565 2
Ga3 O2 La1 102.5(12) 1_655 4_645
Ga2 O2 La1 10.7(8) . 4_645
La2 O2 La1 106.4(14) . 4_645
O6 O2 La1 123.0(14) . 4_645
La1 O2 La1 105.6(13) . 4_645
O3 O2 La1 50.5(11) 3_554 4_645
O5 O2 La1 139.5(14) 1_554 4_645
O1 O2 La1 99.5(16) 4 4_645
O5 O2 La1 78.5(13) 2_656 4_645
O4 O2 La1 38.0(10) . 4_645
O2 O2 La1 86.0(11) 2_655 4_645
O1 O2 La1 19.3(10) 4_655 4_645
O5 O2 La1 151.4(16) 2_556 4_645
Ta O2 La1 155.7(12) 1_565 4_645
Ga1 O2 La1 155.7(12) 1_565 4_645
O1 O2 La1 116.2(11) 3_554 4_645
O2 O2 La1 147.3(6) 2 4_645
Ga2 O2 La1 95.5(8) 2_655 4_645
Ga4 O2 La1 106.3(8) 4_655 4_645
O7 O2 La1 74.0(11) 1_554 4_645
La2 O2 La1 49.3(4) 1_655 4_645
La1 O2 La1 49.3(4) 1_655 4_645
La1 O2 La1 62.7(6) 4_545 4_645
Ga4 O2 La1 47.3(5) . 4_645
Ga3 O2 La1 154.0(11) . 4_645
Ga4 O2 La1 43.0(4) 4_645 4_645
O7 O2 La1 46.2(9) 2_656 4_645
O3 O2 La1 82.4(9) 2_666 4_645
O4 O2 La1 55.6(10) 4_655 4_645
Ga2 O2 La1 111.6(10) 1_455 4_645
O6 O2 La1 104.7(7) 2_655 4_645
O7 O2 La1 94.1(11) 2_556 4_645
O1 O2 La1 93.9(9) 1_565 4_645
La1 O2 La1 143.5(10) 2 4_645
O6 O2 La1 168.9(10) 2 4_645
Ga2 O2 La1 77.9(7) 4_655 4_645
O4 O2 La1 80.9(9) 2_655 4_645
Ga1 O2 La1 86.6(5) 1_665 4_645
Ta O2 La1 86.6(5) 1_665 4_645
O7 O2 La1 134.1(10) 1_564 4_645
Ga4 O2 La1 124.4(7) 3_554 4_645
O3 O2 La1 126.0(12) 2_566 4_645
O6 O2 La1 26.3(4) 4_645 4_645
O4 O2 La1 105.7(11) 4 4_645
O2 O2 La1 47.3(4) 1_655 4_645
O2 O2 La1 132.7(4) 1_455 4_645
O7 O2 La1 104.1(10) 2_666 4_645
Ga4 O2 La1 72.6(6) 3_544 4_645
O4 O2 La1 109.6(10) 1_565 4_645
O4 O2 La1 116.9(10) 2 4_645
Ga3 O2 Ga2 95.1(16) 1_655 2
Ga2 O2 Ga2 129.9(19) . 2
La2 O2 Ga2 29.0(6) . 2
O6 O2 Ga2 101.8(12) . 2
La1 O2 Ga2 98.6(9) . 2
O3 O2 Ga2 127.2(14) 3_554 2
O5 O2 Ga2 63.6(13) 1_554 2
O1 O2 Ga2 65.2(14) 4 2
O5 O2 Ga2 132.4(18) 2_656 2
O4 O2 Ga2 100.7(14) . 2
O2 O2 Ga2 88.7(17) 2_655 2
O1 O2 Ga2 142.5(16) 4_655 2
O5 O2 Ga2 58.8(11) 2_556 2
Ta O2 Ga2 68.7(7) 1_565 2
Ga1 O2 Ga2 68.7(7) 1_565 2
O1 O2 Ga2 36.6(5) 3_554 2
O2 O2 Ga2 12.3(6) 2 2
Ga2 O2 Ga2 63.7(7) 2_655 2
Ga4 O2 Ga2 117.4(11) 4_655 2
O7 O2 Ga2 61.6(10) 1_554 2
La2 O2 Ga2 110.2(10) 1_655 2
La1 O2 Ga2 164.0(11) 1_655 2
La1 O2 Ga2 91.9(7) 4_545 2
Ga4 O2 Ga2 144.2(9) . 2
Ga3 O2 Ga2 35.7(4) . 2
Ga4 O2 Ga2 92.0(8) 4_645 2
O7 O2 Ga2 93.6(12) 2_656 2
O3 O2 Ga2 142.3(13) 2_666 2
O4 O2 Ga2 160.5(12) 4_655 2
Ga2 O2 Ga2 55.8(5) 1_455 2
O6 O2 Ga2 96.2(9) 2_655 2
O7 O2 Ga2 44.3(9) 2_556 2
O1 O2 Ga2 122.2(8) 1_565 2
La1 O2 Ga2 38.9(4) 2 2
O6 O2 Ga2 48.6(5) 2 2
Ga2 O2 Ga2 143.5(9) 4_655 2
O4 O2 Ga2 68.1(8) 2_655 2
Ga1 O2 Ga2 120.0(10) 1_665 2
Ta O2 Ga2 120.0(10) 1_665 2
O7 O2 Ga2 87.3(10) 1_564 2
Ga4 O2 Ga2 86.5(8) 3_554 2
O3 O2 Ga2 87.9(7) 2_566 2
O6 O2 Ga2 149.5(11) 4_645 2
O4 O2 Ga2 89.1(9) 4 2
O2 O2 Ga2 136.1(4) 1_655 2
O2 O2 Ga2 43.9(4) 1_455 2
O7 O2 Ga2 113.2(12) 2_666 2
Ga4 O2 Ga2 67.4(6) 3_544 2
O4 O2 Ga2 115.3(10) 1_565 2
O4 O2 Ga2 18.3(6) 2 2
La1 O2 Ga2 135.0(10) 4_645 2
Ga3 O2 Ga1 119.1(18) 1_655 .
Ga2 O2 Ga1 72.4(15) . .
La2 O2 Ga1 28.7(7) . .
O6 O2 Ga1 156.2(12) . .
La1 O2 Ga1 115.2(12) . .
O3 O2 Ga1 89.4(13) 3_554 .
O5 O2 Ga1 111.4(18) 1_554 .
O1 O2 Ga1 61.1(14) 4 .
O5 O2 Ga1 139.7(15) 2_656 .
O4 O2 Ga1 44.4(12) . .
O2 O2 Ga1 90.3(8) 2_655 .
O1 O2 Ga1 90.3(13) 4_655 .
O5 O2 Ga1 106.0(13) 2_556 .
Ta O2 Ga1 126.3(10) 1_565 .
Ga1 O2 Ga1 126.3(10) 1_565 .
O1 O2 Ga1 59.2(10) 3_554 .
O2 O2 Ga1 69.8(5) 2 .
Ga2 O2 Ga1 66.7(7) 2_655 .
Ga4 O2 Ga1 172.3(12) 4_655 .
O7 O2 Ga1 15.8(7) 1_554 .
La2 O2 Ga1 77.8(8) 1_655 .
La1 O2 Ga1 125.5(10) 1_655 .
La1 O2 Ga1 53.9(5) 4_545 .
Ga4 O2 Ga1 104.1(10) . .
Ga3 O2 Ga1 84.6(7) . .
Ga4 O2 Ga1 35.1(4) 4_645 .
O7 O2 Ga1 46.6(9) 2_656 .
O3 O2 Ga1 160.0(13) 2_666 .
O4 O2 Ga1 126.1(14) 4_655 .
Ga2 O2 Ga1 64.4(6) 1_455 .
O6 O2 Ga1 123.5(10) 2_655 .
O7 O2 Ga1 20.4(7) 2_556 .
O1 O2 Ga1 138.2(11) 1_565 .
La1 O2 Ga1 86.8(8) 2 .
O6 O2 Ga1 106.0(9) 2 .
Ga2 O2 Ga1 145.1(11) 4_655 .
O4 O2 Ga1 52.0(7) 2_655 .
Ga1 O2 Ga1 134.9(9) 1_665 .
Ta O2 Ga1 134.9(9) 1_665 .
O7 O2 Ga1 143.1(12) 1_564 .
Ga4 O2 Ga1 131.6(10) 3_554 .
O3 O2 Ga1 125.1(6) 2_566 .
O6 O2 Ga1 94.9(9) 4_645 .
O4 O2 Ga1 100.9(9) 4 .
O2 O2 Ga1 105.2(4) 1_655 .
O2 O2 Ga1 74.8(4) 1_455 .
O7 O2 Ga1 153.2(13) 2_666 .
Ga4 O2 Ga1 34.0(3) 3_544 .
O4 O2 Ga1 169.8(9) 1_565 .
O4 O2 Ga1 40.4(6) 2 .
La1 O2 Ga1 77.7(7) 4_645 .
Ga2 O2 Ga1 57.6(5) 2 .
Ga3 O2 Ta 119.1(18) 1_655 .
Ga2 O2 Ta 72.4(15) . .
La2 O2 Ta 28.7(7) . .
O6 O2 Ta 156.2(12) . .
La1 O2 Ta 115.2(12) . .
O3 O2 Ta 89.4(13) 3_554 .
O5 O2 Ta 111.4(18) 1_554 .
O1 O2 Ta 61.1(14) 4 .
O5 O2 Ta 139.7(15) 2_656 .
O4 O2 Ta 44.4(12) . .
O2 O2 Ta 90.3(8) 2_655 .
O1 O2 Ta 90.3(13) 4_655 .
O5 O2 Ta 106.0(13) 2_556 .
Ta O2 Ta 126.3(10) 1_565 .
Ga1 O2 Ta 126.3(10) 1_565 .
O1 O2 Ta 59.2(10) 3_554 .
O2 O2 Ta 69.8(5) 2 .
Ga2 O2 Ta 66.7(7) 2_655 .
Ga4 O2 Ta 172.3(12) 4_655 .
O7 O2 Ta 15.8(7) 1_554 .
La2 O2 Ta 77.8(8) 1_655 .
La1 O2 Ta 125.5(10) 1_655 .
La1 O2 Ta 53.9(5) 4_545 .
Ga4 O2 Ta 104.1(10) . .
Ga3 O2 Ta 84.6(7) . .
Ga4 O2 Ta 35.1(4) 4_645 .
O7 O2 Ta 46.6(9) 2_656 .
O3 O2 Ta 160.0(13) 2_666 .
O4 O2 Ta 126.1(14) 4_655 .
Ga2 O2 Ta 64.4(6) 1_455 .
O6 O2 Ta 123.5(10) 2_655 .
O7 O2 Ta 20.4(7) 2_556 .
O1 O2 Ta 138.2(11) 1_565 .
La1 O2 Ta 86.8(8) 2 .
O6 O2 Ta 106.0(9) 2 .
Ga2 O2 Ta 145.1(11) 4_655 .
O4 O2 Ta 52.0(7) 2_655 .
Ga1 O2 Ta 134.9(9) 1_665 .
Ta O2 Ta 134.9(9) 1_665 .
O7 O2 Ta 143.1(12) 1_564 .
Ga4 O2 Ta 131.6(10) 3_554 .
O3 O2 Ta 125.1(6) 2_566 .
O6 O2 Ta 94.9(9) 4_645 .
O4 O2 Ta 100.9(9) 4 .
O2 O2 Ta 105.2(4) 1_655 .
O2 O2 Ta 74.8(4) 1_455 .
O7 O2 Ta 153.2(13) 2_666 .
Ga4 O2 Ta 34.0(3) 3_544 .
O4 O2 Ta 169.8(9) 1_565 .
O4 O2 Ta 40.4(6) 2 .
La1 O2 Ta 77.7(7) 4_645 .
Ga2 O2 Ta 57.6(5) 2 .
Ga1 O2 Ta 0.00(5) . .
Ga3 O2 Ga4 95.2(15) 1_655 4
Ga2 O2 Ga4 139.9(19) . 4
La2 O2 Ga4 94.5(10) . 4
O6 O2 Ga4 37.7(7) . 4
La1 O2 Ga4 40.7(7) . 4
O3 O2 Ga4 97.2(11) 3_554 4
O5 O2 Ga4 66.4(12) 1_554 4
O1 O2 Ga4 68.6(12) 4 4
O5 O2 Ga4 99.2(15) 2_656 4
O4 O2 Ga4 134.8(14) . 4
O2 O2 Ga4 121.5(12) 2_655 4
O1 O2 Ga4 146.5(17) 4_655 4
O5 O2 Ga4 13.0(10) 2_556 4
Ta O2 Ga4 31.1(4) 1_565 4
Ga1 O2 Ga4 31.1(4) 1_565 4
O1 O2 Ga4 97.8(10) 3_554 4
O2 O2 Ga4 59.9(6) 2 4
Ga2 O2 Ga4 118.6(11) 2_655 4
Ga4 O2 Ga4 61.7(6) 4_655 4
O7 O2 Ga4 129.7(11) 1_554 4
La2 O2 Ga4 156.6(11) 1_655 4
La1 O2 Ga4 113.4(10) 1_655 4
La1 O2 Ga4 100.8(7) 4_545 4
Ga4 O2 Ga4 98.2(8) . 4
Ga3 O2 Ga4 36.3(4) . 4
Ga4 O2 Ga4 147.7(9) 4_645 4
O7 O2 Ga4 164.1(13) 2_656 4
O3 O2 Ga4 77.6(6) 2_666 4
O4 O2 Ga4 93.2(12) 4_655 4
Ga2 O2 Ga4 59.7(5) 1_455 4
O6 O2 Ga4 91.2(9) 2_655 4
O7 O2 Ga4 98.3(9) 2_556 4
O1 O2 Ga4 53.1(6) 1_565 4
La1 O2 Ga4 70.6(6) 2 4
O6 O2 Ga4 41.8(5) 2 4
Ga2 O2 Ga4 72.6(6) 4_655 4
O4 O2 Ga4 133.5(11) 2_655 4
Ga1 O2 Ga4 98.0(8) 1_665 4
Ta O2 Ga4 98.0(8) 1_665 4
O7 O2 Ga4 49.0(8) 1_564 4
Ga4 O2 Ga4 69.5(6) 3_554 4
O3 O2 Ga4 19.5(5) 2_566 4
O6 O2 Ga4 119.3(10) 4_645 4
O4 O2 Ga4 44.3(8) 4 4
O2 O2 Ga4 135.7(4) 1_655 4
O2 O2 Ga4 44.3(4) 1_455 4
O7 O2 Ga4 75.1(9) 2_666 4
Ga4 O2 Ga4 138.4(9) 3_544 4
O4 O2 Ga4 51.4(6) 1_565 4
O4 O2 Ga4 88.5(8) 2 4
La1 O2 Ga4 145.5(10) 4_645 4
Ga2 O2 Ga4 71.0(5) 2 4
Ga1 O2 Ga4 118.6(6) . 4
Ta O2 Ga4 118.6(6) . 4
Ga3 O2 La1 19.3(10) 1_655 2_655
Ga2 O2 La1 103.1(13) . 2_655
La2 O2 La1 97.4(12) . 2_655
O6 O2 La1 90.3(12) . 2_655
La1 O2 La1 142.0(15) . 2_655
O3 O2 La1 139.4(14) 3_554 2_655
O5 O2 La1 46.9(11) 1_554 2_655
O1 O2 La1 154.5(19) 4 2_655
O5 O2 La1 48.8(13) 2_656 2_655
O4 O2 La1 113.1(14) . 2_655
O2 O2 La1 11.6(5) 2_655 2_655
O1 O2 La1 76.2(11) 4_655 2_655
O5 O2 La1 113.4(15) 2_556 2_655
Ta O2 La1 80.2(8) 1_565 2_655
Ga1 O2 La1 80.2(8) 1_565 2_655
O1 O2 La1 56.7(7) 3_554 2_655
O2 O2 La1 89.8(15) 2 2_655
Ga2 O2 La1 35.7(4) 2_655 2_655
Ga4 O2 La1 72.7(6) 4_655 2_655
O7 O2 La1 85.6(10) 1_554 2_655
La2 O2 La1 46.3(4) 1_655 2_655
La1 O2 La1 73.8(5) 1_655 2_655
La1 O2 La1 146.6(10) 4_545 2_655
Ga4 O2 La1 124.9(7) . 2_655
Ga3 O2 La1 109.1(10) . 2_655
Ga4 O2 La1 95.6(7) 4_645 2_655
O7 O2 La1 71.5(9) 2_656 2_655
O3 O2 La1 82.1(9) 2_666 2_655
O4 O2 La1 106.5(11) 4_655 2_655
Ga2 O2 La1 146.0(11) 1_455 2_655
O6 O2 La1 24.1(4) 2_655 2_655
O7 O2 La1 112.3(12) 2_556 2_655
O1 O2 La1 120.7(10) 1_565 2_655
La1 O2 La1 57.3(5) 2 2_655
O6 O2 La1 75.9(7) 2 2_655
Ga2 O2 La1 105.2(7) 4_655 2_655
O4 O2 La1 48.9(7) 2_655 2_655
Ga1 O2 La1 37.6(3) 1_665 2_655
Ta O2 La1 37.6(3) 1_665 2_655
O7 O2 La1 65.3(8) 1_564 2_655
Ga4 O2 La1 43.2(4) 3_554 2_655
O3 O2 La1 122.5(12) 2_566 2_655
O6 O2 La1 109.5(7) 4_645 2_655
O4 O2 La1 153.8(12) 4 2_655
O2 O2 La1 50.7(4) 1_655 2_655
O2 O2 La1 129.3(4) 1_455 2_655
O7 O2 La1 52.6(8) 2_666 2_655
Ga4 O2 La1 67.8(5) 3_544 2_655
O4 O2 La1 86.1(9) 1_565 2_655
O4 O2 La1 88.9(9) 2 2_655
La1 O2 La1 93.1(5) 4_645 2_655
Ga2 O2 La1 90.2(8) 2 2_655
Ga1 O2 La1 100.8(8) . 2_655
Ta O2 La1 100.8(8) . 2_655
Ga4 O2 La1 111.3(9) 4 2_655
Ga3 O2 O1 42.2(12) 1_655 3_654
Ga2 O2 O1 81.1(13) . 3_654
La2 O2 O1 91.4(12) . 3_654
O6 O2 O1 112.0(13) . 3_654
La1 O2 O1 159.9(14) . 3_654
O3 O2 O1 122.2(15) 3_554 3_654
O5 O2 O1 69.9(14) 1_554 3_654
O1 O2 O1 145(2) 4 3_654
O5 O2 O1 57.7(13) 2_656 3_654
O4 O2 O1 88.7(13) . 3_654
O2 O2 O1 14.3(10) 2_655 3_654
O1 O2 O1 58.3(15) 4_655 3_654
O5 O2 O1 136.0(16) 2_556 3_654
Ta O2 O1 104.5(11) 1_565 3_654
Ga1 O2 O1 104.5(11) 1_565 3_654
O1 O2 O1 59.7(8) 3_554 3_654
O2 O2 O1 100.7(16) 2 3_654
Ga2 O2 O1 32.7(5) 2_655 3_654
Ga4 O2 O1 90.8(9) 4_655 3_654
O7 O2 O1 68.3(9) 1_554 3_654
La2 O2 O1 23.1(6) 1_655 3_654
La1 O2 O1 69.6(7) 1_655 3_654
La1 O2 O1 122.5(10) 4_545 3_654
Ga4 O2 O1 113.2(8) . 3_654
Ga3 O2 O1 125.3(11) . 3_654
Ga4 O2 O1 71.8(7) 4_645 3_654
O7 O2 O1 47.6(10) 2_656 3_654
O3 O2 O1 91.7(8) 2_666 3_654
O4 O2 O1 103.1(11) 4_655 3_654
Ga2 O2 O1 145.6(11) 1_455 3_654
O6 O2 O1 46.8(7) 2_655 3_654
O7 O2 O1 100.8(12) 2_556 3_654
O1 O2 O1 132.6(11) 1_565 3_654
La1 O2 O1 73.6(8) 2 3_654
O6 O2 O1 97.6(10) 2 3_654
Ga2 O2 O1 111.5(8) 4_655 3_654
O4 O2 O1 34.9(8) 2_655 3_654
Ga1 O2 O1 50.7(6) 1_665 3_654
Ta O2 O1 50.7(6) 1_665 3_654
O7 O2 O1 89.2(11) 1_564 3_654
Ga4 O2 O1 67.4(7) 3_554 3_654
O3 O2 O1 146.1(12) 2_566 3_654
O6 O2 O1 93.5(8) 4_645 3_654
O4 O2 O1 174.0(12) 4 3_654
O2 O2 O1 39.7(6) 1_655 3_654
O2 O2 O1 140.3(6) 1_455 3_654
O7 O2 O1 71.5(10) 2_666 3_654
Ga4 O2 O1 50.3(6) 3_544 3_654
O4 O2 O1 104.6(11) 1_565 3_654
O4 O2 O1 87.6(9) 2 3_654
La1 O2 O1 72.1(6) 4_645 3_654
Ga2 O2 O1 96.3(8) 2 3_654
Ga1 O2 O1 84.2(8) . 3_654
Ta O2 O1 84.2(8) . 3_654
Ga4 O2 O1 135.6(10) 4 3_654
La1 O2 O1 24.4(6) 2_655 3_654
Ga3 O2 O4 151.9(19) 1_655 1_455
Ga2 O2 O4 89.1(15) . 1_455
La2 O2 O4 45.8(9) . 1_455
O6 O2 O4 110.7(12) . 1_455
La1 O2 O4 66.6(10) . 1_455
O3 O2 O4 70.3(13) 3_554 1_455
O5 O2 O4 116.7(14) 1_554 1_455
O1 O2 O4 12.4(14) 4 1_455
O5 O2 O4 168(2) 2_656 1_455
O4 O2 O4 63.9(11) . 1_455
O2 O2 O4 136.0(15) 2_655 1_455
O1 O2 O4 118.7(15) 4_655 1_455
O5 O2 O4 66.0(13) 2_556 1_455
Ta O2 O4 99.8(9) 1_565 1_455
Ga1 O2 O4 99.8(9) 1_565 1_455
O1 O2 O4 86.8(11) 3_554 1_455
O2 O2 O4 61.7(10) 2 1_455
Ga2 O2 O4 108.2(11) 2_655 1_455
Ga4 O2 O4 134.4(11) 4_655 1_455
O7 O2 O4 65.3(10) 1_554 1_455
La2 O2 O4 125.4(11) 1_655 1_455
La1 O2 O4 138.6(13) 1_655 1_455
La1 O2 O4 38.1(7) 4_545 1_455
Ga4 O2 O4 87.6(10) . 1_455
Ga3 O2 O4 54.6(8) . 1_455
Ga4 O2 O4 72.0(8) 4_645 1_455
O7 O2 O4 92.8(13) 2_656 1_455
O3 O2 O4 133.6(12) 2_666 1_455
O4 O2 O4 109.1(12) 4_655 1_455
Ga2 O2 O4 16.1(6) 1_455 1_455
O6 O2 O4 152.5(12) 2_655 1_455
O7 O2 O4 32.8(9) 2_556 1_455
O1 O2 O4 93.0(10) 1_565 1_455
La1 O2 O4 95.0(10) 2 1_455
O6 O2 O4 90.8(9) 2 1_455
Ga2 O2 O4 111.2(11) 4_655 1_455
O4 O2 O4 99.1(12) 2_655 1_455
Ga1 O2 O4 173.6(11) 1_665 1_455
Ta O2 O4 173.6(11) 1_665 1_455
O7 O2 O4 122.5(12) 1_564 1_455
Ga4 O2 O4 136.1(10) 3_554 1_455
O3 O2 O4 76.3(8) 2_566 1_455
O6 O2 O4 96.1(10) 4_645 1_455
O4 O2 O4 52.2(8) 4 1_455
O2 O2 O4 145.5(7) 1_655 1_455
O2 O2 O4 34.5(7) 1_455 1_455
O7 O2 O4 150.8(11) 2_666 1_455
Ga4 O2 O4 83.1(9) 3_544 1_455
O4 O2 O4 121.0(12) 1_565 1_455
O4 O2 O4 54.5(12) 2 1_455
La1 O2 O4 99.4(10) 4_645 1_455
Ga2 O2 O4 56.8(8) 2 1_455
Ga1 O2 O4 49.6(7) . 1_455
Ta O2 O4 49.6(7) . 1_455
Ga4 O2 O4 75.7(7) 4 1_455
La1 O2 O4 143.2(11) 2_655 1_455
O1 O2 O4 133.3(11) 3_654 1_455
Ga3 O2 O4 82.7(12) 1_655 1_655
Ga2 O2 O4 31.1(10) . 1_655
La2 O2 O4 107.5(13) . 1_655
O6 O2 O4 122.2(12) . 1_655
La1 O2 O4 123.1(15) . 1_655
O3 O2 O4 70.7(14) 3_554 1_655
O5 O2 O4 118.8(14) 1_554 1_655
O1 O2 O4 118.4(17) 4 1_655
O5 O2 O4 65.5(13) 2_656 1_655
O4 O2 O4 51.8(8) . 1_655
O2 O2 O4 65.2(12) 2_655 1_655
O1 O2 O4 10.8(12) 4_655 1_655
O5 O2 O4 169.1(17) 2_556 1_655
Ta O2 O4 144.5(11) 1_565 1_655
Ga1 O2 O4 144.5(11) 1_565 1_655
O1 O2 O4 102.3(11) 3_554 1_655
O2 O2 O4 142.5(13) 2 1_655
Ga2 O2 O4 78.0(8) 2_655 1_655
Ga4 O2 O4 100.1(8) 4_655 1_655
O7 O2 O4 72.2(11) 1_554 1_655
La2 O2 O4 29.2(7) 1_655 1_655
La1 O2 O4 44.7(6) 1_655 1_655
La1 O2 O4 81.8(9) 4_545 1_655
Ga4 O2 O4 64.3(8) . 1_655
Ga3 O2 O4 165.9(12) . 1_655
Ga4 O2 O4 47.7(6) 4_645 1_655
O7 O2 O4 38.5(9) 2_656 1_655
O3 O2 O4 80.8(8) 2_666 1_655
O4 O2 O4 64.8(11) 4_655 1_655
Ga2 O2 O4 130.0(12) 1_455 1_655
O6 O2 O4 85.4(8) 2_655 1_655
O7 O2 O4 101.0(11) 2_556 1_655
O1 O2 O4 105.1(10) 1_565 1_655
La1 O2 O4 124.6(10) 2 1_655
O6 O2 O4 148.1(11) 2 1_655
Ga2 O2 O4 84.8(8) 4_655 1_655
O4 O2 O4 66.6(12) 2_655 1_655
Ga1 O2 O4 70.6(7) 1_665 1_655
Ta O2 O4 70.6(7) 1_665 1_655
O7 O2 O4 121.5(10) 1_564 1_655
Ga4 O2 O4 106.5(8) 3_554 1_655
O3 O2 O4 139.6(11) 2_566 1_655
O6 O2 O4 43.1(8) 4_645 1_655
O4 O2 O4 125.7(11) 4 1_655
O2 O2 O4 29.7(7) 1_655 1_655
O2 O2 O4 150.3(7) 1_455 1_655
O7 O2 O4 91.5(10) 2_666 1_655
Ga4 O2 O4 64.4(7) 3_544 1_655
O4 O2 O4 108.1(10) 1_565 1_655
O4 O2 O4 114.3(12) 2 1_655
La1 O2 O4 21.0(6) 4_645 1_655
Ga2 O2 O4 131.7(10) 2 1_655
Ga1 O2 O4 81.4(8) . 1_655
Ta O2 O4 81.4(8) . 1_655
Ga4 O2 O4 157.2(10) 4 1_655
La1 O2 O4 72.2(7) 2_655 1_655
O1 O2 O4 51.5(8) 3_654 1_655
O4 O2 O4 115.7(13) 1_455 1_655
Ga3 O2 La1 89.0(16) 1_655 4
Ga2 O2 La1 113.0(18) . 4
La2 O2 La1 130.4(11) . 4
O6 O2 La1 19.2(7) . 4
La1 O2 La1 33.9(7) . 4
O3 O2 La1 77.7(8) 3_554 4
O5 O2 La1 80.4(16) 1_554 4
O1 O2 La1 86.9(14) 4 4
O5 O2 La1 72.2(14) 2_656 4
O4 O2 La1 129.0(17) . 4
O2 O2 La1 119.7(4) 2_655 4
O1 O2 La1 109.7(15) 4_655 4
O5 O2 La1 49.6(11) 2_556 4
Ta O2 La1 48.8(6) 1_565 4
Ga1 O2 La1 48.8(6) 1_565 4
O1 O2 La1 128.3(12) 3_554 4
O2 O2 La1 96.2(6) 2 4
Ga2 O2 La1 136.7(12) 2_655 4
Ga4 O2 La1 36.9(4) 4_655 4
O7 O2 La1 163.2(10) 1_554 4
La2 O2 La1 133.1(9) 1_655 4
La1 O2 La1 77.1(7) 1_655 4
La1 O2 La1 102.7(8) 4_545 4
Ga4 O2 La1 70.3(7) . 4
Ga3 O2 La1 73.1(6) . 4
Ga4 O2 La1 148.5(11) 4_645 4
O7 O2 La1 158.7(13) 2_656 4
O3 O2 La1 42.6(4) 2_666 4
O4 O2 La1 58.0(10) 4_655 4
Ga2 O2 La1 83.6(7) 1_455 4
O6 O2 La1 84.2(8) 2_655 4
O7 O2 La1 128.9(10) 2_556 4
O1 O2 La1 21.7(7) 1_565 4
La1 O2 La1 97.1(8) 2 4
O6 O2 La1 69.0(7) 2 4
Ga2 O2 La1 36.2(4) 4_655 4
O4 O2 La1 155.2(12) 2_655 4
Ga1 O2 La1 77.2(7) 1_665 4
Ta O2 La1 77.2(7) 1_665 4
O7 O2 La1 48.0(8) 1_564 4
Ga4 O2 La1 68.6(6) 3_554 4
O3 O2 La1 23.8(3) 2_566 4
O6 O2 La1 88.4(8) 4_645 4
O4 O2 La1 47.6(8) 4 4
O2 O2 La1 103.9(3) 1_655 4
O2 O2 La1 76.1(3) 1_455 4
O7 O2 La1 56.5(8) 2_666 4
Ga4 O2 La1 173.3(10) 3_544 4
O4 O2 La1 23.1(6) 1_565 4
O4 O2 La1 125.3(9) 2 4
La1 O2 La1 113.5(8) 4_645 4
Ga2 O2 La1 107.8(7) 2 4
Ga1 O2 La1 147.8(7) . 4
Ta O2 La1 147.8(7) . 4
Ga4 O2 La1 36.9(3) 4 4
La1 O2 La1 108.3(8) 2_655 4
O1 O2 La1 127.7(9) 3_654 4
O4 O2 La1 98.2(8) 1_455 4
O4 O2 La1 120.4(9) 1_655 4
Ga3 O2 La1 80.3(15) 1_655 3_544
Ga2 O2 La1 109.7(18) . 3_544
La2 O2 La1 30.4(7) . 3_544
O6 O2 La1 123.8(14) . 3_544
La1 O2 La1 131.8(11) . 3_544
O3 O2 La1 135.2(14) 3_554 3_544
O5 O2 La1 65.7(16) 1_554 3_544
O1 O2 La1 87.7(16) 4 3_544
O5 O2 La1 116.0(16) 2_656 3_544
O4 O2 La1 87.5(15) . 3_544
O2 O2 La1 61.3(13) 2_655 3_544
O1 O2 La1 110.4(14) 4_655 3_544
O5 O2 La1 91.2(13) 2_556 3_544
Ta O2 La1 89.4(9) 1_565 3_544
Ga1 O2 La1 89.4(9) 1_565 3_544
O1 O2 La1 13.5(8) 3_554 3_544
O2 O2 La1 42.9(9) 2 3_544
Ga2 O2 La1 33.4(4) 2_655 3_544
Ga4 O2 La1 126.5(11) 4_655 3_544
O7 O2 La1 39.6(9) 1_554 3_544
La2 O2 La1 76.6(7) 1_655 3_544
La1 O2 La1 134.4(9) 1_655 3_544
La1 O2 La1 98.0(8) 4_545 3_544
Ga4 O2 La1 149.5(11) . 3_544
Ga3 O2 La1 69.0(6) . 3_544
Ga4 O2 La1 71.2(7) 4_645 3_544
O7 O2 La1 63.7(10) 2_656 3_544
O3 O2 La1 147.2(13) 2_666 3_544
O4 O2 La1 164.5(13) 4_655 3_544
Ga2 O2 La1 82.3(7) 1_455 3_544
O6 O2 La1 83.5(8) 2_655 3_544
O7 O2 La1 47.2(9) 2_556 3_544
O1 O2 La1 155.2(9) 1_565 3_544
La1 O2 La1 42.6(4) 2 3_544
O6 O2 La1 68.3(7) 2 3_544
Ga2 O2 La1 169.1(11) 4_655 3_544
O4 O2 La1 34.5(6) 2_655 3_544
Ga1 O2 La1 104.2(8) 1_665 3_544
Ta O2 La1 104.2(8) 1_665 3_544
O7 O2 La1 98.8(11) 1_564 3_544
Ga4 O2 La1 86.0(7) 3_554 3_544
O3 O2 La1 120.7(9) 2_566 3_544
O6 O2 La1 134.5(10) 4_645 3_544
O4 O2 La1 120.7(9) 4 3_544
O2 O2 La1 103.8(3) 1_655 3_544
O2 O2 La1 76.2(3) 1_455 3_544
O7 O2 La1 111.2(11) 2_666 3_544
Ga4 O2 La1 37.0(3) 3_544 3_544
O4 O2 La1 133.1(12) 1_565 3_544
O4 O2 La1 22.7(6) 2 3_544
La1 O2 La1 109.6(8) 4_645 3_544
Ga2 O2 La1 33.6(3) 2 3_544
Ga1 O2 La1 45.9(4) . 3_544
Ta O2 La1 45.9(4) . 3_544
Ga4 O2 La1 102.3(7) 4 3_544
La1 O2 La1 67.2(5) 2_655 3_544
O1 O2 La1 65.1(6) 3_654 3_544
O4 O2 La1 76.0(8) 1_455 3_544
O4 O2 La1 99.7(8) 1_655 3_544
La1 O2 La1 136.8(8) 4 3_544
Ga3 O2 O4 39.0(13) 1_655 3_554
Ga2 O2 O4 130.6(17) . 3_554
La2 O2 O4 72.4(12) . 3_554
O6 O2 O4 88.1(13) . 3_554
La1 O2 O4 129.7(14) . 3_554
O3 O2 O4 173.3(15) 3_554 3_554
O5 O2 O4 26.4(15) 1_554 3_554
O1 O2 O4 122.0(18) 4 3_554
O5 O2 O4 77.0(16) 2_656 3_554
O4 O2 O4 124.3(18) . 3_554
O2 O2 O4 38.0(13) 2_655 3_554
O1 O2 O4 109.1(15) 4_655 3_554
O5 O2 O4 85.7(14) 2_556 3_554
Ta O2 O4 61.3(9) 1_565 3_554
Ga1 O2 O4 61.3(9) 1_565 3_554
O1 O2 O4 30.8(10) 3_554 3_554
O2 O2 O4 55.1(13) 2 3_554
Ga2 O2 O4 31.2(7) 2_655 3_554
Ga4 O2 O4 83.0(10) 4_655 3_554
O7 O2 O4 79.1(11) 1_554 3_554
La2 O2 O4 73.6(8) 1_655 3_554
La1 O2 O4 107.2(9) 1_655 3_554
La1 O2 O4 142.2(12) 4_545 3_554
Ga4 O2 O4 158.9(10) . 3_554
Ga3 O2 O4 75.4(8) . 3_554
Ga4 O2 O4 104.6(10) 4_645 3_554
O7 O2 O4 85.3(12) 2_656 3_554
O3 O2 O4 103.3(13) 2_666 3_554
O4 O2 O4 136.6(14) 4_655 3_554
Ga2 O2 O4 111.7(10) 1_455 3_554
O6 O2 O4 41.1(7) 2_655 3_554
O7 O2 O4 90.5(12) 2_556 3_554
O1 O2 O4 127.5(13) 1_565 3_554
La1 O2 O4 22.9(5) 2 3_554
O6 O2 O4 47.7(8) 2 3_554
Ga2 O2 O4 125.2(11) 4_655 3_554
O4 O2 O4 49.7(6) 2_655 3_554
Ga1 O2 O4 64.4(8) 1_665 3_554
Ta O2 O4 64.4(8) 1_665 3_554
O7 O2 O4 59.3(10) 1_564 3_554
Ga4 O2 O4 42.3(7) 3_554 3_554
O3 O2 O4 107.1(12) 2_566 3_554
O6 O2 O4 143.8(9) 4_645 3_554
O4 O2 O4 131.5(11) 4 3_554
O2 O2 O4 85.3(6) 1_655 3_554
O2 O2 O4 94.7(6) 1_455 3_554
O7 O2 O4 67.0(10) 2_666 3_554
Ga4 O2 O4 66.9(8) 3_544 3_554
O4 O2 O4 92.3(12) 1_565 3_554
O4 O2 O4 60.7(8) 2 3_554
La1 O2 O4 122.8(8) 4_645 3_554
Ga2 O2 O4 56.9(7) 2 3_554
Ga1 O2 O4 89.2(9) . 3_554
Ta O2 O4 89.2(9) . 3_554
Ga4 O2 O4 89.2(8) 4 3_554
La1 O2 O4 34.8(6) 2_655 3_554
O1 O2 O4 51.1(8) 3_654 3_554
O4 O2 O4 113.4(12) 1_455 3_554
O4 O2 O4 102.6(10) 1_655 3_554
La1 O2 O4 106.7(9) 4 3_554
La1 O2 O4 44.2(6) 3_544 3_554
Ga3 O2 O1 147.1(16) 1_655 .
Ga2 O2 O1 38.9(10) . .
La2 O2 O1 70.9(12) . .
O6 O2 O1 135.0(14) . .
La1 O2 O1 85.5(12) . .
O3 O2 O1 42.0(10) 3_554 .
O5 O2 O1 158.8(19) 1_554 .
O1 O2 O1 52.0(12) 4 .
O5 O2 O1 126.7(15) 2_656 .
O4 O2 O1 17.3(11) . .
O2 O2 O1 119.0(7) 2_655 .
O1 O2 O1 68.4(12) 4_655 .
O5 O2 O1 112.3(14) 2_556 .
Ta O2 O1 147.7(9) 1_565 .
Ga1 O2 O1 147.7(9) 1_565 .
O1 O2 O1 106.7(14) 3_554 .
O2 O2 O1 106.6(8) 2 .
Ga2 O2 O1 107.4(11) 2_655 .
Ga4 O2 O1 139.9(12) 4_655 .
O7 O2 O1 56.6(11) 1_554 .
La2 O2 O1 85.7(8) 1_655 .
La1 O2 O1 94.2(8) 1_655 .
La1 O2 O1 16.8(4) 4_545 .
Ga4 O2 O1 56.8(7) . .
Ga3 O2 O1 104.9(8) . .
Ga4 O2 O1 35.3(6) 4_645 .
O7 O2 O1 59.0(10) 2_656 .
O3 O2 O1 116.0(13) 2_666 .
O4 O2 O1 79.9(13) 4_655 .
Ga2 O2 O1 63.5(6) 1_455 .
O6 O2 O1 150.9(9) 2_655 .
O7 O2 O1 53.3(10) 2_556 .
O1 O2 O1 96.3(12) 1_565 .
La1 O2 O1 133.2(10) 2 .
O6 O2 O1 140.7(8) 2 .
Ga2 O2 O1 97.5(9) 4_655 .
O4 O2 O1 88.9(10) 2_655 .
Ga1 O2 O1 135.7(8) 1_665 .
Ta O2 O1 135.7(8) 1_665 .
O7 O2 O1 163.6(12) 1_564 .
Ga4 O2 O1 172.8(8) 3_554 .
O3 O2 O1 106.9(11) 2_566 .
O6 O2 O1 52.4(7) 4_645 .
O4 O2 O1 75.7(10) 4 .
O2 O2 O1 95.8(4) 1_655 .
O2 O2 O1 84.2(4) 1_455 .
O7 O2 O1 149.8(12) 2_666 .
Ga4 O2 O1 70.0(8) 3_544 .
O4 O2 O1 132.0(13) 1_565 .
O4 O2 O1 84.0(8) 2 .
La1 O2 O1 49.1(4) 4_645 .
Ga2 O2 O1 97.1(8) 2 .
Ga1 O2 O1 47.6(6) . .
Ta O2 O1 47.6(6) . .
Ga4 O2 O1 117.6(7) 4 .
La1 O2 O1 130.3(8) 2_655 .
O1 O2 O1 105.9(9) 3_654 .
O4 O2 O1 50.3(7) 1_455 .
O4 O2 O1 66.5(7) 1_655 .
La1 O2 O1 115.8(9) 4 .
La1 O2 O1 93.5(8) 3_544 .
O4 O2 O1 135.7(10) 3_554 .
Ga3 O2 O1 73.0(14) 1_655 1_665
Ga2 O2 O1 66.5(14) . 1_665
La2 O2 O1 166.8(15) . 1_665
O6 O2 O1 63.6(10) . 1_665
La1 O2 O1 79.0(10) . 1_665
O3 O2 O1 65.3(10) 3_554 1_665
O5 O2 O1 100.8(16) 1_554 1_665
O1 O2 O1 123.3(16) 4 1_665
O5 O2 O1 35.0(14) 2_656 1_665
O4 O2 O1 95.9(14) . 1_665
O2 O2 O1 86.7(13) 2_655 1_665
O1 O2 O1 49.6(9) 4_655 1_665
O5 O2 O1 110.8(14) 2_556 1_665
Ta O2 O1 95.3(10) 1_565 1_665
Ga1 O2 O1 95.3(10) 1_565 1_665
O1 O2 O1 138.8(12) 3_554 1_665
O2 O2 O1 151.7(6) 2 1_665
Ga2 O2 O1 114.3(8) 2_655 1_665
Ga4 O2 O1 46.1(7) 4_655 1_665
O7 O2 O1 131.9(12) 1_554 1_665
La2 O2 O1 74.9(7) 1_655 1_665
La1 O2 O1 15.9(5) 1_655 1_665
La1 O2 O1 102.6(10) 4_545 1_665
Ga4 O2 O1 47.6(6) . 1_665
Ga3 O2 O1 134.1(10) . 1_665
Ga4 O2 O1 103.4(9) 4_645 1_665
O7 O2 O1 98.0(11) 2_656 1_665
O3 O2 O1 21.9(6) 2_666 1_665
O4 O2 O1 24.8(9) 4_655 1_665
Ga2 O2 O1 129.9(10) 1_455 1_665
O6 O2 O1 71.0(8) 2_655 1_665
O7 O2 O1 152.3(13) 2_556 1_665
O1 O2 O1 52.1(6) 1_565 1_665
La1 O2 O1 126.3(10) 2 1_665
O6 O2 O1 114.9(10) 2 1_665
Ga2 O2 O1 29.5(4) 4_655 1_665
O4 O2 O1 115.8(9) 2_655 1_665
Ga1 O2 O1 47.6(6) 1_665 1_665
Ta O2 O1 47.6(6) 1_665 1_665
O7 O2 O1 76.1(10) 1_564 1_665
Ga4 O2 O1 77.8(8) 3_554 1_665
O3 O2 O1 83.8(6) 2_566 1_665
O6 O2 O1 46.9(7) 4_645 1_665
O4 O2 O1 91.2(10) 4 1_665
O2 O2 O1 45.6(5) 1_655 1_665
O2 O2 O1 134.4(5) 1_455 1_665
O7 O2 O1 50.7(10) 2_666 1_665
Ga4 O2 O1 122.2(7) 3_544 1_665
O4 O2 O1 49.6(8) 1_565 1_665
O4 O2 O1 170.4(10) 2 1_665
La1 O2 O1 60.6(6) 4_645 1_665
Ga2 O2 O1 163.3(11) 2 1_665
Ga1 O2 O1 138.3(9) . 1_665
Ta O2 O1 138.3(9) . 1_665
Ga4 O2 O1 97.9(8) 4 1_665
La1 O2 O1 82.1(7) 2_655 1_665
O1 O2 O1 82.8(5) 3_654 1_665
O4 O2 O1 134.0(12) 1_455 1_665
O4 O2 O1 59.7(8) 1_655 1_665
La1 O2 O1 61.4(6) 4 1_665
La1 O2 O1 147.7(8) 3_544 1_665
O4 O2 O1 112.0(10) 3_554 1_665
O1 O2 O1 99.2(9) . 1_665
Ga3 O2 O4 23.9(11) 1_655 2_665
Ga2 O2 O4 132.5(14) . 2_665
La2 O2 O4 112.4(15) . 2_665
O6 O2 O4 50.2(11) . 2_665
La1 O2 O4 101.2(14) . 2_665
O3 O2 O4 137.8(13) 3_554 2_665
O5 O2 O4 24.8(12) 1_554 2_665
O1 O2 O4 137.3(16) 4 2_665
O5 O2 O4 45.8(14) 2_656 2_665
O4 O2 O4 153.9(11) . 2_665
O2 O2 O4 53.3(7) 2_655 2_665
O1 O2 O4 102.8(12) 4_655 2_665
O5 O2 O4 77.0(14) 2_556 2_665
Ta O2 O4 41.6(7) 1_565 2_665
Ga1 O2 O4 41.6(7) 1_565 2_665
O1 O2 O4 73.4(12) 3_554 2_665
O2 O2 O4 79.9(10) 2 2_665
Ga2 O2 O4 68.3(9) 2_655 2_665
Ga4 O2 O4 40.1(7) 4_655 2_665
O7 O2 O4 120.7(13) 1_554 2_665
La2 O2 O4 85.3(8) 1_655 2_665
La1 O2 O4 79.1(8) 1_655 2_665
La1 O2 O4 171.5(11) 4_545 2_665
Ga4 O2 O4 121.3(10) . 2_665
Ga3 O2 O4 83.9(9) . 2_665
Ga4 O2 O4 137.3(10) 4_645 2_665
O7 O2 O4 113.2(11) 2_656 2_665
O3 O2 O4 61.7(11) 2_666 2_665
O4 O2 O4 97.5(12) 4_655 2_665
Ga2 O2 O4 125.7(10) 1_455 2_665
O6 O2 O4 19.9(6) 2_655 2_665
O7 O2 O4 130.7(13) 2_556 2_665
O1 O2 O4 87.1(11) 1_565 2_665
La1 O2 O4 50.4(7) 2 2_665
O6 O2 O4 47.6(7) 2 2_665
Ga2 O2 O4 82.3(9) 4_655 2_665
O4 O2 O4 86.1(10) 2_655 2_665
Ga1 O2 O4 35.8(5) 1_665 2_665
Ta O2 O4 35.8(5) 1_665 2_665
O7 O2 O4 23.5(8) 1_564 2_665
Ga4 O2 O4 2.3(4) 3_554 2_665
O3 O2 O4 80.8(10) 2_566 2_665
O6 O2 O4 121.9(9) 4_645 2_665
O4 O2 O4 112.0(13) 4 2_665
O2 O2 O4 75.1(5) 1_655 2_665
O2 O2 O4 104.9(5) 1_455 2_665
O7 O2 O4 25.7(9) 2_666 2_665
Ga4 O2 O4 105.5(9) 3_544 2_665
O4 O2 O4 50.4(13) 1_565 2_665
O4 O2 O4 99.5(11) 2 2_665
La1 O2 O4 122.1(7) 4_645 2_665
Ga2 O2 O4 88.4(9) 2 2_665
Ga1 O2 O4 132.2(10) . 2_665
Ta O2 O4 132.2(10) . 2_665
Ga4 O2 O4 71.3(7) 4 2_665
La1 O2 O4 41.8(6) 2_655 2_665
O1 O2 O4 65.8(8) 3_654 2_665
O4 O2 O4 138.4(9) 1_455 2_665
O4 O2 O4 104.3(7) 1_655 2_665
La1 O2 O4 69.2(8) 4 2_665
La1 O2 O4 86.9(8) 3_544 2_665
O4 O2 O4 43.0(7) 3_554 2_665
O1 O2 O4 170.7(8) . 2_665
O1 O2 O4 76.0(8) 1_665 2_665
Ga3 O2 O2 125.7(16) 1_655 4_645
Ga2 O2 O2 12.8(6) . 4_645
La2 O2 O2 97.2(9) . 4_645
O6 O2 O2 123.7(17) . 4_645
La1 O2 O2 88.9(15) . 4_645
O3 O2 O2 32.5(12) 3_554 4_645
O5 O2 O2 162.6(16) 1_554 4_645
O1 O2 O2 76.6(15) 4 4_645
O5 O2 O2 97.7(16) 2_656 4_645
O4 O2 O2 25.7(11) . 4_645
O2 O2 O2 107.7(12) 2_655 4_645
O1 O2 O2 42.1(12) 4_655 4_645
O5 O2 O2 130.5(17) 2_556 4_645
Ta O2 O2 156.4(14) 1_565 4_645
Ga1 O2 O2 156.4(14) 1_565 4_645
O1 O2 O2 123.3(11) 3_554 4_645
O2 O2 O2 135.5(8) 2 4_645
Ga2 O2 O2 110.7(8) 2_655 4_645
Ga4 O2 O2 116.3(12) 4_655 4_645
O7 O2 O2 72.7(9) 1_554 4_645
La2 O2 O2 70.4(6) 1_655 4_645
La1 O2 O2 65.1(9) 1_655 4_645
La1 O2 O2 40.2(4) 4_545 4_645
Ga4 O2 O2 37.9(9) . 4_645
Ga3 O2 O2 131.4(10) . 4_645
Ga4 O2 O2 41.43(18) 4_645 4_645
O7 O2 O2 56.6(8) 2_656 4_645
O3 O2 O2 90.9(14) 2_666 4_645
O4 O2 O2 56.4(13) 4_655 4_645
Ga2 O2 O2 88.8(9) 1_455 4_645
O6 O2 O2 127.6(10) 2_655 4_645
O7 O2 O2 80.9(8) 2_556 4_645
O1 O2 O2 86.2(12) 1_565 4_645
La1 O2 O2 154.7(10) 2 4_645
O6 O2 O2 167.9(11) 2 4_645
Ga2 O2 O2 77.8(11) 4_655 4_645
O4 O2 O2 93.0(8) 2_655 4_645
Ga1 O2 O2 107.6(9) 1_665 4_645
Ta O2 O2 107.6(9) 1_665 4_645
O7 O2 O2 146.8(12) 1_564 4_645
Ga4 O2 O2 145.6(9) 3_554 4_645
O3 O2 O2 111.5(15) 2_566 4_645
O6 O2 O2 25.1(7) 4_645 4_645
O4 O2 O2 85.4(12) 4 4_645
O2 O2 O2 70.2(6) 1_655 4_645
O2 O2 O2 109.8(6) 1_455 4_645
O7 O2 O2 121.1(12) 2_666 4_645
Ga4 O2 O2 78.8(4) 3_544 4_645
O4 O2 O2 113.9(13) 1_565 4_645
O4 O2 O2 109.9(7) 2 4_645
La1 O2 O2 23.3(4) 4_645 4_645
Ga2 O2 O2 125.1(7) 2 4_645
Ga1 O2 O2 69.99(19) . 4_645
Ta O2 O2 69.99(19) . 4_645
Ga4 O2 O2 129.2(11) 4 4_645
La1 O2 O2 115.8(8) 2_655 4_645
O1 O2 O2 93.4(8) 3_654 4_645
O4 O2 O2 77.9(9) 1_455 4_645
O4 O2 O2 43.9(7) 1_655 4_645
La1 O2 O2 107.9(11) 4 4_645
La1 O2 O2 112.3(5) 3_544 4_645
O4 O2 O2 141.4(10) 3_554 4_645
O1 O2 O2 29.1(4) . 4_645
O1 O2 O2 71.5(9) 1_665 4_645
O4 O2 O2 143.4(9) 2_665 4_645
Ga3 O2 O2 86.4(12) 1_655 4_655
Ga2 O2 O2 78.0(19) . 4_655
La2 O2 O2 161.7(16) . 4_655
O6 O2 O2 47.7(7) . 4_655
La1 O2 O2 54.7(9) . 4_655
O3 O2 O2 58.0(10) 3_554 4_655
O5 O2 O2 101.9(14) 1_554 4_655
O1 O2 O2 103.9(19) 4 4_655
O5 O2 O2 51.9(12) 2_656 4_655
O4 O2 O2 103.3(17) . 4_655
O2 O2 O2 107.7(12) 2_655 4_655
O1 O2 O2 70.4(15) 4_655 4_655
O5 O2 O2 88.5(12) 2_556 4_655
Ta O2 O2 82.5(5) 1_565 4_655
Ga1 O2 O2 82.5(5) 1_565 4_655
O1 O2 O2 153.1(13) 3_554 4_655
O2 O2 O2 135.5(8) 2 4_655
Ga2 O2 O2 135.7(10) 2_655 4_655
Ga4 O2 O2 40.7(2) 4_655 4_655
O7 O2 O2 149.4(14) 1_554 4_655
La2 O2 O2 99.4(9) 1_655 4_655
La1 O2 O2 40.1(6) 1_655 4_655
La1 O2 O2 95.5(12) 4_545 4_655
Ga4 O2 O2 42.5(9) . 4_655
Ga3 O2 O2 111.9(8) . 4_655
Ga4 O2 O2 117.4(11) 4_645 4_655
O7 O2 O2 119.3(13) 2_656 4_655
O3 O2 O2 19.3(6) 2_666 4_655
O4 O2 O2 21.4(11) 4_655 4_655
Ga2 O2 O2 107.7(11) 1_455 4_655
O6 O2 O2 83.0(6) 2_655 4_655
O7 O2 O2 146.2(15) 2_556 4_655
O1 O2 O2 27.5(3) 1_565 4_655
La1 O2 O2 126.4(7) 2 4_655
O6 O2 O2 103.9(6) 2 4_655
Ga2 O2 O2 5.1(2) 4_655 4_655
O4 O2 O2 140.3(11) 2_655 4_655
Ga1 O2 O2 63.1(5) 1_665 4_655
Ta O2 O2 63.1(5) 1_665 4_655
O7 O2 O2 69.8(8) 1_564 4_655
Ga4 O2 O2 80.8(4) 3_554 4_655
O3 O2 O2 60.0(6) 2_566 4_655
O6 O2 O2 53.7(9) 4_645 4_655
O4 O2 O2 67.7(10) 4 4_655
O2 O2 O2 70.2(6) 1_655 4_655
O2 O2 O2 109.8(6) 1_455 4_655
O7 O2 O2 55.2(7) 2_666 4_655
Ga4 O2 O2 145.4(9) 3_544 4_655
O4 O2 O2 36.2(7) 1_565 4_655
O4 O2 O2 164.0(10) 2 4_655
La1 O2 O2 75.8(9) 4_645 4_655
Ga2 O2 O2 147.1(8) 2 4_655
Ga1 O2 O2 146.6(11) . 4_655
Ta O2 O2 146.6(11) . 4_655
Ga4 O2 O2 76.1(5) 4 4_655
La1 O2 O2 100.6(7) 2_655 4_655
O1 O2 O2 106.3(9) 3_654 4_655
O4 O2 O2 116.0(13) 1_455 4_655
O4 O2 O2 81.1(9) 1_655 4_655
La1 O2 O2 39.3(3) 4 4_655
La1 O2 O2 166.4(10) 3_544 4_655
O4 O2 O2 122.3(9) 3_554 4_655
O1 O2 O2 99.2(11) . 4_655
O1 O2 O2 24.6(5) 1_665 4_655
O4 O2 O2 79.8(7) 2_665 4_655
O2 O2 O2 77.7(11) 4_645 4_655
Ga3 O2 O1 102.4(15) 1_655 3_454
Ga2 O2 O1 131.3(17) . 3_454
La2 O2 O1 33.3(8) . 3_454
O6 O2 O1 96.3(11) . 3_454
La1 O2 O1 87.8(10) . 3_454
O3 O2 O1 119.3(14) 3_554 3_454
O5 O2 O1 67.9(13) 1_554 3_454
O1 O2 O1 56.6(17) 4 3_454
O5 O2 O1 137.6(17) 2_656 3_454
O4 O2 O1 101.6(14) . 3_454
O2 O2 O1 99.1(17) 2_655 3_454
O1 O2 O1 150.4(17) 4_655 3_454
O5 O2 O1 49.9(12) 2_556 3_454
Ta O2 O1 65.6(8) 1_565 3_454
Ga1 O2 O1 65.6(8) 1_565 3_454
O1 O2 O1 47.5(5) 3_554 3_454
O2 O2 O1 12.1(8) 2 3_454
Ga2 O2 O1 74.6(7) 2_655 3_454
Ga4 O2 O1 115.0(10) 4_655 3_454
O7 O2 O1 68.1(10) 1_554 3_454
La2 O2 O1 120.8(10) 1_655 3_454
La1 O2 O1 171.0(11) 1_655 3_454
La1 O2 O1 86.9(8) 4_545 3_454
Ga4 O2 O1 135.3(9) . 3_454
Ga3 O2 O1 26.4(6) . 3_454
Ga4 O2 O1 96.4(8) 4_645 3_454
O7 O2 O1 101.6(12) 2_656 3_454
O3 O2 O1 138.1(10) 2_666 3_454
O4 O2 O1 149.6(12) 4_655 3_454
Ga2 O2 O1 46.3(6) 1_455 3_454
O6 O2 O1 102.7(9) 2_655 3_454
O7 O2 O1 44.7(9) 2_556 3_454
O1 O2 O1 112.1(8) 1_565 3_454
La1 O2 O1 45.3(5) 2 3_454
O6 O2 O1 47.6(6) 2 3_454
Ga2 O2 O1 134.1(9) 4_655 3_454
O4 O2 O1 78.7(8) 2_655 3_454
Ga1 O2 O1 126.1(10) 1_665 3_454
Ta O2 O1 126.1(10) 1_665 3_454
O7 O2 O1 86.5(10) 1_564 3_454
Ga4 O2 O1 89.8(8) 3_554 3_454
O3 O2 O1 78.3(7) 2_566 3_454
O6 O2 O1 145.6(10) 4_645 3_454
O4 O2 O1 78.2(10) 4 3_454
O2 O2 O1 146.9(5) 1_655 3_454
O2 O2 O1 33.1(5) 1_455 3_454
O7 O2 O1 115.0(11) 2_666 3_454
Ga4 O2 O1 76.3(7) 3_544 3_454
O4 O2 O1 110.3(9) 1_565 3_454
O4 O2 O1 25.9(7) 2 3_454
La1 O2 O1 138.6(9) 4_645 3_454
Ga2 O2 O1 10.9(4) 2 3_454
Ga1 O2 O1 61.3(6) . 3_454
Ta O2 O1 61.3(6) . 3_454
Ga4 O2 O1 62.6(6) 4 3_454
La1 O2 O1 99.8(8) 2_655 3_454
O1 O2 O1 107.2(10) 3_654 3_454
O4 O2 O1 49.8(9) 1_455 3_454
O4 O2 O1 140.1(10) 1_655 3_454
La1 O2 O1 99.4(7) 4 3_454
La1 O2 O1 44.2(5) 3_544 3_454
O4 O2 O1 65.5(7) 3_554 3_454
O1 O2 O1 94.8(7) . 3_454
O1 O2 O1 159.9(11) 1_665 3_454
O4 O2 O1 91.9(9) 2_665 3_454
O2 O2 O1 123.8(8) 4_645 3_454
O2 O2 O1 138.2(8) 4_655 3_454
Ga3 O2 O4 63.9(13) 1_655 2_565
Ga2 O2 O4 172.1(19) . 2_565
La2 O2 O4 87.0(12) . 2_565
O6 O2 O4 46.7(10) . 2_565
La1 O2 O4 77.5(11) . 2_565
O3 O2 O4 134.0(13) 3_554 2_565
O5 O2 O4 29.6(11) 1_554 2_565
O1 O2 O4 95.0(15) 4 2_565
O5 O2 O4 85.6(15) 2_656 2_565
O4 O2 O4 157.7(13) . 2_565
O2 O2 O4 85.1(13) 2_655 2_565
O1 O2 O4 145.2(13) 4_655 2_565
O5 O2 O4 37.2(13) 2_556 2_565
Ta O2 O4 12.0(7) 1_565 2_565
Ga1 O2 O4 12.0(7) 1_565 2_565
O1 O2 O4 67.9(11) 3_554 2_565
O2 O2 O4 46.1(6) 2 2_565
Ga2 O2 O4 82.7(9) 2_655 2_565
Ga4 O2 O4 59.5(7) 4_655 2_565
O7 O2 O4 116.2(12) 1_554 2_565
La2 O2 O4 122.3(10) 1_655 2_565
La1 O2 O4 115.4(9) 1_655 2_565
La1 O2 O4 131.7(8) 4_545 2_565
Ga4 O2 O4 130.6(10) . 2_565
Ga3 O2 O4 41.6(6) . 2_565
Ga4 O2 O4 148.3(11) 4_645 2_565
O7 O2 O4 136.5(14) 2_656 2_565
O3 O2 O4 84.4(10) 2_666 2_565
O4 O2 O4 115.7(15) 4_655 2_565
Ga2 O2 O4 83.2(7) 1_455 2_565
O6 O2 O4 61.1(7) 2_655 2_565
O7 O2 O4 100.9(12) 2_556 2_565
O1 O2 O4 81.9(10) 1_565 2_565
La1 O2 O4 36.9(7) 2 2_565
O6 O2 O4 9.6(7) 2 2_565
Ga2 O2 O4 93.3(9) 4_655 2_565
O4 O2 O4 100.0(12) 2_655 2_565
Ga1 O2 O4 77.7(7) 1_665 2_565
Ta O2 O4 77.7(7) 1_665 2_565
O7 O2 O4 30.3(9) 1_564 2_565
Ga4 O2 O4 40.3(5) 3_554 2_565
O3 O2 O4 55.0(9) 2_566 2_565
O6 O2 O4 147.9(11) 4_645 2_565
O4 O2 O4 81.4(9) 4 2_565
O2 O2 O4 117.7(5) 1_655 2_565
O2 O2 O4 62.3(5) 1_455 2_565
O7 O2 O4 60.0(8) 2_666 2_565
Ga4 O2 O4 112.9(9) 3_544 2_565
O4 O2 O4 58.6(12) 1_565 2_565
O4 O2 O4 75.3(8) 2 2_565
La1 O2 O4 164.1(8) 4_645 2_565
Ga2 O2 O4 58.0(7) 2 2_565
Ga1 O2 O4 115.5(8) . 2_565
Ta O2 O4 115.5(8) . 2_565
Ga4 O2 O4 37.3(6) 4 2_565
La1 O2 O4 76.2(7) 2_655 2_565
O1 O2 O4 99.4(9) 3_654 2_565
O4 O2 O4 96.2(7) 1_455 2_565
O4 O2 O4 146.5(8) 1_655 2_565
La1 O2 O4 60.5(7) 4 2_565
La1 O2 O4 77.4(7) 3_544 2_565
O4 O2 O4 52.2(8) 3_554 2_565
O1 O2 O4 146.4(7) . 2_565
O1 O2 O4 105.6(8) 1_665 2_565
O4 O2 O4 42.6(4) 2_665 2_565
O2 O2 O4 166.4(11) 4_645 2_565
O2 O2 O4 94.3(6) 4_655 2_565
O1 O2 O4 56.2(7) 3_454 2_565
Ga3 O2 O2 170.7(16) 1_655 4_545
Ga2 O2 O2 57.8(11) . 4_545
La2 O2 O2 71.7(7) . 4_545
O6 O2 O2 115.2(14) . 4_545
La1 O2 O2 63.6(13) . 4_545
O3 O2 O2 37.8(11) 3_554 4_545
O5 O2 O2 150.8(16) 1_554 4_545
O1 O2 O2 31.2(12) 4 4_545
O5 O2 O2 137.3(19) 2_656 4_545
O4 O2 O2 41.2(10) . 4_545
O2 O2 O2 142.2(5) 2_655 4_545
O1 O2 O2 87.5(14) 4_655 4_545
O5 O2 O2 89.1(14) 2_556 4_545
Ta O2 O2 124.1(10) 1_565 4_545
Ga1 O2 O2 124.1(10) 1_565 4_545
O1 O2 O2 113.7(11) 3_554 4_545
O2 O2 O2 96.2(10) 2 4_545
Ga2 O2 O2 124.6(8) 2_655 4_545
Ga4 O2 O2 129.2(12) 4_655 4_545
O7 O2 O2 71.7(8) 1_554 4_545
La2 O2 O2 109.6(8) 1_655 4_545
La1 O2 O2 104.4(12) 1_655 4_545
La1 O2 O2 7.2(4) 4_545 4_545
Ga4 O2 O2 55.5(9) . 4_545
Ga3 O2 O2 86.0(8) . 4_545
Ga4 O2 O2 58.2(3) 4_645 4_545
O7 O2 O2 82.3(8) 2_656 4_545
O3 O2 O2 112.2(16) 2_666 4_545
O4 O2 O2 79.0(14) 4_655 4_545
Ga2 O2 O2 43.4(6) 1_455 4_545
O6 O2 O2 172.8(12) 2_655 4_545
O7 O2 O2 53.6(7) 2_556 4_545
O1 O2 O2 80.5(12) 1_565 4_545
La1 O2 O2 129.2(10) 2 4_545
O6 O2 O2 122.5(10) 2 4_545
Ga2 O2 O2 89.5(11) 4_655 4_545
O4 O2 O2 107.8(8) 2_655 4_545
Ga1 O2 O2 149.6(13) 1_665 4_545
Ta O2 O2 149.6(13) 1_665 4_545
O7 O2 O2 140.9(10) 1_564 4_545
Ga4 O2 O2 162.9(8) 3_554 4_545
O3 O2 O2 83.7(11) 2_566 4_545
O6 O2 O2 61.6(8) 4_645 4_545
O4 O2 O2 52.4(10) 4 4_545
O2 O2 O2 115.6(6) 1_655 4_545
O2 O2 O2 64.4(6) 1_455 4_545
O7 O2 O2 147.8(15) 2_666 4_545
Ga4 O2 O2 88.3(3) 3_544 4_545
O4 O2 O2 117.1(13) 1_565 4_545
O4 O2 O2 83.6(8) 2 4_545
La1 O2 O2 68.5(6) 4_645 4_545
Ga2 O2 O2 90.4(7) 2 4_545
Ga1 O2 O2 58.20(19) . 4_545
Ta O2 O2 58.20(19) . 4_545
Ga4 O2 O2 93.6(8) 4 4_545
La1 O2 O2 153.8(7) 2_655 4_545
O1 O2 O2 129.7(8) 3_654 4_545
O4 O2 O2 34.5(7) 1_455 4_545
O4 O2 O2 88.1(9) 1_655 4_545
La1 O2 O2 96.5(9) 4 4_545
La1 O2 O2 100.5(6) 3_544 4_545
O4 O2 O2 144.1(11) 3_554 4_545
O1 O2 O2 24.0(4) . 4_545
O1 O2 O2 103.0(11) 1_665 4_545
O4 O2 O2 164.4(9) 2_665 4_545
O2 O2 O2 45.4(5) 4_645 4_545
O2 O2 O2 93.0(13) 4_655 4_545
O1 O2 O2 84.2(8) 3_454 4_545
O4 O2 O2 125.4(8) 2_565 4_545
Ga3 O2 O2 111.7(13) 1_655 4
Ga2 O2 O2 102(2) . 4
La2 O2 O2 118.4(12) . 4
O6 O2 O2 41.3(7) . 4
La1 O2 O2 11.8(9) . 4
O3 O2 O2 60.6(10) 3_554 4
O5 O2 O2 99.0(14) 1_554 4
O1 O2 O2 66.2(16) 4 4
O5 O2 O2 90.8(14) 2_656 4
O4 O2 O2 109.4(18) . 4
O2 O2 O2 142.2(5) 2_655 4
O1 O2 O2 110.3(18) 4_655 4
O5 O2 O2 48.5(11) 2_556 4
Ta O2 O2 63.7(4) 1_565 4
Ga1 O2 O2 63.7(4) 1_565 4
O1 O2 O2 136.9(13) 3_554 4
O2 O2 O2 96.2(10) 2 4
Ga2 O2 O2 156.2(12) 2_655 4
Ga4 O2 O2 58.8(3) 4_655 4
O7 O2 O2 142.7(11) 1_554 4
La2 O2 O2 144.5(12) 1_655 4
La1 O2 O2 85.3(9) 1_655 4
La1 O2 O2 80.3(10) 4_545 4
Ga4 O2 O2 58.9(9) . 4
Ga3 O2 O2 69.7(7) . 4
Ga4 O2 O2 129.2(12) 4_645 4
O7 O2 O2 149.6(16) 2_656 4
O3 O2 O2 57.3(6) 2_666 4
O4 O2 O2 56.4(11) 4_655 4
Ga2 O2 O2 65.5(8) 1_455 4
O6 O2 O2 106.9(6) 2_655 4
O7 O2 O2 110.8(11) 2_556 4
O1 O2 O2 17.9(3) 1_565 4
La1 O2 O2 109.6(8) 2 4
O6 O2 O2 80.3(7) 2 4
Ga2 O2 O2 40.5(4) 4_655 4
O4 O2 O2 172.7(13) 2_655 4
Ga1 O2 O2 98.0(6) 1_665 4
Ta O2 O2 98.0(6) 1_665 4
O7 O2 O2 69.2(7) 1_564 4
Ga4 O2 O2 90.7(4) 3_554 4
O3 O2 O2 19.9(5) 2_566 4
O6 O2 O2 79.9(11) 4_645 4
O4 O2 O2 26.2(9) 4 4
O2 O2 O2 115.6(6) 1_655 4
O2 O2 O2 64.4(6) 1_455 4
O7 O2 O2 78.8(7) 2_666 4
Ga4 O2 O2 160.9(8) 3_544 4
O4 O2 O2 45.1(7) 1_565 4
O4 O2 O2 118.9(10) 2 4
La1 O2 O2 106.1(11) 4_645 4
Ga2 O2 O2 105.0(8) 2 4
Ga1 O2 O2 127.0(8) . 4
Ta O2 O2 127.0(8) . 4
Ga4 O2 O2 39.4(3) 4 4
La1 O2 O2 130.9(6) 2_655 4
O1 O2 O2 148.4(9) 3_654 4
O4 O2 O2 78.3(9) 1_455 4
O4 O2 O2 120.7(12) 1_655 4
La1 O2 O2 22.7(3) 4 4
La1 O2 O2 138.6(9) 3_544 4
O4 O2 O2 125.0(9) 3_554 4
O1 O2 O2 94.4(10) . 4
O1 O2 O2 70.0(7) 1_665 4
O4 O2 O2 91.4(6) 2_665 4
O2 O2 O2 93.0(13) 4_645 4
O2 O2 O2 45.4(5) 4_655 4
O1 O2 O2 94.6(9) 3_454 4
O4 O2 O2 73.7(7) 2_565 4
O2 O2 O2 73.9(9) 4_545 4
Ga3 O2 O1 54.6(12) 1_655 2_565
Ga2 O2 O1 158.5(18) . 2_565
La2 O2 O1 71.5(11) . 2_565
O6 O2 O1 70.2(12) . 2_565
La1 O2 O1 102.3(12) . 2_565
O3 O2 O1 158.4(13) 3_554 2_565
O5 O2 O1 18.4(11) 1_554 2_565
O1 O2 O1 102.9(14) 4 2_565
O5 O2 O1 88.2(15) 2_656 2_565
O4 O2 O1 141.1(17) . 2_565
O2 O2 O1 65.3(14) 2_655 2_565
O1 O2 O1 135.6(15) 4_655 2_565
O5 O2 O1 57.5(12) 2_556 2_565
Ta O2 O1 37.2(7) 1_565 2_565
Ga1 O2 O1 37.2(7) 1_565 2_565
O1 O2 O1 42.7(6) 3_554 2_565
O2 O2 O1 37.4(9) 2 2_565
Ga2 O2 O1 57.2(8) 2_655 2_565
Ga4 O2 O1 75.9(8) 4_655 2_565
O7 O2 O1 93.5(12) 1_554 2_565
La2 O2 O1 101.8(9) 1_655 2_565
La1 O2 O1 121.6(9) 1_655 2_565
La1 O2 O1 136.3(8) 4_545 2_565
Ga4 O2 O1 156.1(11) . 2_565
Ga3 O2 O1 49.8(5) . 2_565
Ga4 O2 O1 124.6(10) 4_645 2_565
O7 O2 O1 110.5(13) 2_656 2_565
O3 O2 O1 101.0(12) 2_666 2_565
O4 O2 O1 136.5(13) 4_655 2_565
Ga2 O2 O1 91.0(7) 1_455 2_565
O6 O2 O1 54.1(6) 2_655 2_565
O7 O2 O1 89.0(11) 2_556 2_565
O1 O2 O1 107.6(12) 1_565 2_565
La1 O2 O1 11.4(5) 2 2_565
O6 O2 O1 19.8(5) 2 2_565
Ga2 O2 O1 115.9(10) 4_655 2_565
O4 O2 O1 74.0(10) 2_655 2_565
Ga1 O2 O1 76.7(7) 1_665 2_565
Ta O2 O1 76.7(7) 1_665 2_565
O7 O2 O1 45.8(9) 1_564 2_565
Ga4 O2 O1 41.0(5) 3_554 2_565
O3 O2 O1 80.4(10) 2_566 2_565
O6 O2 O1 164.8(9) 4_645 2_565
O4 O2 O1 103.3(10) 4 2_565
O2 O2 O1 109.0(3) 1_655 2_565
O2 O2 O1 71.0(3) 1_455 2_565
O7 O2 O1 67.9(10) 2_666 2_565
Ga4 O2 O1 87.3(8) 3_544 2_565
O4 O2 O1 79.6(10) 1_565 2_565
O4 O2 O1 58.5(8) 2 2_565
La1 O2 O1 151.0(8) 4_645 2_565
Ga2 O2 O1 45.5(5) 2 2_565
Ga1 O2 O1 97.3(8) . 2_565
Ta O2 O1 97.3(8) . 2_565
Ga4 O2 O1 61.6(6) 4 2_565
La1 O2 O1 59.4(5) 2_655 2_565
O1 O2 O1 79.0(6) 3_654 2_565
O4 O2 O1 98.6(9) 1_455 2_565
O4 O2 O1 130.5(9) 1_655 2_565
La1 O2 O1 86.0(7) 4 2_565
La1 O2 O1 53.8(6) 3_544 2_565
O4 O2 O1 28.2(6) 3_554 2_565
O1 O2 O1 142.2(9) . 2_565
O1 O2 O1 118.5(10) 1_665 2_565
O4 O2 O1 43.0(7) 2_665 2_565
O2 O2 O1 166.0(10) 4_645 2_565
O2 O2 O1 115.6(7) 4_655 2_565
O1 O2 O1 49.5(4) 3_454 2_565
O4 O2 O1 26.1(7) 2_565 2_565
O2 O2 O1 133.1(9) 4_545 2_565
O2 O2 O1 99.6(7) 4 2_565
Ga3 O2 O1 15.4(11) 1_655 2_665
Ga2 O2 O1 122.1(13) . 2_665
La2 O2 O1 95.5(13) . 2_665
O6 O2 O1 76.7(12) . 2_665
La1 O2 O1 127.2(14) . 2_665
O3 O2 O1 152.9(14) 3_554 2_665
O5 O2 O1 27.7(11) 1_554 2_665
O1 O2 O1 144.0(19) 4 2_665
O5 O2 O1 53.4(14) 2_656 2_665
O4 O2 O1 130.9(14) . 2_665
O2 O2 O1 29.1(8) 2_655 2_665
O1 O2 O1 94.2(11) 4_655 2_665
O5 O2 O1 94.1(14) 2_556 2_665
Ta O2 O1 61.3(8) 1_565 2_665
Ga1 O2 O1 61.3(8) 1_565 2_665
O1 O2 O1 53.1(7) 3_554 2_665
O2 O2 O1 76.3(13) 2 2_665
Ga2 O2 O1 42.1(7) 2_655 2_665
Ga4 O2 O1 64.4(7) 4_655 2_665
O7 O2 O1 94.9(10) 1_554 2_665
La2 O2 O1 65.5(6) 1_655 2_665
La1 O2 O1 84.5(7) 1_655 2_665
La1 O2 O1 161.3(11) 4_545 2_665
Ga4 O2 O1 135.6(8) . 2_665
Ga3 O2 O1 91.6(8) . 2_665
Ga4 O2 O1 112.0(8) 4_645 2_665
O7 O2 O1 88.5(11) 2_656 2_665
O3 O2 O1 81.2(10) 2_666 2_665
O4 O2 O1 113.0(11) 4_655 2_665
Ga2 O2 O1 132.5(9) 1_455 2_665
O6 O2 O1 17.7(5) 2_655 2_665
O7 O2 O1 113.2(13) 2_556 2_665
O1 O2 O1 112.9(13) 1_565 2_665
La1 O2 O1 42.5(5) 2 2_665
O6 O2 O1 57.0(6) 2 2_665
Ga2 O2 O1 104.1(8) 4_655 2_665
O4 O2 O1 59.6(9) 2_655 2_665
Ga1 O2 O1 40.8(5) 1_665 2_665
Ta O2 O1 40.8(5) 1_665 2_665
O7 O2 O1 49.0(9) 1_564 2_665
Ga4 O2 O1 27.2(5) 3_554 2_665
O3 O2 O1 105.5(11) 2_566 2_665
O6 O2 O1 125.1(7) 4_645 2_665
O4 O2 O1 136.2(11) 4 2_665
O2 O2 O1 67.1(4) 1_655 2_665
O2 O2 O1 112.9(4) 1_455 2_665
O7 O2 O1 45.9(9) 2_666 2_665
Ga4 O2 O1 79.0(7) 3_544 2_665
O4 O2 O1 76.2(10) 1_565 2_665
O4 O2 O1 84.2(9) 2 2_665
La1 O2 O1 112.0(6) 4_645 2_665
Ga2 O2 O1 79.9(7) 2 2_665
Ga1 O2 O1 108.1(8) . 2_665
Ta O2 O1 108.1(8) . 2_665
Ga4 O2 O1 92.4(7) 4 2_665
La1 O2 O1 19.3(3) 2_655 2_665
O1 O2 O1 43.2(4) 3_654 2_665
O4 O2 O1 136.7(11) 1_455 2_665
O4 O2 O1 91.1(8) 1_655 2_665
La1 O2 O1 95.8(7) 4 2_665
La1 O2 O1 66.0(6) 3_544 2_665
O4 O2 O1 23.6(6) 3_554 2_665
O1 O2 O1 147.3(9) . 2_665
O1 O2 O1 88.4(9) 1_665 2_665
O4 O2 O1 26.6(7) 2_665 2_665
O2 O2 O1 134.9(8) 4_645 2_665
O2 O2 O1 100.5(7) 4_655 2_665
O1 O2 O1 87.6(6) 3_454 2_665
O4 O2 O1 56.9(6) 2_565 2_665
O2 O2 O1 166.2(10) 4_545 2_665
O2 O2 O1 117.9(6) 4 2_665
O1 O2 O1 41.9(5) 2_565 2_665
Ga3 O2 O4 96.4(16) 1_655 1_465
Ga2 O2 O4 133.3(19) . 1_465
La2 O2 O4 101.5(10) . 1_465
O6 O2 O4 33.0(8) . 1_465
La1 O2 O4 34.6(9) . 1_465
O3 O2 O4 91.1(11) 3_554 1_465
O5 O2 O4 71.0(14) 1_554 1_465
O1 O2 O4 69.9(13) 4 1_465
O5 O2 O4 95.2(15) 2_656 1_465
O4 O2 O4 133.0(18) . 1_465
O2 O2 O4 124.8(11) 2_655 1_465
O1 O2 O4 138.6(16) 4_655 1_465
O5 O2 O4 20.3(10) 2_556 1_465
Ta O2 O4 34.9(7) 1_565 1_465
Ga1 O2 O4 34.9(7) 1_565 1_465
O1 O2 O4 105.6(11) 3_554 1_465
O2 O2 O4 67.9(8) 2 1_465
Ga2 O2 O4 125.3(12) 2_655 1_465
Ga4 O2 O4 57.3(7) 4_655 1_465
O7 O2 O4 136.3(11) 1_554 1_465
La2 O2 O4 156.1(11) 1_655 1_465
La1 O2 O4 106.3(10) 1_655 1_465
La1 O2 O4 99.2(9) 4_545 1_465
Ga4 O2 O4 90.8(9) . 1_465
Ga3 O2 O4 43.7(6) . 1_465
Ga4 O2 O4 149.0(10) 4_645 1_465
O7 O2 O4 170.5(13) 2_656 1_465
O3 O2 O4 70.9(7) 2_666 1_465
O4 O2 O4 85.1(13) 4_655 1_465
Ga2 O2 O4 62.3(7) 1_455 1_465
O6 O2 O4 92.1(10) 2_655 1_465
O7 O2 O4 103.6(10) 2_556 1_465
O1 O2 O4 45.1(8) 1_565 1_465
La1 O2 O4 77.7(8) 2 1_465
O6 O2 O4 48.5(8) 2 1_465
Ga2 O2 O4 64.7(7) 4_655 1_465
O4 O2 O4 141.1(10) 2_655 1_465
Ga1 O2 O4 95.7(9) 1_665 1_465
Ta O2 O4 95.7(9) 1_665 1_465
O7 O2 O4 49.4(9) 1_564 1_465
Ga4 O2 O4 70.9(8) 3_554 1_465
O3 O2 O4 12.2(8) 2_566 1_465
O6 O2 O4 111.7(10) 4_645 1_465
O4 O2 O4 40.6(9) 4 1_465
O2 O2 O4 130.8(5) 1_655 1_465
O2 O2 O4 49.2(5) 1_455 1_465
O7 O2 O4 72.6(10) 2_666 1_465
Ga4 O2 O4 146.2(9) 3_544 1_465
O4 O2 O4 45.8(5) 1_565 1_465
O4 O2 O4 96.1(7) 2 1_465
La1 O2 O4 138.0(10) 4_645 1_465
Ga2 O2 O4 78.9(7) 2 1_465
Ga1 O2 O4 124.0(7) . 1_465
Ta O2 O4 124.0(7) . 1_465
Ga4 O2 O4 8.0(5) 4 1_465
La1 O2 O4 113.9(9) 2_655 1_465
O1 O2 O4 138.2(11) 3_654 1_465
O4 O2 O4 78.3(7) 1_455 1_465
O4 O2 O4 149.4(12) 1_655 1_465
La1 O2 O4 29.3(5) 4 1_465
La1 O2 O4 110.3(8) 3_544 1_465
O4 O2 O4 95.1(10) 3_554 1_465
O1 O2 O4 115.8(9) . 1_465
O1 O2 O4 90.6(8) 1_665 1_465
O4 O2 O4 72.6(11) 2_665 1_465
O2 O2 O4 123.5(12) 4_645 1_465
O2 O2 O4 68.3(6) 4_655 1_465
O1 O2 O4 70.2(7) 3_454 1_465
O4 O2 O4 43.0(11) 2_565 1_465
O2 O2 O4 92.0(9) 4_545 1_465
O2 O2 O4 32.0(6) 4 1_465
O1 O2 O4 68.2(8) 2_565 1_465
O1 O2 O4 95.7(9) 2_665 1_465
Ga3 O2 O1 122.2(16) 1_655 1_465
Ga2 O2 O1 113.0(16) . 1_465
La2 O2 O1 93.0(9) . 1_465
O6 O2 O1 54.2(8) . 1_465
La1 O2 O1 18.3(7) . 1_465
O3 O2 O1 70.5(11) 3_554 1_465
O5 O2 O1 95.0(14) 1_554 1_465
O1 O2 O1 46.8(10) 4 1_465
O5 O2 O1 113.4(15) 2_656 1_465
O4 O2 O1 107.2(15) . 1_465
O2 O2 O1 150.2(11) 2_655 1_465
O1 O2 O1 131.4(14) 4_655 1_465
O5 O2 O1 30.5(12) 2_556 1_465
Ta O2 O1 59.8(7) 1_565 1_465
Ga1 O2 O1 59.8(7) 1_565 1_465
O1 O2 O1 115.4(9) 3_554 1_465
O2 O2 O1 73.2(11) 2 1_465
Ga2 O2 O1 141.4(10) 2_655 1_465
Ga4 O2 O1 77.1(7) 4_655 1_465
O7 O2 O1 122.0(10) 1_554 1_465
La2 O2 O1 168.9(11) 1_655 1_465
La1 O2 O1 110.9(9) 1_655 1_465
La1 O2 O1 73.3(7) 4_545 1_465
Ga4 O2 O1 76.0(7) . 1_465
Ga3 O2 O1 46.7(6) . 1_465
Ga4 O2 O1 123.7(9) 4_645 1_465
O7 O2 O1 147.7(12) 2_656 1_465
O3 O2 O1 81.9(6) 2_666 1_465
O4 O2 O1 80.3(11) 4_655 1_465
Ga2 O2 O1 42.4(6) 1_455 1_465
O6 O2 O1 117.8(10) 2_655 1_465
O7 O2 O1 87.9(9) 2_556 1_465
O1 O2 O1 43.6(4) 1_565 1_465
La1 O2 O1 95.0(7) 2 1_465
O6 O2 O1 68.5(7) 2 1_465
Ga2 O2 O1 66.2(6) 4_655 1_465
O4 O2 O1 148.2(9) 2_655 1_465
Ga1 O2 O1 117.6(9) 1_665 1_465
Ta O2 O1 117.6(9) 1_665 1_465
O7 O2 O1 75.1(8) 1_564 1_465
Ga4 O2 O1 96.8(8) 3_554 1_465
O3 O2 O1 19.4(6) 2_566 1_465
O6 O2 O1 97.1(8) 4_645 1_465
O4 O2 O1 15.8(8) 4 1_465
O2 O2 O1 141.3(5) 1_655 1_465
O2 O2 O1 38.7(5) 1_455 1_465
O7 O2 O1 95.3(10) 2_666 1_465
Ga4 O2 O1 138.8(8) 3_544 1_465
O4 O2 O1 63.7(7) 1_565 1_465
O4 O2 O1 93.3(8) 2 1_465
La1 O2 O1 121.0(9) 4_645 1_465
Ga2 O2 O1 80.5(5) 2 1_465
Ga1 O2 O1 106.7(7) . 1_465
Ta O2 O1 106.7(7) . 1_465
Ga4 O2 O1 28.7(5) 4 1_465
La1 O2 O1 139.7(9) 2_655 1_465
O1 O2 O1 164.1(12) 3_654 1_465
O4 O2 O1 57.3(8) 1_455 1_465
O4 O2 O1 140.2(10) 1_655 1_465
La1 O2 O1 41.2(4) 4 1_465
La1 O2 O1 113.9(6) 3_544 1_465
O4 O2 O1 116.1(9) 3_554 1_465
O1 O2 O1 90.0(7) . 1_465
O1 O2 O1 95.7(9) 1_665 1_465
O4 O2 O1 98.4(9) 2_665 1_465
O2 O2 O1 101.2(10) 4_645 1_465
O2 O2 O1 71.1(7) 4_655 1_465
O1 O2 O1 69.7(4) 3_454 1_465
O4 O2 O1 65.6(7) 2_565 1_465
O2 O2 O1 66.1(8) 4_545 1_465
O2 O2 O1 25.7(5) 4 1_465
O1 O2 O1 87.9(8) 2_565 1_465
O1 O2 O1 121.1(9) 2_665 1_465
O4 O2 O1 25.9(7) 1_465 1_465
Ga3 O2 O4 49.9(13) 1_655 1_665
Ga2 O2 O4 85.9(14) . 1_665
La2 O2 O4 159.7(15) . 1_665
O6 O2 O4 54.4(9) . 1_665
La1 O2 O4 89.3(11) . 1_665
O3 O2 O4 89.3(12) 3_554 1_665
O5 O2 O4 77.0(14) 1_554 1_665
O1 O2 O4 142.0(18) 4 1_665
O5 O2 O4 13.7(13) 2_656 1_665
O4 O2 O4 115.5(14) . 1_665
O2 O2 O4 69.6(10) 2_655 1_665
O1 O2 O4 61.6(12) 4_655 1_665
O5 O2 O4 104.6(13) 2_556 1_665
Ta O2 O4 78.6(8) 1_565 1_665
Ga1 O2 O4 78.6(8) 1_565 1_665
O1 O2 O4 117.6(12) 3_554 1_665
O2 O2 O4 131.2(10) 2 1_665
Ga2 O2 O4 97.5(8) 2_655 1_665
Ga4 O2 O4 31.0(5) 4_655 1_665
O7 O2 O4 135.5(11) 1_554 1_665
La2 O2 O4 72.1(7) 1_655 1_665
La1 O2 O4 28.7(6) 1_655 1_665
La1 O2 O4 126.8(11) 4_545 1_665
Ga4 O2 O4 71.5(8) . 1_665
Ga3 O2 O4 124.3(10) . 1_665
Ga4 O2 O4 116.8(8) 4_645 1_665
O7 O2 O4 102.6(10) 2_656 1_665
O3 O2 O4 21.1(6) 2_666 1_665
O4 O2 O4 48.1(12) 4_655 1_665
Ga2 O2 O4 143.5(10) 1_455 1_665
O6 O2 O4 47.4(7) 2_655 1_665
O7 O2 O4 169.5(11) 2_556 1_665
O1 O2 O4 62.0(7) 1_565 1_665
La1 O2 O4 102.3(9) 2 1_665
O6 O2 O4 95.1(8) 2 1_665
Ga2 O2 O4 43.1(6) 4_655 1_665
O4 O2 O4 105.6(7) 2_655 1_665
Ga1 O2 O4 25.1(6) 1_665 1_665
Ta O2 O4 25.1(6) 1_665 1_665
O7 O2 O4 56.5(8) 1_564 1_665
Ga4 O2 O4 54.1(6) 3_554 1_665
O3 O2 O4 84.8(6) 2_566 1_665
O6 O2 O4 69.9(8) 4_645 1_665
O4 O2 O4 103.5(11) 4 1_665
O2 O2 O4 43.9(5) 1_655 1_665
O2 O2 O4 136.1(5) 1_455 1_665
O7 O2 O4 27.7(9) 2_666 1_665
Ga4 O2 O4 119.3(7) 3_544 1_665
O4 O2 O4 41.0(5) 1_565 1_665
O4 O2 O4 149.2(9) 2 1_665
La1 O2 O4 77.7(7) 4_645 1_665
Ga2 O2 O4 140.6(10) 2 1_665
Ga1 O2 O4 149.1(7) . 1_665
Ta O2 O4 149.1(7) . 1_665
Ga4 O2 O4 92.1(7) 4 1_665
La1 O2 O4 62.3(6) 2_655 1_665
O1 O2 O4 70.7(8) 3_654 1_665
O4 O2 O4 154.3(14) 1_455 1_665
O4 O2 O4 69.1(6) 1_655 1_665
La1 O2 O4 61.2(5) 4 1_665
La1 O2 O4 129.3(8) 3_544 1_665
O4 O2 O4 88.5(9) 3_554 1_665
O1 O2 O4 122.1(9) . 1_665
O1 O2 O4 24.2(7) 1_665 1_665
O4 O2 O4 52.2(10) 2_665 1_665
O2 O2 O4 93.4(9) 4_645 1_665
O2 O2 O4 38.3(6) 4_655 1_665
O1 O2 O4 142.6(9) 3_454 1_665
O4 O2 O4 86.8(9) 2_565 1_665
O2 O2 O4 127.0(12) 4_545 1_665
O2 O2 O4 78.1(6) 4 1_665
O1 O2 O4 95.1(8) 2_565 1_665
O1 O2 O4 65.0(7) 2_665 1_665
O4 O2 O4 86.9(8) 1_465 1_665
O1 O2 O4 101.9(7) 1_465 1_665
Ga3 O2 O1 77.4(15) 1_655 4_565
Ga2 O2 O1 130.7(19) . 4_565
La2 O2 O1 121.0(12) . 4_565
O6 O2 O1 9.7(7) . 4_565
La1 O2 O1 46.3(10) . 4_565
O3 O2 O1 95.8(10) 3_554 4_565
O5 O2 O1 62.5(15) 1_554 4_565
O1 O2 O1 92.3(13) 4 4_565
O5 O2 O1 71.7(13) 2_656 4_565
O4 O2 O1 146.5(17) . 4_565
O2 O2 O1 108.1(6) 2_655 4_565
O1 O2 O1 121.6(15) 4_655 4_565
O5 O2 O1 40.7(11) 2_556 4_565
Ta O2 O1 30.5(7) 1_565 4_565
Ga1 O2 O1 30.5(7) 1_565 4_565
O1 O2 O1 110.1(12) 3_554 4_565
O2 O2 O1 82.1(5) 2 4_565
Ga2 O2 O1 119.7(11) 2_655 4_565
Ga4 O2 O1 33.9(4) 4_655 4_565
O7 O2 O1 155.8(12) 1_554 4_565
La2 O2 O1 133.1(9) 1_655 4_565
La1 O2 O1 86.7(8) 1_655 4_565
La1 O2 O1 116.6(9) 4_545 4_565
Ga4 O2 O1 88.6(9) . 4_565
Ga3 O2 O1 62.7(6) . 4_565
Ga4 O2 O1 166.4(11) 4_645 4_565
O7 O2 O1 165.6(11) 2_656 4_565
O3 O2 O1 50.6(5) 2_666 4_565
O4 O2 O1 74.4(12) 4_655 4_565
Ga2 O2 O1 85.6(7) 1_455 4_565
O6 O2 O1 72.8(8) 2_655 4_565
O7 O2 O1 126.4(9) 2_556 4_565
O1 O2 O1 40.1(10) 1_565 4_565
La1 O2 O1 78.8(8) 2 4_565
O6 O2 O1 51.3(7) 2 4_565
Ga2 O2 O1 51.9(6) 4_655 4_565
O4 O2 O1 138.5(12) 2_655 4_565
Ga1 O2 O1 72.6(6) 1_665 4_565
Ta O2 O1 72.6(6) 1_665 4_565
O7 O2 O1 32.0(9) 1_564 4_565
Ga4 O2 O1 54.0(6) 3_554 4_565
O3 O2 O1 26.8(5) 2_566 4_565
O6 O2 O1 105.9(9) 4_645 4_565
O4 O2 O1 57.5(9) 4 4_565
O2 O2 O1 107.8(3) 1_655 4_565
O2 O2 O1 72.2(3) 1_455 4_565
O7 O2 O1 49.7(8) 2_666 4_565
Ga4 O2 O1 154.8(11) 3_544 4_565
O4 O2 O1 23.4(5) 1_565 4_565
O4 O2 O1 112.5(9) 2 4_565
La1 O2 O1 129.7(9) 4_645 4_565
Ga2 O2 O1 94.3(7) 2 4_565
Ga1 O2 O1 146.7(6) . 4_565
Ta O2 O1 146.7(6) . 4_565
Ga4 O2 O1 28.1(3) 4 4_565
La1 O2 O1 96.4(7) 2_655 4_565
O1 O2 O1 119.4(9) 3_654 4_565
O4 O2 O1 101.6(8) 1_455 4_565
O4 O2 O1 131.3(8) 1_655 4_565
La1 O2 O1 18.4(4) 4 4_565
La1 O2 O1 119.6(8) 3_544 4_565
O4 O2 O1 88.9(9) 3_554 4_565
O1 O2 O1 131.6(7) . 4_565
O1 O2 O1 72.0(7) 1_665 4_565
O4 O2 O1 55.0(7) 2_665 4_565
O2 O2 O1 126.3(11) 4_645 4_565
O2 O2 O1 53.9(4) 4_655 4_565
O1 O2 O1 87.8(7) 3_454 4_565
O4 O2 O1 42.4(7) 2_565 4_565
O2 O2 O1 109.7(8) 4_545 4_565
O2 O2 O1 37.3(4) 4 4_565
O1 O2 O1 67.6(6) 2_565 4_565
O1 O2 O1 81.0(7) 2_665 4_565
O4 O2 O1 23.5(5) 1_465 4_565
O1 O2 O1 46.0(5) 1_465 4_565
O4 O2 O1 64.1(5) 1_665 4_565
Ga3 O2 O1 54.0(13) 1_655 4_665
Ga2 O2 O1 106.6(16) . 4_665
La2 O2 O1 152.1(15) . 4_665
O6 O2 O1 29.5(7) . 4_665
La1 O2 O1 72.4(11) . 4_665
O3 O2 O1 94.8(10) 3_554 4_665
O5 O2 O1 65.5(15) 1_554 4_665
O1 O2 O1 126.5(17) 4 4_665
O5 O2 O1 33.2(12) 2_656 4_665
O4 O2 O1 135.8(15) . 4_665
O2 O2 O1 82.3(6) 2_655 4_665
O1 O2 O1 85.8(11) 4_655 4_665
O5 O2 O1 79.5(12) 2_556 4_665
Ta O2 O1 55.7(7) 1_565 4_665
Ga1 O2 O1 55.7(7) 1_565 4_665
O1 O2 O1 116.5(12) 3_554 4_665
O2 O2 O1 111.7(6) 2 4_665
Ga2 O2 O1 106.5(9) 2_655 4_665
Ga4 O2 O1 6.3(4) 4_655 4_665
O7 O2 O1 156.5(10) 1_554 4_665
La2 O2 O1 95.2(7) 1_655 4_665
La1 O2 O1 51.1(6) 1_655 4_665
La1 O2 O1 131.7(11) 4_545 4_665
Ga4 O2 O1 79.0(8) . 4_665
Ga3 O2 O1 99.7(8) . 4_665
Ga4 O2 O1 141.5(8) 4_645 4_665
O7 O2 O1 127.0(10) 2_656 4_665
O3 O2 O1 20.0(7) 2_666 4_665
O4 O2 O1 55.9(11) 4_655 4_665
Ga2 O2 O1 123.0(9) 1_455 4_665
O6 O2 O1 49.7(7) 2_655 4_665
O7 O2 O1 165.1(11) 2_556 4_665
O1 O2 O1 48.8(9) 1_565 4_665
La1 O2 O1 90.9(8) 2 4_665
O6 O2 O1 74.8(7) 2 4_665
Ga2 O2 O1 39.3(6) 4_655 4_665
O4 O2 O1 120.6(9) 2_655 4_665
Ga1 O2 O1 37.5(5) 1_665 4_665
Ta O2 O1 37.5(5) 1_665 4_665
O7 O2 O1 36.2(9) 1_564 4_665
Ga4 O2 O1 44.0(6) 3_554 4_665
O3 O2 O1 62.1(5) 2_566 4_665
O6 O2 O1 85.7(8) 4_645 4_665
O4 O2 O1 86.7(10) 4 4_665
O2 O2 O1 68.6(3) 1_655 4_665
O2 O2 O1 111.4(3) 1_455 4_665
O7 O2 O1 20.0(8) 2_666 4_665
Ga4 O2 O1 138.4(7) 3_544 4_665
O4 O2 O1 17.2(6) 1_565 4_665
O4 O2 O1 139.3(10) 2 4_665
La1 O2 O1 100.1(7) 4_645 4_665
Ga2 O2 O1 123.4(9) 2 4_665
Ga1 O2 O1 172.4(7) . 4_665
Ta O2 O1 172.4(7) . 4_665
Ga4 O2 O1 67.2(5) 4 4_665
La1 O2 O1 71.9(6) 2_655 4_665
O1 O2 O1 88.2(7) 3_654 4_665
O4 O2 O1 138.0(9) 1_455 4_665
O4 O2 O1 94.0(7) 1_655 4_665
La1 O2 O1 39.8(4) 4 4_665
La1 O2 O1 129.9(9) 3_544 4_665
O4 O2 O1 85.8(8) 3_554 4_665
O1 O2 O1 135.7(8) . 4_665
O1 O2 O1 40.0(6) 1_665 4_665
O4 O2 O1 43.0(7) 2_665 4_665
O2 O2 O1 110.8(10) 4_645 4_665
O2 O2 O1 36.8(5) 4_655 4_665
O1 O2 O1 121.3(9) 3_454 4_665
O4 O2 O1 65.6(6) 2_565 4_665
O2 O2 O1 128.0(11) 4_545 4_665
O2 O2 O1 60.6(4) 4 4_665
O1 O2 O1 81.0(7) 2_565 4_665
O1 O2 O1 65.8(5) 2_665 4_665
O4 O2 O1 62.4(6) 1_465 4_665
O1 O2 O1 80.8(7) 1_465 4_665
O4 O2 O1 25.1(4) 1_665 4_665
O1 O2 O1 39.2(3) 4_565 4_665
Ga3 O2 O1 135.9(16) 1_655 4_455
Ga2 O2 O1 110.6(15) . 4_455
La2 O2 O1 54.5(8) . 4_455
O6 O2 O1 88.5(9) . 4_455
La1 O2 O1 53.8(8) . 4_455
O3 O2 O1 81.3(12) 3_554 4_455
O5 O2 O1 98.2(12) 1_554 4_455
O1 O2 O1 21.7(9) 4 4_455
O5 O2 O1 150.7(16) 2_656 4_455
O4 O2 O1 87.9(12) . 4_455
O2 O2 O1 139.0(19) 2_655 4_455
O1 O2 O1 140.4(18) 4_655 4_455
O5 O2 O1 41.7(12) 2_556 4_455
Ta O2 O1 75.8(7) 1_565 4_455
Ga1 O2 O1 75.8(7) 1_565 4_455
O1 O2 O1 86.5(10) 3_554 4_455
O2 O2 O1 49.3(11) 2 4_455
Ga2 O2 O1 112.8(9) 2_655 4_455
Ga4 O2 O1 112.7(8) 4_655 4_455
O7 O2 O1 83.8(10) 1_554 4_455
La2 O2 O1 147.0(11) 1_655 4_455
La1 O2 O1 144.9(11) 1_655 4_455
La1 O2 O1 58.5(6) 4_545 4_455
Ga4 O2 O1 95.7(8) . 4_455
Ga3 O2 O1 33.1(5) . 4_455
Ga4 O2 O1 96.0(8) 4_645 4_455
O7 O2 O1 115.2(12) 2_656 4_455
O3 O2 O1 120.9(8) 2_666 4_455
O4 O2 O1 111.0(12) 4_655 4_455
Ga2 O2 O1 9.6(5) 1_455 4_455
O6 O2 O1 134.1(10) 2_655 4_455
O7 O2 O1 49.5(8) 2_556 4_455
O1 O2 O1 81.4(6) 1_565 4_455
La1 O2 O1 82.2(7) 2 4_455
O6 O2 O1 69.7(7) 2 4_455
Ga2 O2 O1 103.3(8) 4_655 4_455
O4 O2 O1 111.1(10) 2_655 4_455
Ga1 O2 O1 149.3(10) 1_665 4_455
Ta O2 O1 149.3(10) 1_665 4_455
O7 O2 O1 98.3(9) 1_564 4_455
Ga4 O2 O1 113.9(8) 3_554 4_455
O3 O2 O1 56.0(5) 2_566 4_455
O6 O2 O1 110.8(9) 4_645 4_455
O4 O2 O1 41.0(8) 4 4_455
O2 O2 O1 168.5(6) 1_655 4_455
O2 O2 O1 11.5(6) 1_455 4_455
O7 O2 O1 126.9(11) 2_666 4_455
Ga4 O2 O1 99.8(7) 3_544 4_455
O4 O2 O1 100.6(8) 1_565 4_455
O4 O2 O1 57.3(8) 2 4_455
La1 O2 O1 121.2(9) 4_645 4_455
Ga2 O2 O1 50.3(5) 2 4_455
Ga1 O2 O1 69.3(6) . 4_455
Ta O2 O1 69.3(6) . 4_455
Ga4 O2 O1 52.0(5) 4 4_455
La1 O2 O1 139.1(9) 2_655 4_455
O1 O2 O1 144.9(9) 3_654 4_455
O4 O2 O1 24.3(8) 1_455 4_455
O4 O2 O1 139.5(10) 1_655 4_455
La1 O2 O1 79.5(5) 4 4_455
La1 O2 O1 79.8(6) 3_544 4_455
O4 O2 O1 104.3(9) 3_554 4_455
O1 O2 O1 73.0(6) . 4_455
O1 O2 O1 132.3(8) 1_665 4_455
O4 O2 O1 116.1(9) 2_665 4_455
O2 O2 O1 98.3(9) 4_645 4_455
O2 O2 O1 108.4(9) 4_655 4_455
O1 O2 O1 40.0(9) 3_454 4_455
O4 O2 O1 73.5(7) 2_565 4_455
O2 O2 O1 52.9(7) 4_545 4_455
O2 O2 O1 64.0(7) 4 4_455
O1 O2 O1 82.0(5) 2_565 4_455
O1 O2 O1 123.8(9) 2_665 4_455
O4 O2 O1 55.5(6) 1_465 4_455
O1 O2 O1 39.0(4) 1_465 4_455
O4 O2 O1 140.7(8) 1_665 4_455
O1 O2 O1 79.0(4) 4_565 4_455
O1 O2 O1 117.6(7) 4_665 4_455
Ga3 O2 O1 107.6(13) 1_655 1_655
Ga2 O2 O1 9.1(12) . 1_655
La2 O2 O1 96.9(12) . 1_655
O6 O2 O1 132.0(13) . 1_655
La1 O2 O1 108.3(13) . 1_655
O3 O2 O1 51.8(11) 3_554 1_655
O5 O2 O1 142.5(14) 1_554 1_655
O1 O2 O1 93.6(15) 4 1_655
O5 O2 O1 87.0(14) 2_656 1_655
O4 O2 O1 29.0(10) . 1_655
O2 O2 O1 87.2(11) 2_655 1_655
O1 O2 O1 26.9(9) 4_655 1_655
O5 O2 O1 150.9(15) 2_556 1_655
Ta O2 O1 165.3(11) 1_565 1_655
Ga1 O2 O1 165.3(11) 1_565 1_655
O1 O2 O1 110.1(12) 3_554 1_655
O2 O2 O1 137.9(5) 2 1_655
Ga2 O2 O1 92.3(9) 2_655 1_655
Ga4 O2 O1 115.9(8) 4_655 1_655
O7 O2 O1 65.1(11) 1_554 1_655
La2 O2 O1 49.9(6) 1_655 1_655
La1 O2 O1 58.8(6) 1_655 1_655
La1 O2 O1 56.9(6) 4_545 1_655
Ga4 O2 O1 52.2(6) . 1_655
Ga3 O2 O1 146.4(10) . 1_655
Ga4 O2 O1 33.7(5) 4_645 1_655
O7 O2 O1 40.0(10) 2_656 1_655
O3 O2 O1 91.9(9) 2_666 1_655
O4 O2 O1 63.7(12) 4_655 1_655
Ga2 O2 O1 105.3(9) 1_455 1_655
O6 O2 O1 110.3(7) 2_655 1_655
O7 O2 O1 84.6(10) 2_556 1_655
O1 O2 O1 100.4(10) 1_565 1_655
La1 O2 O1 139.8(9) 2 1_655
O6 O2 O1 169.0(10) 2 1_655
Ga2 O2 O1 86.2(7) 4_655 1_655
O4 O2 O1 76.0(9) 2_655 1_655
Ga1 O2 O1 94.2(6) 1_665 1_655
Ta O2 O1 94.2(6) 1_665 1_655
O7 O2 O1 143.3(10) 1_564 1_655
Ga4 O2 O1 131.2(7) 3_554 1_655
O3 O2 O1 130.2(12) 2_566 1_655
O6 O2 O1 32.6(6) 4_645 1_655
O4 O2 O1 105.8(11) 4 1_655
O2 O2 O1 53.9(4) 1_655 1_655
O2 O2 O1 126.1(4) 1_455 1_655
O7 O2 O1 112.9(9) 2_666 1_655
Ga4 O2 O1 65.5(6) 3_544 1_655
O4 O2 O1 118.9(10) 1_565 1_655
O4 O2 O1 107.7(9) 2 1_655
La1 O2 O1 9.6(4) 4_645 1_655
Ga2 O2 O1 125.7(9) 2 1_655
Ga1 O2 O1 68.2(6) . 1_655
Ta O2 O1 68.2(6) . 1_655
Ga4 O2 O1 149.0(9) 4 1_655
La1 O2 O1 95.7(6) 2_655 1_655
O1 O2 O1 72.9(5) 3_654 1_655
O4 O2 O1 92.0(9) 1_455 1_655
O4 O2 O1 24.9(6) 1_655 1_655
La1 O2 O1 121.0(8) 4 1_655
La1 O2 O1 102.1(7) 3_544 1_655
O4 O2 O1 121.7(8) 3_554 1_655
O1 O2 O1 41.9(4) . 1_655
O1 O2 O1 70.1(5) 1_665 1_655
O4 O2 O1 129.0(7) 2_665 1_655
O2 O2 O1 20.5(5) 4_645 1_655
O2 O2 O1 84.4(8) 4_655 1_655
O1 O2 O1 129.1(10) 3_454 1_655
O4 O2 O1 171.4(8) 2_565 1_655
O2 O2 O1 63.2(5) 4_545 1_655
O2 O2 O1 110.7(10) 4 1_655
O1 O2 O1 149.4(7) 2_565 1_655
O1 O2 O1 115.0(6) 2_665 1_655
O4 O2 O1 142.4(10) 1_465 1_655
O1 O2 O1 121.6(10) 1_465 1_655
O4 O2 O1 87.0(7) 1_665 1_655
O1 O2 O1 138.1(7) 4_565 1_655
O1 O2 O1 109.6(5) 4_665 1_655
O1 O2 O1 114.9(8) 4_455 1_655
Ga2 O3 Ga4 117.6(14) 3_545 3_545
Ga2 O3 La1 102.8(16) 3_545 3_545
Ga4 O3 La1 112.9(15) 3_545 3_545
Ga2 O3 La1 95.8(13) 3_545 2_546
Ga4 O3 La1 119.5(17) 3_545 2_546
La1 O3 La1 105.7(9) 3_545 2_546
Ga2 O3 O2 43.4(15) 3_545 3_545
Ga4 O3 O2 136.5(15) 3_545 3_545
La1 O3 O2 59.6(9) 3_545 3_545
La1 O3 O2 102.9(17) 2_546 3_545
Ga2 O3 O4 44.9(16) 3_545 3_545
Ga4 O3 O4 122.9(19) 3_545 3_545
La1 O3 O4 123.6(19) 3_545 3_545
La1 O3 O4 53.3(14) 2_546 3_545
O2 O3 O4 74(2) 3_545 3_545
Ga2 O3 O1 86.4(17) 3_545 2_556
Ga4 O3 O1 155.8(18) 3_545 2_556
La1 O3 O1 54.1(13) 3_545 2_556
La1 O3 O1 56.4(11) 2_546 2_556
O2 O3 O1 59.1(16) 3_545 2_556
O4 O3 O1 75.7(17) 3_545 2_556
Ga2 O3 O4 92.6(17) 3_545 2_656
Ga4 O3 O4 43.6(16) 3_545 2_656
La1 O3 O4 86.7(15) 3_545 2_656
La1 O3 O4 163(2) 2_546 2_656
O2 O3 O4 93.4(17) 3_545 2_656
O4 O3 O4 128.9(11) 3_545 2_656
O1 O3 O4 139(2) 2_556 2_656
Ga2 O3 O1 30.1(10) 3_545 2_656
Ga4 O3 O1 87.6(13) 3_545 2_656
La1 O3 O1 116.8(16) 3_545 2_656
La1 O3 O1 114.3(14) 2_546 2_656
O2 O3 O1 65.0(16) 3_545 2_656
O4 O3 O1 61.6(16) 3_545 2_656
O1 O3 O1 116(2) 2_556 2_656
O4 O3 O1 68.2(16) 2_656 2_656
Ga2 O3 O1 120.3(17) 3_545 3
Ga4 O3 O1 70.9(11) 3_545 3
La1 O3 O1 42.3(8) 3_545 3
La1 O3 O1 133.4(9) 2_546 3
O2 O3 O1 87.7(12) 3_545 3
O4 O3 O1 162(2) 3_545 3
O1 O3 O1 95.0(14) 2_556 3
O4 O3 O1 51.1(13) 2_656 3
O1 O3 O1 111.3(14) 2_656 3
Ga2 O3 O4 132.7(18) 3_545 2_556
Ga4 O3 O4 103.0(14) 3_545 2_556
La1 O3 O4 35.1(9) 3_545 2_556
La1 O3 O4 83.4(11) 2_546 2_556
O2 O3 O4 90.5(15) 3_545 2_556
O4 O3 O4 127.3(14) 3_545 2_556
O1 O3 O4 54.0(15) 2_556 2_556
O4 O3 O4 101.6(19) 2_656 2_556
O1 O3 O4 151.8(16) 2_656 2_556
O1 O3 O4 50.8(8) 3 2_556
Ga2 O3 O2 85.6(13) 3_545 2_646
Ga4 O3 O2 66.3(13) 3_545 2_646
La1 O3 O2 170.3(11) 3_545 2_646
La1 O3 O2 68.1(8) 2_546 2_646
O2 O3 O2 128.2(17) 3_545 2_646
O4 O3 O2 59.4(16) 3_545 2_646
O1 O3 O2 122.5(14) 2_556 2_646
O4 O3 O2 98.0(16) 2_656 2_646
O1 O3 O2 73.0(12) 2_656 2_646
O1 O3 O2 136.8(15) 3 2_646
O4 O3 O2 135.2(12) 2_556 2_646
Ga4 O4 Ga2 124(3) 4_645 .
Ga4 O4 La1 128(3) 4_645 4_545
Ga2 O4 La1 107(2) . 4_545
Ga4 O4 O6 43.0(13) 4_645 1_545
Ga2 O4 O6 154(3) . 1_545
La1 O4 O6 86.0(18) 4_545 1_545
Ga4 O4 O7 50(2) 4_645 1_554
Ga2 O4 O7 102(3) . 1_554
La1 O4 O7 112.7(18) 4_545 1_554
O6 O4 O7 52.0(15) 1_545 1_554
Ga4 O4 O7 33.8(18) 4_645 2_656
Ga2 O4 O7 90(2) . 2_656
La1 O4 O7 159(3) 4_545 2_656
O6 O4 O7 73.5(17) 1_545 2_656
O7 O4 O7 50(2) 1_554 2_656
Ga4 O4 La2 94(2) 4_645 .
Ga2 O4 La2 74(2) . .
La1 O4 La2 88.9(14) 4_545 .
O6 O4 La2 83.8(16) 1_545 .
O7 O4 La2 44.1(14) 1_554 .
O7 O4 La2 83.8(19) 2_656 .
Ga4 O4 O3 167(3) 4_645 3_554
Ga2 O4 O3 45.0(14) . 3_554
La1 O4 O3 64.8(15) 4_545 3_554
O6 O4 O3 150(2) 1_545 3_554
O7 O4 O3 132(3) 1_554 3_554
O7 O4 O3 135(3) 2_656 3_554
La2 O4 O3 88.9(17) . 3_554
Ga4 O4 O3 48.6(16) 4_645 2_656
Ga2 O4 O3 122(2) . 2_656
La1 O4 O3 113(3) 4_545 2_656
O6 O4 O3 69.3(16) 1_545 2_656
O7 O4 O3 99(2) 1_554 2_656
O7 O4 O3 64.7(19) 2_656 2_656
La2 O4 O3 143(2) . 2_656
O3 O4 O3 127(2) 3_554 2_656
Ga4 O4 O2 121(3) 4_645 .
Ga2 O4 O2 30.1(13) . .
La1 O4 O2 96.7(18) 4_545 .
O6 O4 O2 128(2) 1_545 .
O7 O4 O2 80(2) 1_554 .
O7 O4 O2 92(2) 2_656 .
La2 O4 O2 44.8(12) . .
O3 O4 O2 54.3(17) 3_554 .
O3 O4 O2 147(2) 2_656 .
Ga4 O4 O1 134(3) 4_645 4
Ga2 O4 O1 72(2) . 4
La1 O4 O1 50.8(11) 4_545 4
O6 O4 O1 101.8(17) 1_545 4
O7 O4 O1 85.4(19) 1_554 4
O7 O4 O1 128(3) 2_656 4
La2 O4 O1 44.4(13) . 4
O3 O4 O1 55.1(14) 3_554 4
O3 O4 O1 163(3) 2_656 4
O2 O4 O1 49.3(14) . 4
Ga4 O4 O1 99(2) 4_645 4_655
Ga2 O4 O1 34.9(12) . 4_655
La1 O4 O1 132(2) 4_545 4_655
O6 O4 O1 142(2) 1_545 4_655
O7 O4 O1 105(2) 1_554 4_655
O7 O4 O1 68.8(19) 2_656 4_655
La2 O4 O1 99(2) . 4_655
O3 O4 O1 68.3(17) 3_554 4_655
O3 O4 O1 87.8(17) 2_656 4_655
O2 O4 O1 61.5(17) . 4_655
O1 O4 O1 107(2) 4 4_655
Ga4 O4 O7 80.4(19) 4_645 2_556
Ga2 O4 O7 111(2) . 2_556
La1 O4 O7 71.3(15) 4_545 2_556
O6 O4 O7 51.2(13) 1_545 2_556
O7 O4 O7 41.6(15) 1_554 2_556
O7 O4 O7 91(2) 2_656 2_556
La2 O4 O7 37.4(10) . 2_556
O3 O4 O7 109.3(19) 3_554 2_556
O3 O4 O7 120(2) 2_656 2_556
O2 O4 O7 80.8(17) . 2_556
O1 O4 O7 54.2(13) 4 2_556
O1 O4 O7 135(2) 4_655 2_556
Ga4 O4 Ga1 52.1(14) 4_645 .
Ga2 O4 Ga1 128(3) . .
La1 O4 Ga1 89.2(14) 4_545 .
O6 O4 Ga1 27.4(8) 1_545 .
O7 O4 Ga1 29.6(11) 1_554 .
O7 O4 Ga1 70.2(16) 2_656 .
La2 O4 Ga1 56.6(9) . .
O3 O4 Ga1 138.1(17) 3_554 .
O3 O4 Ga1 92.8(17) 2_656 .
O2 O4 Ga1 100.9(18) . .
O1 O4 Ga1 82.9(14) 4 .
O1 O4 Ga1 134(2) 4_655 .
O7 O4 Ga1 28.8(9) 2_556 .
Ga4 O4 Ta 52.1(14) 4_645 .
Ga2 O4 Ta 128(3) . .
La1 O4 Ta 89.2(14) 4_545 .
O6 O4 Ta 27.4(8) 1_545 .
O7 O4 Ta 29.6(11) 1_554 .
O7 O4 Ta 70.2(16) 2_656 .
La2 O4 Ta 56.6(9) . .
O3 O4 Ta 138.1(17) 3_554 .
O3 O4 Ta 92.8(17) 2_656 .
O2 O4 Ta 100.9(18) . .
O1 O4 Ta 82.9(14) 4 .
O1 O4 Ta 134(2) 4_655 .
O7 O4 Ta 28.8(9) 2_556 .
Ga1 O4 Ta 0.00(17) . .
Ga4 O4 O1 88(3) 4_645 .
Ga2 O4 O1 144(3) . .
La1 O4 O1 48.9(13) 4_545 .
O6 O4 O1 60.3(18) 1_545 .
O7 O4 O1 111(2) 1_554 .
O7 O4 O1 121(2) 2_656 .
La2 O4 O1 122.7(16) . .
O3 O4 O1 101(2) 3_554 .
O3 O4 O1 65.3(16) 2_656 .
O2 O4 O1 146(2) . .
O1 O4 O1 98.1(15) 4 .
O1 O4 O1 137(2) 4_655 .
O7 O4 O1 87.4(16) 2_556 .
Ga1 O4 O1 82.4(16) . .
Ta O4 O1 82.4(16) . .
Ga4 O4 Ga2 74(2) 4_645 4_645
Ga2 O4 Ga2 134(3) . 4_645
La1 O4 Ga2 78.2(18) 4_545 4_645
O6 O4 Ga2 69.7(16) 1_545 4_645
O7 O4 Ga2 118(2) 1_554 4_645
O7 O4 Ga2 99(2) 2_656 4_645
La2 O4 Ga2 151.1(18) . 4_645
O3 O4 Ga2 108(2) 3_554 4_645
O3 O4 Ga2 35.2(10) 2_656 4_645
O2 O4 Ga2 161(2) . 4_645
O1 O4 Ga2 129(2) 4 4_645
O1 O4 Ga2 108.7(19) 4_655 4_645
O7 O4 Ga2 113.7(17) 2_556 4_645
Ga1 O4 Ga2 97.0(14) . 4_645
Ta O4 Ga2 97.0(14) . 4_645
O1 O4 Ga2 32.8(8) . 4_645
Ga4 O4 O3 93(2) 4_645 2_556
Ga2 O4 O3 135(2) . 2_556
La1 O4 O3 37.6(10) 4_545 2_556
O6 O4 O3 49.7(11) 1_545 2_556
O7 O4 O3 80.3(15) 1_554 2_556
O7 O4 O3 121(2) 2_656 2_556
La2 O4 O3 77.6(11) . 2_556
O3 O4 O3 100.4(15) 3_554 2_556
O3 O4 O3 101.6(19) 2_656 2_556
O2 O4 O3 110.4(16) . 2_556
O1 O4 O3 63.0(11) 4 2_556
O1 O4 O3 168(2) 4_655 2_556
O7 O4 O3 44.4(11) 2_556 2_556
Ga1 O4 O3 53.0(9) . 2_556
Ta O4 O3 53.0(9) . 2_556
O1 O4 O3 45.1(11) . 2_556
Ga2 O4 O3 76.5(13) 4_645 2_556
Ga4 O4 La1 83.4(17) 4_645 4_645
Ga2 O4 La1 77.8(16) . 4_645
La1 O4 La1 120(2) 4_545 4_645
O6 O4 La1 115.5(18) 1_545 4_645
O7 O4 La1 124.6(18) 1_554 4_645
O7 O4 La1 74.7(17) 2_656 4_645
La2 O4 La1 144.5(19) . 4_645
O3 O4 La1 86.6(16) 3_554 4_645
O3 O4 La1 46.5(11) 2_656 4_645
O2 O4 La1 107.3(16) . 4_645
O1 O4 La1 141(2) 4 4_645
O1 O4 La1 46.9(11) 4_655 4_645
O7 O4 La1 163.9(19) 2_556 4_645
Ga1 O4 La1 135.3(15) . 4_645
Ta O4 La1 135.3(15) . 4_645
O1 O4 La1 92.7(16) . 4_645
Ga2 O4 La1 61.9(10) 4_645 4_645
O3 O4 La1 138(2) 2_556 4_645
Ga4 O4 Ga4 38.2(17) 4_645 3_544
Ga2 O4 Ga4 98(2) . 3_544
La1 O4 Ga4 131.7(18) 4_545 3_544
O6 O4 Ga4 58.0(12) 1_545 3_544
O7 O4 Ga4 19.8(10) 1_554 3_544
O7 O4 Ga4 30.2(13) 2_656 3_544
La2 O4 Ga4 58.7(10) . 3_544
O3 O4 Ga4 139(2) 3_554 3_544
O3 O4 Ga4 85.0(16) 2_656 3_544
O2 O4 Ga4 84.6(17) . 3_544
O1 O4 Ga4 102.5(18) 4 3_544
O1 O4 Ga4 90.7(18) 4_655 3_544
O7 O4 Ga4 61.3(10) 2_556 3_544
Ga1 O4 Ga4 43.9(6) . 3_544
Ta O4 Ga4 43.9(6) . 3_544
O1 O4 Ga4 118(2) . 3_544
Ga2 O4 Ga4 112.2(15) 4_645 3_544
O3 O4 Ga4 96.9(13) 2_556 3_544
La1 O4 Ga4 104.9(13) 4_645 3_544
Ga4 O4 O5 136(3) 4_645 3_544
Ga2 O4 O5 90(2) . 3_544
La1 O4 O5 44.1(13) 4_545 3_544
O6 O4 O5 114(2) 1_545 3_544
O7 O4 O5 156.7(19) 1_554 3_544
O7 O4 O5 151(3) 2_656 3_544
La2 O4 O5 123.6(18) . 3_544
O3 O4 O5 48.3(15) 3_554 3_544
O3 O4 O5 91(2) 2_656 3_544
O2 O4 O5 102.0(18) . 3_544
O1 O4 O5 79.2(17) 4 3_544
O1 O4 O5 96.1(19) 4_655 3_544
O7 O4 O5 115.4(19) 2_556 3_544
Ga1 O4 O5 129.7(18) . 3_544
Ta O4 O5 129.7(18) . 3_544
O1 O4 O5 54.6(18) . 3_544
Ga2 O4 O5 61.9(16) 4_645 3_544
O3 O4 O5 77.1(15) 2_556 3_544
La1 O4 O5 77.3(15) 4_645 3_544
Ga4 O4 O5 172.2(19) 3_544 3_544
Ga4 O4 O5 12.7(16) 4_645 2_646
Ga2 O4 O5 128(2) . 2_646
La1 O4 O5 125(2) 4_545 2_646
O6 O4 O5 45.7(11) 1_545 2_646
O7 O4 O5 62.9(14) 1_554 2_646
O7 O4 O5 40.8(12) 2_656 2_646
La2 O4 O5 106.9(17) . 2_646
O3 O4 O5 160.9(18) 3_554 2_646
O3 O4 O5 36.1(13) 2_656 2_646
O2 O4 O5 132(2) . 2_646
O1 O4 O5 144.0(18) 4 2_646
O1 O4 O5 98.0(15) 4_655 2_646
O7 O4 O5 89.8(15) 2_556 2_646
Ga1 O4 O5 61.1(10) . 2_646
Ta O4 O5 61.1(10) . 2_646
O1 O4 O5 79.8(18) . 2_646
Ga2 O4 O5 62.4(12) 4_645 2_646
O3 O4 O5 93.5(14) 2_556 2_646
La1 O4 O5 74.3(9) 4_645 2_646
Ga4 O4 O5 50.7(11) 3_544 2_646
O5 O4 O5 124(2) 3_544 2_646
Ga4 O4 La2 67.9(18) 4_645 1_655
Ga2 O4 La2 56.4(15) . 1_655
La1 O4 La2 163(2) 4_545 1_655
O6 O4 La2 107.7(17) 1_545 1_655
O7 O4 La2 70.6(16) 1_554 1_655
O7 O4 La2 34.6(13) 2_656 1_655
La2 O4 La2 82.4(14) . 1_655
O3 O4 La2 100.0(18) 3_554 1_655
O3 O4 La2 82.1(14) 2_656 1_655
O2 O4 La2 66.7(13) . 1_655
O1 O4 La2 114(2) 4 1_655
O1 O4 La2 36.4(13) 4_655 1_655
O7 O4 La2 108.8(16) 2_556 1_655
Ga1 O4 La2 98.2(14) . 1_655
Ta O4 La2 98.2(14) . 1_655
O1 O4 La2 147.3(18) . 1_655
Ga2 O4 La2 115.9(13) 4_645 1_655
O3 O4 La2 150.9(17) 2_556 1_655
La1 O4 La2 63.9(8) 4_645 1_655
Ga4 O4 La2 54.4(8) 3_544 1_655
O5 O4 La2 131.9(16) 3_544 1_655
O5 O4 La2 72.3(11) 2_646 1_655
Ga4 O4 O6 121(2) 4_645 4_645
Ga2 O4 O6 61.6(15) . 4_645
La1 O4 O6 91.1(19) 4_545 4_645
O6 O4 O6 142(2) 1_545 4_645
O7 O4 O6 155(2) 1_554 4_645
O7 O4 O6 108.3(19) 2_656 4_645
La2 O4 O6 133.7(17) . 4_645
O3 O4 O6 50.3(13) 3_554 4_645
O3 O4 O6 77.6(17) 2_656 4_645
O2 O4 O6 89.4(15) . 4_645
O1 O4 O6 105.2(17) 4 4_645
O1 O4 O6 50.3(13) 4_655 4_645
O7 O4 O6 158.5(18) 2_556 4_645
Ga1 O4 O6 169.6(18) . 4_645
Ta O4 O6 169.6(18) . 4_645
O1 O4 O6 90.1(18) . 4_645
Ga2 O4 O6 73.0(13) 4_645 4_645
O3 O4 O6 124.7(18) 2_556 4_645
La1 O4 O6 37.6(7) 4_645 4_645
Ga4 O4 O6 137.2(14) 3_544 4_645
O5 O4 O6 48.0(11) 3_544 4_645
O5 O4 O6 110.7(12) 2_646 4_645
La2 O4 O6 84.3(10) 1_655 4_645
Ga4 O4 Ga4 91.3(18) 4_645 4_545
Ga2 O4 Ga4 120(2) . 4_545
La1 O4 Ga4 50.0(9) 4_545 4_545
O6 O4 Ga4 51.8(10) 1_545 4_545
O7 O4 Ga4 62.8(11) 1_554 4_545
O7 O4 Ga4 110.7(19) 2_656 4_545
La2 O4 Ga4 54.8(7) . 4_545
O3 O4 Ga4 100.9(14) 3_554 4_545
O3 O4 Ga4 117.1(17) 2_656 4_545
O2 O4 Ga4 91.9(13) . 4_545
O1 O4 Ga4 50.7(10) 4 4_545
O1 O4 Ga4 153(2) 4_655 4_545
O7 O4 Ga4 22.6(8) 2_556 4_545
Ga1 O4 Ga4 41.3(5) . 4_545
Ta O4 Ga4 41.3(5) . 4_545
O1 O4 Ga4 67.9(11) . 4_545
Ga2 O4 Ga4 98.2(13) 4_645 4_545
O3 O4 Ga4 22.9(6) 2_556 4_545
La1 O4 Ga4 160.1(19) 4_645 4_545
Ga4 O4 Ga4 81.7(9) 3_544 4_545
O5 O4 Ga4 93.8(14) 3_544 4_545
O5 O4 Ga4 97.1(12) 2_646 4_545
La2 O4 Ga4 131.4(15) 1_655 4_545
O6 O4 Ga4 140.9(16) 4_645 4_545
Ga4 O4 Ga4 148(2) 4_645 .
Ga2 O4 Ga4 52.4(15) . .
La1 O4 Ga4 72.5(14) 4_545 .
O6 O4 Ga4 153(2) 1_545 .
O7 O4 Ga4 153(2) 1_554 .
O7 O4 Ga4 128.6(19) 2_656 .
La2 O4 Ga4 111.8(15) . .
O3 O4 Ga4 23.6(10) 3_554 .
O3 O4 Ga4 103.3(19) 2_656 .
O2 O4 Ga4 72.4(14) . .
O1 O4 Ga4 77.9(14) 4 .
O1 O4 Ga4 60.6(14) 4_655 .
O7 O4 Ga4 131.4(16) 2_556 .
Ga1 O4 Ga4 159.3(14) . .
Ta O4 Ga4 159.3(14) . .
O1 O4 Ga4 92.5(18) . .
Ga2 O4 Ga4 89.1(15) 4_645 .
O3 O4 Ga4 110.0(15) 2_556 .
La1 O4 Ga4 64.7(9) 4_645 .
Ga4 O4 Ga4 149.2(16) 3_544 .
O5 O4 Ga4 38.5(10) 3_544 .
O5 O4 Ga4 137.9(14) 2_646 .
La2 O4 Ga4 96.9(11) 1_655 .
O6 O4 Ga4 27.3(6) 4_645 .
Ga4 O4 Ga4 118.3(12) 4_545 .
Ga4 O4 O4 52(2) 4_645 2_655
Ga2 O4 O4 80(2) . 2_655
La1 O4 O4 140(2) 4_545 2_655
O6 O4 O4 76.1(16) 1_545 2_655
O7 O4 O4 30.2(15) 1_554 2_655
O7 O4 O4 30.3(14) 2_656 2_655
La2 O4 O4 53.7(11) . 2_655
O3 O4 O4 121.7(17) 3_554 2_655
O3 O4 O4 94.2(17) 2_656 2_655
O2 O4 O4 68.8(14) . 2_655
O1 O4 O4 97.4(19) 4 2_655
O1 O4 O4 75.2(17) 4_655 2_655
O7 O4 O4 69.2(13) 2_556 2_655
Ga1 O4 O4 59.0(11) . 2_655
Ta O4 O4 59.0(11) . 2_655
O1 O4 O4 135.9(16) . 2_655
Ga2 O4 O4 126.1(12) 4_645 2_655
O3 O4 O4 110.5(16) 2_556 2_655
La1 O4 O4 100.2(15) 4_645 2_655
Ga4 O4 O4 18.3(8) 3_544 2_655
O5 O4 O4 169.5(14) 3_544 2_655
O5 O4 O4 63.9(12) 2_646 2_655
La2 O4 O4 40.6(7) 1_655 2_655
O6 O4 O4 124.8(15) 4_645 2_655
Ga4 O4 O4 91.6(14) 4_545 2_655
Ga4 O4 O4 131.2(11) . 2_655
Ga4 O4 La1 154(3) 4_645 .
Ga2 O4 La1 43.8(12) . .
La1 O4 La1 65.4(12) 4_545 .
O6 O4 La1 133.9(16) 1_545 .
O7 O4 La1 105.2(18) 1_554 .
O7 O4 La1 126(2) 2_656 .
La2 O4 La1 61.4(9) . .
O3 O4 La1 27.7(10) 3_554 .
O3 O4 La1 154(2) 2_656 .
O2 O4 La1 34.3(10) . .
O1 O4 La1 32.0(10) 4 .
O1 O4 La1 77.4(15) 4_655 .
O7 O4 La1 84.5(14) 2_556 .
Ga1 O4 La1 112.6(12) . .
Ta O4 La1 112.6(12) . .
O1 O4 La1 112.7(17) . .
Ga2 O4 La1 131.7(18) 4_645 .
O3 O4 La1 91.4(10) 2_556 .
La1 O4 La1 110.2(13) 4_645 .
Ga4 O4 La1 115.6(14) 3_544 .
O5 O4 La1 69.8(13) 3_544 .
O5 O4 La1 166.0(19) 2_646 .
La2 O4 La1 97.3(12) 1_655 .
O6 O4 La1 76.8(10) 4_645 .
Ga4 O4 La1 82.5(8) 4_545 .
Ga4 O4 La1 51.1(7) . .
O4 O4 La1 102.1(10) 2_655 .
Ga4 O4 O2 93(2) 4_645 4_645
Ga2 O4 O2 105(2) . 4_645
La1 O4 O2 82.5(19) 4_545 4_645
O6 O4 O2 99(2) 1_545 4_645
O7 O4 O2 143(2) 1_554 4_645
O7 O4 O2 105(2) 2_656 4_645
La2 O4 O2 170.8(18) . 4_645
O3 O4 O2 84.5(17) 3_554 4_645
O3 O4 O2 45.2(11) 2_656 4_645
O2 O4 O2 133(2) . 4_645
O1 O4 O2 127(2) 4 4_645
O1 O4 O2 84.4(17) 4_655 4_645
O7 O4 O2 140.1(19) 2_556 4_645
Ga1 O4 O2 126.1(17) . 4_645
Ta O4 O2 126.1(17) . 4_645
O1 O4 O2 52.8(13) . 4_645
Ga2 O4 O2 29.2(9) 4_645 4_645
O3 O4 O2 97.3(16) 2_556 4_645
La1 O4 O2 41.6(9) 4_645 4_645
Ga4 O4 O2 130.0(14) 3_544 4_645
O5 O4 O2 47.3(13) 3_544 4_645
O5 O4 O2 80.8(13) 2_646 4_645
La2 O4 O2 105.0(12) 1_655 4_645
O6 O4 O2 43.8(11) 4_645 4_645
Ga4 O4 O2 120.2(16) 4_545 4_645
Ga4 O4 O2 62.5(12) . 4_645
O4 O4 O2 135.5(15) 2_655 4_645
La1 O4 O2 111.6(15) . 4_645
Ga4 O4 Ga3 107(3) 4_645 1_655
Ga2 O4 Ga3 27.1(14) . 1_655
La1 O4 Ga3 115.0(18) 4_545 1_655
O6 O4 Ga3 127(2) 1_545 1_655
O7 O4 Ga3 75.1(18) 1_554 1_655
O7 O4 Ga3 75.2(17) 2_656 1_655
La2 O4 Ga3 51.1(9) . 1_655
O3 O4 Ga3 65.8(15) 3_554 1_655
O3 O4 Ga3 129.7(17) 2_656 1_655
O2 O4 Ga3 18.4(8) . 1_655
O1 O4 Ga3 67.0(15) 4 1_655
O1 O4 Ga3 48.7(14) 4_655 1_655
O7 O4 Ga3 88.5(14) 2_556 1_655
Ga1 O4 Ga3 101.2(14) . 1_655
Ta O4 Ga3 101.2(14) . 1_655
O1 O4 Ga3 163.8(18) . 1_655
Ga2 O4 Ga3 157.4(14) 4_645 1_655
O3 O4 Ga3 125.4(14) 2_556 1_655
La1 O4 Ga3 95.5(12) 4_645 1_655
Ga4 O4 Ga3 73.6(10) 3_544 1_655
O5 O4 Ga3 113.9(16) 3_544 1_655
O5 O4 Ga3 115.9(16) 2_646 1_655
La2 O4 Ga3 48.3(7) 1_655 1_655
O6 O4 Ga3 88.0(11) 4_645 1_655
Ga4 O4 Ga3 104.3(11) 4_545 1_655
Ga4 O4 Ga3 78.6(10) . 1_655
O4 O4 Ga3 55.9(7) 2_655 1_655
La1 O4 Ga3 51.3(7) . 1_655
O2 O4 Ga3 130.5(15) 4_645 1_655
Ga4 O4 La1 62.3(17) 4_645 1_545
Ga2 O4 La1 171(2) . 1_545
La1 O4 La1 65.8(13) 4_545 1_545
O6 O4 La1 26.0(9) 1_545 1_545
O7 O4 La1 76.8(15) 1_554 1_545
O7 O4 La1 95.8(17) 2_656 1_545
La2 O4 La1 99.3(12) . 1_545
O3 O4 La1 130(2) 3_554 1_545
O3 O4 La1 66.9(13) 2_656 1_545
O2 O4 La1 142.1(16) . 1_545
O1 O4 La1 98.8(13) 4 1_545
O1 O4 La1 154.4(19) 4_655 1_545
O7 O4 La1 62.1(11) 2_556 1_545
Ga1 O4 La1 48.7(6) . 1_545
Ta O4 La1 48.7(6) . 1_545
O1 O4 La1 34.6(12) . 1_545
Ga2 O4 La1 51.8(9) 4_645 1_545
O3 O4 La1 36.2(7) 2_556 1_545
La1 O4 La1 110.5(15) 4_645 1_545
Ga4 O4 La1 84.0(10) 3_544 1_545
O5 O4 La1 88.3(16) 3_544 1_545
O5 O4 La1 59.5(10) 2_646 1_545
La2 O4 La1 130.3(13) 1_655 1_545
O6 O4 La1 122.5(17) 4_645 1_545
Ga4 O4 La1 50.8(6) 4_545 1_545
Ga4 O4 La1 126.7(16) . 1_545
O4 O4 La1 102.1(10) 2_655 1_545
La1 O4 La1 127.3(11) . 1_545
O2 O4 La1 80.1(13) 4_645 1_545
Ga3 O4 La1 149.3(14) 1_655 1_545
Ga4 O4 O5 63.3(16) 4_645 2_546
Ga2 O4 O5 144(2) . 2_546
La1 O4 O5 69.2(13) 4_545 2_546
O6 O4 O5 22.0(10) 1_545 2_546
O7 O4 O5 53.1(12) 1_554 2_546
O7 O4 O5 89.7(18) 2_656 2_546
La2 O4 O5 70.4(11) . 2_546
O3 O4 O5 129.5(15) 3_554 2_546
O3 O4 O5 89.4(15) 2_656 2_546
O2 O4 O5 114.4(17) . 2_546
O1 O4 O5 80.2(13) 4 2_546
O1 O4 O5 157(2) 4_655 2_546
O7 O4 O5 33.6(9) 2_556 2_546
Ga1 O4 O5 23.6(8) . 2_546
Ta O4 O5 23.6(8) . 2_546
O1 O4 O5 60.0(14) . 2_546
Ga2 O4 O5 80.8(13) 4_645 2_546
O3 O4 O5 31.6(9) 2_556 2_546
La1 O4 O5 135.9(16) 4_645 2_546
Ga4 O4 O5 66.7(10) 3_544 2_546
O5 O4 O5 106.5(17) 3_544 2_546
O5 O4 O5 67.5(10) 2_646 2_546
La2 O4 O5 120.9(15) 1_655 2_546
O6 O4 O5 150.0(19) 4_645 2_546
Ga4 O4 O5 29.8(6) 4_545 2_546
Ga4 O4 O5 141.6(14) . 2_546
O4 O4 O5 82.6(13) 2_655 2_546
La1 O4 O5 112.2(10) . 2_546
O2 O4 O5 109.1(16) 4_645 2_546
Ga3 O4 O5 120.4(14) 1_655 2_546
La1 O4 O5 29.1(8) 1_545 2_546
Ga4 O4 O5 30.8(12) 4_645 1_544
Ga2 O4 O5 127(3) . 1_544
La1 O4 O5 109.1(17) 4_545 1_544
O6 O4 O5 28.6(10) 1_545 1_544
O7 O4 O5 26.9(14) 1_554 1_544
O7 O4 O5 49.8(13) 2_656 1_544
La2 O4 O5 68.4(12) . 1_544
O3 O4 O5 157(2) 3_554 1_544
O3 O4 O5 76.1(16) 2_656 1_544
O2 O4 O5 107(2) . 1_544
O1 O4 O5 103.1(17) 4 1_544
O1 O4 O5 118(2) 4_655 1_544
O7 O4 O5 49.7(10) 2_556 1_544
Ga1 O4 O5 22.1(5) . 1_544
Ta O4 O5 22.1(5) . 1_544
O1 O4 O5 88.6(17) . 1_544
Ga2 O4 O5 91.3(14) 4_645 1_544
O3 O4 O5 71.6(11) 2_556 1_544
La1 O4 O5 114.1(14) 4_645 1_544
Ga4 O4 O5 29.5(7) 3_544 1_544
O5 O4 O5 143(2) 3_544 1_544
O5 O4 O5 41.3(12) 2_646 1_544
La2 O4 O5 81.6(12) 1_655 1_544
O6 O4 O5 151.6(16) 4_645 1_544
Ga4 O4 O5 63.2(9) 4_545 1_544
Ga4 O4 O5 178.4(16) . 1_544
O4 O4 O5 47.6(10) 2_655 1_544
La1 O4 O5 129.4(15) . 1_544
O2 O4 O5 117.5(16) 4_645 1_544
Ga3 O4 O5 100.6(14) 1_655 1_544
La1 O4 O5 54.5(8) 1_545 1_544
O5 O4 O5 40.0(11) 2_546 1_544
Ga4 O4 Ga2 126(2) 4_645 1_455
Ga2 O4 Ga2 85.1(16) . 1_455
La1 O4 Ga2 43.1(9) 4_545 1_455
O6 O4 Ga2 90.0(13) 1_545 1_455
O7 O4 Ga2 82.2(13) 1_554 1_455
O7 O4 Ga2 130(2) 2_656 1_455
La2 O4 Ga2 46.7(6) . 1_455
O3 O4 Ga2 64.6(11) 3_554 1_455
O3 O4 Ga2 151.2(19) 2_656 1_455
O2 O4 Ga2 61.5(10) . 1_455
O1 O4 Ga2 13.1(8) 4 1_455
O1 O4 Ga2 120.0(19) 4_655 1_455
O7 O4 Ga2 45.6(10) 2_556 1_455
Ga1 O4 Ga2 73.9(8) . 1_455
Ta O4 Ga2 73.9(8) . 1_455
O1 O4 Ga2 87.4(12) . 1_455
Ga2 O4 Ga2 119.7(15) 4_645 1_455
O3 O4 Ga2 50.0(7) 2_556 1_455
La1 O4 Ga2 150.5(16) 4_645 1_455
Ga4 O4 Ga2 101.1(11) 3_544 1_455
O5 O4 Ga2 78.9(13) 3_544 1_455
O5 O4 Ga2 134.3(13) 2_646 1_455
La2 O4 Ga2 124.4(15) 1_655 1_455
O6 O4 Ga2 112.9(13) 4_645 1_455
Ga4 O4 Ga2 38.3(4) 4_545 1_455
Ga4 O4 Ga2 85.8(10) . 1_455
O4 O4 Ga2 100.2(14) 2_655 1_455
La1 O4 Ga2 44.3(5) . 1_455
O2 O4 Ga2 124.2(15) 4_645 1_455
Ga3 O4 Ga2 78.6(9) 1_655 1_455
La1 O4 Ga2 85.7(8) 1_545 1_455
O5 O4 Ga2 68.1(8) 2_546 1_455
O5 O4 Ga2 95.4(11) 1_544 1_455
Ga4 O4 Ta 23.8(11) 4_645 1_655
Ga2 O4 Ta 102(2) . 1_655
La1 O4 Ta 151(2) 4_545 1_655
O6 O4 Ta 66.8(11) 1_545 1_655
O7 O4 Ta 59.4(13) 1_554 1_655
O7 O4 Ta 17.1(13) 2_656 1_655
La2 O4 Ta 98.6(14) . 1_655
O3 O4 Ta 143.1(18) 3_554 1_655
O3 O4 Ta 48.0(12) 2_656 1_655
O2 O4 Ta 108.7(18) . 1_655
O1 O4 Ta 143(2) 4 1_655
O1 O4 Ta 74.9(14) 4_655 1_655
O7 O4 Ta 97.8(14) 2_556 1_655
Ga1 O4 Ta 72.0(9) . 1_655
Ta O4 Ta 72.0(9) . 1_655
O1 O4 Ta 104.9(17) . 1_655
Ga2 O4 Ta 81.8(11) 4_645 1_655
O3 O4 Ta 116.5(14) 2_556 1_655
La1 O4 Ta 66.5(8) 4_645 1_655
Ga4 O4 Ta 40.9(5) 3_544 1_655
O5 O4 Ta 137.8(19) 3_544 1_655
O5 O4 Ta 26.1(8) 2_646 1_655
La2 O4 Ta 46.2(6) 1_655 1_655
O6 O4 Ta 103.5(11) 4_645 1_655
Ga4 O4 Ta 113.0(12) 4_545 1_655
Ga4 O4 Ta 128.7(12) . 1_655
O4 O4 Ta 46.3(8) 2_655 1_655
La1 O4 Ta 142.4(15) . 1_655
O2 O4 Ta 90.5(11) 4_645 1_655
Ga3 O4 Ta 91.2(11) 1_655 1_655
La1 O4 Ta 85.0(10) 1_545 1_655
O5 O4 Ta 86.6(10) 2_546 1_655
O5 O4 Ta 49.9(8) 1_544 1_655
Ga2 O4 Ta 141.6(14) 1_455 1_655
Ga4 O4 Ga1 23.8(11) 4_645 1_655
Ga2 O4 Ga1 102(2) . 1_655
La1 O4 Ga1 151(2) 4_545 1_655
O6 O4 Ga1 66.8(11) 1_545 1_655
O7 O4 Ga1 59.4(13) 1_554 1_655
O7 O4 Ga1 17.1(13) 2_656 1_655
La2 O4 Ga1 98.6(14) . 1_655
O3 O4 Ga1 143.1(18) 3_554 1_655
O3 O4 Ga1 48.0(12) 2_656 1_655
O2 O4 Ga1 108.7(18) . 1_655
O1 O4 Ga1 143(2) 4 1_655
O1 O4 Ga1 74.9(14) 4_655 1_655
O7 O4 Ga1 97.8(14) 2_556 1_655
Ga1 O4 Ga1 72.0(9) . 1_655
Ta O4 Ga1 72.0(9) . 1_655
O1 O4 Ga1 104.9(17) . 1_655
Ga2 O4 Ga1 81.8(11) 4_645 1_655
O3 O4 Ga1 116.5(14) 2_556 1_655
La1 O4 Ga1 66.5(8) 4_645 1_655
Ga4 O4 Ga1 40.9(5) 3_544 1_655
O5 O4 Ga1 137.8(19) 3_544 1_655
O5 O4 Ga1 26.1(8) 2_646 1_655
La2 O4 Ga1 46.2(6) 1_655 1_655
O6 O4 Ga1 103.5(11) 4_645 1_655
Ga4 O4 Ga1 113.0(12) 4_545 1_655
Ga4 O4 Ga1 128.7(12) . 1_655
O4 O4 Ga1 46.3(8) 2_655 1_655
La1 O4 Ga1 142.4(15) . 1_655
O2 O4 Ga1 90.5(11) 4_645 1_655
Ga3 O4 Ga1 91.2(11) 1_655 1_655
La1 O4 Ga1 85.0(10) 1_545 1_655
O5 O4 Ga1 86.6(10) 2_546 1_655
O5 O4 Ga1 49.9(8) 1_544 1_655
Ga2 O4 Ga1 141.6(14) 1_455 1_655
Ta O4 Ga1 0.00(15) 1_655 1_655
Ga4 O4 O6 151(3) 4_645 4_545
Ga2 O4 O6 84.6(18) . 4_545
La1 O4 O6 22.9(9) 4_545 4_545
O6 O4 O6 108.5(15) 1_545 4_545
O7 O4 O6 123.8(15) 1_554 4_545
O7 O4 O6 171(2) 2_656 4_545
La2 O4 O6 87.4(10) . 4_545
O3 O4 O6 42.0(11) 3_554 4_545
O3 O4 O6 125(2) 2_656 4_545
O2 O4 O6 79.6(13) . 4_545
O1 O4 O6 43.3(11) 4 4_545
O1 O4 O6 109.9(18) 4_655 4_545
O7 O4 O6 83.4(12) 2_556 4_545
Ga1 O4 O6 107.2(11) . 4_545
Ta O4 O6 107.2(11) . 4_545
O1 O4 O6 66.9(14) . 4_545
Ga2 O4 O6 90.2(15) 4_645 4_545
O3 O4 O6 59.1(9) 2_556 4_545
La1 O4 O6 111.5(16) 4_645 4_545
Ga4 O4 O6 143.2(13) 3_544 4_545
O5 O4 O6 36.7(9) 3_544 4_545
O5 O4 O6 146.2(18) 2_646 4_545
La2 O4 O6 141.0(15) 1_655 4_545
O6 O4 O6 75.9(12) 4_645 4_545
Ga4 O4 O6 66.0(7) 4_545 4_545
Ga4 O4 O6 52.7(8) . 4_545
O4 O4 O6 140.7(15) 2_655 4_545
La1 O4 O6 45.8(6) . 4_545
O2 O4 O6 83.4(14) 4_645 4_545
Ga3 O4 O6 97.0(11) 1_655 4_545
La1 O4 O6 88.5(11) 1_545 4_545
O5 O4 O6 90.1(10) 2_546 4_545
O5 O4 O6 128.8(13) 1_544 4_545
Ga2 O4 O6 42.3(5) 1_455 4_545
Ta O4 O6 171.7(17) 1_655 4_545
Ga1 O4 O6 171.7(17) 1_655 4_545
Ga4 O4 O2 85(2) 4_645 2_655
Ga2 O4 O2 43.5(17) . 2_655
La1 O4 O2 135.3(19) 4_545 2_655
O6 O4 O2 111.9(19) 1_545 2_655
O7 O4 O2 61.5(17) 1_554 2_655
O7 O4 O2 52.8(16) 2_656 2_655
La2 O4 O2 55.1(10) . 2_655
O3 O4 O2 87(2) 3_554 2_655
O3 O4 O2 111.5(17) 2_656 2_655
O2 O4 O2 39.6(13) . 2_655
O1 O4 O2 84.8(18) 4 2_655
O1 O4 O2 47.6(15) 4_655 2_655
O7 O4 O2 88.3(14) 2_556 2_655
Ga1 O4 O2 90.7(13) . 2_655
Ta O4 O2 90.7(13) . 2_655
O1 O4 O2 172(2) . 2_655
Ga2 O4 O2 145.9(14) 4_645 2_655
O3 O4 O2 132.1(16) 2_556 2_655
La1 O4 O2 89.5(12) 4_645 2_655
Ga4 O4 O2 54.5(9) 3_544 2_655
O5 O4 O2 133.3(17) 3_544 2_655
O5 O4 O2 93.6(14) 2_646 2_655
La2 O4 O2 30.0(6) 1_655 2_655
O6 O4 O2 96.3(13) 4_645 2_655
Ga4 O4 O2 109.1(13) 4_545 2_655
Ga4 O4 O2 95.4(13) . 2_655
O4 O4 O2 36.2(8) 2_655 2_655
La1 O4 O2 73.5(10) . 2_655
O2 O4 O2 130.6(15) 4_645 2_655
Ga3 O4 O2 22.3(6) 1_655 2_655
La1 O4 O2 137.7(15) 1_545 2_655
O5 O4 O2 113.6(15) 2_546 2_655
O5 O4 O2 83.5(13) 1_544 2_655
Ga2 O4 O2 94.4(11) 1_455 2_655
Ta O4 O2 69.1(9) 1_655 2_655
Ga1 O4 O2 69.1(9) 1_655 2_655
O6 O4 O2 119.2(13) 4_545 2_655
Ga4 O4 O1 81(2) 4_645 3_554
Ga2 O4 O1 68(2) . 3_554
La1 O4 O1 111.7(17) 4_545 3_554
O6 O4 O1 86.9(17) 1_545 3_554
O7 O4 O1 36.3(15) 1_554 3_554
O7 O4 O1 62.9(16) 2_656 3_554
La2 O4 O1 22.8(6) . 3_554
O3 O4 O1 97(2) 3_554 3_554
O3 O4 O1 127(2) 2_656 3_554
O2 O4 O1 44.1(14) . 3_554
O1 O4 O1 64.8(17) 4 3_554
O1 O4 O1 82.7(19) 4_655 3_554
O7 O4 O1 52.9(11) 2_556 3_554
Ga1 O4 O1 60.7(10) . 3_554
Ta O4 O1 60.7(10) . 3_554
O1 O4 O1 140.0(17) . 3_554
Ga2 O4 O1 154.2(18) 4_645 3_554
O3 O4 O1 96.8(12) 2_556 3_554
La1 O4 O1 123.7(15) 4_645 3_554
Ga4 O4 O1 43.1(8) 3_544 3_554
O5 O4 O1 141.7(19) 3_544 3_554
O5 O4 O1 93.8(15) 2_646 3_554
La2 O4 O1 60.1(8) 1_655 3_554
O6 O4 O1 128.4(16) 4_645 3_554
Ga4 O4 O1 74.0(9) 4_545 3_554
Ga4 O4 O1 116.4(15) . 3_554
O4 O4 O1 32.8(8) 2_655 3_554
La1 O4 O1 72.6(11) . 3_554
O2 O4 O1 165.2(14) 4_645 3_554
Ga3 O4 O1 40.5(8) 1_655 3_554
La1 O4 O1 109.1(12) 1_545 3_554
O5 O4 O1 81.0(12) 2_546 3_554
O5 O4 O1 63.2(12) 1_544 3_554
Ga2 O4 O1 69.1(9) 1_455 3_554
Ta O4 O1 79.1(10) 1_655 3_554
Ga1 O4 O1 79.1(10) 1_655 3_554
O6 O4 O1 107.9(12) 4_545 3_554
O2 O4 O1 35.4(7) 2_655 3_554
Ga4 O4 Ga3 14.7(11) 4_645 1_645
Ga2 O4 Ga3 135(2) . 1_645
La1 O4 Ga3 114.0(17) 4_545 1_645
O6 O4 Ga3 28.4(8) 1_545 1_645
O7 O4 Ga3 46.3(14) 1_554 1_645
O7 O4 Ga3 46.3(14) 2_656 1_645
La2 O4 Ga3 89.4(12) . 1_645
O3 O4 Ga3 178.0(17) 3_554 1_645
O3 O4 Ga3 55.0(13) 2_656 1_645
O2 O4 Ga3 125(2) . 1_645
O1 O4 Ga3 122.8(16) 4 1_645
O1 O4 Ga3 113.2(17) 4_655 1_645
O7 O4 Ga3 68.7(11) 2_556 1_645
Ga1 O4 Ga3 39.9(5) . 1_645
Ta O4 Ga3 39.9(5) . 1_645
O1 O4 Ga3 79.0(16) . 1_645
Ga2 O4 Ga3 72.9(10) 4_645 1_645
O3 O4 Ga3 78.1(10) 2_556 1_645
La1 O4 Ga3 95.5(11) 4_645 1_645
Ga4 O4 Ga3 40.7(5) 3_544 1_645
O5 O4 Ga3 132.1(19) 3_544 1_645
O5 O4 Ga3 21.2(7) 2_646 1_645
La2 O4 Ga3 80.9(9) 1_655 1_645
O6 O4 Ga3 131.7(13) 4_645 1_645
Ga4 O4 Ga3 77.2(8) 4_545 1_645
Ga4 O4 Ga3 158.3(14) . 1_645
O4 O4 Ga3 58.0(8) 2_655 1_645
La1 O4 Ga3 150.6(14) . 1_645
O2 O4 Ga3 97.0(13) 4_645 1_645
Ga3 O4 Ga3 113.9(13) 1_655 1_645
La1 O4 Ga3 49.6(6) 1_545 1_645
O5 O4 Ga3 48.7(7) 2_546 1_645
O5 O4 Ga3 21.2(6) 1_544 1_645
Ga2 O4 Ga3 113.4(10) 1_455 1_645
Ta O4 Ga3 38.5(4) 1_655 1_645
Ga1 O4 Ga3 38.5(4) 1_655 1_645
O6 O4 Ga3 136.7(13) 4_545 1_645
O2 O4 Ga3 93.2(12) 2_655 1_645
O1 O4 Ga3 81.4(11) 3_554 1_645
Ga4 O4 Ga2 73(2) 4_645 2_655
Ga2 O4 Ga2 62.2(19) . 2_655
La1 O4 Ga2 131.1(18) 4_545 2_655
O6 O4 Ga2 92.2(16) 1_545 2_655
O7 O4 Ga2 40.9(14) 1_554 2_655
O7 O4 Ga2 47.0(15) 2_656 2_655
La2 O4 Ga2 42.5(8) . 2_655
O3 O4 Ga2 101.9(19) 3_554 2_655
O3 O4 Ga2 111.6(18) 2_656 2_655
O2 O4 Ga2 48.6(13) . 2_655
O1 O4 Ga2 82.2(17) 4 2_655
O1 O4 Ga2 67.4(17) 4_655 2_655
O7 O4 Ga2 70.0(11) 2_556 2_655
Ga1 O4 Ga2 70.0(10) . 2_655
Ta O4 Ga2 70.0(10) . 2_655
O1 O4 Ga2 152.1(19) . 2_655
Ga2 O4 Ga2 145.6(15) 4_645 2_655
O3 O4 Ga2 114.4(13) 2_556 2_655
La1 O4 Ga2 104.4(13) 4_645 2_655
Ga4 O4 Ga2 37.0(6) 3_544 2_655
O5 O4 Ga2 150.2(18) 3_544 2_655
O5 O4 Ga2 83.9(13) 2_646 2_655
La2 O4 Ga2 40.6(6) 1_655 2_655
O6 O4 Ga2 116.9(13) 4_645 2_655
Ga4 O4 Ga2 92.2(10) 4_545 2_655
Ga4 O4 Ga2 114.6(13) . 2_655
O4 O4 Ga2 20.2(6) 2_655 2_655
La1 O4 Ga2 82.1(10) . 2_655
O2 O4 Ga2 145.5(13) 4_645 2_655
Ga3 O4 Ga2 36.6(5) 1_655 2_655
La1 O4 Ga2 117.6(12) 1_545 2_655
O5 O4 Ga2 93.0(12) 2_546 2_655
O5 O4 Ga2 64.5(11) 1_544 2_655
Ga2 O4 Ga2 88.1(10) 1_455 2_655
Ta O4 Ga2 64.0(8) 1_655 2_655
Ga1 O4 Ga2 64.0(8) 1_655 2_655
O6 O4 Ga2 123.8(12) 4_545 2_655
O2 O4 Ga2 20.7(6) 2_655 2_655
O1 O4 Ga2 19.7(3) 3_554 2_655
Ga3 O4 Ga2 77.7(9) 1_645 2_655
Ga4 O4 O6 23.3(16) 4_645 2_645
Ga2 O4 O6 103(2) . 2_645
La1 O4 O6 142.5(18) 4_545 2_645
O6 O4 O6 57.9(12) 1_545 2_645
O7 O4 O6 37.7(11) 1_554 2_645
O7 O4 O6 16.4(13) 2_656 2_645
La2 O4 O6 78.0(12) . 2_645
O3 O4 O6 148(2) 3_554 2_645
O3 O4 O6 66.4(14) 2_656 2_645
O2 O4 O6 98.1(18) . 2_645
O1 O4 O6 121.9(19) 4 2_645
O1 O4 O6 85.0(16) 4_655 2_645
O7 O4 O6 77.3(12) 2_556 2_645
Ga1 O4 O6 54.1(7) . 2_645
Ta O4 O6 54.1(7) . 2_645
O1 O4 O6 110.8(18) . 2_645
Ga2 O4 O6 96.6(12) 4_645 2_645
O3 O4 O6 104.9(12) 2_556 2_645
La1 O4 O6 87.6(10) 4_645 2_645
Ga4 O4 O6 19.4(4) 3_544 2_645
O5 O4 O6 158(2) 3_544 2_645
O5 O4 O6 34.3(10) 2_646 2_645
La2 O4 O6 49.7(7) 1_655 2_645
O6 O4 O6 123.3(12) 4_645 2_645
Ga4 O4 O6 95.2(10) 4_545 2_645
Ga4 O4 O6 145.0(13) . 2_645
O4 O4 O6 29.6(7) 2_655 2_645
La1 O4 O6 131.7(15) . 2_645
O2 O4 O6 110.9(12) 4_645 2_645
Ga3 O4 O6 83.5(11) 1_655 2_645
La1 O4 O6 81.7(9) 1_545 2_645
O5 O4 O6 73.3(10) 2_546 2_645
O5 O4 O6 33.4(7) 1_544 2_645
Ga2 O4 O6 119.9(12) 1_455 2_645
Ta O4 O6 21.8(4) 1_655 2_645
Ga1 O4 O6 21.8(4) 1_655 2_645
O6 O4 O6 160.7(13) 4_545 2_645
O2 O4 O6 61.7(10) 2_655 2_645
O1 O4 O6 60.7(9) 3_554 2_645
Ga3 O4 O6 32.4(4) 1_645 2_645
Ga2 O4 O6 49.6(7) 2_655 2_645
Ga4 O4 O2 116(2) 4_645 4_545
Ga2 O4 O2 120(2) . 4_545
La1 O4 O2 15.9(11) 4_545 4_545
O6 O4 O2 77.0(15) 1_545 4_545
O7 O4 O2 114.6(17) 1_554 4_545
O7 O4 O2 149(2) 2_656 4_545
La2 O4 O2 100.8(12) . 4_545
O3 O4 O2 75.9(15) 3_554 4_545
O3 O4 O2 97.5(19) 2_656 4_545
O2 O4 O2 112.6(15) . 4_545
O1 O4 O2 66.2(13) 4 4_545
O1 O4 O2 138(2) 4_655 4_545
O7 O4 O2 76.0(12) 2_556 4_545
Ga1 O4 O2 87.1(11) . 4_545
Ta O4 O2 87.1(11) . 4_545
O1 O4 O2 33.0(10) . 4_545
Ga2 O4 O2 63.0(12) 4_645 4_545
O3 O4 O2 34.3(7) 2_556 4_545
La1 O4 O2 112.1(17) 4_645 4_545
Ga4 O4 O2 130.9(13) 3_544 4_545
O5 O4 O2 42.8(12) 3_544 4_545
O5 O4 O2 110.4(16) 2_646 4_545
La2 O4 O2 174.7(16) 1_655 4_545
O6 O4 O2 90.4(14) 4_645 4_545
Ga4 O4 O2 53.4(8) 4_545 4_545
Ga4 O4 O2 78.0(12) . 4_545
O4 O4 O2 144.6(16) 2_655 4_545
La1 O4 O2 80.7(10) . 4_545
O2 O4 O2 71.4(13) 4_645 4_545
Ga3 O4 O2 130.9(12) 1_655 4_545
La1 O4 O2 53.7(9) 1_545 4_545
O5 O4 O2 64.3(11) 2_546 4_545
O5 O4 O2 103.5(13) 1_544 4_545
Ga2 O4 O2 57.2(8) 1_455 4_545
Ta O4 O2 136.5(14) 1_655 4_545
Ga1 O4 O2 136.5(14) 1_655 4_545
O6 O4 O2 35.9(8) 4_545 4_545
O2 O4 O2 150.9(14) 2_655 4_545
O1 O4 O2 123.4(12) 3_554 4_545
Ga3 O4 O2 103.2(12) 1_645 4_545
Ga2 O4 O2 143.1(12) 2_655 4_545
O6 O4 O2 134.9(13) 2_645 4_545
Ga4 O4 Ga3 117(3) 4_645 3_645
Ga2 O4 Ga3 96(2) . 3_645
La1 O4 Ga3 61.9(14) 4_545 3_645
O6 O4 Ga3 110(2) 1_545 3_645
O7 O4 Ga3 162(2) 1_554 3_645
O7 O4 Ga3 130(2) 2_656 3_645
La2 O4 Ga3 145.8(15) . 3_645
O3 O4 Ga3 63.5(16) 3_554 3_645
O3 O4 Ga3 69.8(16) 2_656 3_645
O2 O4 Ga3 117.1(17) . 3_645
O1 O4 Ga3 101.5(16) 4 3_645
O1 O4 Ga3 89.4(17) 4_655 3_645
O7 O4 Ga3 131.0(15) 2_556 3_645
Ga1 O4 Ga3 133.5(16) . 3_645
Ta O4 Ga3 133.5(16) . 3_645
O1 O4 Ga3 51.2(13) . 3_645
Ga2 O4 Ga3 44.7(9) 4_645 3_645
O3 O4 Ga3 87.5(13) 2_556 3_645
La1 O4 Ga3 58.4(9) 4_645 3_645
Ga4 O4 Ga3 154.9(14) 3_544 3_645
O5 O4 Ga3 22.2(10) 3_544 3_645
O5 O4 Ga3 104.5(14) 2_646 3_645
La2 O4 Ga3 120.2(11) 1_655 3_645
O6 O4 Ga3 39.4(8) 4_645 3_645
Ga4 O4 Ga3 108.4(12) 4_545 3_645
Ga4 O4 Ga3 45.3(7) . 3_645
O4 O4 Ga3 158.4(16) 2_655 3_645
La1 O4 Ga3 88.9(11) . 3_645
O2 O4 Ga3 25.1(8) 4_645 3_645
Ga3 O4 Ga3 123.4(12) 1_655 3_645
La1 O4 Ga3 85.2(12) 1_545 3_645
O5 O4 Ga3 110.7(14) 2_546 3_645
O5 O4 Ga3 135.3(16) 1_544 3_645
Ga2 O4 Ga3 100.6(11) 1_455 3_645
Ta O4 Ga3 115.5(12) 1_655 3_645
Ga1 O4 Ga3 115.5(12) 1_655 3_645
O6 O4 Ga3 58.7(9) 4_545 3_645
O2 O4 Ga3 135.6(13) 2_655 3_645
O1 O4 Ga3 161.0(16) 3_554 3_645
Ga3 O4 Ga3 117.6(13) 1_645 3_645
Ga2 O4 Ga3 156.3(12) 2_655 3_645
O6 O4 Ga3 136.0(12) 2_645 3_645
O2 O4 Ga3 55.0(9) 4_545 3_645
Ga4 O4 O4 111.3(15) 4_645 1_455
Ga2 O4 O4 106.2(15) . 1_455
La1 O4 O4 36.0(14) 4_545 1_455
O6 O4 O4 71.0(11) 1_545 1_455
O7 O4 O4 78.1(12) 1_554 1_455
O7 O4 O4 127.9(16) 2_656 1_455
La2 O4 O4 55.7(9) . 1_455
O3 O4 O4 80.9(12) 3_554 1_455
O3 O4 O4 130.7(13) 2_656 1_455
O2 O4 O4 81.5(11) . 1_455
O1 O4 O4 34.2(13) 4 1_455
O1 O4 O4 141.1(14) 4_655 1_455
O7 O4 O4 36.6(11) 2_556 1_455
Ga1 O4 O4 60.7(7) . 1_455
Ta O4 O4 60.7(7) . 1_455
O1 O4 O4 70.2(10) . 1_455
Ga2 O4 O4 103.0(9) 4_645 1_455
O3 O4 O4 29.1(10) 2_556 1_455
La1 O4 O4 156.3(11) 4_645 1_455
Ga4 O4 O4 97.8(6) 3_544 1_455
O5 O4 O4 79.3(12) 3_544 1_455
O5 O4 O4 116.7(8) 2_646 1_455
La2 O4 O4 138.2(8) 1_655 1_455
O6 O4 O4 123.2(9) 4_645 1_455
Ga4 O4 O4 20.0(7) 4_545 1_455
Ga4 O4 O4 98.7(7) . 1_455
O4 O4 O4 103.6(10) 2_655 1_455
La1 O4 O4 64.6(6) . 1_455
O2 O4 O4 116.6(9) 4_645 1_455
Ga3 O4 O4 97.6(6) 1_655 1_455
La1 O4 O4 64.5(6) 1_545 1_455
O5 O4 O4 49.1(7) 2_546 1_455
O5 O4 O4 82.8(8) 1_544 1_455
Ga2 O4 O4 21.1(7) 1_455 1_455
Ta O4 O4 132.6(6) 1_655 1_455
Ga1 O4 O4 132.6(6) 1_655 1_455
O6 O4 O4 47.3(7) 4_545 1_455
O2 O4 O4 109.7(7) 2_655 1_455
O1 O4 O4 78.2(6) 3_554 1_455
Ga3 O4 O4 97.2(5) 1_645 1_455
Ga2 O4 O4 97.9(5) 2_655 1_455
O6 O4 O4 113.5(6) 2_645 1_455
O2 O4 O4 45.2(8) 4_545 1_455
Ga3 O4 O4 97.9(6) 3_645 1_455
Ga4 O4 O4 68.6(16) 4_645 1_655
Ga2 O4 O4 73.8(15) . 1_655
La1 O4 O4 144.0(14) 4_545 1_655
O6 O4 O4 109.0(11) 1_545 1_655
O7 O4 O4 101.9(12) 1_554 1_655
O7 O4 O4 52.1(16) 2_656 1_655
La2 O4 O4 124.3(9) . 1_655
O3 O4 O4 99.1(12) 3_554 1_655
O3 O4 O4 49.3(13) 2_656 1_655
O2 O4 O4 98.5(10) . 1_655
O1 O4 O4 145.8(13) 4 1_655
O1 O4 O4 38.9(14) 4_655 1_655
O7 O4 O4 143.4(11) 2_556 1_655
Ga1 O4 O4 119.3(7) . 1_655
Ta O4 O4 119.3(7) . 1_655
O1 O4 O4 109.8(10) . 1_655
Ga2 O4 O4 77.0(9) 4_645 1_655
O3 O4 O4 150.9(10) 2_556 1_655
La1 O4 O4 23.7(11) 4_645 1_655
Ga4 O4 O4 82.2(6) 3_544 1_655
O5 O4 O4 100.7(12) 3_544 1_655
O5 O4 O4 63.3(8) 2_646 1_655
La2 O4 O4 41.8(8) 1_655 1_655
O6 O4 O4 56.8(9) 4_645 1_655
Ga4 O4 O4 160.0(7) 4_545 1_655
Ga4 O4 O4 81.3(7) . 1_655
O4 O4 O4 76.4(10) 2_655 1_655
La1 O4 O4 115.4(6) . 1_655
O2 O4 O4 63.4(9) 4_645 1_655
Ga3 O4 O4 82.4(6) 1_655 1_655
La1 O4 O4 115.5(6) 1_545 1_655
O5 O4 O4 130.9(7) 2_546 1_655
O5 O4 O4 97.2(8) 1_544 1_655
Ga2 O4 O4 158.9(7) 1_455 1_655
Ta O4 O4 47.3(6) 1_655 1_655
Ga1 O4 O4 47.3(6) 1_655 1_655
O6 O4 O4 132.7(7) 4_545 1_655
O2 O4 O4 70.3(7) 2_655 1_655
O1 O4 O4 101.8(6) 3_554 1_655
Ga3 O4 O4 82.8(5) 1_645 1_655
Ga2 O4 O4 82.1(5) 2_655 1_655
O6 O4 O4 66.5(6) 2_645 1_655
O2 O4 O4 134.8(8) 4_545 1_655
Ga3 O4 O4 82.1(6) 3_645 1_655
O4 O4 O4 180.00(3) 1_455 1_655
Ga4 O4 O4 78(2) 4_645 2
Ga2 O4 O4 94(2) . 2
La1 O4 O4 88.9(14) 4_545 2
O6 O4 O4 62.9(14) 1_545 2
O7 O4 O4 29.1(12) 1_554 2
O7 O4 O4 77.3(19) 2_656 2
La2 O4 O4 21.0(10) . 2
O3 O4 O4 107.8(14) 3_554 2
O3 O4 O4 125.3(18) 2_656 2
O2 O4 O4 65.5(13) . 2
O1 O4 O4 56.5(12) 4 2
O1 O4 O4 114(2) 4_655 2
O7 O4 O4 21.6(9) 2_556 2
Ga1 O4 O4 35.7(9) . 2
Ta O4 O4 35.7(9) . 2
O1 O4 O4 108.6(13) . 2
Ga2 O4 O4 131.5(10) 4_645 2
O3 O4 O4 65.9(10) 2_556 2
La1 O4 O4 151(2) 4_645 2
Ga4 O4 O4 47.8(9) 3_544 2
O5 O4 O4 131.3(18) 3_544 2
O5 O4 O4 89.8(13) 2_646 2
La2 O4 O4 88.2(14) 1_655 2
O6 O4 O4 154.7(10) 4_645 2
Ga4 O4 O4 43.6(6) 4_545 2
Ga4 O4 O4 131.3(9) . 2
O4 O4 O4 50.7(11) 2_655 2
La1 O4 O4 80.2(7) . 2
O2 O4 O4 160.3(13) 4_645 2
Ga3 O4 O4 69.2(9) 1_655 2
La1 O4 O4 80.2(7) 1_545 2
O5 O4 O4 51.2(9) 2_546 2
O5 O4 O4 49.2(10) 1_544 2
Ga2 O4 O4 53.3(7) 1_455 2
Ta O4 O4 88.4(13) 1_655 2
Ga1 O4 O4 88.4(13) 1_655 2
O6 O4 O4 95.5(11) 4_545 2
O2 O4 O4 66.8(11) 2_655 2
O1 O4 O4 31.5(7) 3_554 2
Ga3 O4 O4 70.4(9) 1_645 2
Ga2 O4 O4 48.6(8) 2_655 2
O6 O4 O4 66.6(11) 2_645 2
O2 O4 O4 96.2(12) 4_545 2
Ga3 O4 O4 150.8(15) 3_645 2
O4 O4 O4 52.9(10) 1_455 2
O4 O4 O4 127.1(10) 1_655 2
Ga4 O4 O2 33.6(15) 4_645 1_545
Ga2 O4 O2 156(3) . 1_545
La1 O4 O2 94.3(16) 4_545 1_545
O6 O4 O2 15.1(9) 1_545 1_545
O7 O4 O2 59.2(15) 1_554 1_545
O7 O4 O2 67.0(16) 2_656 1_545
La2 O4 O2 96.6(13) . 1_545
O3 O4 O2 158(2) 3_554 1_545
O3 O4 O2 54.3(12) 2_656 1_545
O2 O4 O2 139(2) . 1_545
O1 O4 O2 116.8(15) 4 1_545
O1 O4 O2 130.8(17) 4_655 1_545
O7 O4 O2 66.0(12) 2_556 1_545
Ga1 O4 O2 40.2(7) . 1_545
Ta O4 O2 40.2(7) . 1_545
O1 O4 O2 58.6(15) . 1_545
Ga2 O4 O2 59.3(11) 4_645 1_545
O3 O4 O2 60.8(9) 2_556 1_545
La1 O4 O2 100.4(12) 4_645 1_545
Ga4 O4 O2 59.4(9) 3_544 1_545
O5 O4 O2 112.9(19) 3_544 1_545
O5 O4 O2 32.8(8) 2_646 1_545
La2 O4 O2 101.4(12) 1_655 1_545
O6 O4 O2 129.5(15) 4_645 1_545
Ga4 O4 O2 66.4(8) 4_545 1_545
Ga4 O4 O2 148.0(17) . 1_545
O4 O4 O2 77.5(9) 2_655 1_545
La1 O4 O2 148.8(11) . 1_545
O2 O4 O2 87.3(15) 4_645 1_545
Ga3 O4 O2 132.8(15) 1_655 1_545
La1 O4 O2 28.8(6) 1_545 1_545
O5 O4 O2 36.6(7) 2_546 1_545
O5 O4 O2 32.6(8) 1_544 1_545
Ga2 O4 O2 104.6(10) 1_455 1_545
Ta O4 O2 56.7(7) 1_655 1_545
Ga1 O4 O2 56.7(7) 1_655 1_545
O6 O4 O2 117.2(13) 4_545 1_545
O2 O4 O2 113.5(12) 2_655 1_545
O1 O4 O2 95.5(13) 3_554 1_545
Ga3 O4 O2 21.0(5) 1_645 1_545
Ga2 O4 O2 96.2(11) 2_655 1_545
O6 O4 O2 53.4(8) 2_645 1_545
O2 O4 O2 82.5(12) 4_545 1_545
Ga3 O4 O2 102.7(13) 3_645 1_545
O4 O4 O2 84.9(6) 1_455 1_545
O4 O4 O2 95.1(6) 1_655 1_545
O4 O4 O2 75.7(8) 2 1_545
Ga4 O4 O2 104(2) 4_645 2
Ga2 O4 O2 67.3(17) . 2
La1 O4 O2 84.9(14) 4_545 2
O6 O4 O2 92.3(16) 1_545 2
O7 O4 O2 53.6(15) 1_554 2
O7 O4 O2 90.6(19) 2_656 2
La2 O4 O2 9.6(7) . 2
O3 O4 O2 79.3(17) 3_554 2
O3 O4 O2 152(2) 2_656 2
O2 O4 O2 37.3(11) . 2
O1 O4 O2 37.1(13) 4 2
O1 O4 O2 95.3(19) 4_655 2
O7 O4 O2 43.6(12) 2_556 2
Ga1 O4 O2 65.5(10) . 2
Ta O4 O2 65.5(10) . 2
O1 O4 O2 124.3(13) . 2
Ga2 O4 O2 155.9(14) 4_645 2
O3 O4 O2 79.6(10) 2_556 2
La1 O4 O2 142.1(16) 4_645 2
Ga4 O4 O2 67.3(10) 3_544 2
O5 O4 O2 115.7(16) 3_544 2
O5 O4 O2 116.4(15) 2_646 2
La2 O4 O2 84.1(11) 1_655 2
O6 O4 O2 124.9(14) 4_645 2
Ga4 O4 O2 57.8(8) 4_545 2
Ga4 O4 O2 102.2(12) . 2
O4 O4 O2 60.3(10) 2_655 2
La1 O4 O2 51.7(8) . 2
O2 O4 O2 162.6(17) 4_645 2
Ga3 O4 O2 46.6(7) 1_655 2
La1 O4 O2 105.5(10) 1_545 2
O5 O4 O2 77.2(11) 2_546 2
O5 O4 O2 78.0(12) 1_544 2
Ga2 O4 O2 41.9(6) 1_455 2
Ta O4 O2 106.3(12) 1_655 2
Ga1 O4 O2 106.3(12) 1_655 2
O6 O4 O2 80.3(9) 4_545 2
O2 O4 O2 55.0(8) 2_655 2
O1 O4 O2 27.8(6) 3_554 2
Ga3 O4 O2 99.0(11) 1_645 2
Ga2 O4 O2 46.3(7) 2_655 2
O6 O4 O2 86.3(11) 2_645 2
O2 O4 O2 98.3(9) 4_545 2
Ga3 O4 O2 137.6(12) 3_645 2
O4 O4 O2 54.7(7) 1_455 2
O4 O4 O2 125.3(7) 1_655 2
O4 O4 O2 30.0(7) 2 2
O2 O4 O2 105.6(10) 1_545 2
Ga4 O4 O4 142(3) 4_645 4_655
Ga2 O4 O4 30.9(7) . 4_655
La1 O4 O4 88(2) 4_545 4_655
O6 O4 O4 174(3) 1_545 4_655
O7 O4 O4 133(3) 1_554 4_655
O7 O4 O4 112(2) 2_656 4_655
La2 O4 O4 98.2(14) . 4_655
O3 O4 O4 25.1(7) 3_554 4_655
O3 O4 O4 111(2) 2_656 4_655
O2 O4 O4 54.6(10) . 4_655
O1 O4 O4 76.1(14) 4 4_655
O1 O4 O4 43.9(13) 4_655 4_655
O7 O4 O4 128.6(18) 2_556 4_655
Ga1 O4 O4 154.8(19) . 4_655
Ta O4 O4 154.8(19) . 4_655
O1 O4 O4 114(3) . 4_655
Ga2 O4 O4 107(2) 4_645 4_655
O3 O4 O4 125.1(19) 2_556 4_655
La1 O4 O4 65.7(14) 4_645 4_655
Ga4 O4 O4 128(2) 3_544 4_655
O5 O4 O4 60.0(16) 3_544 4_655
O5 O4 O4 137.8(16) 2_646 4_655
La2 O4 O4 78.2(14) 1_655 4_655
O6 O4 O4 35.6(12) 4_645 4_655
Ga4 O4 O4 125.1(15) 4_545 4_655
Ga4 O4 O4 21.7(9) . 4_655
O4 O4 O4 109.6(16) 2_655 4_655
La1 O4 O4 44.5(6) . 4_655
O2 O4 O4 78.4(19) 4_645 4_655
Ga3 O4 O4 57.7(9) 1_655 4_655
La1 O4 O4 148(2) 1_545 4_655
O5 O4 O4 154.5(16) 2_546 4_655
O5 O4 O4 157(2) 1_544 4_655
Ga2 O4 O4 87.4(11) 1_455 4_655
Ta O4 O4 118.2(17) 1_655 4_655
Ga1 O4 O4 118.2(17) 1_655 4_655
O6 O4 O4 66.1(13) 4_545 4_655
O2 O4 O4 73.7(14) 2_655 4_655
O1 O4 O4 97.1(16) 3_554 4_655
Ga3 O4 O4 156.6(18) 1_645 4_655
Ga2 O4 O4 93.1(15) 2_655 4_655
O6 O4 O4 128.0(18) 2_645 4_655
O2 O4 O4 97.0(18) 4_545 4_655
Ga3 O4 O4 65.7(16) 3_645 4_655
O4 O4 O4 105.4(11) 1_455 4_655
O4 O4 O4 74.6(11) 1_655 4_655
O4 O4 O4 119.2(13) 2 4_655
O2 O4 O4 165.0(19) 1_545 4_655
O2 O4 O4 89.3(12) 2 4_655
Ga4 O4 O4 57.3(13) 4_645 4_645
Ga2 O4 O4 144(3) . 4_645
La1 O4 O4 89(2) 4_545 4_645
O6 O4 O4 56.3(8) 1_545 4_645
O7 O4 O4 101.6(18) 1_554 4_645
O7 O4 O4 84.3(19) 2_656 4_645
La2 O4 O4 140.1(18) . 4_645
O3 O4 O4 125(3) 3_554 4_645
O3 O4 O4 26.0(9) 2_656 4_645
O2 O4 O4 173(2) . 4_645
O1 O4 O4 137(2) 4 4_645
O1 O4 O4 112(2) 4_655 4_645
O7 O4 O4 105.2(15) 2_556 4_645
Ga1 O4 O4 83.5(10) . 4_645
Ta O4 O4 83.5(10) . 4_645
O1 O4 O4 39.9(12) . 4_645
Ga2 O4 O4 17.2(10) 4_645 4_645
O3 O4 O4 76.6(13) 2_556 4_645
La1 O4 O4 66.0(15) 4_645 4_645
Ga4 O4 O4 95.1(14) 3_544 4_645
O5 O4 O4 79(2) 3_544 4_645
O5 O4 O4 45.7(12) 2_646 4_645
La2 O4 O4 107.5(16) 1_655 4_645
O6 O4 O4 86(2) 4_645 4_645
Ga4 O4 O4 95.0(12) 4_545 4_645
Ga4 O4 O4 105(2) . 4_645
O4 O4 O4 109.6(15) 2_655 4_645
La1 O4 O4 148(2) . 4_645
O2 O4 O4 43.4(16) 4_645 4_645
Ga3 O4 O4 155.6(18) 1_655 4_645
La1 O4 O4 44.5(6) 1_545 4_645
O5 O4 O4 71.6(10) 2_546 4_645
O5 O4 O4 74.9(11) 1_544 4_645
Ga2 O4 O4 125.3(16) 1_455 4_645
Ta O4 O4 67.3(11) 1_655 4_645
Ga1 O4 O4 67.3(11) 1_655 4_645
O6 O4 O4 104(2) 4_545 4_645
O2 O4 O4 135.7(18) 2_655 4_645
O1 O4 O4 137.2(19) 3_554 4_645
Ga3 O4 O4 55.8(9) 1_645 4_645
Ga2 O4 O4 129.6(18) 2_655 4_645
O6 O4 O4 80.0(12) 2_645 4_645
O2 O4 O4 72.9(16) 4_545 4_645
Ga3 O4 O4 61.8(17) 3_645 4_645
O4 O4 O4 105.4(11) 1_455 4_645
O4 O4 O4 74.6(11) 1_655 4_645
O4 O4 O4 119.2(13) 2 4_645
O2 O4 O4 44.0(9) 1_545 4_645
O2 O4 O4 148.4(16) 2 4_645
O4 O4 O4 122(3) 4_655 4_645
Ga4 O4 Ga2 101(2) 4_645 4_545
Ga2 O4 Ga2 133(2) . 4_545
La1 O4 Ga2 27.3(9) 4_545 4_545
O6 O4 Ga2 59.0(11) 1_545 4_545
O7 O4 Ga2 94.9(14) 1_554 4_545
O7 O4 Ga2 132.4(18) 2_656 4_545
La2 O4 Ga2 89.3(9) . 4_545
O3 O4 Ga2 92.1(16) 3_554 4_545
O3 O4 Ga2 97.6(16) 2_656 4_545
O2 O4 Ga2 115.1(13) . 4_545
O1 O4 Ga2 65.9(11) 4 4_545
O1 O4 Ga2 158(2) 4_655 4_545
O7 O4 Ga2 58.5(10) 2_556 4_545
Ga1 O4 Ga2 66.9(7) . 4_545
Ta O4 Ga2 66.9(7) . 4_545
O1 O4 Ga2 34.8(7) . 4_545
Ga2 O4 Ga2 67.5(10) 4_645 4_545
O3 O4 Ga2 14.6(6) 2_556 4_545
La1 O4 Ga2 126.0(17) 4_645 4_545
Ga4 O4 Ga2 110.7(11) 3_544 4_545
O5 O4 Ga2 62.9(12) 3_544 4_545
O5 O4 Ga2 98.6(13) 2_646 4_545
La2 O4 Ga2 165.1(14) 1_655 4_545
O6 O4 Ga2 110.2(15) 4_645 4_545
Ga4 O4 Ga2 36.3(4) 4_545 4_545
Ga4 O4 Ga2 97.6(12) . 4_545
O4 O4 Ga2 125.0(13) 2_655 4_545
La1 O4 Ga2 89.4(8) . 4_545
O2 O4 Ga2 84.6(13) 4_645 4_545
Ga3 O4 Ga2 132.4(11) 1_655 4_545
La1 O4 Ga2 39.1(4) 1_545 4_545
O5 O4 Ga2 44.3(7) 2_546 4_545
O5 O4 Ga2 83.9(10) 1_544 4_545
Ga2 O4 Ga2 53.8(5) 1_455 4_545
Ta O4 Ga2 123.9(12) 1_655 4_545
Ga1 O4 Ga2 123.9(12) 1_655 4_545
O6 O4 Ga2 50.1(7) 4_545 4_545
O2 O4 Ga2 144.3(12) 2_655 4_545
O1 O4 Ga2 110.0(9) 3_554 4_545
Ga3 O4 Ga2 86.7(9) 1_645 4_545
Ga2 O4 Ga2 128.4(11) 2_655 4_545
O6 O4 Ga2 116.5(10) 2_645 4_545
O2 O4 Ga2 20.1(6) 4_545 4_545
Ga3 O4 Ga2 73.0(9) 3_645 4_545
O4 O4 Ga2 35.5(6) 1_455 4_545
O4 O4 Ga2 144.5(6) 1_655 4_545
O4 O4 Ga2 79.8(8) 2 4_545
O2 O4 Ga2 67.2(8) 1_545 4_545
O2 O4 Ga2 89.7(8) 2 4_545
O4 O4 Ga2 115.3(18) 4_655 4_545
O4 O4 Ga2 71.6(12) 4_645 4_545
Ga4 O4 La1 115(2) 4_645 1_655
Ga2 O4 La1 24.8(11) . 1_655
La1 O4 La1 115.7(18) 4_545 1_655
O6 O4 La1 158.1(17) 1_545 1_655
O7 O4 La1 116(2) 1_554 1_655
O7 O4 La1 85.0(16) 2_656 1_655
La2 O4 La1 97.8(14) . 1_655
O3 O4 La1 51.7(12) 3_554 1_655
O3 O4 La1 98.4(14) 2_656 1_655
O2 O4 La1 54.7(11) . 1_655
O1 O4 La1 94.2(15) 4 1_655
O1 O4 La1 16.6(10) 4_655 1_655
O7 O4 La1 135.1(17) 2_556 1_655
Ga1 O4 La1 145.1(17) . 1_655
Ta O4 La1 145.1(17) . 1_655
O1 O4 La1 132.2(19) . 1_655
Ga2 O4 La1 111.1(13) 4_645 1_655
O3 O4 La1 152.0(14) 2_556 1_655
La1 O4 La1 53.1(7) 4_645 1_655
Ga4 O4 La1 104.2(12) 3_544 1_655
O5 O4 La1 83.1(13) 3_544 1_655
O5 O4 La1 114.0(10) 2_646 1_655
La2 O4 La1 51.4(6) 1_655 1_655
O6 O4 La1 42.2(6) 4_645 1_655
Ga4 O4 La1 144.4(13) 4_545 1_655
Ga4 O4 La1 45.7(6) . 1_655
O4 O4 La1 87.2(9) 2_655 1_655
La1 O4 La1 63.1(7) . 1_655
O2 O4 La1 83.1(12) 4_645 1_655
Ga3 O4 La1 47.3(6) 1_655 1_655
La1 O4 La1 162.9(14) 1_545 1_655
O5 O4 La1 167.6(16) 2_546 1_655
O5 O4 La1 132.8(15) 1_544 1_655
Ga2 O4 La1 107.1(11) 1_455 1_655
Ta O4 La1 91.5(9) 1_655 1_655
Ga1 O4 La1 91.5(9) 1_655 1_655
O6 O4 La1 93.3(10) 4_545 1_655
O2 O4 La1 54.5(8) 2_655 1_655
O1 O4 La1 86.6(11) 3_554 1_655
Ga3 O4 La1 129.8(11) 1_645 1_655
Ga2 O4 La1 75.2(8) 2_655 1_655
O6 O4 La1 100.9(10) 2_645 1_655
O2 O4 La1 123.6(13) 4_545 1_655
Ga3 O4 La1 81.2(9) 3_645 1_655
O4 O4 La1 127.7(6) 1_455 1_655
O4 O4 La1 52.3(6) 1_655 1_655
O4 O4 La1 116.5(10) 2 1_655
O2 O4 La1 146.7(11) 1_545 1_655
O2 O4 La1 91.6(10) 2 1_655
O4 O4 La1 27.4(8) 4_655 1_655
O4 O4 La1 118.9(16) 4_645 1_655
Ga2 O4 La1 142.6(12) 4_545 1_655
Ga4 O4 La1 40.0(15) 4_645 1_645
Ga2 O4 La1 126.0(18) . 1_645
La1 O4 La1 116(2) 4_545 1_645
O6 O4 La1 62.3(12) 1_545 1_645
O7 O4 La1 90.2(16) 1_554 1_645
O7 O4 La1 58.7(15) 2_656 1_645
La2 O4 La1 134.3(15) . 1_645
O3 O4 La1 135.6(19) 3_554 1_645
O3 O4 La1 8.8(11) 2_656 1_645
O2 O4 La1 146.8(17) . 1_645
O1 O4 La1 162.0(18) 4 1_645
O1 O4 La1 91.1(14) 4_655 1_645
O7 O4 La1 112.6(15) 2_556 1_645
Ga1 O4 La1 84.6(10) . 1_645
Ta O4 La1 84.6(10) . 1_645
O1 O4 La1 67.4(13) . 1_645
Ga2 O4 La1 40.2(6) 4_645 1_645
O3 O4 La1 99.1(13) 2_556 1_645
La1 O4 La1 53.2(7) 4_645 1_645
Ga4 O4 La1 76.9(8) 3_544 1_645
O5 O4 La1 99.0(18) 3_544 1_645
O5 O4 La1 27.4(8) 2_646 1_645
La2 O4 La1 80.1(8) 1_655 1_645
O6 O4 La1 85.9(11) 4_645 1_645
Ga4 O4 La1 112.1(11) 4_545 1_645
Ga4 O4 La1 112.0(12) . 1_645
O4 O4 La1 87.2(9) 2_655 1_645
La1 O4 La1 162.7(13) . 1_645
O2 O4 La1 53.6(9) 4_645 1_645
Ga3 O4 La1 128.5(11) 1_655 1_645
La1 O4 La1 63.3(7) 1_545 1_645
O5 O4 La1 83.2(10) 2_546 1_645
O5 O4 La1 67.4(9) 1_544 1_645
Ga2 O4 La1 148.9(12) 1_455 1_645
Ta O4 La1 41.6(4) 1_655 1_645
Ga1 O4 La1 41.6(4) 1_655 1_645
O6 O4 La1 130.4(15) 4_545 1_645
O2 O4 La1 108.3(10) 2_655 1_645
O1 O4 La1 119.3(13) 3_554 1_645
Ga3 O4 La1 46.3(5) 1_645 1_645
Ga2 O4 La1 105.6(10) 2_655 1_645
O6 O4 La1 58.6(6) 2_645 1_645
O2 O4 La1 100.3(12) 4_545 1_645
Ga3 O4 La1 78.0(9) 3_645 1_645
O4 O4 La1 127.8(6) 1_455 1_645
O4 O4 La1 52.2(6) 1_655 1_645
O4 O4 La1 116.6(10) 2 1_645
O2 O4 La1 47.2(6) 1_545 1_645
O2 O4 La1 143.7(13) 2 1_645
O4 O4 La1 118.7(16) 4_655 1_645
O4 O4 La1 27.5(8) 4_645 1_645
Ga2 O4 La1 97.3(10) 4_545 1_645
La1 O4 La1 103.4(8) 1_655 1_645
Ga4 O4 Ga1 149(3) 4_645 3
Ga2 O4 Ga1 83.2(19) . 3
La1 O4 Ga1 35.8(10) 4_545 3
O6 O4 Ga1 117.4(18) 1_545 3
O7 O4 Ga1 145.7(14) 1_554 3
O7 O4 Ga1 164(2) 2_656 3
La2 O4 Ga1 108.1(12) . 3
O3 O4 Ga1 38.6(13) 3_554 3
O3 O4 Ga1 107(2) 2_656 3
O2 O4 Ga1 89.5(14) . 3
O1 O4 Ga1 63.8(13) 4 3
O1 O4 Ga1 98.3(16) 4_655 3
O7 O4 Ga1 104.6(13) 2_556 3
Ga1 O4 Ga1 125.0(12) . 3
Ta O4 Ga1 125.0(12) . 3
O1 O4 Ga1 62.3(14) . 3
Ga2 O4 Ga1 75.9(13) 4_645 3
O3 O4 Ga1 72.6(10) 2_556 3
La1 O4 Ga1 89.7(12) 4_645 3
Ga4 O4 Ga1 165.4(12) 3_544 3
O5 O4 Ga1 15.5(9) 3_544 3
O5 O4 Ga1 138.1(17) 2_646 3
La2 O4 Ga1 134.4(13) 1_655 3
O6 O4 Ga1 55.9(9) 4_645 3
Ga4 O4 Ga1 85.1(8) 4_545 3
Ga4 O4 Ga1 37.6(6) . 3
O4 O4 Ga1 158.0(10) 2_655 3
La1 O4 Ga1 55.9(6) . 3
O2 O4 Ga1 62.8(11) 4_645 3
Ga3 O4 Ga1 103.8(10) 1_655 3
La1 O4 Ga1 92.7(11) 1_545 3
O5 O4 Ga1 104.1(11) 2_546 3
O5 O4 Ga1 143.9(13) 1_544 3
Ga2 O4 Ga1 64.4(6) 1_455 3
Ta O4 Ga1 153.2(13) 1_655 3
Ga1 O4 Ga1 153.2(13) 1_655 3
O6 O4 Ga1 22.1(5) 4_545 3
O2 O4 Ga1 125.4(12) 2_655 3
O1 O4 Ga1 126.4(13) 3_554 3
Ga3 O4 Ga1 141.2(14) 1_645 3
Ga2 O4 Ga1 138.0(12) 2_655 3
O6 O4 Ga1 172.4(14) 2_645 3
O2 O4 Ga1 40.6(8) 4_545 3
Ga3 O4 Ga1 37.7(5) 3_645 3
O4 O4 Ga1 68.0(5) 1_455 3
O4 O4 Ga1 112.0(5) 1_655 3
O4 O4 Ga1 117.6(11) 2 3
O2 O4 Ga1 120.3(13) 1_545 3
O2 O4 Ga1 100.1(9) 2 3
O4 O4 Ga1 56.6(13) 4_655 3
O4 O4 Ga1 92(2) 4_645 3
Ga2 O4 Ga1 60.0(7) 4_545 3
La1 O4 Ga1 83.0(8) 1_655 3
La1 O4 Ga1 114.2(13) 1_645 3
Ga4 O4 Ta 149(3) 4_645 3
Ga2 O4 Ta 83.2(19) . 3
La1 O4 Ta 35.8(10) 4_545 3
O6 O4 Ta 117.4(18) 1_545 3
O7 O4 Ta 145.7(14) 1_554 3
O7 O4 Ta 164(2) 2_656 3
La2 O4 Ta 108.1(12) . 3
O3 O4 Ta 38.6(13) 3_554 3
O3 O4 Ta 107(2) 2_656 3
O2 O4 Ta 89.5(14) . 3
O1 O4 Ta 63.8(13) 4 3
O1 O4 Ta 98.3(16) 4_655 3
O7 O4 Ta 104.6(13) 2_556 3
Ga1 O4 Ta 125.0(12) . 3
Ta O4 Ta 125.0(12) . 3
O1 O4 Ta 62.3(14) . 3
Ga2 O4 Ta 75.9(13) 4_645 3
O3 O4 Ta 72.6(10) 2_556 3
La1 O4 Ta 89.7(12) 4_645 3
Ga4 O4 Ta 165.4(12) 3_544 3
O5 O4 Ta 15.5(9) 3_544 3
O5 O4 Ta 138.1(17) 2_646 3
La2 O4 Ta 134.4(13) 1_655 3
O6 O4 Ta 55.9(9) 4_645 3
Ga4 O4 Ta 85.1(8) 4_545 3
Ga4 O4 Ta 37.6(6) . 3
O4 O4 Ta 158.0(10) 2_655 3
La1 O4 Ta 55.9(6) . 3
O2 O4 Ta 62.8(11) 4_645 3
Ga3 O4 Ta 103.8(10) 1_655 3
La1 O4 Ta 92.7(11) 1_545 3
O5 O4 Ta 104.1(11) 2_546 3
O5 O4 Ta 143.9(13) 1_544 3
Ga2 O4 Ta 64.4(6) 1_455 3
Ta O4 Ta 153.2(13) 1_655 3
Ga1 O4 Ta 153.2(13) 1_655 3
O6 O4 Ta 22.1(5) 4_545 3
O2 O4 Ta 125.4(12) 2_655 3
O1 O4 Ta 126.4(13) 3_554 3
Ga3 O4 Ta 141.2(14) 1_645 3
Ga2 O4 Ta 138.0(12) 2_655 3
O6 O4 Ta 172.4(14) 2_645 3
O2 O4 Ta 40.6(8) 4_545 3
Ga3 O4 Ta 37.7(5) 3_645 3
O4 O4 Ta 68.0(5) 1_455 3
O4 O4 Ta 112.0(5) 1_655 3
O4 O4 Ta 117.6(11) 2 3
O2 O4 Ta 120.3(13) 1_545 3
O2 O4 Ta 100.1(9) 2 3
O4 O4 Ta 56.6(13) 4_655 3
O4 O4 Ta 92(2) 4_645 3
Ga2 O4 Ta 60.0(7) 4_545 3
La1 O4 Ta 83.0(8) 1_655 3
La1 O4 Ta 114.2(13) 1_645 3
Ga1 O4 Ta 0.00(15) 3 3
Ga4 O4 O1 66.9(19) 4_645 1_655
Ga2 O4 O1 103.9(18) . 1_655
La1 O4 O1 113(2) 4_545 1_655
O6 O4 O1 90.6(17) 1_545 1_655
O7 O4 O1 116.3(18) 1_554 1_655
O7 O4 O1 72.8(18) 2_656 1_655
La2 O4 O1 156.6(17) . 1_655
O3 O4 O1 106.4(18) 3_554 1_655
O3 O4 O1 21.6(12) 2_656 1_655
O2 O4 O1 132.9(16) . 1_655
O1 O4 O1 158.2(19) 4 1_655
O1 O4 O1 71.5(12) 4_655 1_655
O7 O4 O1 141.8(18) 2_556 1_655
Ga1 O4 O1 114.3(15) . 1_655
Ta O4 O1 114.3(15) . 1_655
O1 O4 O1 72.5(14) . 1_655
Ga2 O4 O1 39.8(8) 4_645 1_655
O3 O4 O1 115.6(16) 2_556 1_655
La1 O4 O1 26.2(7) 4_645 1_655
Ga4 O4 O1 99.2(12) 3_544 1_655
O5 O4 O1 79.3(16) 3_544 1_655
O5 O4 O1 55.3(11) 2_646 1_655
La2 O4 O1 77.7(9) 1_655 1_655
O6 O4 O1 56.3(10) 4_645 1_655
Ga4 O4 O1 135.3(15) 4_545 1_655
Ga4 O4 O1 82.8(11) . 1_655
O4 O4 O1 102.9(13) 2_655 1_655
La1 O4 O1 133.1(14) . 1_655
O2 O4 O1 32.6(9) 4_645 1_655
Ga3 O4 O1 119.0(11) 1_655 1_655
La1 O4 O1 84.6(12) 1_545 1_655
O5 O4 O1 109.9(14) 2_546 1_655
O5 O4 O1 96.4(14) 1_544 1_655
Ga2 O4 O1 156.4(16) 1_455 1_655
Ta O4 O1 58.6(9) 1_655 1_655
Ga1 O4 O1 58.6(9) 1_655 1_655
O6 O4 O1 115.8(15) 4_545 1_655
O2 O4 O1 107.2(11) 2_655 1_655
O1 O4 O1 134.5(14) 3_554 1_655
Ga3 O4 O1 75.6(11) 1_645 1_655
Ga2 O4 O1 115.5(11) 2_655 1_655
O6 O4 O1 79.9(11) 2_645 1_655
O2 O4 O1 100.1(13) 4_545 1_655
Ga3 O4 O1 57.1(9) 3_645 1_655
O4 O4 O1 142.7(8) 1_455 1_655
O4 O4 O1 37.3(8) 1_655 1_655
O4 O4 O1 144.8(14) 2 1_655
O2 O4 O1 75.8(11) 1_545 1_655
O2 O4 O1 161.6(14) 2 1_655
O4 O4 O1 89.6(16) 4_655 1_655
O4 O4 O1 40.2(12) 4_645 1_655
Ga2 O4 O1 107.3(13) 4_545 1_655
La1 O4 O1 79.2(9) 1_655 1_655
La1 O4 O1 29.6(7) 1_645 1_655
Ga1 O4 O1 94.6(12) 3 1_655
Ta O4 O1 94.6(12) 3 1_655
Ga4 O4 Ga4 75.1(17) 4_645 3_444
Ga2 O4 Ga4 109(2) . 3_444
La1 O4 Ga4 79.1(13) 4_545 3_444
O6 O4 Ga4 50.4(11) 1_545 3_444
O7 O4 Ga4 33.9(10) 1_554 3_444
O7 O4 Ga4 83.7(17) 2_656 3_444
La2 O4 Ga4 34.6(6) . 3_444
O3 O4 Ga4 113.6(15) 3_554 3_444
O3 O4 Ga4 117.9(17) 2_656 3_444
O2 O4 Ga4 79.3(14) . 3_444
O1 O4 Ga4 58.7(12) 4 3_444
O1 O4 Ga4 130(2) 4_655 3_444
O7 O4 Ga4 7.8(8) 2_556 3_444
Ga1 O4 Ga4 25.2(4) . 3_444
Ta O4 Ga4 25.2(4) . 3_444
O1 O4 Ga4 92.9(13) . 3_444
Ga2 O4 Ga4 116.7(13) 4_645 3_444
O3 O4 Ga4 51.3(8) 2_556 3_444
La1 O4 Ga4 157.5(15) 4_645 3_444
Ga4 O4 Ga4 53.6(6) 3_544 3_444
O5 O4 Ga4 123.2(15) 3_544 3_444
O5 O4 Ga4 85.3(11) 2_646 3_444
La2 O4 Ga4 101.3(12) 1_655 3_444
O6 O4 Ga4 163.9(13) 4_645 3_444
Ga4 O4 Ga4 30.2(4) 4_545 3_444
Ga4 O4 Ga4 136.6(11) . 3_444
O4 O4 Ga4 61.5(10) 2_655 3_444
La1 O4 Ga4 87.5(8) . 3_444
O2 O4 Ga4 144.8(15) 4_645 3_444
Ga3 O4 Ga4 84.7(9) 1_655 3_444
La1 O4 Ga4 64.9(6) 1_545 3_444
O5 O4 Ga4 35.9(8) 2_546 3_444
O5 O4 Ga4 44.4(7) 1_544 3_444
Ga2 O4 Ga4 51.5(5) 1_455 3_444
Ta O4 Ga4 91.0(9) 1_655 3_444
Ga1 O4 Ga4 91.0(9) 1_655 3_444
O6 O4 Ga4 90.7(8) 4_545 3_444
O2 O4 Ga4 82.2(10) 2_655 3_444
O1 O4 Ga4 47.1(6) 3_554 3_444
Ga3 O4 Ga4 64.4(6) 1_645 3_444
Ga2 O4 Ga4 63.2(7) 2_655 3_444
O6 O4 Ga4 70.1(7) 2_645 3_444
O2 O4 Ga4 83.6(9) 4_545 3_444
Ga3 O4 Ga4 138.5(11) 3_645 3_444
O4 O4 Ga4 44.2(5) 1_455 3_444
O4 O4 Ga4 135.8(5) 1_655 3_444
O4 O4 Ga4 15.8(5) 2 3_444
O2 O4 Ga4 64.6(7) 1_545 3_444
O2 O4 Ga4 42.2(6) 2 3_444
O4 O4 Ga4 130.4(14) 4_655 3_444
O4 O4 Ga4 106.2(12) 4_645 3_444
Ga2 O4 Ga4 65.7(6) 4_545 3_444
La1 O4 Ga4 132.0(12) 1_655 3_444
La1 O4 Ga4 109.8(9) 1_645 3_444
Ga1 O4 Ga4 112.2(8) 3 3_444
Ta O4 Ga4 112.2(8) 3 3_444
O1 O4 Ga4 139.4(14) 1_655 3_444
Ga4 O4 O2 88.1(19) 4_645 1_655
Ga2 O4 O2 41.4(13) . 1_655
La1 O4 O2 143.3(19) 4_545 1_655
O6 O4 O2 130.6(17) 1_545 1_655
O7 O4 O2 95.3(18) 1_554 1_655
O7 O4 O2 57.5(15) 2_656 1_655
La2 O4 O2 96.0(14) . 1_655
O3 O4 O2 79.0(16) 3_554 1_655
O3 O4 O2 83.7(14) 2_656 1_655
O2 O4 O2 63.9(11) . 1_655
O1 O4 O2 112.2(18) 4 1_655
O1 O4 O2 11.3(13) 4_655 1_655
O7 O4 O2 129.6(17) 2_556 1_655
Ga1 O4 O2 123.6(15) . 1_655
Ta O4 O2 123.6(15) . 1_655
O1 O4 O2 141.3(16) . 1_655
Ga2 O4 O2 109.8(12) 4_645 1_655
O3 O4 O2 173.6(16) 2_556 1_655
La1 O4 O2 48.6(8) 4_645 1_655
Ga4 O4 O2 79.8(11) 3_544 1_655
O5 O4 O2 106.7(14) 3_544 1_655
O5 O4 O2 88.6(11) 2_646 1_655
La2 O4 O2 25.4(6) 1_655 1_655
O6 O4 O2 59.8(9) 4_645 1_655
Ga4 O4 O2 150.7(15) 4_545 1_655
Ga4 O4 O2 71.9(9) . 1_655
O4 O4 O2 65.1(10) 2_655 1_655
La1 O4 O2 85.2(10) . 1_655
O2 O4 O2 89.0(11) 4_645 1_655
Ga3 O4 O2 48.4(7) 1_655 1_655
La1 O4 O2 147.5(12) 1_545 1_655
O5 O4 O2 146.2(15) 2_546 1_655
O5 O4 O2 106.5(13) 1_544 1_655
Ga2 O4 O2 125.0(13) 1_455 1_655
Ta O4 O2 64.4(8) 1_655 1_655
Ga1 O4 O2 64.4(8) 1_655 1_655
O6 O4 O2 120.8(12) 4_545 1_655
O2 O4 O2 41.6(10) 2_655 1_655
O1 O4 O2 77.0(10) 3_554 1_655
Ga3 O4 O2 102.4(10) 1_645 1_655
Ga2 O4 O2 59.8(8) 2_655 1_655
O6 O4 O2 73.7(9) 2_645 1_655
O2 O4 O2 149.3(14) 4_545 1_655
Ga3 O4 O2 97.8(10) 3_645 1_655
O4 O4 O2 145.5(7) 1_455 1_655
O4 O4 O2 34.5(7) 1_655 1_655
O4 O4 O2 108.1(14) 2 1_655
O2 O4 O2 121.0(12) 1_545 1_655
O2 O4 O2 94.0(12) 2 1_655
O4 O4 O2 55.0(12) 4_655 1_655
O4 O4 O2 109.1(15) 4_645 1_655
Ga2 O4 O2 169.5(14) 4_545 1_655
La1 O4 O2 27.6(6) 1_655 1_655
La1 O4 O2 85.6(8) 1_645 1_655
Ga1 O4 O2 109.6(11) 3 1_655
Ta O4 O2 109.6(11) 3 1_655
O1 O4 O2 70.5(8) 1_655 1_655
Ga4 O4 O2 123.0(13) 3_444 1_655
Ga4 O4 La2 100(2) 4_645 3_545
Ga2 O4 La2 132(2) . 3_545
La1 O4 La2 42.0(12) 4_545 3_545
O6 O4 La2 72.5(15) 1_545 3_545
O7 O4 La2 122.5(18) 1_554 3_545
O7 O4 La2 131(2) 2_656 3_545
La2 O4 La2 125.3(12) . 3_545
O3 O4 La2 88.5(18) 3_554 3_545
O3 O4 La2 71.2(15) 2_656 3_545
O2 O4 La2 136.5(16) . 3_545
O1 O4 La2 92.8(15) 4 3_545
O1 O4 La2 130(2) 4_655 3_545
O7 O4 La2 93.6(12) 2_556 3_545
Ga1 O4 La2 93.1(11) . 3_545
Ta O4 La2 93.1(11) . 3_545
O1 O4 La2 12.6(11) . 3_545
Ga2 O4 La2 36.2(7) 4_645 3_545
O3 O4 La2 49.4(9) 2_556 3_545
La1 O4 La2 89.8(13) 4_645 3_545
Ga4 O4 La2 130.2(12) 3_544 3_545
O5 O4 La2 42.1(12) 3_544 3_545
O5 O4 La2 90.8(14) 2_646 3_545
La2 O4 La2 151.4(12) 1_655 3_545
O6 O4 La2 80.3(12) 4_645 3_545
Ga4 O4 La2 72.2(8) 4_545 3_545
Ga4 O4 La2 80.1(11) . 3_545
O4 O4 La2 148.4(7) 2_655 3_545
La1 O4 La2 102.4(10) . 3_545
O2 O4 La2 48.3(9) 4_645 3_545
Ga3 O4 La2 153.3(12) 1_655 3_545
La1 O4 La2 46.6(6) 1_545 3_545
O5 O4 La2 69.9(10) 2_546 3_545
O5 O4 La2 101.0(11) 1_544 3_545
Ga2 O4 La2 83.9(8) 1_455 3_545
Ta O4 La2 114.8(12) 1_655 3_545
Ga1 O4 La2 114.8(12) 1_655 3_545
O6 O4 La2 56.9(8) 4_545 3_545
O2 O4 La2 175.3(13) 2_655 3_545
O1 O4 La2 146.1(10) 3_554 3_545
Ga3 O4 La2 91.5(10) 1_645 3_545
Ga2 O4 La2 162.7(11) 2_655 3_545
O6 O4 La2 122.9(11) 2_645 3_545
O2 O4 La2 26.8(6) 4_545 3_545
Ga3 O4 La2 40.9(6) 3_645 3_545
O4 O4 La2 69.9(5) 1_455 3_545
O4 O4 La2 110.1(5) 1_655 3_545
O4 O4 La2 115.2(10) 2 3_545
O2 O4 La2 71.2(9) 1_545 3_545
O2 O4 La2 124.4(9) 2 3_545
O4 O4 La2 101.8(19) 4_655 3_545
O4 O4 La2 47.8(13) 4_645 3_545
Ga2 O4 La2 36.3(4) 4_545 3_545
La1 O4 La2 121.8(12) 1_655 3_545
La1 O4 La2 74.9(9) 1_645 3_545
Ga1 O4 La2 50.0(6) 3 3_545
Ta O4 La2 50.0(6) 3 3_545
O1 O4 La2 73.8(10) 1_655 3_545
Ga4 O4 La2 100.1(8) 3_444 3_545
O2 O4 La2 136.7(12) 1_655 3_545
Ga4 O4 O4 159(3) 4_645 4
Ga2 O4 O4 64.4(10) . 4
La1 O4 O4 43.9(15) 4_545 4
O6 O4 O4 120.0(17) 1_545 4
O7 O4 O4 110.8(19) 1_554 4
O7 O4 O4 146(2) 2_656 4
La2 O4 O4 68.1(10) . 4
O3 O4 O4 32.1(8) 3_554 4
O3 O4 O4 148(3) 2_656 4
O2 O4 O4 54.4(8) . 4
O1 O4 O4 25.6(10) 4 4
O1 O4 O4 96.0(12) 4_655 4
O7 O4 O4 78.3(16) 2_556 4
Ga1 O4 O4 106.7(14) . 4
Ta O4 O4 106.7(14) . 4
O1 O4 O4 91.7(19) . 4
Ga2 O4 O4 115(2) 4_645 4
O3 O4 O4 72.4(13) 2_556 4
La1 O4 O4 117.8(16) 4_645 4
Ga4 O4 O4 126.7(17) 3_544 4
O5 O4 O4 56.5(14) 3_544 4
O5 O4 O4 165.7(12) 2_646 4
La2 O4 O4 118.8(11) 1_655 4
O6 O4 O4 80.4(12) 4_645 4
Ga4 O4 O4 69.0(11) 4_545 4
Ga4 O4 O4 53.2(7) . 4
O4 O4 O4 117.8(16) 2_655 4
La1 O4 O4 21.5(3) . 4
O2 O4 O4 103.2(19) 4_645 4
Ga3 O4 O4 72.1(6) 1_655 4
La1 O4 O4 107.3(13) 1_545 4
O5 O4 O4 98.3(12) 2_546 4
O5 O4 O4 128.0(17) 1_544 4
Ga2 O4 O4 32.8(8) 1_455 4
Ta O4 O4 162.9(18) 1_655 4
Ga1 O4 O4 162.9(18) 1_655 4
O6 O4 O4 25.4(8) 4_545 4
O2 O4 O4 94.0(10) 2_655 4
O1 O4 O4 85.5(13) 3_554 4
Ga3 O4 O4 145.9(14) 1_645 4
Ga2 O4 O4 99.2(12) 2_655 4
O6 O4 O4 145.8(18) 2_645 4
O2 O4 O4 59.2(12) 4_545 4
Ga3 O4 O4 78.2(14) 3_645 4
O4 O4 O4 49.2(8) 1_455 4
O4 O4 O4 130.8(8) 1_655 4
O4 O4 O4 82.1(11) 2 4
O2 O4 O4 133.0(12) 1_545 4
O2 O4 O4 59.5(10) 2 4
O4 O4 O4 56.3(7) 4_655 4
O4 O4 O4 130(2) 4_645 4
Ga2 O4 O4 68.5(10) 4_545 4
La1 O4 O4 80.2(5) 1_655 4
La1 O4 O4 155.0(19) 1_645 4
Ga1 O4 O4 41.0(9) 3 4
Ta O4 O4 41.0(9) 3 4
O1 O4 O4 133.0(19) 1_655 4
Ga4 O4 O4 83.7(11) 3_444 4
O2 O4 O4 105.1(8) 1_655 4
La2 O4 O4 82.2(13) 3_545 4
Ga4 O4 O4 83.7(14) 4_645 4_545
Ga2 O4 O4 151(2) . 4_545
La1 O4 O4 44.3(16) 4_545 4_545
O6 O4 O4 44.2(7) 1_545 4_545
O7 O4 O4 88.8(15) 1_554 4_545
O7 O4 O4 116.8(17) 2_656 4_545
La2 O4 O4 96.7(14) . 4_545
O3 O4 O4 109(2) 3_554 4_545
O3 O4 O4 81.7(12) 2_656 4_545
O2 O4 O4 130.7(17) . 4_545
O1 O4 O4 82.2(16) 4 4_545
O1 O4 O4 164(3) 4_655 4_545
O7 O4 O4 60.8(13) 2_556 4_545
Ga1 O4 O4 59.3(7) . 4_545
Ta O4 O4 59.3(7) . 4_545
O1 O4 O4 26.6(8) . 4_545
Ga2 O4 O4 56.2(8) 4_645 4_545
O3 O4 O4 20.6(8) 2_556 4_545
La1 O4 O4 118.1(17) 4_645 4_545
Ga4 O4 O4 100.7(12) 3_544 4_545
O5 O4 O4 71.9(18) 3_544 4_545
O5 O4 O4 80.7(9) 2_646 4_545
La2 O4 O4 151.4(14) 1_655 4_545
O6 O4 O4 115(2) 4_645 4_545
Ga4 O4 O4 42.1(8) 4_545 4_545
Ga4 O4 O4 109.7(19) . 4_545
O4 O4 O4 117.8(16) 2_655 4_545
La1 O4 O4 107.4(13) . 4_545
O2 O4 O4 79.4(15) 4_645 4_545
Ga3 O4 O4 146.0(14) 1_655 4_545
La1 O4 O4 21.4(4) 1_545 4_545
O5 O4 O4 35.7(9) 2_546 4_545
O5 O4 O4 71.7(9) 1_544 4_545
Ga2 O4 O4 69.5(11) 1_455 4_545
Ta O4 O4 106.4(8) 1_655 4_545
Ga1 O4 O4 106.4(8) 1_655 4_545
O6 O4 O4 67.1(14) 4_545 4_545
O2 O4 O4 148.4(18) 2_655 4_545
O1 O4 O4 113.5(15) 3_554 4_545
Ga3 O4 O4 70.5(5) 1_645 4_545
Ga2 O4 O4 128.2(16) 2_655 4_545
O6 O4 O4 102.0(9) 2_645 4_545
O2 O4 O4 32.9(12) 4_545 4_545
Ga3 O4 O4 75.4(15) 3_645 4_545
O4 O4 O4 49.2(8) 1_455 4_545
O4 O4 O4 130.8(8) 1_655 4_545
O4 O4 O4 82.1(11) 2 4_545
O2 O4 O4 50.1(5) 1_545 4_545
O2 O4 O4 99.8(13) 2 4_545
O4 O4 O4 130(2) 4_655 4_545
O4 O4 O4 56.3(7) 4_645 4_545
Ga2 O4 O4 18.0(8) 4_545 4_545
La1 O4 O4 155.0(19) 1_655 4_545
La1 O4 O4 80.3(6) 1_645 4_545
Ga1 O4 O4 73.2(14) 3 4_545
Ta O4 O4 73.2(14) 3 4_545
O1 O4 O4 95.0(12) 1_655 4_545
Ga4 O4 O4 66.5(10) 3_444 4_545
O2 O4 O4 165.3(13) 1_655 4_545
La2 O4 O4 34.5(9) 3_545 4_545
O4 O4 O4 86.5(14) 4 4_545
Ga4 O4 O2 123(2) 4_645 1_455
Ga2 O4 O2 77.8(16) . 1_455
La1 O4 O2 54.3(12) 4_545 1_455
O6 O4 O2 93.0(14) 1_545 1_455
O7 O4 O2 75.6(14) 1_554 1_455
O7 O4 O2 120(2) 2_656 1_455
La2 O4 O2 36.6(7) . 1_455
O3 O4 O2 65.3(13) 3_554 1_455
O3 O4 O2 160.0(18) 2_656 1_455
O2 O4 O2 51.8(8) . 1_455
O1 O4 O2 10.3(11) 4 1_455
O1 O4 O2 112.3(18) 4_655 1_455
O7 O4 O2 44.1(12) 2_556 1_455
Ga1 O4 O2 72.9(9) . 1_455
Ta O4 O2 72.9(9) . 1_455
O1 O4 O2 98.3(12) . 1_455
Ga2 O4 O2 130.8(14) 4_645 1_455
O3 O4 O2 58.7(9) 2_556 1_455
La1 O4 O2 151.2(14) 4_645 1_455
Ga4 O4 O2 93.5(11) 3_544 1_455
O5 O4 O2 87.6(14) 3_544 1_455
O5 O4 O2 133.8(13) 2_646 1_455
La2 O4 O2 113.2(13) 1_655 1_455
O6 O4 O2 115.4(12) 4_645 1_455
Ga4 O4 O2 43.1(6) 4_545 1_455
Ga4 O4 O2 88.2(10) . 1_455
O4 O4 O2 90.3(12) 2_655 1_455
La1 O4 O2 41.0(6) . 1_455
O2 O4 O2 134.2(13) 4_645 1_455
Ga3 O4 O2 68.2(8) 1_655 1_455
La1 O4 O2 93.1(9) 1_545 1_455
O5 O4 O2 71.8(9) 2_546 1_455
O5 O4 O2 92.8(12) 1_544 1_455
Ga2 O4 O2 11.3(5) 1_455 1_455
Ta O4 O2 134.3(13) 1_655 1_455
Ga1 O4 O2 134.3(13) 1_655 1_455
O6 O4 O2 51.0(7) 4_545 1_455
O2 O4 O2 83.2(11) 2_655 1_455
O1 O4 O2 58.5(8) 3_554 1_455
Ga3 O4 O2 112.7(10) 1_645 1_455
Ga2 O4 O2 77.1(9) 2_655 1_455
O6 O4 O2 112.8(12) 2_645 1_455
O2 O4 O2 68.5(9) 4_545 1_455
Ga3 O4 O2 109.7(11) 3_645 1_455
O4 O4 O2 29.7(7) 1_455 1_455
O4 O4 O2 150.3(7) 1_655 1_455
O4 O4 O2 46.6(7) 2 1_455
O2 O4 O2 108.1(10) 1_545 1_455
O2 O4 O2 30.9(8) 2 1_455
O4 O4 O2 85.5(10) 4_655 1_455
O4 O4 O2 135.2(16) 4_645 1_455
Ga2 O4 O2 64.3(7) 4_545 1_455
La1 O4 O2 101.3(10) 1_655 1_455
La1 O4 O2 155.0(11) 1_645 1_455
Ga1 O4 O2 72.5(7) 3 1_455
Ta O4 O2 72.5(7) 3 1_455
O1 O4 O2 166.8(15) 1_655 1_455
Ga4 O4 O2 48.5(6) 3_444 1_455
O2 O4 O2 115.7(13) 1_655 1_455
La2 O4 O2 95.2(9) 3_545 1_455
O4 O4 O2 35.8(9) 4 1_455
O4 O4 O2 78.9(11) 4_545 1_455
Ga4 O4 La1 66(2) 4_645 3_544
Ga2 O4 La1 88(2) . 3_544
La1 O4 La1 109.4(15) 4_545 3_544
O6 O4 La1 66.2(14) 1_545 3_544
O7 O4 La1 16.5(13) 1_554 3_544
O7 O4 La1 57.8(15) 2_656 3_544
La2 O4 La1 28.9(6) . 3_544
O3 O4 La1 115.8(18) 3_554 3_544
O3 O4 La1 114.2(18) 2_656 3_544
O2 O4 La1 64.3(14) . 3_544
O1 O4 La1 72.5(15) 4 3_544
O1 O4 La1 98.6(19) 4_655 3_544
O7 O4 La1 40.1(9) 2_556 3_544
Ga1 O4 La1 40.5(7) . 3_544
Ta O4 La1 40.5(7) . 3_544
O1 O4 La1 122.2(16) . 3_544
Ga2 O4 La1 134.3(14) 4_645 3_544
O3 O4 La1 83.9(10) 2_556 3_544
La1 O4 La1 130.3(14) 4_645 3_544
Ga4 O4 La1 30.0(4) 3_544 3_544
O5 O4 La1 150.9(16) 3_544 3_544
O5 O4 La1 78.4(12) 2_646 3_544
La2 O4 La1 68.7(9) 1_655 3_544
O6 O4 La1 147.7(14) 4_645 3_544
Ga4 O4 La1 62.8(7) 4_545 3_544
Ga4 O4 La1 136.6(13) . 3_544
O4 O4 La1 30.2(8) 2_655 3_544
La1 O4 La1 89.0(10) . 3_544
O2 O4 La1 159.2(14) 4_645 3_544
Ga3 O4 La1 61.0(7) 1_655 3_544
La1 O4 La1 89.2(9) 1_545 3_544
O5 O4 La1 62.3(10) 2_546 3_544
O5 O4 La1 43.2(8) 1_544 3_544
Ga2 O4 La1 72.0(7) 1_455 3_544
Ta O4 La1 70.7(8) 1_655 3_544
Ga1 O4 La1 70.7(8) 1_655 3_544
O6 O4 La1 114.3(10) 4_545 3_544
O2 O4 La1 51.5(8) 2_655 3_544
O1 O4 La1 20.7(6) 3_554 3_544
Ga3 O4 La1 62.8(7) 1_645 3_544
Ga2 O4 La1 31.3(4) 2_655 3_544
O6 O4 La1 49.4(6) 2_645 3_544
O2 O4 La1 116.1(10) 4_545 3_544
Ga3 O4 La1 171.1(10) 3_645 3_544
O4 O4 La1 73.4(4) 1_455 3_544
O4 O4 La1 106.6(4) 1_655 3_544
O4 O4 La1 20.5(6) 2 3_544
O2 O4 La1 75.1(9) 1_545 3_544
O2 O4 La1 38.0(6) 2 3_544
O4 O4 La1 117.9(16) 4_655 3_544
O4 O4 La1 118.0(15) 4_645 3_544
Ga2 O4 La1 98.3(8) 4_545 3_544
La1 O4 La1 105.5(11) 1_655 3_544
La1 O4 La1 105.7(9) 1_645 3_544
Ga1 O4 La1 136.1(9) 3 3_544
Ta O4 La1 136.1(9) 3 3_544
O1 O4 La1 129.3(13) 1_655 3_544
Ga4 O4 La1 32.7(3) 3_444 3_544
O2 O4 La1 90.6(10) 1_655 3_544
La2 O4 La1 131.5(9) 3_545 3_544
O4 O4 La1 96.9(13) 4 3_544
O4 O4 La1 97.0(12) 4_545 3_544
O2 O4 La1 63.6(7) 1_455 3_544
Ga4 O4 O2 114(3) 4_645 3_545
Ga2 O4 O2 109(2) . 3_545
La1 O4 O2 50.3(13) 4_545 3_545
O6 O4 O2 96.7(18) 1_545 3_545
O7 O4 O2 147.9(19) 1_554 3_545
O7 O4 O2 136(2) 2_656 3_545
La2 O4 O2 138.8(13) . 3_545
O3 O4 O2 70.3(16) 3_554 3_545
O3 O4 O2 71.6(15) 2_656 3_545
O2 O4 O2 124.3(18) . 3_545
O1 O4 O2 96.2(16) 4 3_545
O1 O4 O2 105.0(18) 4_655 3_545
O7 O4 O2 116.1(14) 2_556 3_545
Ga1 O4 O2 118.6(13) . 3_545
Ta O4 O2 118.6(13) . 3_545
O1 O4 O2 36.7(13) . 3_545
Ga2 O4 O2 39.8(9) 4_645 3_545
O3 O4 O2 72.1(11) 2_556 3_545
La1 O4 O2 71.4(11) 4_645 3_545
Ga4 O4 O2 151.0(14) 3_544 3_545
O5 O4 O2 22.3(12) 3_544 3_545
O5 O4 O2 102.1(14) 2_646 3_545
La2 O4 O2 134.8(12) 1_655 3_545
O6 O4 O2 55.0(10) 4_645 3_545
Ga4 O4 O2 93.6(10) 4_545 3_545
Ga4 O4 O2 56.6(10) . 3_545
O4 O4 O2 165.6(10) 2_655 3_545
La1 O4 O2 91.9(11) . 3_545
O2 O4 O2 32.3(10) 4_645 3_545
Ga3 O4 O2 134.9(12) 1_655 3_545
La1 O4 O2 71.3(10) 1_545 3_545
O5 O4 O2 95.4(12) 2_546 3_545
O5 O4 O2 124.3(14) 1_544 3_545
Ga2 O4 O2 92.1(10) 1_455 3_545
Ta O4 O2 119.5(12) 1_655 3_545
Ga1 O4 O2 119.5(12) 1_655 3_545
O6 O4 O2 53.3(9) 4_545 3_545
O2 O4 O2 150.6(14) 2_655 3_545
O1 O4 O2 161.0(12) 3_554 3_545
Ga3 O4 O2 110.3(12) 1_645 3_545
Ga2 O4 O2 171.1(12) 2_655 3_545
O6 O4 O2 136.3(12) 2_645 3_545
O2 O4 O2 40.8(10) 4_545 3_545
Ga3 O4 O2 15.6(5) 3_645 3_545
O4 O4 O2 85.3(6) 1_455 3_545
O4 O4 O2 94.7(6) 1_655 3_545
O4 O4 O2 136.9(13) 2 3_545
O2 O4 O2 92.3(12) 1_545 3_545
O2 O4 O2 133.2(10) 2 3_545
O4 O4 O2 78.1(17) 4_655 3_545
O4 O4 O2 56.6(16) 4_645 3_545
Ga2 O4 O2 57.7(8) 4_545 3_545
La1 O4 O2 96.3(10) 1_655 3_545
La1 O4 O2 78.4(9) 1_645 3_545
Ga1 O4 O2 36.2(6) 3 3_545
Ta O4 O2 36.2(6) 3 3_545
O1 O4 O2 64.3(10) 1_655 3_545
Ga4 O4 O2 123.3(10) 3_444 3_545
O2 O4 O2 113.4(12) 1_655 3_545
La2 O4 O2 25.6(5) 3_545 3_545
O4 O4 O2 76.6(14) 4 3_545
O4 O4 O2 59.8(13) 4_545 3_545
O2 O4 O2 102.6(10) 1_455 3_545
La1 O4 O2 156.0(10) 3_544 3_545
Ga4 O4 O1 66(2) 4_645 3_654
Ga2 O4 O1 58.2(17) . 3_654
La1 O4 O1 158(2) 4_545 3_654
O6 O4 O1 102.0(16) 1_545 3_654
O7 O4 O1 60.4(15) 1_554 3_654
O7 O4 O1 32.4(14) 2_656 3_654
La2 O4 O1 71.8(11) . 3_654
O3 O4 O1 103.2(19) 3_554 3_654
O3 O4 O1 88.9(15) 2_656 3_654
O2 O4 O1 62.1(13) . 3_654
O1 O4 O1 107.1(19) 4 3_654
O1 O4 O1 45.2(17) 4_655 3_654
O7 O4 O1 97.6(13) 2_556 3_654
Ga1 O4 O1 89.0(12) . 3_654
Ta O4 O1 89.0(12) . 3_654
O1 O4 O1 152(2) . 3_654
Ga2 O4 O1 123.8(13) 4_645 3_654
O3 O4 O1 140.6(15) 2_556 3_654
La1 O4 O1 75.1(10) 4_645 3_654
Ga4 O4 O1 45.8(7) 3_544 3_654
O5 O4 O1 141.2(16) 3_544 3_654
O5 O4 O1 72.9(12) 2_646 3_654
La2 O4 O1 11.3(5) 1_655 3_654
O6 O4 O1 94.6(11) 4_645 3_654
Ga4 O4 O1 120.2(12) 4_545 3_654
Ga4 O4 O1 104.1(12) . 3_654
O4 O4 O1 30.2(8) 2_655 3_654
La1 O4 O1 95.1(12) . 3_654
O2 O4 O1 116.0(12) 4_645 3_654
Ga3 O4 O1 44.0(7) 1_655 3_654
La1 O4 O1 126.7(13) 1_545 3_654
O5 O4 O1 112.3(13) 2_546 3_654
O5 O4 O1 74.4(11) 1_544 3_654
Ga2 O4 O1 115.6(12) 1_455 3_654
Ta O4 O1 47.3(7) 1_655 3_654
Ga1 O4 O1 47.3(7) 1_655 3_654
O6 O4 O1 140.7(14) 4_545 3_654
O2 O4 O1 22.8(6) 2_655 3_654
O1 O4 O1 49.2(7) 3_554 3_654
Ga3 O4 O1 77.4(9) 1_645 3_654
Ga2 O4 O1 29.5(4) 2_655 3_654
O6 O4 O1 45.1(7) 2_645 3_654
O2 O4 O1 172.6(13) 4_545 3_654
Ga3 O4 O1 131.4(10) 3_645 3_654
O4 O4 O1 127.4(6) 1_455 3_654
O4 O4 O1 52.6(6) 1_655 3_654
O4 O4 O1 76.9(12) 2 3_654
O2 O4 O1 98.4(12) 1_545 3_654
O2 O4 O1 74.3(9) 2 3_654
O4 O4 O1 84.0(15) 4_655 3_654
O4 O4 O1 112.9(16) 4_645 3_654
Ga2 O4 O1 155.2(12) 4_545 3_654
La1 O4 O1 58.6(8) 1_655 3_654
La1 O4 O1 85.6(8) 1_645 3_654
Ga1 O4 O1 140.5(12) 3 3_654
Ta O4 O1 140.5(12) 3 3_654
O1 O4 O1 87.3(8) 1_655 3_654
Ga4 O4 O1 90.1(9) 3_444 3_654
O2 O4 O1 34.9(7) 1_655 3_654
La2 O4 O1 160.1(11) 3_545 3_654
O4 O4 O1 116.2(12) 4 3_654
O4 O4 O1 146.1(15) 4_545 3_654
O2 O4 O1 104.3(11) 1_455 3_654
La1 O4 O1 57.5(6) 3_544 3_654
O2 O4 O1 146.1(10) 3_545 3_654
Ga4 O4 O1 161(3) 4_645 1_565
Ga2 O4 O1 37.2(14) . 1_565
La1 O4 O1 70.2(14) 4_545 1_565
O6 O4 O1 151.1(15) 1_545 1_565
O7 O4 O1 122.1(19) 1_554 1_565
O7 O4 O1 127.3(19) 2_656 1_565
La2 O4 O1 79.6(10) . 1_565
O3 O4 O1 10.7(13) 3_554 1_565
O3 O4 O1 134.8(19) 2_656 1_565
O2 O4 O1 43.5(12) . 1_565
O1 O4 O1 50.4(12) 4 1_565
O1 O4 O1 65.2(14) 4_655 1_565
O7 O4 O1 103.9(14) 2_556 1_565
Ga1 O4 O1 132.2(12) . 1_565
Ta O4 O1 132.2(12) . 1_565
O1 O4 O1 110.4(19) . 1_565
Ga2 O4 O1 118.8(16) 4_645 1_565
O3 O4 O1 103.3(11) 2_556 1_565
La1 O4 O1 91.2(11) 4_645 1_565
Ga4 O4 O1 128.0(14) 3_544 1_565
O5 O4 O1 58.9(13) 3_544 1_565
O5 O4 O1 163.0(11) 2_646 1_565
La2 O4 O1 93.5(10) 1_655 1_565
O6 O4 O1 57.2(9) 4_645 1_565
Ga4 O4 O1 99.4(8) 4_545 1_565
Ga4 O4 O1 32.2(7) . 1_565
O4 O4 O1 111.3(8) 2_655 1_565
La1 O4 O1 19.6(4) . 1_565
O2 O4 O1 94.4(14) 4_645 1_565
Ga3 O4 O1 55.6(7) 1_655 1_565
La1 O4 O1 136.0(11) 1_545 1_565
O5 O4 O1 129.2(9) 2_546 1_565
O5 O4 O1 148.0(15) 1_544 1_565
Ga2 O4 O1 61.5(6) 1_455 1_565
Ta O4 O1 139.0(11) 1_655 1_565
Ga1 O4 O1 139.0(11) 1_655 1_565
O6 O4 O1 47.6(7) 4_545 1_565
O2 O4 O1 77.2(10) 2_655 1_565
O1 O4 O1 86.9(11) 3_554 1_565
Ga3 O4 O1 168.3(14) 1_645 1_565
Ga2 O4 O1 91.4(10) 2_655 1_565
O6 O4 O1 138.9(13) 2_645 1_565
O2 O4 O1 83.0(10) 4_545 1_565
Ga3 O4 O1 74.1(10) 3_645 1_565
O4 O4 O1 80.1(5) 1_455 1_565
O4 O4 O1 99.9(5) 1_655 1_565
O4 O4 O1 99.3(7) 2 1_565
O2 O4 O1 164.1(11) 1_545 1_565
O2 O4 O1 70.0(9) 2 1_565
O4 O4 O1 25.9(7) 4_655 1_565
O4 O4 O1 136(2) 4_645 1_565
Ga2 O4 O1 97.1(9) 4_545 1_565
La1 O4 O1 49.0(5) 1_655 1_565
La1 O4 O1 143.1(11) 1_645 1_565
Ga1 O4 O1 48.3(7) 3 1_565
Ta O4 O1 48.3(7) 3 1_565
O1 O4 O1 113.5(13) 1_655 1_565
Ga4 O4 O1 107.1(8) 3_444 1_565
O2 O4 O1 75.0(8) 1_655 1_565
La2 O4 O1 98.2(10) 3_545 1_565
O4 O4 O1 31.3(4) 4 1_565
O4 O4 O1 114.6(13) 4_545 1_565
O2 O4 O1 60.0(6) 1_455 1_565
La1 O4 O1 105.6(9) 3_544 1_565
O2 O4 O1 81.0(10) 3_545 1_565
O1 O4 O1 95.1(10) 3_654 1_565
Ga4 O4 O2 6.5(12) 4_645 2_645
Ga2 O4 O2 127(2) . 2_645
La1 O4 O2 123.1(17) 4_545 2_645
O6 O4 O2 37.4(10) 1_545 2_645
O7 O4 O2 45.9(14) 1_554 2_645
O7 O4 O2 37.4(14) 2_656 2_645
La2 O4 O2 89.9(12) . 2_645
O3 O4 O2 172(2) 3_554 2_645
O3 O4 O2 53.2(15) 2_656 2_645
O2 O4 O2 120.5(16) . 2_645
O1 O4 O2 127.6(16) 4 2_645
O1 O4 O2 104.1(16) 4_655 2_645
O7 O4 O2 74.1(12) 2_556 2_645
Ga1 O4 O2 45.7(7) . 2_645
Ta O4 O2 45.7(7) . 2_645
O1 O4 O2 86.3(17) . 2_645
Ga2 O4 O2 76.2(11) 4_645 2_645
O3 O4 O2 87.0(12) 2_556 2_645
La1 O4 O2 89.8(10) 4_645 2_645
Ga4 O4 O2 36.1(6) 3_544 2_645
O5 O4 O2 137.4(18) 3_544 2_645
O5 O4 O2 17.3(9) 2_646 2_645
La2 O4 O2 72.0(9) 1_655 2_645
O6 O4 O2 127.1(12) 4_645 2_645
Ga4 O4 O2 84.8(9) 4_545 2_645
Ga4 O4 O2 154.4(12) . 2_645
O4 O4 O2 52.1(7) 2_655 2_645
La1 O4 O2 150.8(14) . 2_645
O2 O4 O2 97.5(12) 4_645 2_645
Ga3 O4 O2 107.6(12) 1_655 2_645
La1 O4 O2 58.3(7) 1_545 2_645
O5 O4 O2 57.1(8) 2_546 2_645
O5 O4 O2 24.5(7) 1_544 2_645
Ga2 O4 O2 119.6(10) 1_455 2_645
Ta O4 O2 29.6(5) 1_655 2_645
Ga1 O4 O2 29.6(5) 1_655 2_645
O6 O4 O2 145.8(12) 4_545 2_645
O2 O4 O2 86.1(10) 2_655 2_645
O1 O4 O2 78.7(10) 3_554 2_645
Ga3 O4 O2 9.1(4) 1_645 2_645
Ga2 O4 O2 72.2(8) 2_655 2_645
O6 O4 O2 24.5(5) 2_645 2_645
O2 O4 O2 112.0(13) 4_545 2_645
Ga3 O4 O2 120.1(12) 3_645 2_645
O4 O4 O2 104.9(5) 1_455 2_645
O4 O4 O2 75.1(5) 1_655 2_645
O4 O4 O2 72.5(9) 2 2_645
O2 O4 O2 29.5(8) 1_545 2_645
O2 O4 O2 99.5(11) 2 2_645
O4 O4 O2 147.8(17) 4_655 2_645
O4 O4 O2 59.0(11) 4_645 2_645
Ga2 O4 O2 95.8(9) 4_545 2_645
La1 O4 O2 120.8(10) 1_655 2_645
La1 O4 O2 44.5(6) 1_645 2_645
Ga1 O4 O2 148.5(13) 3 2_645
Ta O4 O2 148.5(13) 3 2_645
O1 O4 O2 72.4(11) 1_655 2_645
Ga4 O4 O2 68.9(7) 3_444 2_645
O2 O4 O2 93.3(8) 1_655 2_645
La2 O4 O2 98.6(9) 3_545 2_645
O4 O4 O2 152.3(14) 4 2_645
O4 O4 O2 79.4(7) 4_545 2_645
O2 O4 O2 117.3(9) 1_455 2_645
La1 O4 O2 61.8(7) 3_544 2_645
O2 O4 O2 115.1(12) 3_545 2_645
O1 O4 O2 69.0(8) 3_654 2_645
O1 O4 O2 163.2(13) 1_565 2_645
Ga4 O4 O1 105(2) 4_645 1_455
Ga2 O4 O1 126.0(19) . 1_455
La1 O4 O1 25.1(10) 4_545 1_455
O6 O4 O1 61.8(12) 1_545 1_455
O7 O4 O1 91.0(13) 1_554 1_455
O7 O4 O1 133.8(18) 2_656 1_455
La2 O4 O1 80.6(10) . 1_455
O3 O4 O1 88.4(15) 3_554 1_455
O3 O4 O1 106.6(16) 2_656 1_455
O2 O4 O1 106.1(13) . 1_455
O1 O4 O1 57.0(10) 4 1_455
O1 O4 O1 156.7(19) 4_655 1_455
O7 O4 O1 52.1(11) 2_556 1_455
Ga1 O4 O1 64.9(8) . 1_455
Ta O4 O1 64.9(8) . 1_455
O1 O4 O1 44.0(7) . 1_455
Ga2 O4 O1 76.8(11) 4_645 1_455
O3 O4 O1 12.5(7) 2_556 1_455
La1 O4 O1 134.3(16) 4_645 1_455
Ga4 O4 O1 108.5(11) 3_544 1_455
O5 O4 O1 65.9(13) 3_544 1_455
O5 O4 O1 104.4(13) 2_646 1_455
La2 O4 O1 160.9(14) 1_655 1_455
O6 O4 O1 113.9(14) 4_645 1_455
Ga4 O4 O1 29.5(6) 4_545 1_455
Ga4 O4 O1 97.6(11) . 1_455
O4 O4 O1 120.7(14) 2_655 1_455
La1 O4 O1 82.2(8) . 1_455
O2 O4 O1 92.7(13) 4_645 1_455
Ga3 O4 O1 123.2(10) 1_655 1_455
La1 O4 O1 45.3(6) 1_545 1_455
O5 O4 O1 44.1(8) 2_546 1_455
O5 O4 O1 84.0(10) 1_544 1_455
Ga2 O4 O1 44.7(6) 1_455 1_455
Ta O4 O1 128.4(12) 1_655 1_455
Ga1 O4 O1 128.4(12) 1_655 1_455
O6 O4 O1 46.8(7) 4_545 1_455
O2 O4 O1 135.5(11) 2_655 1_455
O1 O4 O1 102.0(9) 3_554 1_455
Ga3 O4 O1 90.1(9) 1_645 1_455
Ga2 O4 O1 121.0(10) 2_655 1_455
O6 O4 O1 117.4(11) 2_645 1_455
O2 O4 O1 24.0(8) 4_545 1_455
Ga3 O4 O1 78.9(9) 3_645 1_455
O4 O4 O1 26.2(7) 1_455 1_455
O4 O4 O1 153.8(7) 1_655 1_455
O4 O4 O1 72.8(9) 2 1_455
O2 O4 O1 72.0(9) 1_545 1_455
O2 O4 O1 80.6(8) 2 1_455
O4 O4 O1 112.9(17) 4_655 1_455
O4 O4 O1 80.6(13) 4_645 1_455
Ga2 O4 O1 9.3(4) 4_545 1_455
La1 O4 O1 140.1(12) 1_655 1_455
La1 O4 O1 105.8(11) 1_645 1_455
Ga1 O4 O1 60.4(7) 3 1_455
Ta O4 O1 60.4(7) 3 1_455
O1 O4 O1 116.6(14) 1_655 1_455
Ga4 O4 O1 59.6(6) 3_444 1_455
O2 O4 O1 167.0(13) 1_655 1_455
La2 O4 O1 44.6(6) 3_545 1_455
O4 O4 O1 62.0(11) 4 1_455
O4 O4 O1 25.6(8) 4_545 1_455
O2 O4 O1 55.0(7) 1_455 1_455
La1 O4 O1 92.2(8) 3_544 1_455
O2 O4 O1 64.2(8) 3_545 1_455
O1 O4 O1 149.7(13) 3_654 1_455
O1 O4 O1 92.1(9) 1_565 1_455
O2 O4 O1 99.2(10) 2_645 1_455
Ga4 O4 O1 55.7(16) 4_645 4_545
Ga2 O4 O1 169(2) . 4_545
La1 O4 O1 72.2(14) 4_545 4_545
O6 O4 O1 17.5(11) 1_545 4_545
O7 O4 O1 68.6(16) 1_554 4_545
O7 O4 O1 88.5(16) 2_656 4_545
La2 O4 O1 94.2(10) . 4_545
O3 O4 O1 136.8(19) 3_554 4_545
O3 O4 O1 67.2(13) 2_656 4_545
O2 O4 O1 138.6(15) . 4_545
O1 O4 O1 99.9(12) 4 4_545
O1 O4 O1 152.0(18) 4_655 4_545
O7 O4 O1 57.8(11) 2_556 4_545
Ga1 O4 O1 41.2(7) . 4_545
Ta O4 O1 41.2(7) . 4_545
O1 O4 O1 43.0(17) . 4_545
Ga2 O4 O1 57.3(10) 4_645 4_545
O3 O4 O1 39.4(8) 2_556 4_545
La1 O4 O1 112.8(14) 4_645 4_545
Ga4 O4 O1 75.5(8) 3_544 4_545
O5 O4 O1 96.8(16) 3_544 4_545
O5 O4 O1 54.4(9) 2_646 4_545
La2 O4 O1 123.1(11) 1_655 4_545
O6 O4 O1 129.5(16) 4_645 4_545
Ga4 O4 O1 50.0(6) 4_545 4_545
Ga4 O4 O1 135.2(15) . 4_545
O4 O4 O1 93.6(9) 2_655 4_545
La1 O4 O1 130.4(9) . 4_545
O2 O4 O1 86.2(14) 4_645 4_545
Ga3 O4 O1 142.4(13) 1_655 4_545
La1 O4 O1 8.5(6) 1_545 4_545
O5 O4 O1 24.1(8) 2_546 4_545
O5 O4 O1 46.1(9) 1_544 4_545
Ga2 O4 O1 87.0(7) 1_455 4_545
Ta O4 O1 78.9(8) 1_655 4_545
Ga1 O4 O1 78.9(8) 1_655 4_545
O6 O4 O1 95.1(10) 4_545 4_545
O2 O4 O1 129.3(13) 2_655 4_545
O1 O4 O1 101.9(10) 3_554 4_545
Ga3 O4 O1 42.2(5) 1_645 4_545
Ga2 O4 O1 109.3(10) 2_655 4_545
O6 O4 O1 73.9(7) 2_645 4_545
O2 O4 O1 61.2(10) 4_545 4_545
Ga3 O4 O1 93.2(12) 3_645 4_545
O4 O4 O1 66.1(5) 1_455 4_545
O4 O4 O1 113.9(5) 1_655 4_545
O4 O4 O1 74.3(7) 2 4_545
O2 O4 O1 22.2(5) 1_545 4_545
O2 O4 O1 101.3(9) 2 4_545
O4 O4 O1 157(2) 4_655 4_545
O4 O4 O1 47.5(8) 4_645 4_545
Ga2 O4 O1 45.0(6) 4_545 4_545
La1 O4 O1 165.6(11) 1_655 4_545
La1 O4 O1 62.3(7) 1_645 4_545
Ga1 O4 O1 100.7(11) 3 4_545
Ta O4 O1 100.7(11) 3 4_545
O1 O4 O1 86.6(12) 1_655 4_545
Ga4 O4 O1 59.6(6) 3_444 4_545
O2 O4 O1 143.0(10) 1_655 4_545
La2 O4 O1 55.1(8) 3_545 4_545
O4 O4 O1 111.8(11) 4 4_545
O4 O4 O1 28.3(6) 4_545 4_545
O2 O4 O1 93.1(8) 1_455 4_545
La1 O4 O1 81.6(7) 3_544 4_545
O2 O4 O1 79.6(10) 3_545 4_545
O1 O4 O1 118.8(10) 3_654 4_545
O1 O4 O1 142.0(9) 1_565 4_545
O2 O4 O1 51.2(6) 2_645 4_545
O1 O4 O1 50.0(6) 1_455 4_545
Ga4 O4 O2 49.1(14) 4_645 2_545
Ga2 O4 O2 139(2) . 2_545
La1 O4 O2 86.2(14) 4_545 2_545
O6 O4 O2 17.1(11) 1_545 2_545
O7 O4 O2 38.5(14) 1_554 2_545
O7 O4 O2 72.7(15) 2_656 2_545
La2 O4 O2 66.7(9) . 2_545
O3 O4 O2 142.8(15) 3_554 2_545
O3 O4 O2 84.8(16) 2_656 2_545
O2 O4 O2 111.2(14) . 2_545
O1 O4 O2 88.8(13) 4 2_545
O1 O4 O2 140.3(19) 4_655 2_545
O7 O4 O2 35.5(11) 2_556 2_545
Ga1 O4 O2 10.5(6) . 2_545
Ta O4 O2 10.5(6) . 2_545
O1 O4 O2 72.8(15) . 2_545
Ga2 O4 O2 86.5(11) 4_645 2_545
O3 O4 O2 48.7(9) 2_556 2_545
La1 O4 O2 129.7(12) 4_645 2_545
Ga4 O4 O2 49.9(7) 3_544 2_545
O5 O4 O2 123.0(15) 3_544 2_545
O5 O4 O2 56.0(9) 2_646 2_545
La2 O4 O2 103.8(11) 1_655 2_545
O6 O4 O2 159.4(15) 4_645 2_545
Ga4 O4 O2 42.2(6) 4_545 2_545
Ga4 O4 O2 158.7(12) . 2_545
O4 O4 O2 66.5(9) 2_655 2_545
La1 O4 O2 119.9(9) . 2_545
O2 O4 O2 115.7(15) 4_645 2_545
Ga3 O4 O2 111.6(11) 1_655 2_545
La1 O4 O2 38.6(6) 1_545 2_545
O5 O4 O2 17.2(8) 2_546 2_545
O5 O4 O2 22.9(6) 1_544 2_545
Ga2 O4 O2 78.4(7) 1_455 2_545
Ta O4 O2 71.2(8) 1_655 2_545
Ga1 O4 O2 71.2(8) 1_655 2_545
O6 O4 O2 106.4(9) 4_545 2_545
O2 O4 O2 100.0(12) 2_655 2_545
O1 O4 O2 71.1(9) 3_554 2_545
Ga3 O4 O2 35.2(5) 1_645 2_545
Ga2 O4 O2 79.4(8) 2_655 2_545
O6 O4 O2 56.3(6) 2_645 2_545
O2 O4 O2 81.4(9) 4_545 2_545
Ga3 O4 O2 123.8(12) 3_645 2_545
O4 O4 O2 62.3(5) 1_455 2_545
O4 O4 O2 117.7(5) 1_655 2_545
O4 O4 O2 45.8(6) 2 2_545
O2 O4 O2 30.9(8) 1_545 2_545
O2 O4 O2 75.2(8) 2 2_545
O4 O4 O2 164.0(15) 4_655 2_545
O4 O4 O2 73.4(10) 4_645 2_545
Ga2 O4 O2 61.4(6) 4_545 2_545
La1 O4 O2 153.7(13) 1_655 2_545
La1 O4 O2 77.1(7) 1_645 2_545
Ga1 O4 O2 121.3(9) 3 2_545
Ta O4 O2 121.3(9) 3 2_545
O1 O4 O2 106.3(12) 1_655 2_545
Ga4 O4 O2 33.7(5) 3_444 2_545
O2 O4 O2 129.1(11) 1_655 2_545
La2 O4 O2 84.0(8) 3_545 2_545
O4 O4 O2 110.7(11) 4 2_545
O4 O4 O2 51.3(9) 4_545 2_545
O2 O4 O2 79.1(6) 1_455 2_545
La1 O4 O2 50.8(6) 3_544 2_545
O2 O4 O2 109.4(11) 3_545 2_545
O1 O4 O2 95.6(10) 3_654 2_545
O1 O4 O2 139.1(9) 1_565 2_545
O2 O4 O2 42.6(4) 2_645 2_545
O1 O4 O2 61.1(7) 1_455 2_545
O1 O4 O2 30.8(6) 4_545 2_545
Ga4 O4 O1 31.0(18) 4_645 4_645
Ga2 O4 O1 142.2(18) . 4_645
La1 O4 O1 107.9(19) 4_545 4_645
O6 O4 O1 43.3(11) 1_545 4_645
O7 O4 O1 77.6(16) 1_554 4_645
O7 O4 O1 60.2(15) 2_656 4_645
La2 O4 O1 120.5(13) . 4_645
O3 O4 O1 150(2) 3_554 4_645
O3 O4 O1 26.3(12) 2_656 4_645
O2 O4 O1 151.8(19) . 4_645
O1 O4 O1 144.1(16) 4 4_645
O1 O4 O1 108.0(13) 4_655 4_645
O7 O4 O1 93.9(14) 2_556 4_645
Ga1 O4 O1 66.7(8) . 4_645
Ta O4 O1 66.7(8) . 4_645
O1 O4 O1 60.7(16) . 4_645
Ga2 O4 O1 43.4(10) 4_645 4_645
O3 O4 O1 83.0(11) 2_556 4_645
La1 O4 O1 72.3(9) 4_645 4_645
Ga4 O4 O1 68.9(8) 3_544 4_645
O5 O4 O1 105.2(18) 3_544 4_645
O5 O4 O1 19.8(10) 2_646 4_645
La2 O4 O1 89.4(8) 1_655 4_645
O6 O4 O1 103.4(12) 4_645 4_645
Ga4 O4 O1 93.5(9) 4_545 4_645
Ga4 O4 O1 127.7(14) . 4_645
O4 O4 O1 83.4(8) 2_655 4_645
La1 O4 O1 173.3(14) . 4_645
O2 O4 O1 65.7(12) 4_645 4_645
Ga3 O4 O1 135.3(12) 1_655 4_645
La1 O4 O1 46.8(6) 1_545 4_645
O5 O4 O1 64.3(8) 2_546 4_645
O5 O4 O1 52.1(9) 1_544 4_645
Ga2 O4 O1 131.3(10) 1_455 4_645
Ta O4 O1 44.3(5) 1_655 4_645
Ga1 O4 O1 44.3(5) 1_655 4_645
O6 O4 O1 127.6(14) 4_545 4_645
O2 O4 O1 113.0(11) 2_655 4_645
O1 O4 O1 111.6(11) 3_554 4_645
Ga3 O4 O1 31.3(5) 1_645 4_645
Ga2 O4 O1 103.5(10) 2_655 4_645
O6 O4 O1 53.9(7) 2_645 4_645
O2 O4 O1 92.6(12) 4_545 4_645
Ga3 O4 O1 87.3(11) 3_645 4_645
O4 O4 O1 110.5(4) 1_455 4_645
O4 O4 O1 69.5(4) 1_655 4_645
O4 O4 O1 100.6(8) 2 4_645
O2 O4 O1 28.2(6) 1_545 4_645
O2 O4 O1 130.1(12) 2 4_645
O4 O4 O1 137.5(16) 4_655 4_645
O4 O4 O1 26.3(11) 4_645 4_645
Ga2 O4 O1 84.2(9) 4_545 4_645
La1 O4 O1 121.6(8) 1_655 4_645
La1 O4 O1 19.0(4) 1_645 4_645
Ga1 O4 O1 118.5(13) 3 4_645
Ta O4 O1 118.5(13) 3 4_645
O1 O4 O1 47.9(9) 1_655 4_645
Ga4 O4 O1 91.8(8) 3_444 4_645
O2 O4 O1 100.8(8) 1_655 4_645
La2 O4 O1 71.2(9) 3_545 4_645
O4 O4 O1 151.8(14) 4 4_645
O4 O4 O1 66.3(5) 4_545 4_645
O2 O4 O1 136.1(10) 1_455 4_645
La1 O4 O1 94.0(8) 3_544 4_645
O2 O4 O1 82.9(11) 3_545 4_645
O1 O4 O1 91.6(8) 3_654 4_645
O1 O4 O1 159.9(11) 1_565 4_645
O2 O4 O1 32.9(6) 2_645 4_645
O1 O4 O1 91.7(10) 1_455 4_645
O1 O4 O1 44.4(5) 4_545 4_645
O2 O4 O1 58.5(6) 2_545 4_645
Ga4 O4 O2 26.4(15) 4_645 1_645
Ga2 O4 O2 119.7(18) . 1_645
La1 O4 O2 129.8(19) 4_545 1_645
O6 O4 O2 60.0(11) 1_545 1_645
O7 O4 O2 76.1(14) 1_554 1_645
O7 O4 O2 42.3(15) 2_656 1_645
La2 O4 O2 119.5(14) . 1_645
O3 O4 O2 145.1(16) 3_554 1_645
O3 O4 O2 24.1(14) 2_656 1_645
O2 O4 O2 133.0(18) . 1_645
O1 O4 O2 159.7(17) 4 1_645
O1 O4 O2 86.3(14) 4_655 1_645
O7 O4 O2 105.6(13) 2_556 1_645
Ga1 O4 O2 76.8(9) . 1_645
Ta O4 O2 76.8(9) . 1_645
O1 O4 O2 81.3(14) . 1_645
Ga2 O4 O2 56.6(9) 4_645 1_645
O3 O4 O2 105.0(12) 2_556 1_645
La1 O4 O2 58.6(9) 4_645 1_645
Ga4 O4 O2 61.0(7) 3_544 1_645
O5 O4 O2 115.4(18) 3_544 1_645
O5 O4 O2 15.7(6) 2_646 1_645
La2 O4 O2 67.3(8) 1_655 1_645
O6 O4 O2 95.1(11) 4_645 1_645
Ga4 O4 O2 111.8(10) 4_545 1_645
Ga4 O4 O2 122.4(11) . 1_645
O4 O4 O2 70.5(9) 2_655 1_645
La1 O4 O2 163.5(12) . 1_645
O2 O4 O2 69.0(12) 4_645 1_645
Ga3 O4 O2 114.9(11) 1_655 1_645
La1 O4 O2 69.1(7) 1_545 1_645
O5 O4 O2 82.0(8) 2_546 1_645
O5 O4 O2 56.6(8) 1_544 1_645
Ga2 O4 O2 149.7(11) 1_455 1_645
Ta O4 O2 25.2(5) 1_655 1_645
Ga1 O4 O2 25.2(5) 1_655 1_645
O6 O4 O2 146.7(15) 4_545 1_645
O2 O4 O2 93.5(8) 2_655 1_645
O1 O4 O2 102.8(11) 3_554 1_645
Ga3 O4 O2 36.9(5) 1_645 1_645
Ga2 O4 O2 89.0(9) 2_655 1_645
O6 O4 O2 42.3(6) 2_645 1_645
O2 O4 O2 114.1(13) 4_545 1_645
Ga3 O4 O2 93.9(10) 3_645 1_645
O4 O4 O2 130.8(5) 1_455 1_645
O4 O4 O2 49.2(5) 1_655 1_645
O4 O4 O2 104.2(11) 2 1_645
O2 O4 O2 45.8(5) 1_545 1_645
O2 O4 O2 128.4(11) 2 1_645
O4 O4 O2 122.9(15) 4_655 1_645
O4 O4 O2 42.4(11) 4_645 1_645
Ga2 O4 O2 107.0(10) 4_545 1_645
La1 O4 O2 101.3(8) 1_655 1_645
La1 O4 O2 16.7(5) 1_645 1_645
Ga1 O4 O2 130.8(12) 3 1_645
Ta O4 O2 130.8(12) 3 1_645
O1 O4 O2 40.5(9) 1_655 1_645
Ga4 O4 O2 100.9(9) 3_444 1_645
O2 O4 O2 78.3(7) 1_655 1_645
La2 O4 O2 90.2(9) 3_545 1_645
O4 O4 O2 171.7(18) 4 1_645
O4 O4 O2 89.0(5) 4_545 1_645
O2 O4 O2 149.4(12) 1_455 1_645
La1 O4 O2 90.6(8) 3_544 1_645
O2 O4 O2 95.1(10) 3_545 1_645
O1 O4 O2 71.0(8) 3_654 1_645
O1 O4 O2 148.7(9) 1_565 1_645
O2 O4 O2 32.2(8) 2_645 1_645
O1 O4 O2 114.3(10) 1_455 1_645
O1 O4 O2 65.7(6) 4_545 1_645
O2 O4 O2 71.5(8) 2_545 1_645
O1 O4 O2 22.7(4) 4_645 1_645
Ga4 O4 O2 70.1(16) 4_645 1_445
Ga2 O4 O2 145(2) . 1_445
La1 O4 O2 61.3(12) 4_545 1_445
O6 O4 O2 27.6(9) 1_545 1_445
O7 O4 O2 60.5(13) 1_554 1_445
O7 O4 O2 97.6(16) 2_656 1_445
La2 O4 O2 73.1(9) . 1_445
O3 O4 O2 122.9(14) 3_554 1_445
O3 O4 O2 91.3(14) 2_656 1_445
O2 O4 O2 115.5(14) . 1_445
O1 O4 O2 76.6(12) 4 1_445
O1 O4 O2 165(2) 4_655 1_445
O7 O4 O2 35.6(11) 2_556 1_445
Ga1 O4 O2 31.3(6) . 1_445
Ta O4 O2 31.3(6) . 1_445
O1 O4 O2 54.1(12) . 1_445
Ga2 O4 O2 78.1(11) 4_645 1_445
O3 O4 O2 23.7(7) 2_556 1_445
La1 O4 O2 136.9(14) 4_645 1_445
Ga4 O4 O2 74.7(8) 3_544 1_445
O5 O4 O2 98.6(14) 3_544 1_445
O5 O4 O2 73.2(9) 2_646 1_445
La2 O4 O2 129.0(12) 1_655 1_445
O6 O4 O2 143.5(15) 4_645 1_445
Ga4 O4 O2 26.0(5) 4_545 1_445
Ga4 O4 O2 133.6(12) . 1_445
O4 O4 O2 90.2(10) 2_655 1_445
La1 O4 O2 108.2(8) . 1_445
O2 O4 O2 105.2(14) 4_645 1_445
Ga3 O4 O2 124.0(11) 1_655 1_445
La1 O4 O2 26.7(5) 1_545 1_445
O5 O4 O2 8.1(7) 2_546 1_445
O5 O4 O2 48.0(8) 1_544 1_445
Ga2 O4 O2 64.0(6) 1_455 1_445
Ta O4 O2 93.7(9) 1_655 1_445
Ga1 O4 O2 93.7(9) 1_655 1_445
O6 O4 O2 82.6(8) 4_545 1_445
O2 O4 O2 120.0(10) 2_655 1_445
O1 O4 O2 86.1(9) 3_554 1_445
Ga3 O4 O2 55.4(6) 1_645 1_445
Ga2 O4 O2 99.5(9) 2_655 1_445
O6 O4 O2 81.2(8) 2_645 1_445
O2 O4 O2 56.3(10) 4_545 1_445
Ga3 O4 O2 104.1(11) 3_645 1_445
O4 O4 O2 43.9(5) 1_455 1_445
O4 O4 O2 136.1(5) 1_655 1_445
O4 O4 O2 55.3(6) 2 1_445
O2 O4 O2 41.0(5) 1_545 1_445
O2 O4 O2 78.8(6) 2 1_445
O4 O4 O2 148.0(16) 4_655 1_445
O4 O4 O2 71.0(10) 4_645 1_445
Ga2 O4 O2 36.2(5) 4_545 1_445
La1 O4 O2 170.1(11) 1_655 1_445
La1 O4 O2 86.1(8) 1_645 1_445
Ga1 O4 O2 96.0(8) 3 1_445
Ta O4 O2 96.0(8) 3 1_445
O1 O4 O2 110.7(12) 1_655 1_445
Ga4 O4 O2 39.5(5) 3_444 1_445
O2 O4 O2 154.3(14) 1_655 1_445
La2 O4 O2 63.2(7) 3_545 1_445
O4 O4 O2 92.5(10) 4 1_445
O4 O4 O2 28.7(9) 4_545 1_445
O2 O4 O2 69.1(6) 1_455 1_445
La1 O4 O2 68.4(6) 3_544 1_445
O2 O4 O2 88.5(9) 3_545 1_445
O1 O4 O2 120.2(11) 3_654 1_445
O1 O4 O2 123.8(7) 1_565 1_445
O2 O4 O2 64.1(8) 2_645 1_445
O1 O4 O2 36.2(6) 1_455 1_445
O1 O4 O2 24.2(4) 4_545 1_445
O2 O4 O2 25.3(7) 2_545 1_445
O1 O4 O2 67.5(6) 4_645 1_445
O2 O4 O2 86.9(8) 1_645 1_445
Ga4 O4 O1 97(2) 4_645 3_454
Ga2 O4 O1 85.6(19) . 3_454
La1 O4 O1 74.7(14) 4_545 3_454
O6 O4 O1 76.1(13) 1_545 3_454
O7 O4 O1 48.6(12) 1_554 3_454
O7 O4 O1 94.9(18) 2_656 3_454
La2 O4 O1 15.9(6) . 3_454
O3 O4 O1 89.2(15) 3_554 3_454
O3 O4 O1 143.5(18) 2_656 3_454
O2 O4 O1 55.5(12) . 3_454
O1 O4 O1 36.8(14) 4 3_454
O1 O4 O1 113.9(19) 4_655 3_454
O7 O4 O1 25.5(11) 2_556 3_454
Ga1 O4 O1 50.9(7) . 3_454
Ta O4 O1 50.9(7) . 3_454
O1 O4 O1 107.0(11) . 3_454
Ga2 O4 O1 137.3(13) 4_645 3_454
O3 O4 O1 61.9(9) 2_556 3_454
La1 O4 O1 160.3(15) 4_645 3_454
Ga4 O4 O1 66.6(8) 3_544 3_454
O5 O4 O1 113.6(15) 3_544 3_454
O5 O4 O1 109.0(12) 2_646 3_454
La2 O4 O1 98.0(11) 1_655 3_454
O6 O4 O1 138.9(14) 4_645 3_454
Ga4 O4 O1 39.4(6) 4_545 3_454
Ga4 O4 O1 112.8(11) . 3_454
O4 O4 O1 66.0(10) 2_655 3_454
La1 O4 O1 62.2(8) . 3_454
O2 O4 O1 156.8(13) 4_645 3_454
Ga3 O4 O1 65.3(7) 1_655 3_454
La1 O4 O1 86.9(8) 1_545 3_454
O5 O4 O1 59.0(9) 2_546 3_454
O5 O4 O1 67.9(10) 1_544 3_454
Ga2 O4 O1 34.8(6) 1_455 3_454
Ta O4 O1 107.5(11) 1_655 3_454
Ga1 O4 O1 107.5(11) 1_655 3_454
O6 O4 O1 77.1(9) 4_545 3_454
O2 O4 O1 71.0(8) 2_655 3_454
O1 O4 O1 38.0(4) 3_554 3_454
Ga3 O4 O1 88.8(9) 1_645 3_454
Ga2 O4 O1 57.7(6) 2_655 3_454
O6 O4 O1 85.8(9) 2_645 3_454
O2 O4 O1 85.4(9) 4_545 3_454
Ga3 O4 O1 135.2(10) 3_645 3_454
O4 O4 O1 40.2(5) 1_455 3_454
O4 O4 O1 139.8(5) 1_655 3_454
O4 O4 O1 19.7(7) 2 3_454
O2 O4 O1 90.5(9) 1_545 3_454
O2 O4 O1 18.8(5) 2 3_454
O4 O4 O1 104.4(13) 4_655 3_454
O4 O4 O1 130.6(13) 4_645 3_454
Ga2 O4 O1 73.3(6) 4_545 3_454
La1 O4 O1 110.2(10) 1_655 3_454
La1 O4 O1 135.1(11) 1_645 3_454
Ga1 O4 O1 99.0(8) 3 3_454
Ta O4 O1 99.0(8) 3 3_454
O1 O4 O1 164.3(16) 1_655 3_454
Ga4 O4 O1 25.9(4) 3_444 3_454
O2 O4 O1 111.7(11) 1_655 3_454
La2 O4 O1 109.4(7) 3_545 3_454
O4 O4 O1 62.4(11) 4 3_454
O4 O4 O1 81.5(11) 4_545 3_454
O2 O4 O1 27.0(6) 1_455 3_454
La1 O4 O1 37.2(4) 3_544 3_454
O2 O4 O1 124.9(9) 3_545 3_454
O1 O4 O1 87.2(9) 3_654 3_454
O1 O4 O1 81.7(8) 1_565 3_454
O2 O4 O1 91.8(8) 2_645 3_454
O1 O4 O1 64.7(5) 1_455 3_454
O1 O4 O1 83.2(6) 4_545 3_454
O2 O4 O1 59.6(6) 2_545 3_454
O1 O4 O1 117.6(9) 4_645 3_454
O2 O4 O1 123.8(10) 1_645 3_454
O2 O4 O1 60.1(6) 1_445 3_454
Ga4 O4 O1 55.6(18) 4_645 2
Ga2 O4 O1 104(2) . 2
La1 O4 O1 104.6(14) 4_545 2
O6 O4 O1 49.9(13) 1_545 2
O7 O4 O1 8.2(10) 1_554 2
O7 O4 O1 58.1(15) 2_656 2
La2 O4 O1 40.0(8) . 2
O3 O4 O1 128.9(18) 3_554 2
O3 O4 O1 103.7(17) 2_656 2
O2 O4 O1 80.0(15) . 2
O1 O4 O1 78.9(13) 4 2
O1 O4 O1 112(2) 4_655 2
O7 O4 O1 33.4(9) 2_556 2
Ga1 O4 O1 24.6(7) . 2
Ta O4 O1 24.6(7) . 2
O1 O4 O1 106.9(18) . 2
Ga2 O4 O1 118.5(14) 4_645 2
O3 O4 O1 73.0(10) 2_556 2
La1 O4 O1 132.6(13) 4_645 2
Ga4 O4 O1 27.9(5) 3_544 2
O5 O4 O1 148.6(14) 3_544 2
O5 O4 O1 67.8(11) 2_646 2
La2 O4 O1 78.1(9) 1_655 2
O6 O4 O1 162.0(14) 4_645 2
Ga4 O4 O1 54.8(6) 4_545 2
Ga4 O4 O1 151.5(14) . 2
O4 O4 O1 37.5(9) 2_655 2
La1 O4 O1 101.3(10) . 2
O2 O4 O1 146.0(15) 4_645 2
Ga3 O4 O1 77.3(9) 1_655 2
La1 O4 O1 73.1(8) 1_545 2
O5 O4 O1 47.5(10) 2_546 2
O5 O4 O1 28.6(8) 1_544 2
Ga2 O4 O1 74.7(7) 1_455 2
Ta O4 O1 66.9(7) 1_655 2
Ga1 O4 O1 66.9(7) 1_655 2
O6 O4 O1 115.9(9) 4_545 2
O2 O4 O1 66.3(9) 2_655 2
O1 O4 O1 37.1(4) 3_554 2
Ga3 O4 O1 49.4(6) 1_645 2
Ga2 O4 O1 45.5(6) 2_655 2
O6 O4 O1 45.3(6) 2_645 2
O2 O4 O1 107.1(10) 4_545 2
Ga3 O4 O1 158.1(12) 3_645 2
O4 O4 O1 69.9(4) 1_455 2
O4 O4 O1 110.1(4) 1_655 2
O4 O4 O1 22.4(7) 2 2
O2 O4 O1 59.3(9) 1_545 2
O2 O4 O1 49.6(7) 2 2
O4 O4 O1 134.1(17) 4_655 2
O4 O4 O1 102.9(14) 4_645 2
Ga2 O4 O1 87.6(7) 4_545 2
La1 O4 O1 120.7(12) 1_655 2
La1 O4 O1 94.9(9) 1_645 2
Ga1 O4 O1 137.7(8) 3 2
Ta O4 O1 137.7(8) 3 2
O1 O4 O1 122.4(13) 1_655 2
Ga4 O4 O1 25.7(3) 3_444 2
O2 O4 O1 102.3(11) 1_655 2
La2 O4 O1 117.3(9) 3_545 2
O4 O4 O1 104.5(13) 4 2
O4 O4 O1 83.0(11) 4_545 2
O2 O4 O1 68.9(7) 1_455 2
La1 O4 O1 16.4(4) 3_544 2
O2 O4 O1 142.9(11) 3_545 2
O1 O4 O1 67.6(6) 3_654 2
O1 O4 O1 119.4(10) 1_565 2
O2 O4 O1 50.5(6) 2_645 2
O1 O4 O1 83.3(9) 1_455 2
O1 O4 O1 65.4(6) 4_545 2
O2 O4 O1 34.6(6) 2_545 2
O1 O4 O1 80.6(8) 4_645 2
O2 O4 O1 81.9(8) 1_645 2
O2 O4 O1 54.4(6) 1_445 2
O1 O4 O1 42.1(4) 3_454 2
Ga4 O4 O1 36.0(19) 4_645 2_655
Ga2 O4 O1 94(2) . 2_655
La1 O4 O1 141.0(16) 4_545 2_655
O6 O4 O1 63.5(13) 1_545 2_655
O7 O4 O1 29.1(11) 1_554 2_655
O7 O4 O1 21.0(14) 2_656 2_655
La2 O4 O1 65.3(10) . 2_655
O3 O4 O1 138(2) 3_554 2_655
O3 O4 O1 79.7(16) 2_656 2_655
O2 O4 O1 85.3(16) . 2_655
O1 O4 O1 109.7(18) 4 2_655
O1 O4 O1 82.8(16) 4_655 2_655
O7 O4 O1 70.6(11) 2_556 2_655
Ga1 O4 O1 52.4(8) . 2_655
Ta O4 O1 52.4(8) . 2_655
O1 O4 O1 121(2) . 2_655
Ga2 O4 O1 110.0(13) 4_645 2_655
O3 O4 O1 105.4(12) 2_556 2_655
La1 O4 O1 95.7(11) 4_645 2_655
Ga4 O4 O1 9.4(4) 3_544 2_655
O5 O4 O1 171.0(18) 3_544 2_655
O5 O4 O1 47.6(12) 2_646 2_655
La2 O4 O1 46.4(7) 1_655 2_655
O6 O4 O1 127.9(11) 4_645 2_655
Ga4 O4 O1 91.1(9) 4_545 2_655
Ga4 O4 O1 142.9(13) . 2_655
O4 O4 O1 16.5(6) 2_655 2_655
La1 O4 O1 118.4(13) . 2_655
O2 O4 O1 123.7(12) 4_645 2_655
Ga3 O4 O1 72.0(9) 1_655 2_655
La1 O4 O1 89.0(10) 1_545 2_655
O5 O4 O1 74.6(10) 2_546 2_655
O5 O4 O1 35.7(8) 1_544 2_655
Ga2 O4 O1 109.5(10) 1_455 2_655
Ta O4 O1 33.3(6) 1_655 2_655
Ga1 O4 O1 33.3(6) 1_655 2_655
O6 O4 O1 151.8(12) 4_545 2_655
O2 O4 O1 51.2(8) 2_655 2_655
O1 O4 O1 47.2(5) 3_554 2_655
Ga3 O4 O1 42.1(6) 1_645 2_655
Ga2 O4 O1 36.8(5) 2_655 2_655
O6 O4 O1 13.5(5) 2_645 2_655
O2 O4 O1 138.9(12) 4_545 2_655
Ga3 O4 O1 148.8(11) 3_645 2_655
O4 O4 O1 107.1(4) 1_455 2_655
O4 O4 O1 72.9(4) 1_655 2_655
O4 O4 O1 56.5(9) 2 2_655
O2 O4 O1 62.4(9) 1_545 2_655
O2 O4 O1 73.3(9) 2 2_655
O4 O4 O1 122.5(17) 4_655 2_655
O4 O4 O1 93.2(15) 4_645 2_655
Ga2 O4 O1 118.9(9) 4_545 2_655
La1 O4 O1 97.2(9) 1_655 2_655
La1 O4 O1 72.1(8) 1_645 2_655
Ga1 O4 O1 173.5(11) 3 2_655
Ta O4 O1 173.5(11) 3 2_655
O1 O4 O1 91.9(12) 1_655 2_655
Ga4 O4 O1 62.9(6) 3_444 2_655
O2 O4 O1 71.7(9) 1_655 2_655
La2 O4 O1 133.5(11) 3_545 2_655
O4 O4 O1 132.5(16) 4 2_655
O4 O4 O1 107.3(11) 4_545 2_655
O2 O4 O1 101.2(9) 1_455 2_655
La1 O4 O1 37.6(4) 3_544 2_655
O2 O4 O1 149.7(11) 3_545 2_655
O1 O4 O1 38.8(4) 3_654 2_655
O1 O4 O1 127.6(12) 1_565 2_655
O2 O4 O1 35.7(6) 2_645 2_655
O1 O4 O1 117.3(10) 1_455 2_655
O1 O4 O1 80.7(8) 4_545 2_655
O2 O4 O1 57.5(6) 2_545 2_655
O1 O4 O1 66.9(7) 4_645 2_655
O2 O4 O1 55.6(7) 1_645 2_655
O2 O4 O1 82.6(7) 1_445 2_655
O1 O4 O1 74.8(6) 3_454 2_655
O1 O4 O1 37.2(4) 2 2_655
Ga4 O4 O1 124.2(19) 4_645 1_665
Ga2 O4 O1 29.1(15) . 1_665
La1 O4 O1 105.3(17) 4_545 1_665
O6 O4 O1 166.5(15) 1_545 1_665
O7 O4 O1 127(2) 1_554 1_665
O7 O4 O1 95.7(16) 2_656 1_665
La2 O4 O1 103.3(13) . 1_665
O3 O4 O1 42.8(11) 3_554 1_665
O3 O4 O1 99.1(15) 2_656 1_665
O2 O4 O1 58.7(11) . 1_665
O1 O4 O1 91.1(16) 4 1_665
O1 O4 O1 26.9(14) 4_655 1_665
O7 O4 O1 139.0(16) 2_556 1_665
Ga1 O4 O1 155.6(15) . 1_665
Ta O4 O1 155.6(15) . 1_665
O1 O4 O1 122.0(19) . 1_665
Ga2 O4 O1 105.0(13) 4_645 1_665
O3 O4 O1 142.6(14) 2_556 1_665
La1 O4 O1 52.5(8) 4_645 1_665
Ga4 O4 O1 115.8(11) 3_544 1_665
O5 O4 O1 71.6(12) 3_544 1_665
O5 O4 O1 120.8(9) 2_646 1_665
La2 O4 O1 62.7(7) 1_655 1_665
O6 O4 O1 33.0(8) 4_645 1_665
Ga4 O4 O1 141.5(11) 4_545 1_665
Ga4 O4 O1 34.2(7) . 1_665
O4 O4 O1 98.7(9) 2_655 1_665
La1 O4 O1 59.1(7) . 1_665
O2 O4 O1 76.0(12) 4_645 1_665
Ga3 O4 O1 55.0(7) 1_655 1_665
La1 O4 O1 155.6(14) 1_545 1_665
O5 O4 O1 171.3(11) 2_546 1_665
O5 O4 O1 144.3(13) 1_544 1_665
Ga2 O4 O1 103.3(10) 1_455 1_665
Ta O4 O1 100.5(8) 1_655 1_665
Ga1 O4 O1 100.5(8) 1_655 1_665
O6 O4 O1 83.5(10) 4_545 1_665
O2 O4 O1 65.1(9) 2_655 1_665
O1 O4 O1 95.3(11) 3_554 1_665
Ga3 O4 O1 138.9(9) 1_645 1_665
Ga2 O4 O1 85.8(8) 2_655 1_665
O6 O4 O1 111.9(9) 2_645 1_665
O2 O4 O1 112.2(12) 4_545 1_665
Ga3 O4 O1 70.9(9) 3_645 1_665
O4 O4 O1 122.5(5) 1_455 1_665
O4 O4 O1 57.5(5) 1_655 1_665
O4 O4 O1 123.4(8) 2 1_665
O2 O4 O1 152.1(10) 1_545 1_665
O2 O4 O1 95.9(10) 2 1_665
O4 O4 O1 17.7(9) 4_655 1_665
O4 O4 O1 115.7(16) 4_645 1_665
Ga2 O4 O1 131.6(11) 4_545 1_665
La1 O4 O1 11.6(5) 1_655 1_665
La1 O4 O1 105.4(8) 1_645 1_665
Ga1 O4 O1 71.7(8) 3 1_665
Ta O4 O1 71.7(8) 3 1_665
O1 O4 O1 78.3(8) 1_655 1_665
Ga4 O4 O1 137.9(11) 3_444 1_665
O2 O4 O1 38.2(6) 1_655 1_665
La2 O4 O1 110.9(10) 3_545 1_665
O4 O4 O1 73.5(6) 4 1_665
O4 O4 O1 143.4(17) 4_545 1_665
O2 O4 O1 99.6(9) 1_455 1_665
La1 O4 O1 115.2(9) 3_544 1_665
O2 O4 O1 85.5(10) 3_545 1_665
O1 O4 O1 70.1(6) 3_654 1_665
O1 O4 O1 42.4(5) 1_565 1_665
O2 O4 O1 130.1(9) 2_645 1_665
O1 O4 O1 130.2(12) 1_455 1_665
O1 O4 O1 162.3(11) 4_545 1_665
O2 O4 O1 165.0(11) 2_545 1_665
O1 O4 O1 124.4(7) 4_645 1_665
O2 O4 O1 106.6(8) 1_645 1_665
O2 O4 O1 165.7(9) 1_445 1_665
O1 O4 O1 113.5(10) 3_454 1_665
O1 O4 O1 131.0(10) 2 1_665
O1 O4 O1 108.7(8) 2_655 1_665
Ga4 O4 O1 29.4(13) 4_645 3_544
Ga2 O4 O1 135(2) . 3_544
La1 O4 O1 104.6(15) 4_545 3_544
O6 O4 O1 20.7(11) 1_545 3_544
O7 O4 O1 35.3(14) 1_554 3_544
O7 O4 O1 54.4(14) 2_656 3_544
La2 O4 O1 75.3(10) . 3_544
O3 O4 O1 161.5(16) 3_554 3_544
O3 O4 O1 70.6(15) 2_656 3_544
O2 O4 O1 115.6(17) . 3_544
O1 O4 O1 106.3(13) 4 3_544
O1 O4 O1 123.2(16) 4_655 3_544
O7 O4 O1 52.2(10) 2_556 3_544
Ga1 O4 O1 23.4(5) . 3_544
Ta O4 O1 23.4(5) . 3_544
O1 O4 O1 80.2(15) . 3_544
Ga2 O4 O1 83.0(11) 4_645 3_544
O3 O4 O1 67.1(9) 2_556 3_544
La1 O4 O1 111.9(11) 4_645 3_544
Ga4 O4 O1 37.5(6) 3_544 3_544
O5 O4 O1 134.7(16) 3_544 3_544
O5 O4 O1 37.7(8) 2_646 3_544
La2 O4 O1 87.7(10) 1_655 3_544
O6 O4 O1 148.0(13) 4_645 3_544
Ga4 O4 O1 62.1(6) 4_545 3_544
Ga4 O4 O1 171.9(15) . 3_544
O4 O4 O1 55.8(7) 2_655 3_544
La1 O4 O1 135.1(11) . 3_544
O2 O4 O1 110.0(13) 4_645 3_544
Ga3 O4 O1 109.3(11) 1_655 3_544
La1 O4 O1 46.5(6) 1_545 3_544
O5 O4 O1 35.7(7) 2_546 3_544
O5 O4 O1 8.7(8) 1_544 3_544
Ga2 O4 O1 97.1(8) 1_455 3_544
Ta O4 O1 51.3(6) 1_655 3_544
Ga1 O4 O1 51.3(6) 1_655 3_544
O6 O4 O1 125.9(10) 4_545 3_544
O2 O4 O1 91.9(11) 2_655 3_544
O1 O4 O1 71.6(9) 3_554 3_544
Ga3 O4 O1 16.5(3) 1_645 3_544
Ga2 O4 O1 73.1(8) 2_655 3_544
O6 O4 O1 38.2(5) 2_645 3_544
O2 O4 O1 97.2(10) 4_545 3_544
Ga3 O4 O1 126.6(12) 3_645 3_544
O4 O4 O1 82.1(4) 1_455 3_544
O4 O4 O1 97.9(4) 1_655 3_544
O4 O4 O1 55.2(6) 2 3_544
O2 O4 O1 24.0(7) 1_545 3_544
O2 O4 O1 84.8(9) 2 3_544
O4 O4 O1 165.2(19) 4_655 3_544
O4 O4 O1 66.9(11) 4_645 3_544
Ga2 O4 O1 78.3(7) 4_545 3_544
La1 O4 O1 139.1(10) 1_655 3_544
La1 O4 O1 62.2(6) 1_645 3_544
Ga1 O4 O1 137.8(10) 3 3_544
Ta O4 O1 137.8(10) 3 3_544
O1 O4 O1 91.7(11) 1_655 3_544
Ga4 O4 O1 48.0(5) 3_444 3_544
O2 O4 O1 111.9(10) 1_655 3_544
La2 O4 O1 92.7(8) 3_545 3_544
O4 O4 O1 129.9(12) 4 3_544
O4 O4 O1 64.7(8) 4_545 3_544
O2 O4 O1 96.2(8) 1_455 3_544
La1 O4 O1 51.4(6) 3_544 3_544
O2 O4 O1 115.6(10) 3_545 3_544
O1 O4 O1 81.4(9) 3_654 3_544
O1 O4 O1 154.5(11) 1_565 3_544
O2 O4 O1 22.8(4) 2_645 3_544
O1 O4 O1 79.6(7) 1_455 3_544
O1 O4 O1 38.1(8) 4_545 3_544
O2 O4 O1 20.0(3) 2_545 3_544
O1 O4 O1 45.4(8) 4_645 3_544
O2 O4 O1 53.4(6) 1_645 3_544
O2 O4 O1 43.4(5) 1_445 3_544
O1 O4 O1 72.9(6) 3_454 3_544
O1 O4 O1 36.1(5) 2 3_544
O1 O4 O1 42.8(5) 2_655 3_544
O1 O4 O1 150.1(10) 1_665 3_544
Ga4 O4 O1 121.0(19) 4_645 4_455
Ga2 O4 O1 92.8(17) . 4_455
La1 O4 O1 39.5(11) 4_545 4_455
O6 O4 O1 83.1(11) 1_545 4_455
O7 O4 O1 80.6(13) 1_554 4_455
O7 O4 O1 129.8(19) 2_656 4_455
La2 O4 O1 49.4(8) . 4_455
O3 O4 O1 70.4(12) 3_554 4_455
O3 O4 O1 143.8(17) 2_656 4_455
O2 O4 O1 68.7(11) . 4_455
O1 O4 O1 20.8(7) 4 4_455
O1 O4 O1 127.6(19) 4_655 4_455
O7 O4 O1 41.5(10) 2_556 4_455
Ga1 O4 O1 68.9(7) . 4_455
Ta O4 O1 68.9(7) . 4_455
O1 O4 O1 81.1(10) . 4_455
Ga2 O4 O1 113.7(13) 4_645 4_455
O3 O4 O1 42.4(7) 2_556 4_455
La1 O4 O1 154.3(14) 4_645 4_455
Ga4 O4 O1 100.1(10) 3_544 4_455
O5 O4 O1 78.8(13) 3_544 4_455
O5 O4 O1 128.1(11) 2_646 4_455
La2 O4 O1 129.9(13) 1_655 4_455
O6 O4 O1 117.0(12) 4_645 4_455
Ga4 O4 O1 31.3(5) 4_545 4_455
Ga4 O4 O1 90.5(9) . 4_455
O4 O4 O1 101.6(13) 2_655 4_455
La1 O4 O1 51.6(6) . 4_455
O2 O4 O1 121.9(13) 4_645 4_455
Ga3 O4 O1 85.5(9) 1_655 4_455
La1 O4 O1 78.0(7) 1_545 4_455
O5 O4 O1 61.1(7) 2_546 4_455
O5 O4 O1 90.8(10) 1_544 4_455
Ga2 O4 O1 7.7(4) 1_455 4_455
Ta O4 O1 139.2(11) 1_655 4_455
Ga1 O4 O1 139.2(11) 1_655 4_455
O6 O4 O1 43.2(7) 4_545 4_455
O2 O4 O1 100.1(11) 2_655 4_455
O1 O4 O1 72.2(9) 3_554 4_455
Ga3 O4 O1 107.6(8) 1_645 4_455
Ga2 O4 O1 91.7(9) 2_655 4_455
O6 O4 O1 118.0(10) 2_645 4_455
O2 O4 O1 52.3(7) 4_545 4_455
Ga3 O4 O1 99.7(9) 3_645 4_455
O4 O4 O1 13.5(6) 1_455 4_455
O4 O4 O1 166.5(6) 1_655 4_455
O4 O4 O1 52.5(8) 2 4_455
O2 O4 O1 97.5(8) 1_545 4_455
O2 O4 O1 46.0(7) 2 4_455
O4 O4 O1 93.9(12) 4_655 4_455
O4 O4 O1 118.2(14) 4_645 4_455
Ga2 O4 O1 46.9(5) 4_545 4_455
La1 O4 O1 114.6(10) 1_655 4_455
La1 O4 O1 141.3(11) 1_645 4_455
Ga1 O4 O1 65.3(6) 3 4_455
Ta O4 O1 65.3(6) 3 4_455
O1 O4 O1 152.4(12) 1_655 4_455
Ga4 O4 O1 48.2(5) 3_444 4_455
O2 O4 O1 132.5(12) 1_655 4_455
La2 O4 O1 78.7(7) 3_545 4_455
O4 O4 O1 38.3(9) 4 4_455
O4 O4 O1 62.1(9) 4_545 4_455
O2 O4 O1 17.3(6) 1_455 4_455
La1 O4 O1 72.3(6) 3_544 4_455
O2 O4 O1 89.6(8) 3_545 4_455
O1 O4 O1 120.3(10) 3_654 4_455
O1 O4 O1 68.2(6) 1_565 4_455
O2 O4 O1 114.5(9) 2_645 4_455
O1 O4 O1 37.7(5) 1_455 4_455
O1 O4 O1 79.4(5) 4_545 4_455
O2 O4 O1 72.4(6) 2_545 4_455
O1 O4 O1 123.8(9) 4_645 4_455
O2 O4 O1 143.1(9) 1_645 4_455
O2 O4 O1 56.6(5) 1_445 4_455
O1 O4 O1 35.6(8) 3_454 4_455
O1 O4 O1 72.7(5) 2 4_455
O1 O4 O1 109.0(9) 2_655 4_455
O1 O4 O1 110.3(10) 1_665 4_455
O1 O4 O1 91.7(6) 3_544 4_455
Ga3 O5 Ta 109(3) 1_656 1_566
Ga3 O5 Ga1 109(3) 1_656 1_566
Ta O5 Ga1 0.0(3) 1_566 1_566
Ga3 O5 La1 139(3) 1_656 2_556
Ta O5 La1 104.0(16) 1_566 2_556
Ga1 O5 La1 104.0(16) 1_566 2_556
Ga3 O5 O2 39.6(13) 1_656 1_556
Ta O5 O2 86(2) 1_566 1_556
Ga1 O5 O2 86(2) 1_566 1_556
La1 O5 O2 122(2) 2_556 1_556
Ga3 O5 O2 40.0(16) 1_656 2_656
Ta O5 O2 149(3) 1_566 2_656
Ga1 O5 O2 149(3) 1_566 2_656
La1 O5 O2 104(2) 2_556 2_656
O2 O5 O2 68(2) 1_556 2_656
Ga3 O5 O1 88(2) 1_656 3
Ta O5 O1 128.7(18) 1_566 3
Ga1 O5 O1 128.7(18) 1_566 3
La1 O5 O1 51.4(14) 2_556 3
O2 O5 O1 77.5(19) 1_556 3
O2 O5 O1 63.9(15) 2_656 3
Ga3 O5 O2 112(2) 1_656 2_556
Ta O5 O2 77.9(14) 1_566 2_556
Ga1 O5 O2 77.9(14) 1_566 2_556
La1 O5 O2 52.0(12) 2_556 2_556
O2 O5 O2 76(2) 1_556 2_556
O2 O5 O2 110(2) 2_656 2_556
O1 O5 O2 51.1(12) 3 2_556
Ga3 O5 O4 113(2) 1_656 3
Ta O5 O4 138(2) 1_566 3
Ga1 O5 O4 138(2) 1_566 3
La1 O5 O4 43.5(13) 2_556 3
O2 O5 O4 131(2) 1_556 3
O2 O5 O4 72.9(18) 2_656 3
O1 O5 O4 59.1(16) 3 3
O2 O5 O4 91.4(18) 2_556 3
Ga3 O5 O4 104.2(17) 1_656 2_666
Ta O5 O4 91(2) 1_566 2_666
Ga1 O5 O4 91(2) 1_566 2_666
La1 O5 O4 99.7(17) 2_556 2_666
O2 O5 O4 138(2) 1_556 2_666
O2 O5 O4 96.9(15) 2_656 2_666
O1 O5 O4 133(2) 3 2_666
O2 O5 O4 144.0(16) 2_556 2_666
O4 O5 O4 74.3(12) 3 2_666
Ga3 O5 O1 162(3) 1_656 2_566
Ta O5 O1 88.7(15) 1_566 2_566
Ga1 O5 O1 88.7(15) 1_566 2_566
La1 O5 O1 31.5(10) 2_556 2_566
O2 O5 O1 149.1(19) 1_556 2_566
O2 O5 O1 122(2) 2_656 2_566
O1 O5 O1 82.3(14) 3 2_566
O2 O5 O1 73.3(13) 2_556 2_566
O4 O5 O1 49.3(13) 3 2_566
O4 O5 O1 72.4(12) 2_666 2_566
Ga3 O5 O4 155(3) 1_656 2_566
Ta O5 O4 50.2(14) 1_566 2_566
Ga1 O5 O4 50.2(14) 1_566 2_566
La1 O5 O4 65.7(11) 2_556 2_566
O2 O5 O4 133.3(17) 1_556 2_566
O2 O5 O4 158.3(19) 2_656 2_566
O1 O5 O4 114.9(14) 3 2_566
O2 O5 O4 79.3(10) 2_556 2_566
O4 O5 O4 87.8(14) 3 2_566
O4 O5 O4 67.5(10) 2_666 2_566
O1 O5 O4 40.2(10) 2_566 2_566
Ga4 O6 Ta 112.0(13) 4_655 1_565
Ga4 O6 Ga1 112.0(13) 4_655 1_565
Ta O6 Ga1 0.0(4) 1_565 1_565
Ga4 O6 La1 141.0(13) 4_655 .
Ta O6 La1 106.7(11) 1_565 .
Ga1 O6 La1 106.7(11) 1_565 .
Ga4 O6 O4 39.9(12) 4_655 1_565
Ta O6 O4 113.8(18) 1_565 1_565
Ga1 O6 O4 113.8(18) 1_565 1_565
La1 O6 O4 124.5(17) . 1_565
Ga4 O6 O2 116.4(12) 4_655 .
Ta O6 O2 89.8(14) 1_565 .
Ga1 O6 O2 89.8(14) 1_565 .
La1 O6 O2 58.6(11) . .
O4 O6 O2 150.7(16) 1_565 .
Ga4 O6 O1 92.9(12) 4_655 1_565
Ta O6 O1 143.1(11) 1_565 1_565
Ga1 O6 O1 143.1(11) 1_565 1_565
La1 O6 O1 56.2(10) . 1_565
O4 O6 O1 68.7(18) 1_565 1_565
O2 O6 O1 103.4(16) . 1_565
Ga4 O6 O1 150.8(11) 4_655 4
Ta O6 O1 86.6(10) 1_565 4
Ga1 O6 O1 86.6(10) 1_565 4
La1 O6 O1 27.2(9) . 4
O4 O6 O1 151.7(18) 1_565 4
O2 O6 O1 38.5(9) . 4
O1 O6 O1 83.2(12) 1_565 4
Ga4 O6 O4 79.9(11) 4_655 4_655
Ta O6 O4 157.0(15) 1_565 4_655
Ga1 O6 O4 157.0(15) 1_565 4_655
La1 O6 O4 62.2(10) . 4_655
O4 O6 O4 88.1(10) 1_565 4_655
O2 O6 O4 67.3(14) . 4_655
O1 O6 O4 49.8(12) 1_565 4_655
O1 O6 O4 75.6(11) 4 4_655
Ga4 O6 O2 82.9(10) 4_655 2_655
Ta O6 O2 78.5(9) 1_565 2_655
Ga1 O6 O2 78.5(9) 1_565 2_655
La1 O6 O2 101.0(9) . 2_655
O4 O6 O2 122.7(14) 1_565 2_655
O2 O6 O2 42.4(12) . 2_655
O1 O6 O2 133.3(12) 1_565 2_655
O1 O6 O2 79.1(9) 4 2_655
O4 O6 O2 83.9(12) 4_655 2_655
Ga4 O6 O4 142.3(14) 4_655 4
Ta O6 O4 101.2(11) 1_565 4
Ga1 O6 O4 101.2(11) 1_565 4
La1 O6 O4 22.7(8) . 4
O4 O6 O4 110.4(11) 1_565 4
O2 O6 O4 79.9(13) . 4
O1 O6 O4 49.5(11) 1_565 4
O1 O6 O4 43.5(10) 4 4
O4 O6 O4 75.9(12) 4_655 4
O2 O6 O4 122.1(12) 2_655 4
Ga4 O6 O2 138.5(13) 4_655 2
Ta O6 O2 39.7(9) 1_565 2
Ga1 O6 O2 39.7(9) 1_565 2
La1 O6 O2 73.6(9) . 2
O4 O6 O2 153.3(17) 1_565 2
O2 O6 O2 53.6(13) . 2
O1 O6 O2 128.0(12) 1_565 2
O1 O6 O2 48.8(9) 4 2
O4 O6 O2 118.6(13) 4_655 2
O2 O6 O2 64.4(7) 2_655 2
O4 O6 O2 79.0(11) 4 2
Ga4 O7 Ta 110(3) 3_545 1_556
Ga4 O7 Ga1 110(3) 3_545 1_556
Ta O7 Ga1 0.0(3) 1_556 1_556
Ga4 O7 La2 131(3) 3_545 1_556
Ta O7 La2 105(2) 1_556 1_556
Ga1 O7 La2 105(2) 1_556 1_556
Ga4 O7 O4 127(2) 3_545 1_556
Ta O7 O4 101(2) 1_556 1_556
Ga1 O7 O4 101(2) 1_556 1_556
La2 O7 O4 76.2(19) 1_556 1_556
Ga4 O7 O4 31.5(16) 3_545 2_656
Ta O7 O4 136(3) 1_556 2_656
Ga1 O7 O4 136(3) 1_556 2_656
La2 O7 O4 101(2) 1_556 2_656
O4 O7 O4 120(3) 1_556 2_656
Ga4 O7 O1 83(2) 3_545 3
Ta O7 O1 126(2) 1_556 3
Ga1 O7 O1 126(2) 1_556 3
La2 O7 O1 48.5(14) 1_556 3
O4 O7 O1 112(2) 1_556 3
O4 O7 O1 55.0(15) 2_656 3
Ga4 O7 O4 101(2) 3_545 2_556
Ta O7 O4 73(2) 1_556 2_556
Ga1 O7 O4 73(2) 1_556 2_556
La2 O7 O4 58.0(14) 1_556 2_556
O4 O7 O4 129.4(19) 1_556 2_556
O4 O7 O4 91(2) 2_656 2_556
O1 O7 O4 52.7(11) 3 2_556
Ga4 O7 O2 119(2) 3_545 1_556
Ta O7 O2 130(2) 1_556 1_556
Ga1 O7 O2 130(2) 1_556 1_556
La2 O7 O2 36.7(11) 1_556 1_556
O4 O7 O2 51.6(16) 1_556 1_556
O4 O7 O2 90.4(19) 2_656 1_556
O1 O7 O2 60.1(15) 3 1_556
O4 O7 O2 93.1(16) 2_556 1_556
Ga4 O7 O1 157(3) 3_545 4_556
Ta O7 O1 92.4(17) 1_556 4_556
Ga1 O7 O1 92.4(17) 1_556 4_556
La2 O7 O1 30.8(10) 1_556 4_556
O4 O7 O1 50.2(14) 1_556 4_556
O4 O7 O1 126(2) 2_656 4_556
O1 O7 O1 78(2) 3 4_556
O4 O7 O1 79.4(13) 2_556 4_556
O2 O7 O1 37.9(9) 1_556 4_556
Ga4 O7 O2 74.4(19) 3_545 2_656
Ta O7 O2 170(3) 1_556 2_656
Ga1 O7 O2 170(3) 1_556 2_656
La2 O7 O2 66.8(14) 1_556 2_656
O4 O7 O2 82.0(18) 1_556 2_656
O4 O7 O2 45.5(16) 2_656 2_656
O1 O7 O2 44.8(11) 3 2_656
O4 O7 O2 97.4(16) 2_556 2_656
O2 O7 O2 45.2(13) 1_556 2_656
O1 O7 O2 82.3(14) 4_556 2_656
Ga4 O7 O2 117(3) 3_545 2_556
Ta O7 O2 103.3(19) 1_556 2_556
Ga1 O7 O2 103.3(19) 1_556 2_556
La2 O7 O2 19.1(9) 1_556 2_556
O4 O7 O2 95.2(18) 1_556 2_556
O4 O7 O2 89.7(18) 2_656 2_556
O1 O7 O2 34.7(10) 3 2_556
O4 O7 O2 42.1(11) 2_556 2_556
O2 O7 O2 51.0(14) 1_556 2_556
O1 O7 O2 48.9(11) 4_556 2_556
O2 O7 O2 66.9(12) 2_656 2_556

loop_
_geom_bond_atom_site_label_1
_geom_bond_atom_site_label_2
_geom_bond_distance
_geom_bond_site_symmetry_2
La1 O6 2.36(3) .
La1 O5 2.37(5) 2_556
La1 O3 2.48(3) 3_554
La1 O4 2.34(5) 4
La1 O1 2.57(5) 1_565
La1 O1 2.41(5) 4
La1 O2 2.57(4) .
La1 O3 2.64(3) 2_566
La1 Ga2 3.357(7) 4
La1 Ga2 3.390(7) .
La1 Ta 3.470(5) 1_565
La1 Ga1 3.470(5) 1_565
La2 O7 2.42(6) 2_556
La2 O7 2.42(6) 1_554
La2 O1 2.52(5) 4
La2 O1 2.52(5) 3_554
La2 O2 2.51(5) .
La2 O2 2.51(5) 2
La2 O4 3.38(6) 2
La2 O4 3.38(6) .
La2 Ga2 3.378(8) .
La2 Ga2 3.378(8) 2
La2 Ga1 3.475(8) .
La2 Ta 3.475(8) .
Ga1 O5 2.03(5) 2_546
Ga1 O5 2.03(5) 1_544
Ga1 O6 1.96(2) 2_545
Ga1 O6 1.96(2) 1_545
Ga1 O7 1.95(6) 1_554
Ga1 O7 1.95(6) 2_556
Ga1 O4 3.89(6) 2
Ga1 O4 3.89(6) .
Ga1 O2 3.43(5) 2_545
Ga1 O2 3.43(5) 1_545
Ga1 La1 3.470(5) 2_545
Ga1 La1 3.470(5) 1_545
Ta O5 2.03(5) 2_546
Ta O5 2.03(5) 1_544
Ta O6 1.96(2) 2_545
Ta O6 1.96(2) 1_545
Ta O7 1.95(6) 1_554
Ta O7 1.95(6) 2_556
Ta Ga4 3.110(7) 3_544
Ta Ga4 3.110(7) 4_545
Ta Ga3 3.138(8) 1_545
Ta Ga3 3.138(8) 1_645
Ta Ga4 3.139(8) 4_645
Ta Ga4 3.139(8) 3_444
Ga2 O1 1.793(15) 4_655
Ga2 O3 1.82(3) 3_554
Ga2 O2 1.84(5) .
Ga2 O4 1.82(6) .
Ga2 O1 3.236(14) 4
Ga2 La1 3.357(7) 4_545
Ga2 La2 3.525(7) 1_655
Ga2 La1 3.516(7) 4_645
Ga2 La1 3.525(7) 1_655
Ga2 O4 3.15(7) 4_655
Ga3 O2 1.90(4) 2
Ga3 O2 1.90(4) 1_455
Ga3 O5 1.82(5) 2_556
Ga3 O5 1.82(5) 1_454
Ga3 Ta 3.138(8) 1_565
Ga3 Ta 3.138(8) 1_465
Ga3 O1 3.48(5) 3_454
Ga3 O1 3.48(5) 4
Ga3 O2 4.25(4) 2_455
Ga3 O2 4.25(4) .
Ga3 O4 4.63(6) 2
Ga3 O4 4.63(6) 1_455
Ga4 O4 1.72(6) 4_655
Ga4 O7 1.84(5) 3_554
Ga4 O6 1.83(3) 4_645
Ga4 O3 1.87(3) 3_554
Ga4 Ta 3.110(7) 3
Ga4 Ta 3.139(8) 3_655
Ga4 O1 3.63(5) 1_565
Ga4 O1 3.57(5) 4_655
Ga4 O4 4.36(6) 3
Ga4 O2 3.99(5) 4_645
Ga4 O2 4.23(5) .
Ga4 O2 4.32(5) 4_655
O1 Ga2 1.793(15) 4_645
O1 La1 2.57(5) 1_545
O1 La2 2.52(5) 3_545
O1 La1 2.41(5) 4_545
O1 O3 2.79(5) 2_556
O1 O2 2.70(5) 4_545
O1 O4 3.30(6) 4_545
O1 O7 3.36(8) 3_544
O1 O6 2.97(6) 1_545
O1 O3 3.12(4) 2_656
O1 O4 2.95(6) 4_645
O1 O2 3.13(5) 4_645
O1 O5 3.03(8) 3_544
O1 Ga2 3.236(14) 4_545
O1 Ga4 3.63(5) 1_545
O1 Ga3 3.48(5) 3_645
O1 Ga4 3.57(5) 4_645
O1 O4 3.19(8) .
O1 O3 3.79(6) 3_544
O1 O2 3.72(7) 3_545
O1 O7 4.28(8) 4_546
O1 O5 4.27(7) 2_546
O1 O6 4.26(5) 4_545
O1 O2 4.55(7) 1_545
O1 O3 4.46(6) 3_554
O1 Ga4 4.65(4) 1_445
O1 Ga4 4.56(4) 4_545
O1 Ga3 4.51(4) 3_545
O1 O4 5.27(8) 3_545
O1 Ta 4.78(5) 3_545
O1 Ga1 4.78(5) 3_545
O1 Ta 4.58(5) 3
O1 Ga1 4.58(5) 3
O1 O5 4.73(7) 2_646
O1 O6 4.64(5) 4_535
O1 La1 4.85(3) 1_645
O1 La2 4.83(3) 3_645
O1 O7 4.98(8) 2_556
O1 La1 4.78(3) 4_645
O1 O7 4.73(7) 4_646
O1 O6 4.97(5) 4_645
O1 Ga2 4.87(5) 3_545
O1 Ga2 4.96(5) 1_545
O1 O5 4.85(7) 4_546
O1 O1 4.88(11) 2_556
O1 O1 4.90(5) 4_545
O1 O1 4.90(5) 4
O1 O1 5.0240 1_455
O1 O1 5.02401(17) 1_655
O1 Ga4 5.29(5) 2_646
O1 Ga3 5.30(5) 1_645
O1 O4 4.96(7) 1_455
O1 O1 5.70(9) 2_656
O1 O1 5.72(5) 4_655
O1 O1 5.72(5) 4_645
O1 O2 5.74(5) 3_445
O1 La1 5.92(5) 4_535
O1 La1 5.80(5) 3_545
O1 O2 6.07(7) .
O1 O2 6.31(6) 1_445
O1 O4 6.49(7) 3_445
O1 O4 6.29(8) 1_545
O1 La2 6.31(2) 3_445
O1 La1 6.34(2) 1_445
O1 La1 6.27(2) 4_445
O1 O4 6.80(6) 1_655
O1 O4 6.72(8) 4
O1 O2 6.72(5) 3_645
O1 O4 6.56(8) 4_655
O1 O2 6.93(8) 2_545
O1 O2 7.11(7) 2_645
O1 O2 7.22(5) 1_645
O1 O2 7.40(6) 4_535
O1 O4 7.99(7) 3_645
O1 O4 7.93(8) 2
O2 Ga3 1.90(4) 1_655
O2 O6 2.82(5) .
O2 O3 2.67(5) 3_554
O2 O5 2.91(7) 1_554
O2 O1 2.70(5) 4
O2 O5 2.89(6) 2_656
O2 O4 3.17(8) .
O2 O2 3.26(8) 2_655
O2 O1 3.13(5) 4_655
O2 O5 3.22(6) 2_556
O2 Ta 3.43(5) 1_565
O2 Ga1 3.43(5) 1_565
O2 O1 3.72(7) 3_554
O2 O2 3.78(9) 2
O2 Ga2 3.89(5) 2_655
O2 Ga4 3.99(5) 4_655
O2 O7 3.99(8) 1_554
O2 La2 4.13(4) 1_655
O2 La1 4.16(4) 1_655
O2 La1 4.16(5) 4_545
O2 Ga4 4.32(5) 4_645
O2 O7 4.44(8) 2_656
O2 O3 4.35(3) 2_666
O2 O4 3.76(8) 4_655
O2 Ga2 4.34(4) 1_455
O2 O6 4.74(5) 2_655
O2 O7 4.67(8) 2_556
O2 O1 4.55(7) 1_565
O2 La1 4.62(5) 2
O2 O6 4.69(5) 2
O2 Ga2 4.58(5) 4_655
O2 O4 5.00(8) 2_655
O2 Ga1 4.75(4) 1_665
O2 Ta 4.75(4) 1_665
O2 O7 4.57(8) 1_564
O2 Ga4 4.86(5) 3_554
O2 O3 4.81(3) 2_566
O2 O6 4.93(5) 4_645
O2 O4 4.74(7) 4
O2 O2 5.0240(2) 1_655
O2 O2 5.02400(17) 1_455
O2 O7 4.97(8) 2_666
O2 Ga4 5.14(5) 3_544
O2 O4 5.30(7) 1_565
O2 O4 5.77(7) 2
O2 La1 5.31(4) 4_645
O2 Ga2 5.34(4) 2
O2 Ga4 5.49(4) 4
O2 La1 5.68(4) 2_655
O2 O1 5.74(5) 3_654
O2 O4 5.53(7) 1_455
O2 O4 6.32(6) 1_655
O2 La1 5.96(5) 4
O2 La1 6.04(5) 3_544
O2 O4 5.75(8) 3_554
O2 O1 6.31(6) 1_665
O2 O4 6.57(7) 2_665
O2 O2 6.36(7) 4_645
O2 O2 6.36(7) 4_655
O2 O1 6.72(5) 3_454
O2 O4 7.17(7) 2_565
O2 O2 6.64(7) 4_545
O2 O2 6.64(7) 4
O2 O1 6.93(8) 2_565
O2 O1 7.11(7) 2_665
O2 O4 6.98(6) 1_465
O2 O1 7.22(5) 1_465
O2 O4 7.62(7) 1_665
O2 O1 7.40(6) 4_565
O2 O1 7.57(6) 4_665
O2 O1 7.43(3) 4_455
O2 O1 7.48(6) 1_655
O3 Ga2 1.82(3) 3_545
O3 Ga4 1.87(3) 3_545
O3 La1 2.48(3) 3_545
O3 La1 2.64(3) 2_546
O3 O2 2.67(5) 3_545
O3 O4 2.58(6) 3_545
O3 O1 2.79(5) 2_556
O3 O4 2.49(6) 2_656
O3 O1 3.12(4) 2_656
O3 O1 3.79(6) 3
O3 O4 3.89(5) 2_556
O3 O2 4.35(3) 2_646
O4 Ga4 1.72(6) 4_645
O4 La1 2.34(5) 4_545
O4 O6 2.66(6) 1_545
O4 O7 3.00(9) 1_554
O4 O7 2.99(7) 2_656
O4 O3 2.58(6) 3_554
O4 O3 2.49(6) 2_656
O4 O1 3.30(6) 4
O4 O1 2.95(6) 4_655
O4 O7 3.97(8) 2_556
O4 Ga2 3.15(7) 4_645
O4 O3 3.89(5) 2_556
O4 La1 3.42(5) 4_645
O4 Ga4 4.36(6) 3_544
O4 O5 3.40(9) 3_544
O4 O5 4.11(7) 2_646
O4 La2 4.19(6) 1_655
O4 O6 3.81(6) 4_645
O4 Ga4 4.68(5) 4_545
O4 O4 5.18(13) 2_655
O4 O2 3.76(8) 4_645
O4 Ga3 4.63(6) 1_655
O4 La1 4.44(6) 1_545
O4 O5 4.86(6) 2_546
O4 O5 5.00(8) 1_544
O4 Ga2 4.84(5) 1_455
O4 Ta 4.61(5) 1_655
O4 Ga1 4.61(5) 1_655
O4 O6 4.33(6) 4_545
O4 O2 5.00(8) 2_655
O4 O1 5.27(8) 3_554
O4 Ga3 4.89(6) 1_645
O4 Ga2 5.18(7) 2_655
O4 O6 5.23(7) 2_645
O4 O2 4.74(7) 4_545
O4 Ga3 4.44(7) 3_645
O4 O4 5.02400(17) 1_455
O4 O4 5.0240(2) 1_655
O4 O4 6.31(12) 2
O4 O2 5.30(7) 1_545
O4 O2 5.77(7) 2
O4 O4 4.57(6) 4_655
O4 O4 4.57(6) 4_645
O4 Ga2 5.30(6) 4_545
O4 La1 5.09(5) 1_655
O4 La1 5.08(5) 1_645
O4 Ga1 5.09(6) 3
O4 Ta 5.09(6) 3
O4 O1 4.96(7) 1_655
O4 Ga4 6.19(6) 3_444
O4 O2 5.53(7) 1_655
O4 La2 5.54(7) 3_545
O4 O4 5.82(7) 4
O4 O4 5.82(7) 4_545
O4 O2 6.32(6) 1_455
O4 La1 6.69(6) 3_544
O4 O2 5.75(8) 3_545
O4 O1 6.49(7) 3_654
O4 O1 6.29(8) 1_565
O4 O2 6.57(7) 2_645
O4 O1 6.80(6) 1_455
O4 O1 6.72(8) 4_545
O4 O2 7.17(7) 2_545
O4 O1 6.56(8) 4_645
O4 O2 6.98(6) 1_645
O4 O2 7.62(7) 1_445
O4 O1 7.99(7) 3_454
O4 O1 7.93(8) 2
O4 O1 7.79(8) 2_655
O4 O1 7.34(7) 1_665
O4 O1 7.88(8) 3_544
O4 O1 7.97(5) 4_455
O5 Ga3 1.82(5) 1_656
O5 Ta 2.03(5) 1_566
O5 Ga1 2.03(5) 1_566
O5 La1 2.37(5) 2_556
O5 O2 2.91(7) 1_556
O5 O2 2.89(6) 2_656
O5 O1 3.03(8) 3
O5 O2 3.22(6) 2_556
O5 O4 3.40(9) 3
O5 O4 4.11(7) 2_666
O5 O1 4.27(7) 2_566
O5 O4 4.86(6) 2_566
O6 Ga4 1.83(3) 4_655
O6 Ta 1.96(2) 1_565
O6 Ga1 1.96(2) 1_565
O6 O4 2.66(6) 1_565
O6 O1 2.97(6) 1_565
O6 O1 4.26(5) 4
O6 O4 3.81(6) 4_655
O6 O2 4.74(5) 2_655
O6 O4 4.33(6) 4
O6 O2 4.69(5) 2
O7 Ga4 1.84(5) 3_545
O7 Ta 1.95(6) 1_556
O7 Ga1 1.95(6) 1_556
O7 La2 2.42(6) 1_556
O7 O4 3.00(9) 1_556
O7 O4 2.99(7) 2_656
O7 O1 3.36(8) 3
O7 O4 3.97(8) 2_556
O7 O2 3.99(8) 1_556
O7 O1 4.28(8) 4_556
O7 O2 4.44(8) 2_656
O7 O2 4.67(8) 2_556

loop_
_cod_related_suboptimal_struct
2103504
2103505
